data_7052521
_publ_section_title
;
 Crystal engineering of neutral N-arylpyrimidinones and their HCl and HNO3
 adducts with a C--H&#x22EF;O supramolecular synthon. Implications for
 non-linear optics
;
_journal_issue 12
_journal_name_full 'New Journal of Chemistry'
_journal_page_first 1520
_journal_paper_doi 10.1039/b104646m
_journal_volume 25
_journal_year 2001
_chemical_formula_moiety 'C12 H12 Cl2 N2 O'
_chemical_formula_sum 'C12 H12 Cl2 N2 O'
_chemical_formula_weight 271.15
_space_group_IT_number 11
_symmetry_cell_setting monoclinic
_symmetry_Int_Tables_number 11
_symmetry_space_group_name_Hall '-P 2yb'
_symmetry_space_group_name_H-M 'P 1 21/m 1'
_audit_creation_date 2000-03-24
_audit_creation_method 'by teXsan for Windows v1.06'
_audit_update_record
;
?
;
_cell_angle_alpha 90
_cell_angle_beta 105.23(1)
_cell_angle_gamma 90
_cell_formula_units_Z 2
_cell_length_a 7.313(1)
_cell_length_b 6.668(2)
_cell_length_c 13.644(2)
_cell_measurement_reflns_used 25
_cell_measurement_temperature 296.2
_cell_measurement_theta_max 14
_cell_measurement_theta_min 10
_cell_volume 642.0(2)
_computing_cell_refinement 'MSC/AFC Diffractometer Control'
_computing_data_collection 'MSC/AFC Diffractometer Control'
_computing_data_reduction 'teXsan for Windows version 1.06 (MSC, 1997-1999)'
_computing_publication_material 'teXsan for Windows(MSC,1997-1999)'
_computing_structure_refinement 'teXsan for Windows(MSC,1997-1999)'
_computing_structure_solution
;
SIR92 (Altomare, et. al. 1994)
;
_diffrn_ambient_temperature 296.2
_diffrn_measurement_device CAD4
_diffrn_measurement_method \w-2\q
_diffrn_orient_matrix_UB_11 -0.00151
_diffrn_orient_matrix_UB_12 0.02184
_diffrn_orient_matrix_UB_13 -0.07272
_diffrn_orient_matrix_UB_21 0.14110
_diffrn_orient_matrix_UB_22 -0.01352
_diffrn_orient_matrix_UB_23 0.01811
_diffrn_orient_matrix_UB_31 0.01318
_diffrn_orient_matrix_UB_32 0.14775
_diffrn_orient_matrix_UB_33 0.01244
_diffrn_radiation_detector 'scintillation counter'
_diffrn_radiation_monochromator graphite
_diffrn_radiation_source 'X-ray tube'
_diffrn_radiation_type 'Mo K\a'
_diffrn_radiation_wavelength 0.7107
_diffrn_reflns_av_R_equivalents 0.02800
_diffrn_reflns_av_sigmaI/netI 0.055
_diffrn_reflns_limit_h_max 12
_diffrn_reflns_limit_h_min -13
_diffrn_reflns_limit_k_max 12
_diffrn_reflns_limit_k_min -12
_diffrn_reflns_limit_l_max 24
_diffrn_reflns_limit_l_min 0
_diffrn_reflns_number 8137
_diffrn_reflns_reduction_process 'Lp corrections applied'
_diffrn_reflns_theta_max 39.95
_diffrn_reflns_theta_min 3.06
_diffrn_standards_decay_% -1.03
_diffrn_standards_interval_count 0
_diffrn_standards_number 2
_exptl_absorpt_coefficient_mu 0.489
_exptl_absorpt_correction_type none
_exptl_crystal_colour colourless
_exptl_crystal_density_diffrn 1.403
_exptl_crystal_density_meas ?
_exptl_crystal_description NONE
_exptl_crystal_F_000 280
_exptl_crystal_size_max 0.48
_exptl_crystal_size_mid 0.24
_exptl_crystal_size_min 0.15
_refine_diff_density_max 0.57
_refine_diff_density_min -0.66
_refine_ls_extinction_method none
_refine_ls_goodness_of_fit_all 2.693
_refine_ls_goodness_of_fit_ref 2.690
_refine_ls_hydrogen_treatment refall
_refine_ls_matrix_type full
_refine_ls_number_constraints 0
_refine_ls_number_parameters 125
_refine_ls_number_reflns 1726
_refine_ls_number_restraints 0
_refine_ls_R_factor_all 0.0384
_refine_ls_R_factor_gt 0.0380
_refine_ls_shift/su_max 0.0000
_refine_ls_shift/su_mean 0.0001
_refine_ls_structure_factor_coef F
_refine_ls_weighting_details 'w = 1/[\s^2^(Fo) + 0.00006|Fo|^2^]'
_refine_ls_weighting_scheme sigma
_refine_ls_wR_factor_all 0.0410
_refine_ls_wR_factor_ref 0.0410
_reflns_number_gt 1726
_reflns_number_total 4195
_reflns_threshold_expression I>3.00\s(I)
_cod_data_source_file b104646m.txt
_cod_data_source_block '_1Cl.HCl__'
_cod_original_cell_volume 641.9(2)
_cod_original_sg_symbol_H-M 'P 21/m'
_cod_database_code 7052521

loop_
_symmetry_equiv_pos_as_xyz
'   +x,   +y,   +z'
'   -x,1/2+y,   -z'
'   -x,   -y,   -z'
'   +x,1/2-y,   +z'

loop_
_atom_site_label
_atom_site_fract_x
_atom_site_fract_y
_atom_site_fract_z
_atom_site_U_iso_or_equiv
_atom_site_occupancy
_atom_site_refinement_flags
_atom_site_adp_type
_atom_site_calc_flag
_atom_site_calc_attached_atom
Cl(1) 0.09847(7) 0.2500 0.38177(3) 0.0938(1) 0.500 S Uani d ?
Cl(2) 0.62592(4) -0.2500 0.85940(2) 0.04899(8) 0.500 S Uani d ?
O(1) 0.30200(10) 0.2500 0.85862(6) 0.0691(3) 0.500 S Uani d ?
N(1) 0.58356(12) 0.2500 0.97793(7) 0.0436(2) 0.500 S Uani d ?
N(2) 0.57346(11) 0.2500 0.80609(6) 0.0396(2) 0.500 S Uani d ?
C(1) 0.4735(1) 0.2500 0.87969(8) 0.0471(3) 0.500 S Uani d ?
C(2) 0.7739(1) 0.2500 1.00455(8) 0.0403(3) 0.500 S Uani d ?
C(3) 0.8670(1) 0.2500 0.92964(8) 0.0417(3) 0.500 S Uani d ?
C(4) 0.7657(1) 0.2500 0.82921(8) 0.0410(3) 0.500 S Uani d ?
C(5) 0.8686(2) 0.2500 1.11530(9) 0.0543(3) 0.500 S Uani d ?
C(6) 0.8570(2) 0.2500 0.74445(10) 0.0606(4) 0.500 S Uani d ?
C(7) 0.4578(1) 0.2500 0.70112(8) 0.0436(3) 0.500 S Uani d ?
C(8) 0.4028(2) 0.0717(2) 0.65378(7) 0.0685(3) 1.000 . Uani d ?
C(9) 0.2919(2) 0.0722(2) 0.55401(8) 0.0768(3) 1.000 . Uani d ?
C(10) 0.2380(2) 0.2500 0.50635(9) 0.0590(4) 0.500 S Uani d ?
H(1) 0.525(2) 0.2500 1.0286(11) 0.064(4) 0.500 S Uiso d ?
H(2) 0.817(2) 0.154(2) 1.1512(8) 0.108(5) 1.000 . Uiso d ?
H(3) 0.992(2) 0.2500 1.1277(10) 0.062(4) 0.500 S Uiso d ?
H(4) 0.995(2) 0.2500 0.9479(8) 0.049(3) 0.500 S Uiso d ?
H(5) 0.984(2) 0.2500 0.7646(11) 0.072(4) 0.500 S Uiso d ?
H(6) 0.814(2) 0.139(2) 0.7012(8) 0.096(4) 1.000 . Uiso d ?
H(7) 0.439(2) -0.051(2) 0.6914(8) 0.098(4) 1.000 . Uiso d ?
H(8) 0.255(2) -0.053(2) 0.5211(8) 0.104(4) 1.000 . Uiso d ?

loop_
_atom_site_aniso_label
_atom_site_aniso_U_11
_atom_site_aniso_U_22
_atom_site_aniso_U_33
_atom_site_aniso_U_12
_atom_site_aniso_U_13
_atom_site_aniso_U_23
Cl(1) 0.1231(3) 0.0880(3) 0.0471(2) 0.0000 -0.0186(2) 0.0000
Cl(2) 0.0490(2) 0.0467(2) 0.0522(2) 0.0000 0.01495(11) 0.0000
O(1) 0.0307(4) 0.1176(9) 0.0548(5) 0.0000 0.0037(3) 0.0000
N(1) 0.0326(4) 0.0525(6) 0.0432(5) 0.0000 0.0054(4) 0.0000
N(2) 0.0334(4) 0.0397(5) 0.0413(4) 0.0000 0.0021(3) 0.0000
C(1) 0.0359(5) 0.0552(7) 0.0466(6) 0.0000 0.0045(4) 0.0000
C(2) 0.0342(4) 0.0361(5) 0.0460(5) 0.0000 0.0022(4) 0.0000
C(3) 0.0293(4) 0.0419(6) 0.0499(5) 0.0000 0.0030(4) 0.0000
C(4) 0.0359(5) 0.0362(6) 0.0495(6) 0.0000 0.0087(4) 0.0000
C(5) 0.0394(6) 0.0726(9) 0.0446(6) 0.0000 -0.0003(5) 0.0000
C(6) 0.0395(6) 0.0898(12) 0.0514(7) 0.0000 0.0099(5) 0.0000
C(7) 0.0386(5) 0.0442(6) 0.0423(5) 0.0000 0.0004(4) 0.0000
C(8) 0.0885(7) 0.0446(5) 0.0553(5) -0.0043(5) -0.0111(4) 0.0022(4)
C(9) 0.1042(8) 0.0508(6) 0.0564(5) -0.0114(6) -0.0126(5) -0.0054(5)
C(10) 0.0637(7) 0.0636(8) 0.0412(6) 0.0000 -0.0015(5) 0.0000

loop_
_atom_type_symbol
_atom_type_oxidation_number
_atom_type_number_in_cell
_atom_type_scat_dispersion_real
_atom_type_scat_dispersion_imag
_atom_type_scat_source
C 0 24 0.002 0.002
;International Tables for Crystallography
(1992, Vol. C, Table 6.1.1.2)
;
H 0 24 0.000 0.000
;International Tables for Crystallography
(1992, Vol. C, Table 6.1.1.2)
;
N 0 4 0.004 0.003
;International Tables for Crystallography
(1992, Vol. C, Table 6.1.1.2)
;
O 0 2 0.008 0.006
;International Tables for Crystallography
(1992, Vol. C, Table 6.1.1.2)
;
Cl 0 4 0.132 0.159
;International Tables for Crystallography
(1992, Vol. C, Tables 4.2.6.8 and 6.1.1.1)
;

loop_
_geom_angle_atom_site_label_1
_geom_angle_atom_site_label_2
_geom_angle_atom_site_label_3
_geom_angle
_geom_angle_site_symmetry_1
_geom_angle_site_symmetry_2
_geom_angle_site_symmetry_3
_geom_angle_publ_flag
C5 CL1 C6 67.30(4) 1_454 1_454 1_454 ?
C5 CL1 C6 67.26(4) 1_454 1_454 1_454 ?
C5 CL1 C8 161.07(3) 1_454 1_454 1_454 ?
C5 CL1 C8 161.07(3) 1_454 1_454 1_454 ?
C5 CL1 C9 152.73(4) 1_454 1_454 1_454 ?
C5 CL1 C9 152.72(4) 1_454 1_454 1_454 ?
C5 CL1 C9 93.01(4) 1_454 1_454 1_454 ?
C5 CL1 C9 93.03(4) 1_454 1_454 1_454 ?
C5 CL1 C10 172.39(10) 1_454 1_454 1_454 ?
C5 CL1 H2 15.1(4) 1_454 1_454 1_454 no
C5 CL1 H2 15.1(4) 1_454 1_454 1_454 no
C5 CL1 H3 13.9(4) 1_454 1_454 1_454 no
C5 CL1 H5 60.4(3) 1_454 1_454 1_454 no
C5 CL1 H5 60.4(3) 1_454 1_454 1_454 no
C5 CL1 H6 72.7(3) 1_454 1_454 1_454 no
C5 CL1 H6 72.8(3) 1_454 1_454 1_454 no
C5 CL1 H7 87.1(3) 1_454 1_454 1_454 no
C5 CL1 H7 87.1(3) 1_454 1_454 1_454 no
C5 CL1 H8 133.4(5) 1_454 1_454 1_454 no
C5 CL1 H8 133.4(5) 1_454 1_454 1_454 no
C5 CL1 H8 101.0(3) 1_454 1_454 1_454 no
C5 CL1 H8 101.0(3) 1_454 1_454 1_454 no
C6 CL1 C6 122.36(6) 2_646 2_646 2_646 ?
C6 CL1 C8 93.82(4) 2_646 2_646 2_646 ?
C6 CL1 C8 126.21(5) 2_646 2_646 2_646 ?
C6 CL1 C9 85.46(5) 2_646 2_646 2_646 ?
C6 CL1 C9 134.10(6) 2_646 2_646 2_646 ?
C6 CL1 C9 138.42(5) 2_646 2_646 2_646 ?
C6 CL1 C9 76.76(5) 2_646 2_646 2_646 ?
C6 CL1 C10 110.14(5) 2_646 2_646 2_646 ?
C6 CL1 H2 60.8(4) 2_646 2_646 2_646 no
C6 CL1 H2 81.2(4) 2_646 2_646 2_646 no
C6 CL1 H3 63.64(9) 2_646 2_646 2_646 no
C6 CL1 H5 13.5(4) 2_646 2_646 2_646 no
C6 CL1 H5 123.0(3) 2_646 2_646 2_646 no
C6 CL1 H6 122.7(3) 2_646 2_646 2_646 no
C6 CL1 H6 7.5(3) 2_646 2_646 2_646 no
C6 CL1 H7 90.0(3) 2_646 2_646 2_646 no
C6 CL1 H7 54.3(3) 2_646 2_646 2_646 no
C6 CL1 H8 66.9(5) 2_646 2_646 2_646 no
C6 CL1 H8 150.4(5) 2_646 2_646 2_646 no
C6 CL1 H8 131.9(4) 2_646 2_646 2_646 no
C6 CL1 H8 90.1(4) 2_646 2_646 2_646 no
C6 CL1 C8 126.25(5) 2_656 2_656 2_656 ?
C6 CL1 C8 93.86(4) 2_656 2_656 2_656 ?
C6 CL1 C9 134.14(6) 2_656 2_656 2_656 ?
C6 CL1 C9 85.49(5) 2_656 2_656 2_656 ?
C6 CL1 C9 76.75(5) 2_656 2_656 2_656 ?
C6 CL1 C9 138.41(5) 2_656 2_656 2_656 ?
C6 CL1 C10 110.18(5) 2_656 2_656 2_656 ?
C6 CL1 H2 81.1(4) 2_656 2_656 2_656 no
C6 CL1 H2 60.7(4) 2_656 2_656 2_656 no
C6 CL1 H3 63.61(9) 2_656 2_656 2_656 no
C6 CL1 H5 123.0(3) 2_656 2_656 2_656 no
C6 CL1 H5 13.5(4) 2_656 2_656 2_656 no
C6 CL1 H6 7.5(3) 2_656 2_656 2_656 no
C6 CL1 H6 122.7(3) 2_656 2_656 2_656 no
C6 CL1 H7 54.3(3) 2_656 2_656 2_656 no
C6 CL1 H7 90.0(3) 2_656 2_656 2_656 no
C6 CL1 H8 150.4(5) 2_656 2_656 2_656 no
C6 CL1 H8 66.9(5) 2_656 2_656 2_656 no
C6 CL1 H8 90.1(4) 2_656 2_656 2_656 no
C6 CL1 H8 131.9(4) 2_656 2_656 2_656 no
C8 CL1 C8 34.81(5) . . . ?
C8 CL1 C9 8.85(4) . . . ?
C8 CL1 C9 43.66(5) . . . ?
C8 CL1 C9 102.78(4) . . . ?
C8 CL1 C9 83.53(4) . . . ?
C8 CL1 C10 17.40(3) . . . ?
C8 CL1 H2 151.4(4) . . . no
C8 CL1 H2 173.0(4) . . . no
C8 CL1 H3 152.6(3) . . . no
C8 CL1 H5 101.4(3) . . . no
C8 CL1 H5 135.8(3) . . . no
C8 CL1 H6 119.6(3) . . . no
C8 CL1 H6 88.3(3) . . . no
C8 CL1 H7 91.7(3) . . . no
C8 CL1 H7 80.2(3) . . . no
C8 CL1 H8 28.7(5) . . . no
C8 CL1 H8 63.5(5) . . . no
C8 CL1 H8 92.7(3) . . . no
C8 CL1 H8 79.6(3) . . . no
C8 CL1 C9 43.65(5) 4 4 4 ?
C8 CL1 C9 8.85(4) 4 4 4 ?
C8 CL1 C9 83.55(4) 4 4 4 ?
C8 CL1 C9 102.76(4) 4 4 4 ?
C8 CL1 C10 17.41(3) 4 4 4 ?
C8 CL1 H2 173.0(4) 4 4 4 no
C8 CL1 H2 151.4(4) 4 4 4 no
C8 CL1 H3 152.6(3) 4 4 4 no
C8 CL1 H5 135.7(3) 4 4 4 no
C8 CL1 H5 101.5(3) 4 4 4 no
C8 CL1 H6 88.4(3) 4 4 4 no
C8 CL1 H6 119.6(3) 4 4 4 no
C8 CL1 H7 80.3(3) 4 4 4 no
C8 CL1 H7 91.7(3) 4 4 4 no
C8 CL1 H8 63.5(5) 4 4 4 no
C8 CL1 H8 28.7(5) 4 4 4 no
C8 CL1 H8 79.6(3) 4 4 4 no
C8 CL1 H8 92.7(3) 4 4 4 no
C9 CL1 C9 52.51(8) . . . ?
C9 CL1 C9 107.42(5) . . . ?
C9 CL1 C9 78.79(6) . . . ?
C9 CL1 C10 26.25(4) . . . ?
C9 CL1 H2 142.6(4) . . . no
C9 CL1 H2 164.5(4) . . . no
C9 CL1 H3 146.5(3) . . . no
C9 CL1 H5 92.7(3) . . . no
C9 CL1 H5 144.3(3) . . . no
C9 CL1 H6 127.2(3) . . . no
C9 CL1 H6 80.3(3) . . . no
C9 CL1 H7 94.6(3) . . . no
C9 CL1 H7 77.6(3) . . . no
C9 CL1 H8 19.8(5) . . . no
C9 CL1 H8 72.3(5) . . . no
C9 CL1 H8 96.2(3) . . . no
C9 CL1 H8 76.8(3) . . . no
C9 CL1 C9 78.81(6) 4 4 4 ?
C9 CL1 C9 107.39(5) 4 4 4 ?
C9 CL1 C10 26.26(4) 4 4 4 ?
C9 CL1 H2 164.5(4) 4 4 4 no
C9 CL1 H2 142.6(4) 4 4 4 no
C9 CL1 H3 146.5(3) 4 4 4 no
C9 CL1 H5 144.3(3) 4 4 4 no
C9 CL1 H5 92.7(3) 4 4 4 no
C9 CL1 H6 80.3(3) 4 4 4 no
C9 CL1 H6 127.2(3) 4 4 4 no
C9 CL1 H7 77.6(3) 4 4 4 no
C9 CL1 H7 94.6(3) 4 4 4 no
C9 CL1 H8 72.3(5) 4 4 4 no
C9 CL1 H8 19.8(5) 4 4 4 no
C9 CL1 H8 76.8(3) 4 4 4 no
C9 CL1 H8 96.2(3) 4 4 4 no
C9 CL1 C9 67.78(6) 2_556 2_556 2_556 ?
C9 CL1 C10 93.30(8) 2_556 2_556 2_556 ?
C9 CL1 H2 90.5(3) 2_556 2_556 2_556 no
C9 CL1 H2 78.3(4) 2_556 2_556 2_556 no
C9 CL1 H3 104.5(4) 2_556 2_556 2_556 no
C9 CL1 H5 125.2(4) 2_556 2_556 2_556 no
C9 CL1 H5 67.1(4) 2_556 2_556 2_556 no
C9 CL1 H6 81.2(4) 2_556 2_556 2_556 no
C9 CL1 H6 145.2(4) 2_556 2_556 2_556 no
C9 CL1 H7 126.7(4) 2_556 2_556 2_556 no
C9 CL1 H7 165.5(4) 2_556 2_556 2_556 no
C9 CL1 H8 116.3(4) 2_556 2_556 2_556 no
C9 CL1 H8 68.9(4) 2_556 2_556 2_556 no
C9 CL1 H8 13.6(4) 2_556 2_556 2_556 no
C9 CL1 H8 56.8(4) 2_556 2_556 2_556 no
C9 CL1 C10 93.28(8) 3_556 3_556 3_556 ?
C9 CL1 H2 78.3(4) 3_556 3_556 3_556 no
C9 CL1 H2 90.6(3) 3_556 3_556 3_556 no
C9 CL1 H3 104.5(4) 3_556 3_556 3_556 no
C9 CL1 H5 67.1(4) 3_556 3_556 3_556 no
C9 CL1 H5 125.2(4) 3_556 3_556 3_556 no
C9 CL1 H6 145.2(4) 3_556 3_556 3_556 no
C9 CL1 H6 81.2(4) 3_556 3_556 3_556 no
C9 CL1 H7 165.5(4) 3_556 3_556 3_556 no
C9 CL1 H7 126.7(4) 3_556 3_556 3_556 no
C9 CL1 H8 68.8(4) 3_556 3_556 3_556 no
C9 CL1 H8 116.3(4) 3_556 3_556 3_556 no
C9 CL1 H8 56.8(4) 3_556 3_556 3_556 no
C9 CL1 H8 13.6(4) 3_556 3_556 3_556 no
C10 CL1 H2 168.6(4) . . . no
C10 CL1 H2 168.6(4) . . . no
C10 CL1 H3 158.5(4) . . . no
C10 CL1 H5 118.6(3) . . . no
C10 CL1 H5 118.6(3) . . . no
C10 CL1 H6 104.1(3) . . . no
C10 CL1 H6 104.1(3) . . . no
C10 CL1 H7 85.8(3) . . . no
C10 CL1 H7 85.8(3) . . . no
C10 CL1 H8 46.1(5) . . . no
C10 CL1 H8 46.1(5) . . . no
C10 CL1 H8 86.1(3) . . . no
C10 CL1 H8 86.0(3) . . . no
H2 CL1 H2 22.0(8) 1_454 1_454 1_454 no
H2 CL1 H3 26.6(5) 1_454 1_454 1_454 no
H2 CL1 H5 51.1(5) 1_454 1_454 1_454 no
H2 CL1 H5 72.7(5) 1_454 1_454 1_454 no
H2 CL1 H6 87.1(5) 1_454 1_454 1_454 no
H2 CL1 H6 67.4(5) 1_454 1_454 1_454 no
H2 CL1 H7 100.5(4) 1_454 1_454 1_454 no
H2 CL1 H7 93.1(4) 1_454 1_454 1_454 no
H2 CL1 H8 122.9(6) 1_454 1_454 1_454 no
H2 CL1 H8 144.8(6) 1_454 1_454 1_454 no
H2 CL1 H8 95.4(5) 1_454 1_454 1_454 no
H2 CL1 H8 87.1(5) 1_454 1_454 1_454 no
H2 CL1 H3 26.6(5) 4_454 4_454 4_454 no
H2 CL1 H5 72.7(5) 4_454 4_454 4_454 no
H2 CL1 H5 51.1(5) 4_454 4_454 4_454 no
H2 CL1 H6 67.3(5) 4_454 4_454 4_454 no
H2 CL1 H6 87.1(5) 4_454 4_454 4_454 no
H2 CL1 H7 93.1(4) 4_454 4_454 4_454 no
H2 CL1 H7 100.5(4) 4_454 4_454 4_454 no
H2 CL1 H8 144.9(6) 4_454 4_454 4_454 no
H2 CL1 H8 122.8(6) 4_454 4_454 4_454 no
H2 CL1 H8 87.1(5) 4_454 4_454 4_454 no
H2 CL1 H8 95.5(5) 4_454 4_454 4_454 no
H3 CL1 H5 60.1(3) 1_454 1_454 1_454 no
H3 CL1 H5 60.0(3) 1_454 1_454 1_454 no
H3 CL1 H6 67.6(4) 1_454 1_454 1_454 no
H3 CL1 H6 67.7(4) 1_454 1_454 1_454 no
H3 CL1 H7 74.0(5) 1_454 1_454 1_454 no
H3 CL1 H7 74.0(5) 1_454 1_454 1_454 no
H3 CL1 H8 130.2(5) 1_454 1_454 1_454 no
H3 CL1 H8 130.1(5) 1_454 1_454 1_454 no
H3 CL1 H8 113.7(5) 1_454 1_454 1_454 no
H3 CL1 H8 113.7(5) 1_454 1_454 1_454 no
H5 CL1 H5 119.9(6) 2_646 2_646 2_646 no
H5 CL1 H6 125.4(4) 2_646 2_646 2_646 no
H5 CL1 H6 20.9(5) 2_646 2_646 2_646 no
H5 CL1 H7 100.7(5) 2_646 2_646 2_646 no
H5 CL1 H7 67.1(5) 2_646 2_646 2_646 no
H5 CL1 H8 73.1(6) 2_646 2_646 2_646 no
H5 CL1 H8 162.9(6) 2_646 2_646 2_646 no
H5 CL1 H8 119.8(6) 2_646 2_646 2_646 no
H5 CL1 H8 80.7(5) 2_646 2_646 2_646 no
H5 CL1 H6 20.9(5) 2_656 2_656 2_656 no
H5 CL1 H6 125.4(4) 2_656 2_656 2_656 no
H5 CL1 H7 67.1(5) 2_656 2_656 2_656 no
H5 CL1 H7 100.8(5) 2_656 2_656 2_656 no
H5 CL1 H8 162.9(6) 2_656 2_656 2_656 no
H5 CL1 H8 73.1(6) 2_656 2_656 2_656 no
H5 CL1 H8 80.7(5) 2_656 2_656 2_656 no
H5 CL1 H8 119.8(6) 2_656 2_656 2_656 no
H6 CL1 H6 121.9(7) 2_656 2_656 2_656 no
H6 CL1 H7 48.1(5) 2_656 2_656 2_656 no
H6 CL1 H7 85.1(5) 2_656 2_656 2_656 no
H6 CL1 H8 142.9(6) 2_656 2_656 2_656 no
H6 CL1 H8 62.5(6) 2_656 2_656 2_656 no
H6 CL1 H8 94.1(5) 2_656 2_656 2_656 no
H6 CL1 H8 137.4(6) 2_656 2_656 2_656 no
H6 CL1 H7 85.0(5) 3_656 3_656 3_656 no
H6 CL1 H7 48.1(5) 3_656 3_656 3_656 no
H6 CL1 H8 62.5(6) 3_656 3_656 3_656 no
H6 CL1 H8 142.9(6) 3_656 3_656 3_656 no
H6 CL1 H8 137.5(6) 3_656 3_656 3_656 no
H6 CL1 H8 94.1(5) 3_656 3_656 3_656 no
H7 CL1 H7 38.9(7) 2_656 2_656 2_656 no
H7 CL1 H8 100.8(5) 2_656 2_656 2_656 no
H7 CL1 H8 73.0(5) 2_656 2_656 2_656 no
H7 CL1 H8 137.4(6) 2_656 2_656 2_656 no
H7 CL1 H8 171.3(4) 2_656 2_656 2_656 no
H7 CL1 H8 73.0(5) 3_656 3_656 3_656 no
H7 CL1 H8 100.8(5) 3_656 3_656 3_656 no
H7 CL1 H8 171.3(4) 3_656 3_656 3_656 no
H7 CL1 H8 137.4(6) 3_656 3_656 3_656 no
H8 CL1 H8 92.2(9) . . . no
H8 CL1 H8 103.1(4) . . . no
H8 CL1 H8 71.3(6) . . . no
H8 CL1 H8 71.3(6) 4 4 4 no
H8 CL1 H8 103.1(4) 4 4 4 no
H8 CL1 H8 44.7(8) 2_556 2_556 2_556 no
O1 CL2 N1 64.08(3) 2_647 2_647 2_647 ?
O1 CL2 N1 64.04(3) 2_647 2_647 2_647 ?
O1 CL2 N1 37.22(3) 2_647 2_647 2_647 ?
O1 CL2 N2 101.36(3) 2_647 2_647 2_647 ?
O1 CL2 N2 101.32(3) 2_647 2_647 2_647 ?
O1 CL2 C1 83.25(4) 2_647 2_647 2_647 ?
O1 CL2 C1 83.21(4) 2_647 2_647 2_647 ?
O1 CL2 C1 18.41(3) 2_647 2_647 2_647 ?
O1 CL2 C2 62.03(3) 2_647 2_647 2_647 ?
O1 CL2 C2 62.00(3) 2_647 2_647 2_647 ?
O1 CL2 C2 54.88(3) 2_647 2_647 2_647 ?
O1 CL2 C3 79.00(3) 2_647 2_647 2_647 ?
O1 CL2 C3 78.96(3) 2_647 2_647 2_647 ?
O1 CL2 C4 98.79(3) 2_647 2_647 2_647 ?
O1 CL2 C4 98.75(3) 2_647 2_647 2_647 ?
O1 CL2 C5 77.44(4) 2_647 2_647 2_647 ?
O1 CL2 C5 92.15(4) 2_647 2_647 2_647 ?
O1 CL2 C7 119.80(3) 2_647 2_647 2_647 ?
O1 CL2 C7 119.77(3) 2_647 2_647 2_647 ?
O1 CL2 C8 136.06(3) 2_647 2_647 2_647 ?
O1 CL2 C8 136.04(3) 2_647 2_647 2_647 ?
O1 CL2 H1 38.1(6) 2_647 2_647 2_647 no
O1 CL2 H2 85.2(3) 2_647 2_647 2_647 no
O1 CL2 H2 85.2(3) 2_647 2_647 2_647 no
O1 CL2 H3 93.9(5) 2_647 2_647 2_647 no
O1 CL2 H4 46.8(3) 2_647 2_647 2_647 no
O1 CL2 H6 127.0(3) 2_647 2_647 2_647 no
O1 CL2 H6 127.0(3) 2_647 2_647 2_647 no
O1 CL2 H7 141.1(4) 2_647 2_647 2_647 no
O1 CL2 H7 141.1(4) 2_647 2_647 2_647 no
N1 CL2 N1 125.30(5) . . . ?
N1 CL2 N1 64.33(3) . . . ?
N1 CL2 N2 37.50(3) . . . ?
N1 CL2 N2 160.43(4) . . . ?
N1 CL2 C1 21.39(3) . . . ?
N1 CL2 C1 137.53(4) . . . ?
N1 CL2 C1 62.66(3) . . . ?
N1 CL2 C2 20.16(3) . . . ?
N1 CL2 C2 125.90(4) . . . ?
N1 CL2 C2 68.50(3) . . . ?
N1 CL2 C3 36.12(4) . . . ?
N1 CL2 C3 139.54(4) . . . ?
N1 CL2 C4 43.38(4) . . . ?
N1 CL2 C4 160.90(4) . . . ?
N1 CL2 C5 76.57(3) . . . ?
N1 CL2 C5 99.02(3) . . . ?
N1 CL2 C7 56.08(3) . . . ?
N1 CL2 C7 158.05(3) . . . ?
N1 CL2 C8 74.46(4) . . . ?
N1 CL2 C8 143.15(4) . . . ?
N1 CL2 H1 64.48(11) . . . no
N1 CL2 H2 90.0(4) . . . no
N1 CL2 H2 69.7(4) . . . no
N1 CL2 H3 99.8(2) . . . no
N1 CL2 H4 78.7(1) . . . no
N1 CL2 H6 74.1(3) . . . no
N1 CL2 H6 157.1(3) . . . no
N1 CL2 H7 81.2(5) . . . no
N1 CL2 H7 136.4(5) . . . no
N1 CL2 N1 64.32(3) 1_545 1_545 1_545 ?
N1 CL2 N2 160.43(4) 1_545 1_545 1_545 ?
N1 CL2 N2 37.50(3) 1_545 1_545 1_545 ?
N1 CL2 C1 137.53(4) 1_545 1_545 1_545 ?
N1 CL2 C1 21.39(3) 1_545 1_545 1_545 ?
N1 CL2 C1 62.64(3) 1_545 1_545 1_545 ?
N1 CL2 C2 125.89(4) 1_545 1_545 1_545 ?
N1 CL2 C2 20.16(3) 1_545 1_545 1_545 ?
N1 CL2 C2 68.50(3) 1_545 1_545 1_545 ?
N1 CL2 C3 139.54(4) 1_545 1_545 1_545 ?
N1 CL2 C3 36.11(4) 1_545 1_545 1_545 ?
N1 CL2 C4 160.90(4) 1_545 1_545 1_545 ?
N1 CL2 C4 43.38(4) 1_545 1_545 1_545 ?
N1 CL2 C5 76.59(3) 1_545 1_545 1_545 ?
N1 CL2 C5 99.00(3) 1_545 1_545 1_545 ?
N1 CL2 C7 158.06(3) 1_545 1_545 1_545 ?
N1 CL2 C7 56.08(3) 1_545 1_545 1_545 ?
N1 CL2 C8 143.18(4) 1_545 1_545 1_545 ?
N1 CL2 C8 74.48(4) 1_545 1_545 1_545 ?
N1 CL2 H1 64.47(11) 1_545 1_545 1_545 no
N1 CL2 H2 69.7(4) 1_545 1_545 1_545 no
N1 CL2 H2 90.0(4) 1_545 1_545 1_545 no
N1 CL2 H3 99.8(2) 1_545 1_545 1_545 no
N1 CL2 H4 78.6(1) 1_545 1_545 1_545 no
N1 CL2 H6 157.1(3) 1_545 1_545 1_545 no
N1 CL2 H6 74.1(3) 1_545 1_545 1_545 no
N1 CL2 H7 136.5(5) 1_545 1_545 1_545 no
N1 CL2 H7 81.2(5) 1_545 1_545 1_545 no
N1 CL2 N2 96.13(3) 2_647 2_647 2_647 ?
N1 CL2 N2 96.12(3) 2_647 2_647 2_647 ?
N1 CL2 C1 73.24(3) 2_647 2_647 2_647 ?
N1 CL2 C1 73.22(3) 2_647 2_647 2_647 ?
N1 CL2 C1 18.81(3) 2_647 2_647 2_647 ?
N1 CL2 C2 75.62(3) 2_647 2_647 2_647 ?
N1 CL2 C2 75.61(3) 2_647 2_647 2_647 ?
N1 CL2 C2 17.66(3) 2_647 2_647 2_647 ?
N1 CL2 C3 96.15(4) 2_647 2_647 2_647 ?
N1 CL2 C3 96.14(4) 2_647 2_647 2_647 ?
N1 CL2 C4 107.71(3) 2_647 2_647 2_647 ?
N1 CL2 C4 107.69(3) 2_647 2_647 2_647 ?
N1 CL2 C5 40.22(4) 2_647 2_647 2_647 ?
N1 CL2 C5 129.37(4) 2_647 2_647 2_647 ?
N1 CL2 C7 104.79(3) 2_647 2_647 2_647 ?
N1 CL2 C7 104.78(3) 2_647 2_647 2_647 ?
N1 CL2 C8 111.33(4) 2_647 2_647 2_647 ?
N1 CL2 C8 111.32(4) 2_647 2_647 2_647 ?
N1 CL2 H1 0.9(6) 2_647 2_647 2_647 no
N1 CL2 H2 48.8(3) 2_647 2_647 2_647 no
N1 CL2 H2 48.9(3) 2_647 2_647 2_647 no
N1 CL2 H3 131.1(5) 2_647 2_647 2_647 no
N1 CL2 H4 84.0(3) 2_647 2_647 2_647 no
N1 CL2 H6 137.7(3) 2_647 2_647 2_647 no
N1 CL2 H6 137.7(3) 2_647 2_647 2_647 no
N1 CL2 H7 112.6(4) 2_647 2_647 2_647 no
N1 CL2 H7 112.6(4) 2_647 2_647 2_647 no
N2 CL2 N2 155.37(5) . . . ?
N2 CL2 C1 22.90(4) . . . ?
N2 CL2 C1 156.12(4) . . . ?
N2 CL2 C1 99.25(3) . . . ?
N2 CL2 C2 43.17(3) . . . ?
N2 CL2 C2 161.46(3) . . . ?
N2 CL2 C2 92.62(3) . . . ?
N2 CL2 C3 37.84(3) . . . ?
N2 CL2 C3 159.34(4) . . . ?
N2 CL2 C4 22.41(3) . . . ?
N2 CL2 C4 156.12(4) . . . ?
N2 CL2 C5 87.83(3) . . . ?
N2 CL2 C5 94.32(3) . . . ?
N2 CL2 C7 20.95(3) . . . ?
N2 CL2 C7 134.43(3) . . . ?
N2 CL2 C8 40.73(4) . . . ?
N2 CL2 C8 114.65(4) . . . ?
N2 CL2 H1 95.97(12) . . . no
N2 CL2 H2 97.3(4) . . . no
N2 CL2 H2 75.2(4) . . . no
N2 CL2 H3 93.97(10) . . . no
N2 CL2 H4 101.25(4) . . . no
N2 CL2 H6 42.2(3) . . . no
N2 CL2 H6 125.1(3) . . . no
N2 CL2 H7 48.1(5) . . . no
N2 CL2 H7 107.3(5) . . . no
N2 CL2 C1 156.12(4) 1_545 1_545 1_545 ?
N2 CL2 C1 22.90(4) 1_545 1_545 1_545 ?
N2 CL2 C1 99.22(3) 1_545 1_545 1_545 ?
N2 CL2 C2 161.45(3) 1_545 1_545 1_545 ?
N2 CL2 C2 43.16(3) 1_545 1_545 1_545 ?
N2 CL2 C2 92.62(3) 1_545 1_545 1_545 ?
N2 CL2 C3 159.34(4) 1_545 1_545 1_545 ?
N2 CL2 C3 37.83(3) 1_545 1_545 1_545 ?
N2 CL2 C4 156.11(4) 1_545 1_545 1_545 ?
N2 CL2 C4 22.41(3) 1_545 1_545 1_545 ?
N2 CL2 C5 87.84(3) 1_545 1_545 1_545 ?
N2 CL2 C5 94.29(3) 1_545 1_545 1_545 ?
N2 CL2 C7 134.45(3) 1_545 1_545 1_545 ?
N2 CL2 C7 20.96(3) 1_545 1_545 1_545 ?
N2 CL2 C8 114.68(4) 1_545 1_545 1_545 ?
N2 CL2 C8 40.76(4) 1_545 1_545 1_545 ?
N2 CL2 H1 95.95(12) 1_545 1_545 1_545 no
N2 CL2 H2 75.2(4) 1_545 1_545 1_545 no
N2 CL2 H2 97.3(4) 1_545 1_545 1_545 no
N2 CL2 H3 93.95(10) 1_545 1_545 1_545 no
N2 CL2 H4 101.21(4) 1_545 1_545 1_545 no
N2 CL2 H6 125.1(3) 1_545 1_545 1_545 no
N2 CL2 H6 42.2(3) 1_545 1_545 1_545 no
N2 CL2 H7 107.3(5) 1_545 1_545 1_545 no
N2 CL2 H7 48.1(5) 1_545 1_545 1_545 no
C1 CL2 C1 139.90(6) . . . ?
C1 CL2 C1 77.69(3) . . . ?
C1 CL2 C2 37.34(3) . . . ?
C1 CL2 C2 144.87(4) . . . ?
C1 CL2 C2 70.66(3) . . . ?
C1 CL2 C3 44.44(4) . . . ?
C1 CL2 C3 160.91(4) . . . ?
C1 CL2 C4 39.74(4) . . . ?
C1 CL2 C4 177.71(4) . . . ?
C1 CL2 C5 70.12(3) . . . ?
C1 CL2 C5 109.05(3) . . . ?
C1 CL2 C7 36.70(4) . . . ?
C1 CL2 C7 140.29(4) . . . ?
C1 CL2 C8 53.72(4) . . . ?
C1 CL2 C8 122.54(4) . . . ?
C1 CL2 H1 73.07(12) . . . no
C1 CL2 H2 81.9(4) . . . no
C1 CL2 H2 59.5(4) . . . no
C1 CL2 H3 109.23(6) . . . no
C1 CL2 H4 98.89(11) . . . no
C1 CL2 H6 65.0(3) . . . no
C1 CL2 H6 147.3(3) . . . no
C1 CL2 H7 60.2(5) . . . no
C1 CL2 H7 115.5(5) . . . no
C1 CL2 C1 77.66(3) 1_545 1_545 1_545 ?
C1 CL2 C2 144.86(4) 1_545 1_545 1_545 ?
C1 CL2 C2 37.33(3) 1_545 1_545 1_545 ?
C1 CL2 C2 70.66(3) 1_545 1_545 1_545 ?
C1 CL2 C3 160.90(4) 1_545 1_545 1_545 ?
C1 CL2 C3 44.43(4) 1_545 1_545 1_545 ?
C1 CL2 C4 177.71(4) 1_545 1_545 1_545 ?
C1 CL2 C4 39.75(4) 1_545 1_545 1_545 ?
C1 CL2 C5 70.14(3) 1_545 1_545 1_545 ?
C1 CL2 C5 109.02(3) 1_545 1_545 1_545 ?
C1 CL2 C7 140.30(4) 1_545 1_545 1_545 ?
C1 CL2 C7 36.71(4) 1_545 1_545 1_545 ?
C1 CL2 C8 122.57(4) 1_545 1_545 1_545 ?
C1 CL2 C8 53.74(4) 1_545 1_545 1_545 ?
C1 CL2 H1 73.05(12) 1_545 1_545 1_545 no
C1 CL2 H2 59.5(4) 1_545 1_545 1_545 no
C1 CL2 H2 81.9(4) 1_545 1_545 1_545 no
C1 CL2 H3 109.21(6) 1_545 1_545 1_545 no
C1 CL2 H4 98.84(11) 1_545 1_545 1_545 no
C1 CL2 H6 147.3(3) 1_545 1_545 1_545 no
C1 CL2 H6 65.0(3) 1_545 1_545 1_545 no
C1 CL2 H7 115.5(5) 1_545 1_545 1_545 no
C1 CL2 H7 60.2(5) 1_545 1_545 1_545 no
C1 CL2 C2 67.69(3) 2_647 2_647 2_647 ?
C1 CL2 C2 67.67(3) 2_647 2_647 2_647 ?
C1 CL2 C2 36.47(4) 2_647 2_647 2_647 ?
C1 CL2 C3 87.38(4) 2_647 2_647 2_647 ?
C1 CL2 C3 87.35(4) 2_647 2_647 2_647 ?
C1 CL2 C4 103.90(3) 2_647 2_647 2_647 ?
C1 CL2 C4 103.87(3) 2_647 2_647 2_647 ?
C1 CL2 C5 59.04(4) 2_647 2_647 2_647 ?
C1 CL2 C5 110.55(4) 2_647 2_647 2_647 ?
C1 CL2 C7 113.47(3) 2_647 2_647 2_647 ?
C1 CL2 C7 113.45(3) 2_647 2_647 2_647 ?
C1 CL2 C8 125.01(4) 2_647 2_647 2_647 ?
C1 CL2 C8 125.00(4) 2_647 2_647 2_647 ?
C1 CL2 H1 19.7(6) 2_647 2_647 2_647 no
C1 CL2 H2 67.1(3) 2_647 2_647 2_647 no
C1 CL2 H2 67.1(3) 2_647 2_647 2_647 no
C1 CL2 H3 112.3(5) 2_647 2_647 2_647 no
C1 CL2 H4 65.2(3) 2_647 2_647 2_647 no
C1 CL2 H6 135.0(3) 2_647 2_647 2_647 no
C1 CL2 H6 134.9(3) 2_647 2_647 2_647 no
C1 CL2 H7 128.0(4) 2_647 2_647 2_647 no
C1 CL2 H7 128.0(4) 2_647 2_647 2_647 no
C2 CL2 C2 118.30(4) . . . ?
C2 CL2 C2 84.22(3) . . . ?
C2 CL2 C3 20.54(4) . . . ?
C2 CL2 C3 125.43(4) . . . ?
C2 CL2 C4 36.98(4) . . . ?
C2 CL2 C4 144.78(4) . . . ?
C2 CL2 C5 95.73(3) . . . ?
C2 CL2 C5 79.10(3) . . . ?
C2 CL2 C7 64.10(3) . . . ?
C2 CL2 C7 177.51(3) . . . ?
C2 CL2 C8 83.87(4) . . . ?
C2 CL2 C8 157.77(3) . . . ?
C2 CL2 H1 76.0(3) . . . no
C2 CL2 H2 109.3(4) . . . no
C2 CL2 H2 89.7(4) . . . no
C2 CL2 H3 79.9(2) . . . no
C2 CL2 H4 61.85(8) . . . no
C2 CL2 H6 67.4(3) . . . no
C2 CL2 H6 140.4(3) . . . no
C2 CL2 H7 91.2(5) . . . no
C2 CL2 H7 150.4(5) . . . no
C2 CL2 C2 84.22(3) 1_545 1_545 1_545 ?
C2 CL2 C3 125.43(4) 1_545 1_545 1_545 ?
C2 CL2 C3 20.53(4) 1_545 1_545 1_545 ?
C2 CL2 C4 144.79(4) 1_545 1_545 1_545 ?
C2 CL2 C4 36.97(4) 1_545 1_545 1_545 ?
C2 CL2 C5 95.75(3) 1_545 1_545 1_545 ?
C2 CL2 C5 79.08(3) 1_545 1_545 1_545 ?
C2 CL2 C7 177.51(3) 1_545 1_545 1_545 ?
C2 CL2 C7 64.10(3) 1_545 1_545 1_545 ?
C2 CL2 C8 157.79(3) 1_545 1_545 1_545 ?
C2 CL2 C8 83.89(4) 1_545 1_545 1_545 ?
C2 CL2 H1 76.0(3) 1_545 1_545 1_545 no
C2 CL2 H2 89.7(4) 1_545 1_545 1_545 no
C2 CL2 H2 109.3(4) 1_545 1_545 1_545 no
C2 CL2 H3 79.9(2) 1_545 1_545 1_545 no
C2 CL2 H4 61.82(8) 1_545 1_545 1_545 no
C2 CL2 H6 140.5(3) 1_545 1_545 1_545 no
C2 CL2 H6 67.4(3) 1_545 1_545 1_545 no
C2 CL2 H7 150.4(5) 1_545 1_545 1_545 no
C2 CL2 H7 91.2(5) 1_545 1_545 1_545 no
C2 CL2 C3 103.92(3) 2_647 2_647 2_647 ?
C2 CL2 C3 103.92(3) 2_647 2_647 2_647 ?
C2 CL2 C4 109.55(3) 2_647 2_647 2_647 ?
C2 CL2 C4 109.55(3) 2_647 2_647 2_647 ?
C2 CL2 C5 22.57(4) 2_647 2_647 2_647 ?
C2 CL2 C5 147.02(4) 2_647 2_647 2_647 ?
C2 CL2 C7 95.51(3) 2_647 2_647 2_647 ?
C2 CL2 C7 95.51(3) 2_647 2_647 2_647 ?
C2 CL2 C8 97.51(4) 2_647 2_647 2_647 ?
C2 CL2 C8 97.51(4) 2_647 2_647 2_647 ?
C2 CL2 H1 16.8(6) 2_647 2_647 2_647 no
C2 CL2 H2 32.0(3) 2_647 2_647 2_647 no
C2 CL2 H2 32.0(3) 2_647 2_647 2_647 no
C2 CL2 H3 148.8(5) 2_647 2_647 2_647 no
C2 CL2 H4 101.7(3) 2_647 2_647 2_647 no
C2 CL2 H6 134.3(3) 2_647 2_647 2_647 no
C2 CL2 H6 134.3(3) 2_647 2_647 2_647 no
C2 CL2 H7 97.5(4) 2_647 2_647 2_647 no
C2 CL2 H7 97.5(4) 2_647 2_647 2_647 no
C3 CL2 C3 124.02(5) . . . ?
C3 CL2 C4 21.37(4) . . . ?
C3 CL2 C4 136.95(4) . . . ?
C3 CL2 C5 112.13(3) . . . ?
C3 CL2 C5 65.10(3) . . . ?
C3 CL2 C7 57.04(3) . . . ?
C3 CL2 C7 158.89(4) . . . ?
C3 CL2 C8 75.82(4) . . . ?
C3 CL2 C8 144.79(4) . . . ?
C3 CL2 H1 96.6(3) . . . no
C3 CL2 H2 125.1(4) . . . no
C3 CL2 H2 103.3(4) . . . no
C3 CL2 H3 65.51(11) . . . no
C3 CL2 H4 63.70(6) . . . no
C3 CL2 H6 48.4(3) . . . no
C3 CL2 H6 121.7(3) . . . no
C3 CL2 H7 83.0(5) . . . no
C3 CL2 H7 138.7(5) . . . no
C3 CL2 C4 136.96(4) 1_545 1_545 1_545 ?
C3 CL2 C4 21.36(4) 1_545 1_545 1_545 ?
C3 CL2 C5 112.14(3) 1_545 1_545 1_545 ?
C3 CL2 C5 65.09(3) 1_545 1_545 1_545 ?
C3 CL2 C7 158.89(4) 1_545 1_545 1_545 ?
C3 CL2 C7 57.05(3) 1_545 1_545 1_545 ?
C3 CL2 C8 144.81(4) 1_545 1_545 1_545 ?
C3 CL2 C8 75.84(4) 1_545 1_545 1_545 ?
C3 CL2 H1 96.5(3) 1_545 1_545 1_545 no
C3 CL2 H2 103.3(4) 1_545 1_545 1_545 no
C3 CL2 H2 125.1(4) 1_545 1_545 1_545 no
C3 CL2 H3 65.49(11) 1_545 1_545 1_545 no
C3 CL2 H4 63.67(6) 1_545 1_545 1_545 no
C3 CL2 H6 121.7(3) 1_545 1_545 1_545 no
C3 CL2 H6 48.4(3) 1_545 1_545 1_545 no
C3 CL2 H7 138.7(5) 1_545 1_545 1_545 no
C3 CL2 H7 83.0(5) 1_545 1_545 1_545 no
C4 CL2 C4 140.47(5) . . . ?
C4 CL2 C5 109.13(3) . . . ?
C4 CL2 C5 72.11(3) . . . ?
C4 CL2 C7 37.56(3) . . . ?
C4 CL2 C7 141.37(4) . . . ?
C4 CL2 C8 55.17(4) . . . ?
C4 CL2 C8 124.09(4) . . . ?
C4 CL2 H1 107.84(10) . . . no
C4 CL2 H2 119.4(4) . . . no
C4 CL2 H2 97.1(4) . . . no
C4 CL2 H3 71.86(7) . . . no
C4 CL2 H4 83.37(11) . . . no
C4 CL2 H6 31.2(3) . . . no
C4 CL2 H6 114.3(3) . . . no
C4 CL2 H7 62.2(5) . . . no
C4 CL2 H7 117.6(5) . . . no
C4 CL2 C5 109.14(3) 1_545 1_545 1_545 ?
C4 CL2 C5 72.09(3) 1_545 1_545 1_545 ?
C4 CL2 C7 141.39(4) 1_545 1_545 1_545 ?
C4 CL2 C7 37.57(3) 1_545 1_545 1_545 ?
C4 CL2 C8 124.12(4) 1_545 1_545 1_545 ?
C4 CL2 C8 55.19(4) 1_545 1_545 1_545 ?
C4 CL2 H1 107.83(10) 1_545 1_545 1_545 no
C4 CL2 H2 97.1(4) 1_545 1_545 1_545 no
C4 CL2 H2 119.5(4) 1_545 1_545 1_545 no
C4 CL2 H3 71.84(7) 1_545 1_545 1_545 no
C4 CL2 H4 83.33(11) 1_545 1_545 1_545 no
C4 CL2 H6 114.3(3) 1_545 1_545 1_545 no
C4 CL2 H6 31.2(3) 1_545 1_545 1_545 no
C4 CL2 H7 117.6(5) 1_545 1_545 1_545 no
C4 CL2 H7 62.2(5) 1_545 1_545 1_545 no
C5 CL2 C5 169.59(6) 2_647 2_647 2_647 ?
C5 CL2 C7 83.19(3) 2_647 2_647 2_647 ?
C5 CL2 C7 83.20(3) 2_647 2_647 2_647 ?
C5 CL2 C8 79.52(4) 2_647 2_647 2_647 ?
C5 CL2 C8 79.53(4) 2_647 2_647 2_647 ?
C5 CL2 H1 39.3(6) 2_647 2_647 2_647 no
C5 CL2 H2 13.6(4) 2_647 2_647 2_647 no
C5 CL2 H2 13.6(4) 2_647 2_647 2_647 no
C5 CL2 H3 171.3(5) 2_647 2_647 2_647 no
C5 CL2 H4 124.3(3) 2_647 2_647 2_647 no
C5 CL2 H6 123.4(3) 2_647 2_647 2_647 no
C5 CL2 H6 123.4(3) 2_647 2_647 2_647 no
C5 CL2 H7 77.9(4) 2_647 2_647 2_647 no
C5 CL2 H7 77.9(4) 2_647 2_647 2_647 no
C5 CL2 C7 102.33(3) 2_747 2_747 2_747 ?
C5 CL2 C7 102.31(3) 2_747 2_747 2_747 ?
C5 CL2 C8 108.63(4) 2_747 2_747 2_747 ?
C5 CL2 C8 108.62(4) 2_747 2_747 2_747 ?
C5 CL2 H1 130.3(6) 2_747 2_747 2_747 no
C5 CL2 H2 168.4(4) 2_747 2_747 2_747 no
C5 CL2 H2 168.4(4) 2_747 2_747 2_747 no
C5 CL2 H3 1.7(5) 2_747 2_747 2_747 no
C5 CL2 H4 45.3(3) 2_747 2_747 2_747 no
C5 CL2 H6 63.1(3) 2_747 2_747 2_747 no
C5 CL2 H6 63.1(3) 2_747 2_747 2_747 no
C5 CL2 H7 111.0(4) 2_747 2_747 2_747 no
C5 CL2 H7 111.0(4) 2_747 2_747 2_747 no
C7 CL2 C7 113.49(4) . . . ?
C7 CL2 C8 19.78(3) . . . ?
C7 CL2 C8 93.70(4) . . . ?
C7 CL2 H1 104.3(3) . . . no
C7 CL2 H2 88.8(4) . . . no
C7 CL2 H2 69.6(4) . . . no
C7 CL2 H3 101.4(2) . . . no
C7 CL2 H4 120.63(8) . . . no
C7 CL2 H6 40.4(3) . . . no
C7 CL2 H6 111.3(3) . . . no
C7 CL2 H7 27.1(5) . . . no
C7 CL2 H7 86.4(5) . . . no
C7 CL2 C8 93.72(4) 1_545 1_545 1_545 ?
C7 CL2 C8 19.80(3) 1_545 1_545 1_545 ?
C7 CL2 H1 104.3(3) 1_545 1_545 1_545 no
C7 CL2 H2 69.6(4) 1_545 1_545 1_545 no
C7 CL2 H2 88.8(4) 1_545 1_545 1_545 no
C7 CL2 H3 101.4(2) 1_545 1_545 1_545 no
C7 CL2 H4 120.60(8) 1_545 1_545 1_545 no
C7 CL2 H6 111.3(3) 1_545 1_545 1_545 no
C7 CL2 H6 40.4(3) 1_545 1_545 1_545 no
C7 CL2 H7 86.4(5) 1_545 1_545 1_545 no
C7 CL2 H7 27.2(5) 1_545 1_545 1_545 no
C8 CL2 C8 73.92(5) . . . ?
C8 CL2 H1 110.6(5) . . . no
C8 CL2 H2 80.8(4) . . . no
C8 CL2 H2 66.7(4) . . . no
C8 CL2 H3 107.3(4) . . . no
C8 CL2 H4 138.2(1) . . . no
C8 CL2 H6 46.5(3) . . . no
C8 CL2 H6 96.9(3) . . . no
C8 CL2 H7 7.4(5) . . . no
C8 CL2 H7 66.6(5) . . . no
C8 CL2 H1 110.6(5) 4_545 4_545 4_545 no
C8 CL2 H2 66.7(4) 4_545 4_545 4_545 no
C8 CL2 H2 80.8(4) 4_545 4_545 4_545 no
C8 CL2 H3 107.3(4) 4_545 4_545 4_545 no
C8 CL2 H4 138.2(1) 4_545 4_545 4_545 no
C8 CL2 H6 96.9(3) 4_545 4_545 4_545 no
C8 CL2 H6 46.5(3) 4_545 4_545 4_545 no
C8 CL2 H7 66.6(5) 4_545 4_545 4_545 no
C8 CL2 H7 7.4(5) 4_545 4_545 4_545 no
H1 CL2 H2 48.0(7) 2_647 2_647 2_647 no
H1 CL2 H2 48.0(7) 2_647 2_647 2_647 no
H1 CL2 H3 132.0(8) 2_647 2_647 2_647 no
H1 CL2 H4 84.9(7) 2_647 2_647 2_647 no
H1 CL2 H6 137.6(3) 2_647 2_647 2_647 no
H1 CL2 H6 137.6(3) 2_647 2_647 2_647 no
H1 CL2 H7 111.9(6) 2_647 2_647 2_647 no
H1 CL2 H7 111.9(6) 2_647 2_647 2_647 no
H2 CL2 H2 22.5(8) 2_647 2_647 2_647 no
H2 CL2 H3 168.7(4) 2_647 2_647 2_647 no
H2 CL2 H4 130.9(4) 2_647 2_647 2_647 no
H2 CL2 H6 127.0(5) 2_647 2_647 2_647 no
H2 CL2 H6 109.9(5) 2_647 2_647 2_647 no
H2 CL2 H7 77.5(5) 2_647 2_647 2_647 no
H2 CL2 H7 65.8(5) 2_647 2_647 2_647 no
H2 CL2 H3 168.7(4) 3_657 3_657 3_657 no
H2 CL2 H4 130.9(4) 3_657 3_657 3_657 no
H2 CL2 H6 109.8(5) 3_657 3_657 3_657 no
H2 CL2 H6 127.1(5) 3_657 3_657 3_657 no
H2 CL2 H7 65.8(5) 3_657 3_657 3_657 no
H2 CL2 H7 77.5(5) 3_657 3_657 3_657 no
H3 CL2 H4 47.1(6) 2_747 2_747 2_747 no
H3 CL2 H6 62.0(4) 2_747 2_747 2_747 no
H3 CL2 H6 62.0(4) 2_747 2_747 2_747 no
H3 CL2 H7 109.5(6) 2_747 2_747 2_747 no
H3 CL2 H7 109.5(6) 2_747 2_747 2_747 no
H4 CL2 H6 95.6(4) 2_747 2_747 2_747 no
H4 CL2 H6 95.6(4) 2_747 2_747 2_747 no
H4 CL2 H7 144.6(5) 2_747 2_747 2_747 no
H4 CL2 H7 144.6(5) 2_747 2_747 2_747 no
H6 CL2 H6 84.6(6) . . . no
H6 CL2 H7 50.7(5) . . . no
H6 CL2 H7 91.8(6) . . . no
H6 CL2 H7 91.8(6) 4_545 4_545 4_545 no
H6 CL2 H7 50.7(5) 4_545 4_545 4_545 no
H7 CL2 H7 59.2(10) . . . no
CL2 O1 N1 53.51(5) 2_657 2_657 2_657 ?
CL2 O1 N1 58.08(3) 2_657 2_657 2_657 ?
CL2 O1 N1 58.11(3) 2_657 2_657 2_657 ?
CL2 O1 N2 115.07(5) 2_657 2_657 2_657 ?
CL2 O1 C1 84.18(11) 2_657 2_657 2_657 ?
CL2 O1 C2 64.15(4) 2_657 2_657 2_657 ?
CL2 O1 C2 60.73(3) 2_657 2_657 2_657 ?
CL2 O1 C2 60.76(3) 2_657 2_657 2_657 ?
CL2 O1 C3 83.87(4) 2_657 2_657 2_657 ?
CL2 O1 C3 67.35(4) 2_657 2_657 2_657 ?
CL2 O1 C4 103.74(4) 2_657 2_657 2_657 ?
CL2 O1 C4 88.37(4) 2_657 2_657 2_657 ?
CL2 O1 C5 81.80(4) 2_657 2_657 2_657 ?
CL2 O1 C5 81.84(4) 2_657 2_657 2_657 ?
CL2 O1 C6 110.43(5) 2_657 2_657 2_657 ?
CL2 O1 C7 148.01(5) 2_657 2_657 2_657 ?
CL2 O1 C8 150.39(4) 2_657 2_657 2_657 ?
CL2 O1 C8 150.40(4) 2_657 2_657 2_657 ?
CL2 O1 H1 31.9(6) 2_657 2_657 2_657 no
CL2 O1 H1 68.7(4) 2_657 2_657 2_657 no
CL2 O1 H1 68.7(4) 2_657 2_657 2_657 no
CL2 O1 H2 90.4(4) 2_657 2_657 2_657 no
CL2 O1 H2 90.4(4) 2_657 2_657 2_657 no
CL2 O1 H3 83.3(3) 2_657 2_657 2_657 no
CL2 O1 H3 83.4(3) 2_657 2_657 2_657 no
CL2 O1 H4 58.0(4) 2_657 2_657 2_657 no
CL2 O1 H5 114.5(6) 2_657 2_657 2_657 no
CL2 O1 H6 116.6(3) 2_657 2_657 2_657 no
CL2 O1 H6 116.6(3) 2_657 2_657 2_657 no
CL2 O1 H7 135.0(4) 2_657 2_657 2_657 no
CL2 O1 H7 135.0(4) 2_657 2_657 2_657 no
N1 O1 N1 65.10(4) . . . ?
N1 O1 N1 65.13(4) . . . ?
N1 O1 N2 61.56(6) . . . ?
N1 O1 C1 30.67(11) . . . ?
N1 O1 C2 10.64(5) . . . ?
N1 O1 C2 82.73(4) . . . ?
N1 O1 C2 82.77(4) . . . ?
N1 O1 C3 30.36(5) . . . ?
N1 O1 C3 120.86(7) . . . ?
N1 O1 C4 50.23(6) . . . ?
N1 O1 C4 141.88(7) . . . ?
N1 O1 C5 101.61(4) . . . ?
N1 O1 C5 101.66(4) . . . ?
N1 O1 C6 163.94(8) . . . ?
N1 O1 C7 94.50(7) . . . ?
N1 O1 C8 104.23(7) . . . ?
N1 O1 C8 104.24(7) . . . ?
N1 O1 H1 21.6(6) . . . no
N1 O1 H1 63.8(3) . . . no
N1 O1 H1 63.9(3) . . . no
N1 O1 H2 104.1(4) . . . no
N1 O1 H2 104.1(4) . . . no
N1 O1 H3 111.4(3) . . . no
N1 O1 H3 111.4(3) . . . no
N1 O1 H4 111.5(4) . . . no
N1 O1 H5 168.0(6) . . . no
N1 O1 H6 165.2(3) . . . no
N1 O1 H6 165.2(3) . . . no
N1 O1 H7 96.3(3) . . . no
N1 O1 H7 96.4(3) . . . no
N1 O1 N1 113.97(5) 2_647 2_647 2_647 ?
N1 O1 N2 95.96(4) 2_647 2_647 2_647 ?
N1 O1 C1 79.30(6) 2_647 2_647 2_647 ?
N1 O1 C2 69.52(3) 2_647 2_647 2_647 ?
N1 O1 C2 19.54(3) 2_647 2_647 2_647 ?
N1 O1 C2 118.69(5) 2_647 2_647 2_647 ?
N1 O1 C3 79.14(3) 2_647 2_647 2_647 ?
N1 O1 C3 85.35(4) 2_647 2_647 2_647 ?
N1 O1 C4 89.81(4) 2_647 2_647 2_647 ?
N1 O1 C4 96.75(4) 2_647 2_647 2_647 ?
N1 O1 C5 36.63(4) 2_647 2_647 2_647 ?
N1 O1 C5 138.29(6) 2_647 2_647 2_647 ?
N1 O1 C6 107.99(4) 2_647 2_647 2_647 ?
N1 O1 C7 112.22(4) 2_647 2_647 2_647 ?
N1 O1 C8 96.45(4) 2_647 2_647 2_647 ?
N1 O1 C8 135.85(5) 2_647 2_647 2_647 ?
N1 O1 H1 58.74(12) 2_647 2_647 2_647 no
N1 O1 H1 13.0(4) 2_647 2_647 2_647 no
N1 O1 H1 121.1(3) 2_647 2_647 2_647 no
N1 O1 H2 147.5(4) 2_647 2_647 2_647 no
N1 O1 H2 40.8(4) 2_647 2_647 2_647 no
N1 O1 H3 46.4(3) 2_647 2_647 2_647 no
N1 O1 H3 135.2(3) 2_647 2_647 2_647 no
N1 O1 H4 80.3(2) 2_647 2_647 2_647 no
N1 O1 H5 109.9(3) 2_647 2_647 2_647 no
N1 O1 H6 100.7(3) 2_647 2_647 2_647 no
N1 O1 H6 121.3(3) 2_647 2_647 2_647 no
N1 O1 H7 79.9(4) 2_647 2_647 2_647 no
N1 O1 H7 145.1(4) 2_647 2_647 2_647 no
N1 O1 N2 95.97(4) 2_657 2_657 2_657 ?
N1 O1 C1 79.33(6) 2_657 2_657 2_657 ?
N1 O1 C2 69.55(3) 2_657 2_657 2_657 ?
N1 O1 C2 118.68(5) 2_657 2_657 2_657 ?
N1 O1 C2 19.55(3) 2_657 2_657 2_657 ?
N1 O1 C3 79.16(3) 2_657 2_657 2_657 ?
N1 O1 C3 85.34(4) 2_657 2_657 2_657 ?
N1 O1 C4 89.82(4) 2_657 2_657 2_657 ?
N1 O1 C4 96.73(4) 2_657 2_657 2_657 ?
N1 O1 C5 138.27(6) 2_657 2_657 2_657 ?
N1 O1 C5 36.64(4) 2_657 2_657 2_657 ?
N1 O1 C6 107.96(4) 2_657 2_657 2_657 ?
N1 O1 C7 112.20(4) 2_657 2_657 2_657 ?
N1 O1 C8 135.84(5) 2_657 2_657 2_657 ?
N1 O1 C8 96.43(4) 2_657 2_657 2_657 ?
N1 O1 H1 58.77(12) 2_657 2_657 2_657 no
N1 O1 H1 121.1(3) 2_657 2_657 2_657 no
N1 O1 H1 13.0(4) 2_657 2_657 2_657 no
N1 O1 H2 40.8(4) 2_657 2_657 2_657 no
N1 O1 H2 147.5(4) 2_657 2_657 2_657 no
N1 O1 H3 135.2(3) 2_657 2_657 2_657 no
N1 O1 H3 46.4(3) 2_657 2_657 2_657 no
N1 O1 H4 80.3(2) 2_657 2_657 2_657 no
N1 O1 H5 109.8(3) 2_657 2_657 2_657 no
N1 O1 H6 121.3(3) 2_657 2_657 2_657 no
N1 O1 H6 100.6(3) 2_657 2_657 2_657 no
N1 O1 H7 145.0(4) 2_657 2_657 2_657 no
N1 O1 H7 79.9(4) 2_657 2_657 2_657 no
N2 O1 C1 30.89(10) . . . ?
N2 O1 C2 50.92(5) . . . ?
N2 O1 C2 113.09(4) . . . ?
N2 O1 C2 113.10(4) . . . ?
N2 O1 C3 31.21(5) . . . ?
N2 O1 C3 177.57(7) . . . ?
N2 O1 C4 11.33(4) . . . ?
N2 O1 C4 156.56(7) . . . ?
N2 O1 C5 112.51(4) . . . ?
N2 O1 C5 112.51(4) . . . ?
N2 O1 C6 134.50(7) . . . ?
N2 O1 C7 32.93(5) . . . ?
N2 O1 C8 47.62(5) . . . ?
N2 O1 C8 47.63(5) . . . ?
N2 O1 H1 83.2(6) . . . no
N2 O1 H1 84.3(4) . . . no
N2 O1 H1 84.3(4) . . . no
N2 O1 H2 105.5(4) . . . no
N2 O1 H2 105.5(4) . . . no
N2 O1 H3 122.5(3) . . . no
N2 O1 H3 122.5(3) . . . no
N2 O1 H4 173.1(4) . . . no
N2 O1 H5 130.4(6) . . . no
N2 O1 H6 126.9(3) . . . no
N2 O1 H6 126.9(3) . . . no
N2 O1 H7 49.5(3) . . . no
N2 O1 H7 49.6(3) . . . no
C1 O1 C2 20.03(10) . . . ?
C1 O1 C2 98.84(7) . . . ?
C1 O1 C2 98.86(7) . . . ?
C1 O1 C3 0.31(10) . . . ?
C1 O1 C3 151.53(13) . . . ?
C1 O1 C4 19.56(10) . . . ?
C1 O1 C4 172.55(13) . . . ?
C1 O1 C5 109.85(5) . . . ?
C1 O1 C5 109.88(5) . . . ?
C1 O1 C6 165.39(13) . . . ?
C1 O1 C7 63.83(11) . . . ?
C1 O1 C8 75.67(11) . . . ?
C1 O1 C8 75.69(11) . . . ?
C1 O1 H1 52.3(6) . . . no
C1 O1 H1 71.6(4) . . . no
C1 O1 H1 71.7(4) . . . no
C1 O1 H2 107.3(4) . . . no
C1 O1 H2 107.3(4) . . . no
C1 O1 H3 121.6(3) . . . no
C1 O1 H3 121.7(3) . . . no
C1 O1 H4 142.2(4) . . . no
C1 O1 H5 161.3(6) . . . no
C1 O1 H6 155.9(3) . . . no
C1 O1 H6 155.9(3) . . . no
C1 O1 H7 71.8(3) . . . no
C1 O1 H7 71.8(3) . . . no
C2 O1 C2 88.32(4) . . . ?
C2 O1 C2 88.35(4) . . . ?
C2 O1 C3 19.72(4) . . . ?
C2 O1 C3 131.50(6) . . . ?
C2 O1 C4 39.59(4) . . . ?
C2 O1 C4 152.52(6) . . . ?
C2 O1 C5 104.96(4) . . . ?
C2 O1 C5 105.00(4) . . . ?
C2 O1 C6 174.58(7) . . . ?
C2 O1 C7 83.86(6) . . . ?
C2 O1 C8 94.33(5) . . . ?
C2 O1 C8 94.34(5) . . . ?
C2 O1 H1 32.2(6) . . . no
C2 O1 H1 65.8(3) . . . no
C2 O1 H1 65.8(3) . . . no
C2 O1 H2 105.8(4) . . . no
C2 O1 H2 105.7(4) . . . no
C2 O1 H3 115.8(3) . . . no
C2 O1 H3 115.8(3) . . . no
C2 O1 H4 122.1(4) . . . no
C2 O1 H5 178.6(6) . . . no
C2 O1 H6 168.4(3) . . . no
C2 O1 H6 168.4(3) . . . no
C2 O1 H7 87.8(3) . . . no
C2 O1 H7 87.8(3) . . . no
C2 O1 C2 116.02(6) 2_647 2_647 2_647 ?
C2 O1 C3 98.68(4) 2_647 2_647 2_647 ?
C2 O1 C3 67.86(3) 2_647 2_647 2_647 ?
C2 O1 C4 108.33(4) 2_647 2_647 2_647 ?
C2 O1 C4 77.40(4) 2_647 2_647 2_647 ?
C2 O1 C5 22.23(4) 2_647 2_647 2_647 ?
C2 O1 C5 129.87(6) 2_647 2_647 2_647 ?
C2 O1 C6 88.81(4) 2_647 2_647 2_647 ?
C2 O1 C7 121.53(3) 2_647 2_647 2_647 ?
C2 O1 C8 100.83(4) 2_647 2_647 2_647 ?
C2 O1 C8 143.14(5) 2_647 2_647 2_647 ?
C2 O1 H1 72.1(3) 2_647 2_647 2_647 no
C2 O1 H1 29.1(4) 2_647 2_647 2_647 no
C2 O1 H1 129.3(4) 2_647 2_647 2_647 no
C2 O1 H2 138.8(4) 2_647 2_647 2_647 no
C2 O1 H2 29.9(4) 2_647 2_647 2_647 no
C2 O1 H3 29.0(3) 2_647 2_647 2_647 no
C2 O1 H3 122.7(3) 2_647 2_647 2_647 no
C2 O1 H4 64.38(13) 2_647 2_647 2_647 no
C2 O1 H5 91.0(3) 2_647 2_647 2_647 no
C2 O1 H6 82.6(3) 2_647 2_647 2_647 no
C2 O1 H6 102.1(3) 2_647 2_647 2_647 no
C2 O1 H7 85.5(4) 2_647 2_647 2_647 no
C2 O1 H7 158.0(4) 2_647 2_647 2_647 no
C2 O1 C3 98.70(4) 2_657 2_657 2_657 ?
C2 O1 C3 67.85(3) 2_657 2_657 2_657 ?
C2 O1 C4 108.35(4) 2_657 2_657 2_657 ?
C2 O1 C4 77.38(4) 2_657 2_657 2_657 ?
C2 O1 C5 129.86(6) 2_657 2_657 2_657 ?
C2 O1 C5 22.24(4) 2_657 2_657 2_657 ?
C2 O1 C6 88.78(4) 2_657 2_657 2_657 ?
C2 O1 C7 121.51(3) 2_657 2_657 2_657 ?
C2 O1 C8 143.12(5) 2_657 2_657 2_657 ?
C2 O1 C8 100.81(4) 2_657 2_657 2_657 ?
C2 O1 H1 72.2(3) 2_657 2_657 2_657 no
C2 O1 H1 129.3(4) 2_657 2_657 2_657 no
C2 O1 H1 29.1(4) 2_657 2_657 2_657 no
C2 O1 H2 29.9(4) 2_657 2_657 2_657 no
C2 O1 H2 138.8(4) 2_657 2_657 2_657 no
C2 O1 H3 122.7(3) 2_657 2_657 2_657 no
C2 O1 H3 29.0(3) 2_657 2_657 2_657 no
C2 O1 H4 64.37(13) 2_657 2_657 2_657 no
C2 O1 H5 90.9(3) 2_657 2_657 2_657 no
C2 O1 H6 102.1(3) 2_657 2_657 2_657 no
C2 O1 H6 82.6(3) 2_657 2_657 2_657 no
C2 O1 H7 158.0(4) 2_657 2_657 2_657 no
C2 O1 H7 85.5(4) 2_657 2_657 2_657 no
C3 O1 C3 151.22(7) . . . ?
C3 O1 C4 19.88(4) . . . ?
C3 O1 C4 172.24(6) . . . ?
C3 O1 C5 109.79(4) . . . ?
C3 O1 C5 109.82(4) . . . ?
C3 O1 C6 165.71(6) . . . ?
C3 O1 C7 64.14(5) . . . ?
C3 O1 C8 75.96(5) . . . ?
C3 O1 C8 75.98(5) . . . ?
C3 O1 H1 52.0(6) . . . no
C3 O1 H1 71.5(4) . . . no
C3 O1 H1 71.6(4) . . . no
C3 O1 H2 107.3(4) . . . no
C3 O1 H2 107.3(4) . . . no
C3 O1 H3 121.6(3) . . . no
C3 O1 H3 121.6(3) . . . no
C3 O1 H4 141.9(4) . . . no
C3 O1 H5 161.6(6) . . . no
C3 O1 H6 156.2(3) . . . no
C3 O1 H6 156.2(3) . . . no
C3 O1 H7 72.1(3) . . . no
C3 O1 H7 72.1(3) . . . no
C3 O1 C4 171.09(6) 1_455 1_455 1_455 ?
C3 O1 C4 21.02(4) 1_455 1_455 1_455 ?
C3 O1 C5 67.46(4) 1_455 1_455 1_455 ?
C3 O1 C5 67.45(4) 1_455 1_455 1_455 ?
C3 O1 C6 43.08(5) 1_455 1_455 1_455 ?
C3 O1 C7 144.64(6) 1_455 1_455 1_455 ?
C3 O1 C8 130.25(5) 1_455 1_455 1_455 ?
C3 O1 C8 130.24(5) 1_455 1_455 1_455 ?
C3 O1 H1 99.3(6) 1_455 1_455 1_455 no
C3 O1 H1 96.8(4) 1_455 1_455 1_455 no
C3 O1 H1 96.8(4) 1_455 1_455 1_455 no
C3 O1 H2 74.2(4) 1_455 1_455 1_455 no
C3 O1 H2 74.2(4) 1_455 1_455 1_455 no
C3 O1 H3 57.2(3) 1_455 1_455 1_455 no
C3 O1 H3 57.2(3) 1_455 1_455 1_455 no
C3 O1 H4 9.4(4) 1_455 1_455 1_455 no
C3 O1 H5 47.1(6) 1_455 1_455 1_455 no
C3 O1 H6 50.8(3) 1_455 1_455 1_455 no
C3 O1 H6 50.8(3) 1_455 1_455 1_455 no
C3 O1 H7 128.9(3) 1_455 1_455 1_455 no
C3 O1 H7 128.9(3) 1_455 1_455 1_455 no
C4 O1 C4 167.89(7) . . . ?
C4 O1 C5 112.31(4) . . . ?
C4 O1 C5 112.32(4) . . . ?
C4 O1 C6 145.83(7) . . . ?
C4 O1 C7 44.26(5) . . . ?
C4 O1 C8 57.71(5) . . . ?
C4 O1 C8 57.72(5) . . . ?
C4 O1 H1 71.8(6) . . . no
C4 O1 H1 79.3(4) . . . no
C4 O1 H1 79.3(4) . . . no
C4 O1 H2 106.7(4) . . . no
C4 O1 H2 106.7(4) . . . no
C4 O1 H3 123.5(3) . . . no
C4 O1 H3 123.5(3) . . . no
C4 O1 H4 161.7(4) . . . no
C4 O1 H5 141.8(6) . . . no
C4 O1 H6 137.8(3) . . . no
C4 O1 H6 137.8(3) . . . no
C4 O1 H7 57.1(3) . . . no
C4 O1 H7 57.2(3) . . . no
C4 O1 C5 68.91(4) 1_455 1_455 1_455 ?
C4 O1 C5 68.89(4) 1_455 1_455 1_455 ?
C4 O1 C6 22.06(5) 1_455 1_455 1_455 ?
C4 O1 C7 123.62(6) 1_455 1_455 1_455 ?
C4 O1 C8 111.22(5) 1_455 1_455 1_455 ?
C4 O1 C8 111.21(5) 1_455 1_455 1_455 ?
C4 O1 H1 120.3(6) 1_455 1_455 1_455 no
C4 O1 H1 105.6(4) 1_455 1_455 1_455 no
C4 O1 H1 105.6(4) 1_455 1_455 1_455 no
C4 O1 H2 72.7(4) 1_455 1_455 1_455 no
C4 O1 H2 72.7(4) 1_455 1_455 1_455 no
C4 O1 H3 57.2(3) 1_455 1_455 1_455 no
C4 O1 H3 57.1(3) 1_455 1_455 1_455 no
C4 O1 H4 30.4(4) 1_455 1_455 1_455 no
C4 O1 H5 26.1(6) 1_455 1_455 1_455 no
C4 O1 H6 30.8(3) 1_455 1_455 1_455 no
C4 O1 H6 30.8(3) 1_455 1_455 1_455 no
C4 O1 H7 113.9(3) 1_455 1_455 1_455 no
C4 O1 H7 113.9(3) 1_455 1_455 1_455 no
C5 O1 C5 134.90(8) 2_647 2_647 2_647 ?
C5 O1 C6 73.52(4) 2_647 2_647 2_647 ?
C5 O1 C7 108.03(4) 2_647 2_647 2_647 ?
C5 O1 C8 84.88(5) 2_647 2_647 2_647 ?
C5 O1 C8 125.26(6) 2_647 2_647 2_647 ?
C5 O1 H1 93.8(2) 2_647 2_647 2_647 no
C5 O1 H1 39.4(3) 2_647 2_647 2_647 no
C5 O1 H1 150.3(4) 2_647 2_647 2_647 no
C5 O1 H2 141.0(4) 2_647 2_647 2_647 no
C5 O1 H2 9.4(4) 2_647 2_647 2_647 no
C5 O1 H3 11.8(3) 2_647 2_647 2_647 no
C5 O1 H3 124.2(3) 2_647 2_647 2_647 no
C5 O1 H4 67.83(5) 2_647 2_647 2_647 no
C5 O1 H5 74.6(2) 2_647 2_647 2_647 no
C5 O1 H6 64.5(3) 2_647 2_647 2_647 no
C5 O1 H6 86.4(3) 2_647 2_647 2_647 no
C5 O1 H7 72.0(4) 2_647 2_647 2_647 no
C5 O1 H7 141.8(4) 2_647 2_647 2_647 no
C5 O1 C6 73.48(4) 2_657 2_657 2_657 ?
C5 O1 C7 108.01(4) 2_657 2_657 2_657 ?
C5 O1 C8 125.24(6) 2_657 2_657 2_657 ?
C5 O1 C8 84.85(5) 2_657 2_657 2_657 ?
C5 O1 H1 93.9(2) 2_657 2_657 2_657 no
C5 O1 H1 150.3(4) 2_657 2_657 2_657 no
C5 O1 H1 39.4(3) 2_657 2_657 2_657 no
C5 O1 H2 9.4(4) 2_657 2_657 2_657 no
C5 O1 H2 140.9(4) 2_657 2_657 2_657 no
C5 O1 H3 124.2(3) 2_657 2_657 2_657 no
C5 O1 H3 11.8(3) 2_657 2_657 2_657 no
C5 O1 H4 67.83(5) 2_657 2_657 2_657 no
C5 O1 H5 74.6(2) 2_657 2_657 2_657 no
C5 O1 H6 86.4(3) 2_657 2_657 2_657 no
C5 O1 H6 64.5(3) 2_657 2_657 2_657 no
C5 O1 H7 141.8(4) 2_657 2_657 2_657 no
C5 O1 H7 72.0(4) 2_657 2_657 2_657 no
C6 O1 C7 101.57(6) 1_455 1_455 1_455 ?
C6 O1 C8 90.73(6) 1_455 1_455 1_455 ?
C6 O1 C8 90.71(6) 1_455 1_455 1_455 ?
C6 O1 H1 142.3(6) 1_455 1_455 1_455 no
C6 O1 H1 112.9(3) 1_455 1_455 1_455 no
C6 O1 H1 112.8(3) 1_455 1_455 1_455 no
C6 O1 H2 73.6(4) 1_455 1_455 1_455 no
C6 O1 H2 73.7(4) 1_455 1_455 1_455 no
C6 O1 H3 62.3(3) 1_455 1_455 1_455 no
C6 O1 H3 62.3(3) 1_455 1_455 1_455 no
C6 O1 H4 52.4(4) 1_455 1_455 1_455 no
C6 O1 H5 4.1(6) 1_455 1_455 1_455 no
C6 O1 H6 13.3(3) 1_455 1_455 1_455 no
C6 O1 H6 13.3(3) 1_455 1_455 1_455 no
C6 O1 H7 96.6(3) 1_455 1_455 1_455 no
C6 O1 H7 96.6(3) 1_455 1_455 1_455 no
C7 O1 C8 23.64(4) . . . ?
C7 O1 C8 23.64(4) . . . ?
C7 O1 H1 116.1(6) . . . no
C7 O1 H1 99.2(4) . . . no
C7 O1 H1 99.2(4) . . . no
C7 O1 H2 98.7(4) . . . no
C7 O1 H2 98.7(4) . . . no
C7 O1 H3 112.6(3) . . . no
C7 O1 H3 112.6(3) . . . no
C7 O1 H4 154.0(4) . . . no
C7 O1 H5 97.5(6) . . . no
C7 O1 H6 94.7(3) . . . no
C7 O1 H6 94.7(3) . . . no
C7 O1 H7 36.5(4) . . . no
C7 O1 H7 36.5(4) . . . no
C8 O1 C8 42.31(7) . . . ?
C8 O1 H1 124.0(6) . . . no
C8 O1 H1 84.3(4) . . . no
C8 O1 H1 122.8(4) . . . no
C8 O1 H2 116.0(4) . . . no
C8 O1 H2 75.5(4) . . . no
C8 O1 H3 89.0(3) . . . no
C8 O1 H3 125.7(3) . . . no
C8 O1 H4 138.3(3) . . . no
C8 O1 H5 86.9(5) . . . no
C8 O1 H6 80.4(3) . . . no
C8 O1 H6 88.7(3) . . . no
C8 O1 H7 16.5(4) . . . no
C8 O1 H7 57.9(4) . . . no
C8 O1 H1 124.1(6) 4 4 4 no
C8 O1 H1 122.8(4) 4 4 4 no
C8 O1 H1 84.3(4) 4 4 4 no
C8 O1 H2 75.5(4) 4 4 4 no
C8 O1 H2 116.0(4) 4 4 4 no
C8 O1 H3 125.7(3) 4 4 4 no
C8 O1 H3 88.9(3) 4 4 4 no
C8 O1 H4 138.3(3) 4 4 4 no
C8 O1 H5 86.9(5) 4 4 4 no
C8 O1 H6 88.7(3) 4 4 4 no
C8 O1 H6 80.4(3) 4 4 4 no
C8 O1 H7 57.9(4) 4 4 4 no
C8 O1 H7 16.5(4) 4 4 4 no
H1 O1 H1 62.9(3) . . . no
H1 O1 H1 62.9(3) . . . no
H1 O1 H2 99.4(4) . . . no
H1 O1 H2 99.4(4) . . . no
H1 O1 H3 100.7(5) . . . no
H1 O1 H3 100.8(5) . . . no
H1 O1 H4 89.9(7) . . . no
H1 O1 H5 146.4(9) . . . no
H1 O1 H6 147.2(6) . . . no
H1 O1 H6 147.2(6) . . . no
H1 O1 H7 113.3(6) . . . no
H1 O1 H7 113.4(6) . . . no
H1 O1 H1 125.5(6) 2_647 2_647 2_647 no
H1 O1 H2 159.1(5) 2_647 2_647 2_647 no
H1 O1 H2 40.3(5) 2_647 2_647 2_647 no
H1 O1 H3 50.7(4) 2_647 2_647 2_647 no
H1 O1 H3 148.2(5) 2_647 2_647 2_647 no
H1 O1 H4 92.6(5) 2_647 2_647 2_647 no
H1 O1 H5 113.9(4) 2_647 2_647 2_647 no
H1 O1 H6 103.2(4) 2_647 2_647 2_647 no
H1 O1 H6 125.7(5) 2_647 2_647 2_647 no
H1 O1 H7 67.8(5) 2_647 2_647 2_647 no
H1 O1 H7 132.5(5) 2_647 2_647 2_647 no
H1 O1 H2 40.3(5) 2_657 2_657 2_657 no
H1 O1 H2 159.1(5) 2_657 2_657 2_657 no
H1 O1 H3 148.2(5) 2_657 2_657 2_657 no
H1 O1 H3 50.7(4) 2_657 2_657 2_657 no
H1 O1 H4 92.6(5) 2_657 2_657 2_657 no
H1 O1 H5 113.9(4) 2_657 2_657 2_657 no
H1 O1 H6 125.7(5) 2_657 2_657 2_657 no
H1 O1 H6 103.2(4) 2_657 2_657 2_657 no
H1 O1 H7 132.5(5) 2_657 2_657 2_657 no
H1 O1 H7 67.8(5) 2_657 2_657 2_657 no
H2 O1 H2 145.3(8) 2_657 2_657 2_657 no
H2 O1 H3 129.5(5) 2_657 2_657 2_657 no
H2 O1 H3 17.1(5) 2_657 2_657 2_657 no
H2 O1 H4 75.6(4) 2_657 2_657 2_657 no
H2 O1 H5 74.1(4) 2_657 2_657 2_657 no
H2 O1 H6 85.8(5) 2_657 2_657 2_657 no
H2 O1 H6 63.0(5) 2_657 2_657 2_657 no
H2 O1 H7 132.5(5) 2_657 2_657 2_657 no
H2 O1 H7 62.8(5) 2_657 2_657 2_657 no
H2 O1 H3 17.1(5) 3_657 3_657 3_657 no
H2 O1 H3 129.5(5) 3_657 3_657 3_657 no
H2 O1 H4 75.6(4) 3_657 3_657 3_657 no
H2 O1 H5 74.1(4) 3_657 3_657 3_657 no
H2 O1 H6 63.1(5) 3_657 3_657 3_657 no
H2 O1 H6 85.9(5) 3_657 3_657 3_657 no
H2 O1 H7 62.9(5) 3_657 3_657 3_657 no
H2 O1 H7 132.5(5) 3_657 3_657 3_657 no
H3 O1 H3 113.0(6) 2_647 2_647 2_647 no
H3 O1 H4 58.8(3) 2_647 2_647 2_647 no
H3 O1 H5 63.7(4) 2_647 2_647 2_647 no
H3 O1 H6 54.2(4) 2_647 2_647 2_647 no
H3 O1 H6 75.4(4) 2_647 2_647 2_647 no
H3 O1 H7 78.2(5) 2_647 2_647 2_647 no
H3 O1 H7 141.7(5) 2_647 2_647 2_647 no
H3 O1 H4 58.8(3) 2_657 2_657 2_657 no
H3 O1 H5 63.7(4) 2_657 2_657 2_657 no
H3 O1 H6 75.4(4) 2_657 2_657 2_657 no
H3 O1 H6 54.2(4) 2_657 2_657 2_657 no
H3 O1 H7 141.6(5) 2_657 2_657 2_657 no
H3 O1 H7 78.2(5) 2_657 2_657 2_657 no
H4 O1 H5 56.5(7) 1_455 1_455 1_455 no
H4 O1 H6 59.9(5) 1_455 1_455 1_455 no
H4 O1 H6 59.9(5) 1_455 1_455 1_455 no
H4 O1 H7 134.6(4) 1_455 1_455 1_455 no
H4 O1 H7 134.6(4) 1_455 1_455 1_455 no
H5 O1 H6 11.8(3) 1_455 1_455 1_455 no
H5 O1 H6 11.8(3) 1_455 1_455 1_455 no
H5 O1 H7 93.3(5) 1_455 1_455 1_455 no
H5 O1 H7 93.3(5) 1_455 1_455 1_455 no
H6 O1 H6 23.0(6) 1_455 1_455 1_455 no
H6 O1 H7 84.4(4) 1_455 1_455 1_455 no
H6 O1 H7 97.9(4) 1_455 1_455 1_455 no
H6 O1 H7 97.9(4) 4_455 4_455 4_455 no
H6 O1 H7 84.3(4) 4_455 4_455 4_455 no
H7 O1 H7 72.7(8) . . . no
CL2 N1 CL2 125.30(5) . . . ?
CL2 N1 CL2 115.67(3) . . . ?
CL2 N1 O1 81.55(4) . . . ?
CL2 N1 O1 57.84(2) . . . ?
CL2 N1 O1 163.21(4) . . . ?
CL2 N1 N1 47.92(3) . . . ?
CL2 N1 N1 161.85(6) . . . ?
CL2 N1 N2 63.28(3) . . . ?
CL2 N1 C1 70.89(5) . . . ?
CL2 N1 C1 59.44(3) . . . ?
CL2 N1 C1 175.22(5) . . . ?
CL2 N1 C2 85.37(6) . . . ?
CL2 N1 C3 72.45(3) . . . ?
CL2 N1 C4 64.16(3) . . . ?
CL2 N1 C5 100.50(4) . . . ?
CL2 N1 C7 65.22(3) . . . ?
CL2 N1 H1 116.0(2) . . . no
CL2 N1 H1 33.7(5) . . . no
CL2 N1 H1 154.0(4) . . . no
CL2 N1 H2 93.7(5) . . . no
CL2 N1 H2 120.0(5) . . . no
CL2 N1 H3 96.2(2) . . . no
CL2 N1 H4 75.7(1) . . . no
CL2 N1 CL2 115.68(3) 1_565 1_565 1_565 ?
CL2 N1 O1 81.51(4) 1_565 1_565 1_565 ?
CL2 N1 O1 163.22(4) 1_565 1_565 1_565 ?
CL2 N1 O1 57.85(2) 1_565 1_565 1_565 ?
CL2 N1 N1 161.85(6) 1_565 1_565 1_565 ?
CL2 N1 N1 47.91(3) 1_565 1_565 1_565 ?
CL2 N1 N2 63.25(3) 1_565 1_565 1_565 ?
CL2 N1 C1 70.85(5) 1_565 1_565 1_565 ?
CL2 N1 C1 175.22(5) 1_565 1_565 1_565 ?
CL2 N1 C1 59.45(3) 1_565 1_565 1_565 ?
CL2 N1 C2 85.40(6) 1_565 1_565 1_565 ?
CL2 N1 C3 72.46(3) 1_565 1_565 1_565 ?
CL2 N1 C4 64.15(3) 1_565 1_565 1_565 ?
CL2 N1 C5 100.54(4) 1_565 1_565 1_565 ?
CL2 N1 C7 65.18(3) 1_565 1_565 1_565 ?
CL2 N1 H1 116.0(2) 1_565 1_565 1_565 no
CL2 N1 H1 154.0(4) 1_565 1_565 1_565 no
CL2 N1 H1 33.7(5) 1_565 1_565 1_565 no
CL2 N1 H2 120.0(5) 1_565 1_565 1_565 no
CL2 N1 H2 93.8(5) 1_565 1_565 1_565 no
CL2 N1 H3 96.2(2) 1_565 1_565 1_565 no
CL2 N1 H4 75.7(1) 1_565 1_565 1_565 no
CL2 N1 O1 89.27(6) 2_657 2_657 2_657 ?
CL2 N1 O1 70.08(3) 2_657 2_657 2_657 ?
CL2 N1 O1 70.09(3) 2_657 2_657 2_657 ?
CL2 N1 N1 67.75(5) 2_657 2_657 2_657 ?
CL2 N1 N1 67.77(5) 2_657 2_657 2_657 ?
CL2 N1 N2 148.83(6) 2_657 2_657 2_657 ?
CL2 N1 C1 116.07(11) 2_657 2_657 2_657 ?
CL2 N1 C1 59.70(3) 2_657 2_657 2_657 ?
CL2 N1 C1 59.71(3) 2_657 2_657 2_657 ?
CL2 N1 C2 119.51(11) 2_657 2_657 2_657 ?
CL2 N1 C3 150.44(7) 2_657 2_657 2_657 ?
CL2 N1 C4 178.97(6) 2_657 2_657 2_657 ?
CL2 N1 C5 86.00(7) 2_657 2_657 2_657 ?
CL2 N1 C7 136.50(5) 2_657 2_657 2_657 ?
CL2 N1 H1 2.1(14) 2_657 2_657 2_657 no
CL2 N1 H1 82.0(5) 2_657 2_657 2_657 no
CL2 N1 H1 82.0(5) 2_657 2_657 2_657 no
CL2 N1 H2 70.7(4) 2_657 2_657 2_657 no
CL2 N1 H2 70.7(4) 2_657 2_657 2_657 no
CL2 N1 H3 95.8(4) 2_657 2_657 2_657 no
CL2 N1 H4 141.9(3) 2_657 2_657 2_657 no
O1 N1 O1 114.90(4) . . . ?
O1 N1 O1 114.87(4) . . . ?
O1 N1 N1 80.71(5) . . . ?
O1 N1 N1 80.67(5) . . . ?
O1 N1 N2 59.56(6) . . . ?
O1 N1 C1 26.80(9) . . . ?
O1 N1 C1 99.25(5) . . . ?
O1 N1 C1 99.22(5) . . . ?
O1 N1 C2 151.2(1) . . . ?
O1 N1 C3 120.29(9) . . . ?
O1 N1 C4 89.70(7) . . . ?
O1 N1 C5 175.27(10) . . . ?
O1 N1 C7 47.23(5) . . . ?
O1 N1 H1 91.3(14) . . . no
O1 N1 H1 79.7(4) . . . no
O1 N1 H1 79.7(4) . . . no
O1 N1 H2 155.1(5) . . . no
O1 N1 H2 155.1(5) . . . no
O1 N1 H3 174.9(4) . . . no
O1 N1 H4 128.8(3) . . . no
O1 N1 O1 113.97(5) 2_647 2_647 2_647 ?
O1 N1 N1 34.19(3) 2_647 2_647 2_647 ?
O1 N1 N1 134.65(7) 2_647 2_647 2_647 ?
O1 N1 N2 120.78(3) 2_647 2_647 2_647 ?
O1 N1 C1 122.13(3) 2_647 2_647 2_647 ?
O1 N1 C1 17.60(3) 2_647 2_647 2_647 ?
O1 N1 C1 117.88(5) 2_647 2_647 2_647 ?
O1 N1 C2 78.32(6) 2_647 2_647 2_647 ?
O1 N1 C3 94.97(4) 2_647 2_647 2_647 ?
O1 N1 C4 110.39(4) 2_647 2_647 2_647 ?
O1 N1 C5 63.37(4) 2_647 2_647 2_647 ?
O1 N1 C7 122.69(3) 2_647 2_647 2_647 ?
O1 N1 H1 69.2(6) 2_647 2_647 2_647 no
O1 N1 H1 37.9(4) 2_647 2_647 2_647 no
O1 N1 H1 147.6(5) 2_647 2_647 2_647 no
O1 N1 H2 45.1(5) 2_647 2_647 2_647 no
O1 N1 H2 72.8(5) 2_647 2_647 2_647 no
O1 N1 H3 67.1(2) 2_647 2_647 2_647 no
O1 N1 H4 90.3(2) 2_647 2_647 2_647 no
O1 N1 N1 134.64(7) 2_657 2_657 2_657 ?
O1 N1 N1 34.20(3) 2_657 2_657 2_657 ?
O1 N1 N2 120.76(3) 2_657 2_657 2_657 ?
O1 N1 C1 122.10(3) 2_657 2_657 2_657 ?
O1 N1 C1 117.87(5) 2_657 2_657 2_657 ?
O1 N1 C1 17.60(3) 2_657 2_657 2_657 ?
O1 N1 C2 78.35(6) 2_657 2_657 2_657 ?
O1 N1 C3 94.97(4) 2_657 2_657 2_657 ?
O1 N1 C4 110.38(4) 2_657 2_657 2_657 ?
O1 N1 C5 63.41(4) 2_657 2_657 2_657 ?
O1 N1 C7 122.65(3) 2_657 2_657 2_657 ?
O1 N1 H1 69.2(6) 2_657 2_657 2_657 no
O1 N1 H1 147.6(5) 2_657 2_657 2_657 no
O1 N1 H1 37.9(4) 2_657 2_657 2_657 no
O1 N1 H2 72.9(5) 2_657 2_657 2_657 no
O1 N1 H2 45.1(5) 2_657 2_657 2_657 no
O1 N1 H3 67.1(2) 2_657 2_657 2_657 no
O1 N1 H4 90.3(2) 2_657 2_657 2_657 no
N1 N1 N1 131.62(9) 2_647 2_647 2_647 ?
N1 N1 N2 104.06(5) 2_647 2_647 2_647 ?
N1 N1 C1 91.48(6) 2_647 2_647 2_647 ?
N1 N1 C1 20.36(4) 2_647 2_647 2_647 ?
N1 N1 C1 127.44(7) 2_647 2_647 2_647 ?
N1 N1 C2 108.83(5) 2_647 2_647 2_647 ?
N1 N1 C3 113.99(5) 2_647 2_647 2_647 ?
N1 N1 C4 112.07(5) 2_647 2_647 2_647 ?
N1 N1 C5 97.46(5) 2_647 2_647 2_647 ?
N1 N1 C7 99.61(5) 2_647 2_647 2_647 ?
N1 N1 H1 68.1(3) 2_647 2_647 2_647 no
N1 N1 H1 14.2(4) 2_647 2_647 2_647 no
N1 N1 H1 143.9(5) 2_647 2_647 2_647 no
N1 N1 H2 78.1(5) 2_647 2_647 2_647 no
N1 N1 H2 103.9(5) 2_647 2_647 2_647 no
N1 N1 H3 101.2(2) 2_647 2_647 2_647 no
N1 N1 H4 113.24(6) 2_647 2_647 2_647 no
N1 N1 N2 104.02(5) 2_657 2_657 2_657 ?
N1 N1 C1 91.43(6) 2_657 2_657 2_657 ?
N1 N1 C1 127.45(7) 2_657 2_657 2_657 ?
N1 N1 C1 20.37(4) 2_657 2_657 2_657 ?
N1 N1 C2 108.86(5) 2_657 2_657 2_657 ?
N1 N1 C3 114.00(5) 2_657 2_657 2_657 ?
N1 N1 C4 112.05(5) 2_657 2_657 2_657 ?
N1 N1 C5 97.50(5) 2_657 2_657 2_657 ?
N1 N1 C7 99.57(5) 2_657 2_657 2_657 ?
N1 N1 H1 68.1(3) 2_657 2_657 2_657 no
N1 N1 H1 143.9(5) 2_657 2_657 2_657 no
N1 N1 H1 14.2(4) 2_657 2_657 2_657 no
N1 N1 H2 104.0(5) 2_657 2_657 2_657 no
N1 N1 H2 78.1(5) 2_657 2_657 2_657 no
N1 N1 H3 101.2(2) 2_657 2_657 2_657 no
N1 N1 H4 113.25(6) 2_657 2_657 2_657 no
N2 N1 C1 32.76(9) . . . ?
N2 N1 C1 121.22(3) . . . ?
N2 N1 C1 121.19(3) . . . ?
N2 N1 C2 91.65(11) . . . ?
N2 N1 C3 60.72(7) . . . ?
N2 N1 C4 30.13(5) . . . ?
N2 N1 C5 125.16(9) . . . ?
N2 N1 C7 12.33(4) . . . ?
N2 N1 H1 150.9(14) . . . no
N2 N1 H1 91.6(4) . . . no
N2 N1 H1 91.6(4) . . . no
N2 N1 H2 139.0(4) . . . no
N2 N1 H2 139.0(4) . . . no
N2 N1 H3 115.4(4) . . . no
N2 N1 H4 69.3(3) . . . no
C1 N1 C1 111.84(5) . . . ?
C1 N1 C1 111.80(5) . . . ?
C1 N1 C2 124.4(2) . . . ?
C1 N1 C3 93.49(12) . . . ?
C1 N1 C4 62.90(10) . . . ?
C1 N1 C5 157.9(1) . . . ?
C1 N1 C7 20.43(9) . . . ?
C1 N1 H1 118.1(14) . . . no
C1 N1 H1 84.4(4) . . . no
C1 N1 H1 84.4(4) . . . no
C1 N1 H2 164.6(5) . . . no
C1 N1 H2 164.6(5) . . . no
C1 N1 H3 148.1(4) . . . no
C1 N1 H4 102.0(4) . . . no
C1 N1 C1 115.80(6) 2_647 2_647 2_647 ?
C1 N1 C2 95.91(6) 2_647 2_647 2_647 ?
C1 N1 C3 110.88(4) 2_647 2_647 2_647 ?
C1 N1 C4 120.50(3) 2_647 2_647 2_647 ?
C1 N1 C5 78.35(5) 2_647 2_647 2_647 ?
C1 N1 C7 118.76(3) 2_647 2_647 2_647 ?
C1 N1 H1 59.3(3) 2_647 2_647 2_647 no
C1 N1 H1 30.0(4) 2_647 2_647 2_647 no
C1 N1 H1 141.7(5) 2_647 2_647 2_647 no
C1 N1 H2 58.2(5) 2_647 2_647 2_647 no
C1 N1 H2 83.6(5) 2_647 2_647 2_647 no
C1 N1 H3 83.4(2) 2_647 2_647 2_647 no
C1 N1 H4 107.1(2) 2_647 2_647 2_647 no
C1 N1 C2 95.94(6) 2_657 2_657 2_657 ?
C1 N1 C3 110.89(4) 2_657 2_657 2_657 ?
C1 N1 C4 120.49(3) 2_657 2_657 2_657 ?
C1 N1 C5 78.38(5) 2_657 2_657 2_657 ?
C1 N1 C7 118.72(3) 2_657 2_657 2_657 ?
C1 N1 H1 59.3(3) 2_657 2_657 2_657 no
C1 N1 H1 141.7(5) 2_657 2_657 2_657 no
C1 N1 H1 30.0(4) 2_657 2_657 2_657 no
C1 N1 H2 83.6(5) 2_657 2_657 2_657 no
C1 N1 H2 58.2(5) 2_657 2_657 2_657 no
C1 N1 H3 83.4(2) 2_657 2_657 2_657 no
C1 N1 H4 107.1(2) 2_657 2_657 2_657 no
C2 N1 C3 30.93(9) . . . ?
C2 N1 C4 61.52(10) . . . ?
C2 N1 C5 33.51(10) . . . ?
C2 N1 C7 103.99(11) . . . ?
C2 N1 H1 117.4(14) . . . no
C2 N1 H1 102.9(4) . . . no
C2 N1 H1 102.9(4) . . . no
C2 N1 H2 51.0(4) . . . no
C2 N1 H2 51.0(4) . . . no
C2 N1 H3 23.7(4) . . . no
C2 N1 H4 22.4(3) . . . no
C3 N1 C4 30.59(6) . . . ?
C3 N1 C5 64.44(8) . . . ?
C3 N1 C7 73.05(6) . . . ?
C3 N1 H1 148.4(14) . . . no
C3 N1 H1 102.1(5) . . . no
C3 N1 H1 102.1(5) . . . no
C3 N1 H2 80.7(4) . . . no
C3 N1 H2 80.7(4) . . . no
C3 N1 H3 54.6(4) . . . no
C3 N1 H4 8.6(3) . . . no
C4 N1 C5 95.03(8) . . . ?
C4 N1 C7 42.47(5) . . . ?
C4 N1 H1 179.0(14) . . . no
C4 N1 H1 97.9(5) . . . no
C4 N1 H1 97.8(5) . . . no
C4 N1 H2 110.3(4) . . . no
C4 N1 H2 110.3(4) . . . no
C4 N1 H3 85.2(4) . . . no
C4 N1 H4 39.2(3) . . . no
C5 N1 C7 137.49(8) . . . ?
C5 N1 H1 83.9(14) . . . no
C5 N1 H1 99.6(4) . . . no
C5 N1 H1 99.6(4) . . . no
C5 N1 H2 21.2(5) . . . no
C5 N1 H2 21.2(5) . . . no
C5 N1 H3 9.8(4) . . . no
C5 N1 H4 55.9(3) . . . no
C7 N1 H1 138.6(14) . . . no
C7 N1 H1 88.8(4) . . . no
C7 N1 H1 88.8(4) . . . no
C7 N1 H2 150.2(4) . . . no
C7 N1 H2 150.2(4) . . . no
C7 N1 H3 127.7(4) . . . no
C7 N1 H4 81.6(3) . . . no
H1 N1 H1 82.3(5) . . . no
H1 N1 H1 82.3(5) . . . no
H1 N1 H2 68.7(14) . . . no
H1 N1 H2 68.7(14) . . . no
H1 N1 H3 93.7(14) . . . no
H1 N1 H4 139.8(15) . . . no
H1 N1 H1 153.9(8) 2_647 2_647 2_647 no
H1 N1 H2 82.9(6) 2_647 2_647 2_647 no
H1 N1 H2 110.7(6) 2_647 2_647 2_647 no
H1 N1 H3 101.0(4) 2_647 2_647 2_647 no
H1 N1 H4 102.7(4) 2_647 2_647 2_647 no
H1 N1 H2 110.7(6) 2_657 2_657 2_657 no
H1 N1 H2 82.9(6) 2_657 2_657 2_657 no
H1 N1 H3 101.0(4) 2_657 2_657 2_657 no
H1 N1 H4 102.7(4) 2_657 2_657 2_657 no
H2 N1 H2 28.4(10) . . . no
H2 N1 H3 29.2(6) . . . no
H2 N1 H4 72.4(6) . . . no
H2 N1 H3 29.2(6) 4 4 4 no
H2 N1 H4 72.4(6) 4 4 4 no
H3 N1 H4 46.1(6) . . . no
CL2 N2 CL2 155.37(5) . . . ?
CL2 N2 O1 89.51(3) . . . ?
CL2 N2 N1 79.21(3) . . . ?
CL2 N2 C1 84.07(3) . . . ?
CL2 N2 C2 77.66(3) . . . ?
CL2 N2 C3 79.44(3) . . . ?
CL2 N2 C4 84.18(3) . . . ?
CL2 N2 C6 90.88(3) . . . ?
CL2 N2 C7 102.31(3) . . . ?
CL2 N2 C8 73.07(5) . . . ?
CL2 N2 C8 131.53(6) . . . ?
CL2 N2 C9 83.66(4) . . . ?
CL2 N2 C9 120.95(5) . . . ?
CL2 N2 H1 80.16(6) . . . no
CL2 N2 H4 80.40(5) . . . no
CL2 N2 H5 88.82(9) . . . no
CL2 N2 H6 77.8(4) . . . no
CL2 N2 H6 109.6(4) . . . no
CL2 N2 H7 51.1(5) . . . no
CL2 N2 H7 153.4(5) . . . no
CL2 N2 O1 89.50(3) 1_565 1_565 1_565 ?
CL2 N2 N1 79.25(3) 1_565 1_565 1_565 ?
CL2 N2 C1 84.09(3) 1_565 1_565 1_565 ?
CL2 N2 C2 77.71(3) 1_565 1_565 1_565 ?
CL2 N2 C3 79.49(3) 1_565 1_565 1_565 ?
CL2 N2 C4 84.21(3) 1_565 1_565 1_565 ?
CL2 N2 C6 90.88(3) 1_565 1_565 1_565 ?
CL2 N2 C7 102.27(3) 1_565 1_565 1_565 ?
CL2 N2 C8 131.50(6) 1_565 1_565 1_565 ?
CL2 N2 C8 73.04(5) 1_565 1_565 1_565 ?
CL2 N2 C9 120.90(5) 1_565 1_565 1_565 ?
CL2 N2 C9 83.62(4) 1_565 1_565 1_565 ?
CL2 N2 H1 80.19(6) 1_565 1_565 1_565 no
CL2 N2 H4 80.44(5) 1_565 1_565 1_565 no
CL2 N2 H5 88.83(9) 1_565 1_565 1_565 no
CL2 N2 H6 109.6(4) 1_565 1_565 1_565 no
CL2 N2 H6 77.8(4) 1_565 1_565 1_565 no
CL2 N2 H7 153.4(5) 1_565 1_565 1_565 no
CL2 N2 H7 51.1(5) 1_565 1_565 1_565 no
O1 N2 N1 58.87(6) . . . ?
O1 N2 C1 26.60(8) . . . ?
O1 N2 C2 88.45(7) . . . ?
O1 N2 C3 118.68(8) . . . ?
O1 N2 C4 149.39(12) . . . ?
O1 N2 C6 178.18(9) . . . ?
O1 N2 C7 88.89(10) . . . ?
O1 N2 C8 88.57(7) . . . ?
O1 N2 C8 88.57(7) . . . ?
O1 N2 C9 88.54(6) . . . ?
O1 N2 C9 88.53(6) . . . ?
O1 N2 H1 50.8(4) . . . no
O1 N2 H4 126.4(3) . . . no
O1 N2 H5 172.2(4) . . . no
O1 N2 H6 157.8(4) . . . no
O1 N2 H6 157.8(4) . . . no
O1 N2 H7 88.1(4) . . . no
O1 N2 H7 88.1(4) . . . no
N1 N2 C1 32.27(8) . . . ?
N1 N2 C2 29.58(5) . . . ?
N1 N2 C3 59.81(7) . . . ?
N1 N2 C4 90.52(10) . . . ?
N1 N2 C6 122.95(8) . . . ?
N1 N2 C7 147.76(11) . . . ?
N1 N2 C8 137.20(7) . . . ?
N1 N2 C8 137.21(7) . . . ?
N1 N2 C9 142.90(6) . . . ?
N1 N2 C9 142.90(6) . . . ?
N1 N2 H1 8.0(4) . . . no
N1 N2 H4 67.5(3) . . . no
N1 N2 H5 113.3(4) . . . no
N1 N2 H6 134.0(4) . . . no
N1 N2 H6 134.0(4) . . . no
N1 N2 H7 121.2(4) . . . no
N1 N2 H7 121.3(4) . . . no
C1 N2 C2 61.85(9) . . . ?
C1 N2 C3 92.08(10) . . . ?
C1 N2 C4 122.8(1) . . . ?
C1 N2 C6 155.22(12) . . . ?
C1 N2 C7 115.49(13) . . . ?
C1 N2 C8 111.61(9) . . . ?
C1 N2 C8 111.61(9) . . . ?
C1 N2 C9 113.66(9) . . . ?
C1 N2 C9 113.66(9) . . . ?
C1 N2 H1 24.2(4) . . . no
C1 N2 H4 99.8(3) . . . no
C1 N2 H5 145.6(4) . . . no
C1 N2 H6 160.2(4) . . . no
C1 N2 H6 160.2(4) . . . no
C1 N2 H7 104.5(4) . . . no
C1 N2 H7 104.5(4) . . . no
C2 N2 C3 30.23(6) . . . ?
C2 N2 C4 60.94(9) . . . ?
C2 N2 C6 93.37(8) . . . ?
C2 N2 C7 177.34(12) . . . ?
C2 N2 C8 150.60(4) . . . ?
C2 N2 C8 150.61(4) . . . ?
C2 N2 C9 161.11(3) . . . ?
C2 N2 C9 161.11(3) . . . ?
C2 N2 H1 37.6(4) . . . no
C2 N2 H4 37.9(3) . . . no
C2 N2 H5 83.7(4) . . . no
C2 N2 H6 106.1(4) . . . no
C2 N2 H6 106.1(4) . . . no
C2 N2 H7 128.7(5) . . . no
C2 N2 H7 128.7(5) . . . no
C3 N2 C4 30.71(9) . . . ?
C3 N2 C6 63.14(8) . . . ?
C3 N2 C7 152.43(12) . . . ?
C3 N2 C8 141.00(6) . . . ?
C3 N2 C8 141.01(6) . . . ?
C3 N2 C9 147.48(7) . . . ?
C3 N2 C9 147.49(7) . . . ?
C3 N2 H1 67.8(4) . . . no
C3 N2 H4 7.7(3) . . . no
C3 N2 H5 53.5(4) . . . no
C3 N2 H6 77.1(4) . . . no
C3 N2 H6 77.1(4) . . . no
C3 N2 H7 124.5(5) . . . no
C3 N2 H7 124.5(5) . . . no
C4 N2 C6 32.44(10) . . . ?
C4 N2 C7 121.7(2) . . . ?
C4 N2 C8 117.75(10) . . . ?
C4 N2 C8 117.76(10) . . . ?
C4 N2 C9 120.28(10) . . . ?
C4 N2 C9 120.29(10) . . . ?
C4 N2 H1 98.6(4) . . . no
C4 N2 H4 23.0(3) . . . no
C4 N2 H5 22.8(4) . . . no
C4 N2 H6 48.0(4) . . . no
C4 N2 H6 48.0(4) . . . no
C4 N2 H7 110.4(4) . . . no
C4 N2 H7 110.4(4) . . . no
C6 N2 C7 89.28(11) . . . ?
C6 N2 C8 89.84(8) . . . ?
C6 N2 C8 89.84(8) . . . ?
C6 N2 C9 89.74(7) . . . ?
C6 N2 C9 89.74(7) . . . ?
C6 N2 H1 131.0(4) . . . no
C6 N2 H4 55.4(3) . . . no
C6 N2 H5 9.7(4) . . . no
C6 N2 H6 21.0(4) . . . no
C6 N2 H6 21.0(4) . . . no
C6 N2 H7 90.8(4) . . . no
C6 N2 H7 90.8(4) . . . no
C7 N2 C8 29.24(4) . . . ?
C7 N2 C8 29.23(4) . . . ?
C7 N2 C9 18.65(3) . . . ?
C7 N2 C9 18.65(3) . . . ?
C7 N2 H1 139.7(5) . . . no
C7 N2 H4 144.7(4) . . . no
C7 N2 H5 98.9(4) . . . no
C7 N2 H6 76.4(4) . . . no
C7 N2 H6 76.4(4) . . . no
C7 N2 H7 51.2(5) . . . no
C7 N2 H7 51.2(5) . . . no
C8 N2 C8 58.47(9) . . . ?
C8 N2 C9 10.60(5) . . . ?
C8 N2 C9 47.88(6) . . . ?
C8 N2 H1 131.3(3) . . . no
C8 N2 H4 135.8(2) . . . no
C8 N2 H5 98.3(4) . . . no
C8 N2 H6 70.5(4) . . . no
C8 N2 H6 86.5(4) . . . no
C8 N2 H7 21.9(5) . . . no
C8 N2 H7 80.4(5) . . . no
C8 N2 C9 47.87(6) 4 4 4 ?
C8 N2 C9 10.59(5) 4 4 4 ?
C8 N2 H1 131.3(3) 4 4 4 no
C8 N2 H4 135.8(2) 4 4 4 no
C8 N2 H5 98.3(4) 4 4 4 no
C8 N2 H6 86.6(4) 4 4 4 no
C8 N2 H6 70.5(4) 4 4 4 no
C8 N2 H7 80.4(5) 4 4 4 no
C8 N2 H7 21.9(5) 4 4 4 no
C9 N2 C9 37.29(6) . . . ?
C9 N2 H1 135.9(4) . . . no
C9 N2 H4 141.1(3) . . . no
C9 N2 H5 98.9(4) . . . no
C9 N2 H6 72.2(4) . . . no
C9 N2 H6 82.8(4) . . . no
C9 N2 H7 32.5(5) . . . no
C9 N2 H7 69.8(5) . . . no
C9 N2 H1 135.9(4) 4 4 4 no
C9 N2 H4 141.1(3) 4 4 4 no
C9 N2 H5 98.9(4) 4 4 4 no
C9 N2 H6 82.8(4) 4 4 4 no
C9 N2 H6 72.2(4) 4 4 4 no
C9 N2 H7 69.8(5) 4 4 4 no
C9 N2 H7 32.5(5) 4 4 4 no
H1 N2 H4 75.5(5) . . . no
H1 N2 H5 121.3(6) . . . no
H1 N2 H6 141.3(5) . . . no
H1 N2 H6 141.3(5) . . . no
H1 N2 H7 117.7(5) . . . no
H1 N2 H7 117.7(5) . . . no
H4 N2 H5 45.8(5) . . . no
H4 N2 H6 69.7(5) . . . no
H4 N2 H6 69.8(5) . . . no
H4 N2 H7 121.6(5) . . . no
H4 N2 H7 121.7(5) . . . no
H5 N2 H6 28.0(5) . . . no
H5 N2 H6 28.0(5) . . . no
H5 N2 H7 96.8(5) . . . no
H5 N2 H7 96.8(5) . . . no
H6 N2 H6 32.5(9) . . . no
H6 N2 H7 69.8(6) . . . no
H6 N2 H7 95.3(6) . . . no
H6 N2 H7 95.3(6) 4 4 4 no
H6 N2 H7 69.8(6) 4 4 4 no
H7 N2 H7 102.3(9) . . . no
CL2 C1 CL2 139.90(6) . . . ?
CL2 C1 CL2 102.31(3) . . . ?
CL2 C1 O1 107.97(4) . . . ?
CL2 C1 N1 87.72(5) . . . ?
CL2 C1 N1 47.07(3) . . . ?
CL2 C1 N1 155.57(5) . . . ?
CL2 C1 N2 73.03(4) . . . ?
CL2 C1 C2 78.90(4) . . . ?
CL2 C1 C3 72.10(3) . . . ?
CL2 C1 C4 69.98(3) . . . ?
CL2 C1 C5 83.01(4) . . . ?
CL2 C1 C6 70.74(3) . . . ?
CL2 C1 C7 81.60(4) . . . ?
CL2 C1 C8 63.45(4) . . . ?
CL2 C1 C8 104.33(6) . . . ?
CL2 C1 H1 95.8(2) . . . no
CL2 C1 H1 34.4(4) . . . no
CL2 C1 H1 159.2(4) . . . no
CL2 C1 H2 77.6(3) . . . no
CL2 C1 H2 95.1(3) . . . no
CL2 C1 H2 159.6(3) . . . no
CL2 C1 H2 56.1(3) . . . no
CL2 C1 H4 72.17(6) . . . no
CL2 C1 H4 110.05(3) . . . no
CL2 C1 H5 105.64(9) . . . no
CL2 C1 H6 61.2(3) . . . no
CL2 C1 H6 82.4(3) . . . no
CL2 C1 H7 46.6(4) . . . no
CL2 C1 H7 118.9(4) . . . no
CL2 C1 CL2 102.34(3) 1_565 1_565 1_565 ?
CL2 C1 O1 107.94(4) 1_565 1_565 1_565 ?
CL2 C1 N1 87.76(5) 1_565 1_565 1_565 ?
CL2 C1 N1 155.58(5) 1_565 1_565 1_565 ?
CL2 C1 N1 47.08(3) 1_565 1_565 1_565 ?
CL2 C1 N2 73.01(4) 1_565 1_565 1_565 ?
CL2 C1 C2 78.94(4) 1_565 1_565 1_565 ?
CL2 C1 C3 72.13(3) 1_565 1_565 1_565 ?
CL2 C1 C4 69.99(3) 1_565 1_565 1_565 ?
CL2 C1 C5 83.06(4) 1_565 1_565 1_565 ?
CL2 C1 C6 70.73(3) 1_565 1_565 1_565 ?
CL2 C1 C7 81.56(4) 1_565 1_565 1_565 ?
CL2 C1 C8 104.29(6) 1_565 1_565 1_565 ?
CL2 C1 C8 63.41(4) 1_565 1_565 1_565 ?
CL2 C1 H1 95.9(2) 1_565 1_565 1_565 no
CL2 C1 H1 159.2(4) 1_565 1_565 1_565 no
CL2 C1 H1 34.5(4) 1_565 1_565 1_565 no
CL2 C1 H2 95.2(3) 1_565 1_565 1_565 no
CL2 C1 H2 77.7(3) 1_565 1_565 1_565 no
CL2 C1 H2 56.1(3) 1_565 1_565 1_565 no
CL2 C1 H2 159.6(3) 1_565 1_565 1_565 no
CL2 C1 H4 72.20(6) 1_565 1_565 1_565 no
CL2 C1 H4 110.04(3) 1_565 1_565 1_565 no
CL2 C1 H5 105.60(9) 1_565 1_565 1_565 no
CL2 C1 H6 82.4(3) 1_565 1_565 1_565 no
CL2 C1 H6 61.2(3) 1_565 1_565 1_565 no
CL2 C1 H7 118.9(4) 1_565 1_565 1_565 no
CL2 C1 H7 46.6(4) 1_565 1_565 1_565 no
CL2 C1 O1 77.41(11) 2_657 2_657 2_657 ?
CL2 C1 N1 45.11(9) 2_657 2_657 2_657 ?
CL2 C1 N1 57.89(3) 2_657 2_657 2_657 ?
CL2 C1 N1 57.91(3) 2_657 2_657 2_657 ?
CL2 C1 N2 160.08(10) 2_657 2_657 2_657 ?
CL2 C1 C2 72.60(6) 2_657 2_657 2_657 ?
CL2 C1 C3 102.14(6) 2_657 2_657 2_657 ?
CL2 C1 C4 131.83(7) 2_657 2_657 2_657 ?
CL2 C1 C5 59.22(5) 2_657 2_657 2_657 ?
CL2 C1 C6 144.25(6) 2_657 2_657 2_657 ?
CL2 C1 C7 166.77(7) 2_657 2_657 2_657 ?
CL2 C1 C8 150.69(5) 2_657 2_657 2_657 ?
CL2 C1 C8 150.69(5) 2_657 2_657 2_657 ?
CL2 C1 H1 21.2(7) 2_657 2_657 2_657 no
CL2 C1 H1 69.9(4) 2_657 2_657 2_657 no
CL2 C1 H1 69.9(4) 2_657 2_657 2_657 no
CL2 C1 H2 49.7(3) 2_657 2_657 2_657 no
CL2 C1 H2 49.7(3) 2_657 2_657 2_657 no
CL2 C1 H2 81.4(3) 2_657 2_657 2_657 no
CL2 C1 H2 81.3(3) 2_657 2_657 2_657 no
CL2 C1 H4 101.7(3) 2_657 2_657 2_657 no
CL2 C1 H4 50.7(3) 2_657 2_657 2_657 no
CL2 C1 H5 89.7(4) 2_657 2_657 2_657 no
CL2 C1 H6 150.8(3) 2_657 2_657 2_657 no
CL2 C1 H6 150.8(3) 2_657 2_657 2_657 no
CL2 C1 H7 138.7(4) 2_657 2_657 2_657 no
CL2 C1 H7 138.7(4) 2_657 2_657 2_657 no
O1 C1 N1 122.5(2) . . . ?
O1 C1 N1 83.10(7) . . . ?
O1 C1 N1 83.07(7) . . . ?
O1 C1 N2 122.5(2) . . . ?
O1 C1 C2 150.0(2) . . . ?
O1 C1 C3 179.5(2) . . . ?
O1 C1 C4 150.8(2) . . . ?
O1 C1 C5 136.6(1) . . . ?
O1 C1 C6 138.33(13) . . . ?
O1 C1 C7 89.35(12) . . . ?
O1 C1 C8 82.93(11) . . . ?
O1 C1 C8 82.92(11) . . . ?
O1 C1 H1 98.6(7) . . . no
O1 C1 H1 89.5(4) . . . no
O1 C1 H1 89.5(4) . . . no
O1 C1 H2 125.9(3) . . . no
O1 C1 H2 125.9(3) . . . no
O1 C1 H2 52.8(4) . . . no
O1 C1 H2 52.8(4) . . . no
O1 C1 H4 179.1(3) . . . no
O1 C1 H4 26.7(3) . . . no
O1 C1 H5 12.3(4) . . . no
O1 C1 H6 129.0(3) . . . no
O1 C1 H6 129.0(3) . . . no
O1 C1 H7 87.2(3) . . . no
O1 C1 H7 87.2(3) . . . no
N1 C1 N1 68.16(5) . . . ?
N1 C1 N1 68.20(5) . . . ?
N1 C1 N2 115.0(1) . . . ?
N1 C1 C2 27.49(9) . . . ?
N1 C1 C3 57.02(9) . . . ?
N1 C1 C4 86.71(11) . . . ?
N1 C1 C5 14.11(9) . . . ?
N1 C1 C6 99.14(11) . . . ?
N1 C1 C7 148.12(13) . . . ?
N1 C1 C8 147.42(9) . . . ?
N1 C1 C8 147.44(9) . . . ?
N1 C1 H1 24.0(7) . . . no
N1 C1 H1 73.1(3) . . . no
N1 C1 H1 73.1(3) . . . no
N1 C1 H2 10.1(3) . . . no
N1 C1 H2 10.1(3) . . . no
N1 C1 H2 108.0(3) . . . no
N1 C1 H2 108.0(3) . . . no
N1 C1 H4 56.6(3) . . . no
N1 C1 H4 95.8(3) . . . no
N1 C1 H5 134.9(4) . . . no
N1 C1 H6 107.3(3) . . . no
N1 C1 H6 107.3(3) . . . no
N1 C1 H7 133.2(4) . . . no
N1 C1 H7 133.2(4) . . . no
N1 C1 N1 115.80(6) 2_647 2_647 2_647 ?
N1 C1 N2 120.08(4) 2_647 2_647 2_647 ?
N1 C1 C2 81.10(5) 2_647 2_647 2_647 ?
N1 C1 C3 96.67(4) 2_647 2_647 2_647 ?
N1 C1 C4 110.96(4) 2_647 2_647 2_647 ?
N1 C1 C5 74.44(4) 2_647 2_647 2_647 ?
N1 C1 C6 115.72(4) 2_647 2_647 2_647 ?
N1 C1 C7 121.09(3) 2_647 2_647 2_647 ?
N1 C1 C8 98.56(4) 2_647 2_647 2_647 ?
N1 C1 C8 140.82(5) 2_647 2_647 2_647 ?
N1 C1 H1 60.4(2) 2_647 2_647 2_647 no
N1 C1 H1 12.6(4) 2_647 2_647 2_647 no
N1 C1 H1 127.7(4) 2_647 2_647 2_647 no
N1 C1 H2 61.5(3) 2_647 2_647 2_647 no
N1 C1 H2 78.3(3) 2_647 2_647 2_647 no
N1 C1 H2 126.3(3) 2_647 2_647 2_647 no
N1 C1 H2 40.8(3) 2_647 2_647 2_647 no
N1 C1 H4 96.4(2) 2_647 2_647 2_647 no
N1 C1 H4 70.12(12) 2_647 2_647 2_647 no
N1 C1 H5 89.6(2) 2_647 2_647 2_647 no
N1 C1 H6 108.0(3) 2_647 2_647 2_647 no
N1 C1 H6 128.6(3) 2_647 2_647 2_647 no
N1 C1 H7 82.5(4) 2_647 2_647 2_647 no
N1 C1 H7 157.8(4) 2_647 2_647 2_647 no
N1 C1 N2 120.07(4) 2_657 2_657 2_657 ?
N1 C1 C2 81.14(5) 2_657 2_657 2_657 ?
N1 C1 C3 96.69(4) 2_657 2_657 2_657 ?
N1 C1 C4 110.98(4) 2_657 2_657 2_657 ?
N1 C1 C5 74.48(4) 2_657 2_657 2_657 ?
N1 C1 C6 115.72(4) 2_657 2_657 2_657 ?
N1 C1 C7 121.06(3) 2_657 2_657 2_657 ?
N1 C1 C8 140.79(5) 2_657 2_657 2_657 ?
N1 C1 C8 98.54(4) 2_657 2_657 2_657 ?
N1 C1 H1 60.4(2) 2_657 2_657 2_657 no
N1 C1 H1 127.7(4) 2_657 2_657 2_657 no
N1 C1 H1 12.6(4) 2_657 2_657 2_657 no
N1 C1 H2 78.3(3) 2_657 2_657 2_657 no
N1 C1 H2 61.5(3) 2_657 2_657 2_657 no
N1 C1 H2 40.8(3) 2_657 2_657 2_657 no
N1 C1 H2 126.3(3) 2_657 2_657 2_657 no
N1 C1 H4 96.5(2) 2_657 2_657 2_657 no
N1 C1 H4 70.10(12) 2_657 2_657 2_657 no
N1 C1 H5 89.6(2) 2_657 2_657 2_657 no
N1 C1 H6 128.6(3) 2_657 2_657 2_657 no
N1 C1 H6 108.0(3) 2_657 2_657 2_657 no
N1 C1 H7 157.8(4) 2_657 2_657 2_657 no
N1 C1 H7 82.5(4) 2_657 2_657 2_657 no
N2 C1 C2 87.48(10) . . . ?
N2 C1 C3 57.95(9) . . . ?
N2 C1 C4 28.25(8) . . . ?
N2 C1 C5 100.86(10) . . . ?
N2 C1 C6 15.83(8) . . . ?
N2 C1 C7 33.15(8) . . . ?
N2 C1 C8 44.72(7) . . . ?
N2 C1 C8 44.73(7) . . . ?
N2 C1 H1 138.9(7) . . . no
N2 C1 H1 107.5(4) . . . no
N2 C1 H1 107.5(4) . . . no
N2 C1 H2 110.7(3) . . . no
N2 C1 H2 110.7(3) . . . no
N2 C1 H2 109.9(3) . . . no
N2 C1 H2 110.0(3) . . . no
N2 C1 H4 58.4(3) . . . no
N2 C1 H4 149.2(3) . . . no
N2 C1 H5 110.2(4) . . . no
N2 C1 H6 13.0(3) . . . no
N2 C1 H6 13.0(3) . . . no
N2 C1 H7 50.8(4) . . . no
N2 C1 H7 50.8(4) . . . no
C2 C1 C3 29.53(6) . . . ?
C2 C1 C4 59.23(7) . . . ?
C2 C1 C5 13.38(6) . . . ?
C2 C1 C6 71.65(7) . . . ?
C2 C1 C7 120.63(9) . . . ?
C2 C1 C8 124.53(8) . . . ?
C2 C1 C8 124.54(8) . . . ?
C2 C1 H1 51.4(7) . . . no
C2 C1 H1 80.3(4) . . . no
C2 C1 H1 80.4(4) . . . no
C2 C1 H2 25.2(3) . . . no
C2 C1 H2 25.2(3) . . . no
C2 C1 H2 121.0(3) . . . no
C2 C1 H2 121.0(3) . . . no
C2 C1 H4 29.1(3) . . . no
C2 C1 H4 123.3(3) . . . no
C2 C1 H5 162.3(4) . . . no
C2 C1 H6 80.3(3) . . . no
C2 C1 H6 80.3(3) . . . no
C2 C1 H7 115.6(3) . . . no
C2 C1 H7 115.6(3) . . . no
C3 C1 C4 29.69(6) . . . ?
C3 C1 C5 42.91(6) . . . ?
C3 C1 C6 42.12(6) . . . ?
C3 C1 C7 91.10(8) . . . ?
C3 C1 C8 97.49(7) . . . ?
C3 C1 C8 97.50(7) . . . ?
C3 C1 H1 81.0(7) . . . no
C3 C1 H1 90.3(4) . . . no
C3 C1 H1 90.3(4) . . . no
C3 C1 H2 53.6(3) . . . no
C3 C1 H2 53.6(3) . . . no
C3 C1 H2 127.2(4) . . . no
C3 C1 H2 127.2(4) . . . no
C3 C1 H4 0.4(3) . . . no
C3 C1 H4 152.8(3) . . . no
C3 C1 H5 168.1(4) . . . no
C3 C1 H6 51.4(3) . . . no
C3 C1 H6 51.4(3) . . . no
C3 C1 H7 93.1(3) . . . no
C3 C1 H7 93.2(3) . . . no
C4 C1 C5 72.61(7) . . . ?
C4 C1 C6 12.43(5) . . . ?
C4 C1 C7 61.40(7) . . . ?
C4 C1 C8 69.97(7) . . . ?
C4 C1 C8 69.98(7) . . . ?
C4 C1 H1 110.7(7) . . . no
C4 C1 H1 100.3(4) . . . no
C4 C1 H1 100.3(4) . . . no
C4 C1 H2 82.9(3) . . . no
C4 C1 H2 82.9(3) . . . no
C4 C1 H2 122.5(3) . . . no
C4 C1 H2 122.5(3) . . . no
C4 C1 H4 30.1(3) . . . no
C4 C1 H4 177.5(3) . . . no
C4 C1 H5 138.4(4) . . . no
C4 C1 H6 23.4(3) . . . no
C4 C1 H6 23.4(3) . . . no
C4 C1 H7 70.2(3) . . . no
C4 C1 H7 70.2(3) . . . no
C5 C1 C6 85.03(6) . . . ?
C5 C1 C7 134.01(8) . . . ?
C5 C1 C8 136.21(7) . . . ?
C5 C1 C8 136.22(7) . . . ?
C5 C1 H1 38.1(7) . . . no
C5 C1 H1 76.4(4) . . . no
C5 C1 H1 76.5(4) . . . no
C5 C1 H2 13.7(3) . . . no
C5 C1 H2 13.7(3) . . . no
C5 C1 H2 115.3(3) . . . no
C5 C1 H2 115.2(3) . . . no
C5 C1 H4 42.5(3) . . . no
C5 C1 H4 109.9(3) . . . no
C5 C1 H5 149.0(4) . . . no
C5 C1 H6 93.4(3) . . . no
C5 C1 H6 93.5(3) . . . no
C5 C1 H7 124.8(4) . . . no
C5 C1 H7 124.9(4) . . . no
C6 C1 C7 48.98(6) . . . ?
C6 C1 C8 58.65(6) . . . ?
C6 C1 C8 58.66(6) . . . ?
C6 C1 H1 123.1(7) . . . no
C6 C1 H1 103.8(4) . . . no
C6 C1 H1 103.8(4) . . . no
C6 C1 H2 95.1(3) . . . no
C6 C1 H2 95.1(3) . . . no
C6 C1 H2 117.7(3) . . . no
C6 C1 H2 117.7(3) . . . no
C6 C1 H4 42.6(3) . . . no
C6 C1 H4 165.0(3) . . . no
C6 C1 H5 126.0(4) . . . no
C6 C1 H6 13.6(3) . . . no
C6 C1 H6 13.7(3) . . . no
C6 C1 H7 61.1(3) . . . no
C6 C1 H7 61.2(3) . . . no
C7 C1 C8 22.74(4) . . . ?
C7 C1 C8 22.73(4) . . . ?
C7 C1 H1 172.1(7) . . . no
C7 C1 H1 110.5(4) . . . no
C7 C1 H1 110.5(4) . . . no
C7 C1 H2 143.1(3) . . . no
C7 C1 H2 143.1(3) . . . no
C7 C1 H2 90.7(3) . . . no
C7 C1 H2 90.7(3) . . . no
C7 C1 H4 91.5(3) . . . no
C7 C1 H4 116.1(3) . . . no
C7 C1 H5 77.0(4) . . . no
C7 C1 H6 41.7(3) . . . no
C7 C1 H6 41.7(3) . . . no
C7 C1 H7 38.7(4) . . . no
C7 C1 H7 38.6(4) . . . no
C8 C1 C8 43.39(7) . . . ?
C8 C1 H1 158.28(5) . . . no
C8 C1 H1 88.6(4) . . . no
C8 C1 H1 131.9(4) . . . no
C8 C1 H2 138.0(3) . . . no
C8 C1 H2 149.6(3) . . . no
C8 C1 H2 103.7(3) . . . no
C8 C1 H2 69.5(3) . . . no
C8 C1 H4 97.9(3) . . . no
C8 C1 H4 107.7(3) . . . no
C8 C1 H5 71.5(4) . . . no
C8 C1 H6 46.7(3) . . . no
C8 C1 H6 56.8(3) . . . no
C8 C1 H7 17.2(4) . . . no
C8 C1 H7 60.4(4) . . . no
C8 C1 H1 158.29(5) 4 4 4 no
C8 C1 H1 131.9(4) 4 4 4 no
C8 C1 H1 88.6(4) 4 4 4 no
C8 C1 H2 149.6(3) 4 4 4 no
C8 C1 H2 138.0(3) 4 4 4 no
C8 C1 H2 69.4(3) 4 4 4 no
C8 C1 H2 103.7(3) 4 4 4 no
C8 C1 H4 97.9(3) 4 4 4 no
C8 C1 H4 107.7(3) 4 4 4 no
C8 C1 H5 71.5(4) 4 4 4 no
C8 C1 H6 56.8(3) 4 4 4 no
C8 C1 H6 46.7(3) 4 4 4 no
C8 C1 H7 60.4(4) 4 4 4 no
C8 C1 H7 17.2(4) 4 4 4 no
H1 C1 H1 69.8(4) . . . no
H1 C1 H1 69.8(4) . . . no
H1 C1 H2 29.3(7) . . . no
H1 C1 H2 29.3(7) . . . no
H1 C1 H2 94.1(6) . . . no
H1 C1 H2 94.1(6) . . . no
H1 C1 H4 80.5(8) . . . no
H1 C1 H4 71.9(8) . . . no
H1 C1 H5 110.9(8) . . . no
H1 C1 H6 130.7(7) . . . no
H1 C1 H6 130.7(7) . . . no
H1 C1 H7 141.2(4) . . . no
H1 C1 H7 141.2(4) . . . no
H1 C1 H1 139.0(8) 2_647 2_647 2_647 no
H1 C1 H2 64.9(5) 2_647 2_647 2_647 no
H1 C1 H2 83.0(5) 2_647 2_647 2_647 no
H1 C1 H2 137.2(5) 2_647 2_647 2_647 no
H1 C1 H2 40.8(5) 2_647 2_647 2_647 no
H1 C1 H4 90.2(4) 2_647 2_647 2_647 no
H1 C1 H4 80.5(4) 2_647 2_647 2_647 no
H1 C1 H5 93.8(4) 2_647 2_647 2_647 no
H1 C1 H6 95.5(5) 2_647 2_647 2_647 no
H1 C1 H6 116.4(5) 2_647 2_647 2_647 no
H1 C1 H7 71.9(5) 2_647 2_647 2_647 no
H1 C1 H7 149.0(6) 2_647 2_647 2_647 no
H1 C1 H2 83.0(5) 2_657 2_657 2_657 no
H1 C1 H2 64.9(5) 2_657 2_657 2_657 no
H1 C1 H2 40.8(5) 2_657 2_657 2_657 no
H1 C1 H2 137.2(5) 2_657 2_657 2_657 no
H1 C1 H4 90.2(4) 2_657 2_657 2_657 no
H1 C1 H4 80.5(4) 2_657 2_657 2_657 no
H1 C1 H5 93.8(4) 2_657 2_657 2_657 no
H1 C1 H6 116.4(5) 2_657 2_657 2_657 no
H1 C1 H6 95.5(5) 2_657 2_657 2_657 no
H1 C1 H7 148.9(6) 2_657 2_657 2_657 no
H1 C1 H7 71.9(5) 2_657 2_657 2_657 no
H2 C1 H2 18.6(7) . . . no
H2 C1 H2 118.0(5) . . . no
H2 C1 H2 102.2(4) . . . no
H2 C1 H4 53.2(4) . . . no
H2 C1 H4 99.6(4) . . . no
H2 C1 H5 138.0(5) . . . no
H2 C1 H6 101.5(4) . . . no
H2 C1 H6 105.0(4) . . . no
H2 C1 H7 123.2(5) . . . no
H2 C1 H7 138.5(5) . . . no
H2 C1 H2 102.2(4) 4 4 4 no
H2 C1 H2 117.9(5) 4 4 4 no
H2 C1 H4 53.2(4) 4 4 4 no
H2 C1 H4 99.6(4) 4 4 4 no
H2 C1 H5 138.0(5) 4 4 4 no
H2 C1 H6 105.0(4) 4 4 4 no
H2 C1 H6 101.5(4) 4 4 4 no
H2 C1 H7 138.5(5) 4 4 4 no
H2 C1 H7 123.2(5) 4 4 4 no
H2 C1 H2 105.5(7) 2_657 2_657 2_657 no
H2 C1 H4 127.2(4) 2_657 2_657 2_657 no
H2 C1 H4 56.7(3) 2_657 2_657 2_657 no
H2 C1 H5 54.0(4) 2_657 2_657 2_657 no
H2 C1 H6 122.9(4) 2_657 2_657 2_657 no
H2 C1 H6 104.3(4) 2_657 2_657 2_657 no
H2 C1 H7 118.8(5) 2_657 2_657 2_657 no
H2 C1 H7 59.3(5) 2_657 2_657 2_657 no
H2 C1 H4 127.2(4) 3_657 3_657 3_657 no
H2 C1 H4 56.7(3) 3_657 3_657 3_657 no
H2 C1 H5 54.1(4) 3_657 3_657 3_657 no
H2 C1 H6 104.3(4) 3_657 3_657 3_657 no
H2 C1 H6 122.9(4) 3_657 3_657 3_657 no
H2 C1 H7 59.3(5) 3_657 3_657 3_657 no
H2 C1 H7 118.8(5) 3_657 3_657 3_657 no
H4 C1 H4 152.4(5) . . . no
H4 C1 H5 168.6(5) . . . no
H4 C1 H6 51.8(4) . . . no
H4 C1 H6 51.8(4) . . . no
H4 C1 H7 93.5(4) . . . no
H4 C1 H7 93.5(4) . . . no
H4 C1 H5 39.0(5) 1_455 1_455 1_455 no
H4 C1 H6 154.4(4) 1_455 1_455 1_455 no
H4 C1 H6 154.4(4) 1_455 1_455 1_455 no
H4 C1 H7 107.9(4) 1_455 1_455 1_455 no
H4 C1 H7 107.9(4) 1_455 1_455 1_455 no
H5 C1 H6 117.0(4) 1_455 1_455 1_455 no
H5 C1 H6 117.0(4) 1_455 1_455 1_455 no
H5 C1 H7 77.6(4) 1_455 1_455 1_455 no
H5 C1 H7 77.6(4) 1_455 1_455 1_455 no
H6 C1 H6 21.5(6) . . . no
H6 C1 H7 47.6(4) . . . no
H6 C1 H7 63.8(5) . . . no
H6 C1 H7 63.8(5) 4 4 4 no
H6 C1 H7 47.6(4) 4 4 4 no
H7 C1 H7 77.1(8) . . . no
CL2 C2 CL2 118.30(4) . . . ?
CL2 C2 CL2 95.78(3) . . . ?
CL2 C2 O1 67.01(3) . . . ?
CL2 C2 O1 57.24(2) . . . ?
CL2 C2 O1 156.22(5) . . . ?
CL2 C2 N1 74.46(5) . . . ?
CL2 C2 N2 59.17(3) . . . ?
CL2 C2 C1 63.76(3) . . . ?
CL2 C2 C3 75.29(5) . . . ?
CL2 C2 C4 63.71(3) . . . ?
CL2 C2 C5 120.71(3) . . . ?
CL2 C2 C6 67.10(3) . . . ?
CL2 C2 H1 86.4(4) . . . no
CL2 C2 H1 31.2(4) . . . no
CL2 C2 H1 126.5(3) . . . no
CL2 C2 H2 100.5(6) . . . no
CL2 C2 H2 135.8(6) . . . no
CL2 C2 H3 118.98(13) . . . no
CL2 C2 H4 87.0(3) . . . no
CL2 C2 H4 51.1(3) . . . no
CL2 C2 H4 155.8(3) . . . no
CL2 C2 H5 72.3(2) . . . no
CL2 C2 CL2 95.78(3) 1_565 1_565 1_565 ?
CL2 C2 O1 66.98(3) 1_565 1_565 1_565 ?
CL2 C2 O1 156.23(5) 1_565 1_565 1_565 ?
CL2 C2 O1 57.24(2) 1_565 1_565 1_565 ?
CL2 C2 N1 74.44(5) 1_565 1_565 1_565 ?
CL2 C2 N2 59.13(3) 1_565 1_565 1_565 ?
CL2 C2 C1 63.73(3) 1_565 1_565 1_565 ?
CL2 C2 C3 75.28(5) 1_565 1_565 1_565 ?
CL2 C2 C4 63.68(3) 1_565 1_565 1_565 ?
CL2 C2 C5 120.74(3) 1_565 1_565 1_565 ?
CL2 C2 C6 67.08(3) 1_565 1_565 1_565 ?
CL2 C2 H1 86.4(4) 1_565 1_565 1_565 no
CL2 C2 H1 126.5(3) 1_565 1_565 1_565 no
CL2 C2 H1 31.2(4) 1_565 1_565 1_565 no
CL2 C2 H2 135.8(6) 1_565 1_565 1_565 no
CL2 C2 H2 100.5(6) 1_565 1_565 1_565 no
CL2 C2 H3 119.02(13) 1_565 1_565 1_565 no
CL2 C2 H4 87.0(3) 1_565 1_565 1_565 no
CL2 C2 H4 155.8(3) 1_565 1_565 1_565 no
CL2 C2 H4 51.1(3) 1_565 1_565 1_565 no
CL2 C2 H5 72.3(2) 1_565 1_565 1_565 no
CL2 C2 O1 60.97(4) 2_657 2_657 2_657 ?
CL2 C2 O1 63.36(3) 2_657 2_657 2_657 ?
CL2 C2 O1 63.36(3) 2_657 2_657 2_657 ?
CL2 C2 N1 42.83(9) 2_657 2_657 2_657 ?
CL2 C2 N2 101.60(6) 2_657 2_657 2_657 ?
CL2 C2 C1 70.93(6) 2_657 2_657 2_657 ?
CL2 C2 C3 161.63(11) 2_657 2_657 2_657 ?
CL2 C2 C4 131.54(7) 2_657 2_657 2_657 ?
CL2 C2 C5 73.77(11) 2_657 2_657 2_657 ?
CL2 C2 C6 141.92(6) 2_657 2_657 2_657 ?
CL2 C2 H1 18.3(7) 2_657 2_657 2_657 no
CL2 C2 H1 65.7(4) 2_657 2_657 2_657 no
CL2 C2 H1 65.7(4) 2_657 2_657 2_657 no
CL2 C2 H2 57.9(5) 2_657 2_657 2_657 no
CL2 C2 H2 57.9(5) 2_657 2_657 2_657 no
CL2 C2 H3 97.7(7) 2_657 2_657 2_657 no
CL2 C2 H4 174.6(5) 2_657 2_657 2_657 no
CL2 C2 H4 106.5(3) 2_657 2_657 2_657 no
CL2 C2 H4 106.5(3) 2_657 2_657 2_657 no
CL2 C2 H5 154.9(4) 2_657 2_657 2_657 no
O1 C2 O1 91.68(4) . . . ?
O1 C2 O1 91.65(4) . . . ?
O1 C2 N1 18.14(9) . . . ?
O1 C2 N2 40.63(4) . . . ?
O1 C2 C1 9.95(5) . . . ?
O1 C2 C3 100.65(10) . . . ?
O1 C2 C4 70.57(6) . . . ?
O1 C2 C5 134.75(12) . . . ?
O1 C2 C6 80.95(5) . . . ?
O1 C2 H1 42.7(7) . . . no
O1 C2 H1 60.1(3) . . . no
O1 C2 H1 60.1(3) . . . no
O1 C2 H2 115.5(5) . . . no
O1 C2 H2 115.5(5) . . . no
O1 C2 H3 158.7(7) . . . no
O1 C2 H4 124.4(5) . . . no
O1 C2 H4 115.8(3) . . . no
O1 C2 H4 115.7(3) . . . no
O1 C2 H5 93.9(4) . . . no
O1 C2 O1 116.02(6) 2_647 2_647 2_647 ?
O1 C2 N1 82.14(6) 2_647 2_647 2_647 ?
O1 C2 N2 111.52(4) 2_647 2_647 2_647 ?
O1 C2 C1 96.91(5) 2_647 2_647 2_647 ?
O1 C2 C3 120.97(3) 2_647 2_647 2_647 ?
O1 C2 C4 120.58(3) 2_647 2_647 2_647 ?
O1 C2 C5 66.64(5) 2_647 2_647 2_647 ?
O1 C2 C6 121.81(3) 2_647 2_647 2_647 ?
O1 C2 H1 70.3(3) 2_647 2_647 2_647 no
O1 C2 H1 36.4(3) 2_647 2_647 2_647 no
O1 C2 H1 128.9(4) 2_647 2_647 2_647 no
O1 C2 H2 43.5(6) 2_647 2_647 2_647 no
O1 C2 H2 78.7(6) 2_647 2_647 2_647 no
O1 C2 H3 77.3(3) 2_647 2_647 2_647 no
O1 C2 H4 114.8(2) 2_647 2_647 2_647 no
O1 C2 H4 43.2(3) 2_647 2_647 2_647 no
O1 C2 H4 142.4(3) 2_647 2_647 2_647 no
O1 C2 H5 121.72(4) 2_647 2_647 2_647 no
O1 C2 N1 82.11(6) 2_657 2_657 2_657 ?
O1 C2 N2 111.48(4) 2_657 2_657 2_657 ?
O1 C2 C1 96.88(5) 2_657 2_657 2_657 ?
O1 C2 C3 120.96(3) 2_657 2_657 2_657 ?
O1 C2 C4 120.55(3) 2_657 2_657 2_657 ?
O1 C2 C5 66.68(5) 2_657 2_657 2_657 ?
O1 C2 C6 121.79(3) 2_657 2_657 2_657 ?
O1 C2 H1 70.3(3) 2_657 2_657 2_657 no
O1 C2 H1 128.9(4) 2_657 2_657 2_657 no
O1 C2 H1 36.4(3) 2_657 2_657 2_657 no
O1 C2 H2 78.7(6) 2_657 2_657 2_657 no
O1 C2 H2 43.5(6) 2_657 2_657 2_657 no
O1 C2 H3 77.3(3) 2_657 2_657 2_657 no
O1 C2 H4 114.8(2) 2_657 2_657 2_657 no
O1 C2 H4 142.4(3) 2_657 2_657 2_657 no
O1 C2 H4 43.2(3) 2_657 2_657 2_657 no
O1 C2 H5 121.71(4) 2_657 2_657 2_657 no
N1 C2 N2 58.77(9) . . . ?
N1 C2 C1 28.09(9) . . . ?
N1 C2 C3 118.8(2) . . . ?
N1 C2 C4 88.71(11) . . . ?
N1 C2 C5 116.6(2) . . . ?
N1 C2 C6 99.09(11) . . . ?
N1 C2 H1 24.5(7) . . . no
N1 C2 H1 57.7(3) . . . no
N1 C2 H1 57.7(3) . . . no
N1 C2 H2 98.4(6) . . . no
N1 C2 H2 98.4(6) . . . no
N1 C2 H3 140.5(7) . . . no
N1 C2 H4 142.6(6) . . . no
N1 C2 H4 116.1(3) . . . no
N1 C2 H4 116.0(3) . . . no
N1 C2 H5 112.1(4) . . . no
N2 C2 C1 30.67(6) . . . ?
N2 C2 C3 60.03(9) . . . ?
N2 C2 C4 29.94(5) . . . ?
N2 C2 C5 175.37(13) . . . ?
N2 C2 C6 40.32(5) . . . ?
N2 C2 H1 83.3(7) . . . no
N2 C2 H1 75.5(3) . . . no
N2 C2 H1 75.4(3) . . . no
N2 C2 H2 151.4(6) . . . no
N2 C2 H2 151.4(6) . . . no
N2 C2 H3 160.7(7) . . . no
N2 C2 H4 83.8(5) . . . no
N2 C2 H4 106.0(3) . . . no
N2 C2 H4 106.0(3) . . . no
N2 C2 H5 53.3(4) . . . no
C1 C2 C3 90.70(11) . . . ?
C1 C2 C4 60.62(7) . . . ?
C1 C2 C5 144.7(1) . . . ?
C1 C2 C6 71.00(7) . . . ?
C1 C2 H1 52.6(7) . . . no
C1 C2 H1 62.8(3) . . . no
C1 C2 H1 62.8(3) . . . no
C1 C2 H2 124.8(6) . . . no
C1 C2 H2 124.8(6) . . . no
C1 C2 H3 168.6(7) . . . no
C1 C2 H4 114.5(6) . . . no
C1 C2 H4 114.5(3) . . . no
C1 C2 H4 114.4(3) . . . no
C1 C2 H5 84.0(4) . . . no
C3 C2 C4 30.09(8) . . . ?
C3 C2 C5 124.6(2) . . . ?
C3 C2 C6 19.70(8) . . . ?
C3 C2 H1 143.3(7) . . . no
C3 C2 H1 106.5(4) . . . no
C3 C2 H1 106.4(4) . . . no
C3 C2 H2 138.8(6) . . . no
C3 C2 H2 138.8(6) . . . no
C3 C2 H3 100.7(7) . . . no
C3 C2 H4 23.8(5) . . . no
C3 C2 H4 80.6(3) . . . no
C3 C2 H4 80.6(3) . . . no
C3 C2 H5 6.7(4) . . . no
C4 C2 C5 154.69(13) . . . ?
C4 C2 C6 10.38(5) . . . ?
C4 C2 H1 113.2(7) . . . no
C4 C2 H1 91.0(4) . . . no
C4 C2 H1 91.0(4) . . . no
C4 C2 H2 160.4(6) . . . no
C4 C2 H2 160.4(6) . . . no
C4 C2 H3 130.8(7) . . . no
C4 C2 H4 53.8(6) . . . no
C4 C2 H4 93.8(3) . . . no
C4 C2 H4 93.7(3) . . . no
C4 C2 H5 23.4(4) . . . no
C5 C2 C6 144.30(12) . . . ?
C5 C2 H1 92.1(7) . . . no
C5 C2 H1 102.2(3) . . . no
C5 C2 H1 102.3(3) . . . no
C5 C2 H2 25.2(6) . . . no
C5 C2 H2 25.2(6) . . . no
C5 C2 H3 23.9(7) . . . no
C5 C2 H4 100.8(6) . . . no
C5 C2 H4 75.7(3) . . . no
C5 C2 H4 75.7(3) . . . no
C5 C2 H5 131.3(4) . . . no
C6 C2 H1 123.6(7) . . . no
C6 C2 H1 96.6(4) . . . no
C6 C2 H1 96.5(4) . . . no
C6 C2 H2 154.7(6) . . . no
C6 C2 H2 154.7(6) . . . no
C6 C2 H3 120.4(7) . . . no
C6 C2 H4 43.5(5) . . . no
C6 C2 H4 89.2(3) . . . no
C6 C2 H4 89.2(3) . . . no
C6 C2 H5 13.0(4) . . . no
H1 C2 H1 60.1(4) . . . no
H1 C2 H1 60.1(4) . . . no
H1 C2 H2 75.1(8) . . . no
H1 C2 H2 75.1(8) . . . no
H1 C2 H3 116.0(9) . . . no
H1 C2 H4 167.1(9) . . . no
H1 C2 H4 112.1(3) . . . no
H1 C2 H4 112.1(3) . . . no
H1 C2 H5 136.6(8) . . . no
H1 C2 H1 115.4(6) 2_647 2_647 2_647 no
H1 C2 H2 77.6(7) 2_647 2_647 2_647 no
H1 C2 H2 108.2(7) 2_647 2_647 2_647 no
H1 C2 H3 113.1(4) 2_647 2_647 2_647 no
H1 C2 H4 116.2(4) 2_647 2_647 2_647 no
H1 C2 H4 58.3(4) 2_647 2_647 2_647 no
H1 C2 H4 172.1(5) 2_647 2_647 2_647 no
H1 C2 H5 103.2(4) 2_647 2_647 2_647 no
H1 C2 H2 108.3(7) 2_657 2_657 2_657 no
H1 C2 H2 77.7(7) 2_657 2_657 2_657 no
H1 C2 H3 113.2(4) 2_657 2_657 2_657 no
H1 C2 H4 116.2(4) 2_657 2_657 2_657 no
H1 C2 H4 172.1(5) 2_657 2_657 2_657 no
H1 C2 H4 58.3(4) 2_657 2_657 2_657 no
H1 C2 H5 103.2(4) 2_657 2_657 2_657 no
H2 C2 H2 36.4(13) . . . no
H2 C2 H3 44.8(8) . . . no
H2 C2 H4 117.1(8) . . . no
H2 C2 H4 66.7(7) . . . no
H2 C2 H4 99.4(7) . . . no
H2 C2 H5 144.6(6) . . . no
H2 C2 H3 44.8(8) 4 4 4 no
H2 C2 H4 117.1(8) 4 4 4 no
H2 C2 H4 99.4(7) 4 4 4 no
H2 C2 H4 66.7(7) 4 4 4 no
H2 C2 H5 144.6(6) 4 4 4 no
H3 C2 H4 76.9(9) . . . no
H3 C2 H4 68.0(3) . . . no
H3 C2 H4 68.0(3) . . . no
H3 C2 H5 107.4(8) . . . no
H4 C2 H4 71.7(3) . . . no
H4 C2 H4 71.7(3) . . . no
H4 C2 H5 30.5(7) . . . no
H4 C2 H4 127.5(6) 2_747 2_747 2_747 no
H4 C2 H5 83.5(3) 2_747 2_747 2_747 no
H4 C2 H5 83.5(3) 2_757 2_757 2_757 no
CL2 C3 CL2 124.02(5) . . . ?
CL2 C3 O1 63.49(3) . . . ?
CL2 C3 O1 108.78(4) . . . ?
CL2 C3 N1 71.43(3) . . . ?
CL2 C3 N2 62.72(3) . . . ?
CL2 C3 C1 63.47(3) . . . ?
CL2 C3 C2 84.18(5) . . . ?
CL2 C3 C4 69.76(4) . . . ?
CL2 C3 C5 97.63(4) . . . ?
CL2 C3 C5 55.58(3) . . . ?
CL2 C3 C5 156.01(6) . . . ?
CL2 C3 C6 81.75(4) . . . ?
CL2 C3 C7 64.37(3) . . . ?
CL2 C3 H1 74.8(2) . . . no
CL2 C3 H2 84.3(4) . . . no
CL2 C3 H2 104.7(4) . . . no
CL2 C3 H2 144.3(3) . . . no
CL2 C3 H2 65.8(3) . . . no
CL2 C3 H3 106.0(2) . . . no
CL2 C3 H3 43.6(4) . . . no
CL2 C3 H3 153.5(4) . . . no
CL2 C3 H4 116.8(2) . . . no
CL2 C3 H4 51.7(3) . . . no
CL2 C3 H4 162.2(3) . . . no
CL2 C3 H5 91.1(3) . . . no
CL2 C3 H6 67.1(4) . . . no
CL2 C3 H6 91.7(4) . . . no
CL2 C3 O1 63.47(3) 1_565 1_565 1_565 ?
CL2 C3 O1 108.78(4) 1_565 1_565 1_565 ?
CL2 C3 N1 71.43(3) 1_565 1_565 1_565 ?
CL2 C3 N2 62.68(3) 1_565 1_565 1_565 ?
CL2 C3 C1 63.44(3) 1_565 1_565 1_565 ?
CL2 C3 C2 84.19(5) 1_565 1_565 1_565 ?
CL2 C3 C4 69.72(4) 1_565 1_565 1_565 ?
CL2 C3 C5 97.67(4) 1_565 1_565 1_565 ?
CL2 C3 C5 156.02(6) 1_565 1_565 1_565 ?
CL2 C3 C5 55.57(3) 1_565 1_565 1_565 ?
CL2 C3 C6 81.72(4) 1_565 1_565 1_565 ?
CL2 C3 C7 64.33(3) 1_565 1_565 1_565 ?
CL2 C3 H1 74.8(2) 1_565 1_565 1_565 no
CL2 C3 H2 104.7(4) 1_565 1_565 1_565 no
CL2 C3 H2 84.4(4) 1_565 1_565 1_565 no
CL2 C3 H2 65.8(3) 1_565 1_565 1_565 no
CL2 C3 H2 144.3(3) 1_565 1_565 1_565 no
CL2 C3 H3 106.0(2) 1_565 1_565 1_565 no
CL2 C3 H3 153.5(4) 1_565 1_565 1_565 no
CL2 C3 H3 43.6(4) 1_565 1_565 1_565 no
CL2 C3 H4 116.8(2) 1_565 1_565 1_565 no
CL2 C3 H4 162.2(3) 1_565 1_565 1_565 no
CL2 C3 H4 51.7(3) 1_565 1_565 1_565 no
CL2 C3 H5 91.0(3) 1_565 1_565 1_565 no
CL2 C3 H6 91.7(4) 1_565 1_565 1_565 no
CL2 C3 H6 67.0(4) 1_565 1_565 1_565 no
O1 C3 O1 151.22(7) . . . ?
O1 C3 N1 29.36(5) . . . ?
O1 C3 N2 30.11(5) . . . ?
O1 C3 C1 0.14(5) . . . ?
O1 C3 C2 59.63(9) . . . ?
O1 C3 C4 60.36(9) . . . ?
O1 C3 C5 88.58(7) . . . ?
O1 C3 C5 118.47(4) . . . ?
O1 C3 C5 118.44(4) . . . ?
O1 C3 C6 90.06(7) . . . ?
O1 C3 C7 40.60(4) . . . ?
O1 C3 H1 38.1(4) . . . no
O1 C3 H2 82.0(3) . . . no
O1 C3 H2 82.0(3) . . . no
O1 C3 H2 125.8(3) . . . no
O1 C3 H2 125.9(3) . . . no
O1 C3 H3 108.0(5) . . . no
O1 C3 H3 106.4(4) . . . no
O1 C3 H3 106.4(4) . . . no
O1 C3 H4 178.1(12) . . . no
O1 C3 H4 104.4(3) . . . no
O1 C3 H4 104.4(3) . . . no
O1 C3 H5 110.1(6) . . . no
O1 C3 H6 84.8(3) . . . no
O1 C3 H6 84.7(3) . . . no
O1 C3 N1 179.42(8) 1_655 1_655 1_655 ?
O1 C3 N2 121.11(8) 1_655 1_655 1_655 ?
O1 C3 C1 151.08(8) 1_655 1_655 1_655 ?
O1 C3 C2 149.15(11) 1_655 1_655 1_655 ?
O1 C3 C4 90.86(11) 1_655 1_655 1_655 ?
O1 C3 C5 120.20(8) 1_655 1_655 1_655 ?
O1 C3 C5 56.87(4) 1_655 1_655 1_655 ?
O1 C3 C5 56.87(4) 1_655 1_655 1_655 ?
O1 C3 C6 61.16(7) 1_655 1_655 1_655 ?
O1 C3 C7 110.62(6) 1_655 1_655 1_655 ?
O1 C3 H1 170.7(4) 1_655 1_655 1_655 no
O1 C3 H2 126.1(3) 1_655 1_655 1_655 no
O1 C3 H2 126.1(3) 1_655 1_655 1_655 no
O1 C3 H2 44.2(3) 1_655 1_655 1_655 no
O1 C3 H2 44.2(3) 1_655 1_655 1_655 no
O1 C3 H3 100.8(6) 1_655 1_655 1_655 no
O1 C3 H3 67.5(4) 1_655 1_655 1_655 no
O1 C3 H3 67.5(4) 1_655 1_655 1_655 no
O1 C3 H4 30.7(12) 1_655 1_655 1_655 no
O1 C3 H4 88.0(3) 1_655 1_655 1_655 no
O1 C3 H4 88.0(3) 1_655 1_655 1_655 no
O1 C3 H5 41.1(6) 1_655 1_655 1_655 no
O1 C3 H6 67.3(3) 1_655 1_655 1_655 no
O1 C3 H6 67.3(3) 1_655 1_655 1_655 no
N1 C3 N2 59.47(6) . . . ?
N1 C3 C1 29.49(6) . . . ?
N1 C3 C2 30.27(8) . . . ?
N1 C3 C4 89.72(11) . . . ?
N1 C3 C5 59.22(7) . . . ?
N1 C3 C5 123.13(4) . . . ?
N1 C3 C5 123.13(4) . . . ?
N1 C3 C6 119.42(9) . . . ?
N1 C3 C7 69.96(6) . . . ?
N1 C3 H1 8.7(4) . . . no
N1 C3 H2 53.3(3) . . . no
N1 C3 H2 53.3(3) . . . no
N1 C3 H2 135.8(3) . . . no
N1 C3 H2 135.8(3) . . . no
N1 C3 H3 78.6(6) . . . no
N1 C3 H3 112.6(4) . . . no
N1 C3 H3 112.6(4) . . . no
N1 C3 H4 148.7(12) . . . no
N1 C3 H4 91.7(3) . . . no
N1 C3 H4 91.7(3) . . . no
N1 C3 H5 139.5(6) . . . no
N1 C3 H6 113.2(3) . . . no
N1 C3 H6 113.2(3) . . . no
N2 C3 C1 29.97(6) . . . ?
N2 C3 C2 89.74(11) . . . ?
N2 C3 C4 30.25(9) . . . ?
N2 C3 C5 118.69(9) . . . ?
N2 C3 C5 106.15(5) . . . ?
N2 C3 C5 106.11(5) . . . ?
N2 C3 C6 59.95(7) . . . ?
N2 C3 C7 10.49(5) . . . ?
N2 C3 H1 68.2(4) . . . no
N2 C3 H2 111.5(4) . . . no
N2 C3 H2 111.5(4) . . . no
N2 C3 H2 107.1(3) . . . no
N2 C3 H2 107.2(3) . . . no
N2 C3 H3 138.1(6) . . . no
N2 C3 H3 95.9(4) . . . no
N2 C3 H3 95.9(4) . . . no
N2 C3 H4 151.8(12) . . . no
N2 C3 H4 114.1(3) . . . no
N2 C3 H4 114.0(3) . . . no
N2 C3 H5 80.0(6) . . . no
N2 C3 H6 55.6(3) . . . no
N2 C3 H6 55.6(3) . . . no
C1 C3 C2 59.77(9) . . . ?
C1 C3 C4 60.22(9) . . . ?
C1 C3 C5 88.72(8) . . . ?
C1 C3 C5 118.43(4) . . . ?
C1 C3 C5 118.40(4) . . . ?
C1 C3 C6 89.92(8) . . . ?
C1 C3 C7 40.46(5) . . . ?
C1 C3 H1 38.2(4) . . . no
C1 C3 H2 82.1(4) . . . no
C1 C3 H2 82.1(4) . . . no
C1 C3 H2 125.8(3) . . . no
C1 C3 H2 125.8(3) . . . no
C1 C3 H3 108.1(6) . . . no
C1 C3 H3 106.4(4) . . . no
C1 C3 H3 106.3(4) . . . no
C1 C3 H4 178.2(12) . . . no
C1 C3 H4 104.5(3) . . . no
C1 C3 H4 104.5(3) . . . no
C1 C3 H5 110.0(6) . . . no
C1 C3 H6 84.6(3) . . . no
C1 C3 H6 84.6(3) . . . no
C2 C3 C4 120.0(2) . . . ?
C2 C3 C5 28.95(9) . . . ?
C2 C3 C5 118.15(5) . . . ?
C2 C3 C5 118.17(5) . . . ?
C2 C3 C6 149.69(13) . . . ?
C2 C3 C7 100.23(10) . . . ?
C2 C3 H1 21.6(4) . . . no
C2 C3 H2 24.8(4) . . . no
C2 C3 H2 24.8(4) . . . no
C2 C3 H2 131.3(3) . . . no
C2 C3 H2 131.3(3) . . . no
C2 C3 H3 48.4(6) . . . no
C2 C3 H3 112.7(3) . . . no
C2 C3 H3 112.7(3) . . . no
C2 C3 H4 118.5(12) . . . no
C2 C3 H4 78.2(3) . . . no
C2 C3 H4 78.2(3) . . . no
C2 C3 H5 169.8(6) . . . no
C2 C3 H6 142.0(4) . . . no
C2 C3 H6 142.0(4) . . . no
C4 C3 C5 148.94(13) . . . ?
C4 C3 C5 90.19(7) . . . ?
C4 C3 C5 90.15(7) . . . ?
C4 C3 C6 29.70(9) . . . ?
C4 C3 C7 19.76(9) . . . ?
C4 C3 H1 98.4(4) . . . no
C4 C3 H2 140.7(4) . . . no
C4 C3 H2 140.7(4) . . . no
C4 C3 H2 85.6(3) . . . no
C4 C3 H2 85.6(3) . . . no
C4 C3 H3 168.4(6) . . . no
C4 C3 H3 84.0(4) . . . no
C4 C3 H3 83.9(4) . . . no
C4 C3 H4 121.5(12) . . . no
C4 C3 H4 117.1(3) . . . no
C4 C3 H4 117.1(3) . . . no
C4 C3 H5 49.8(6) . . . no
C4 C3 H6 27.6(4) . . . no
C4 C3 H6 27.6(4) . . . no
C5 C3 C5 106.21(5) . . . ?
C5 C3 C5 106.25(5) . . . ?
C5 C3 C6 178.64(10) . . . ?
C5 C3 C7 129.18(8) . . . ?
C5 C3 H1 50.5(4) . . . no
C5 C3 H2 13.3(4) . . . no
C5 C3 H2 13.3(4) . . . no
C5 C3 H2 115.9(3) . . . no
C5 C3 H2 115.9(3) . . . no
C5 C3 H3 19.4(5) . . . no
C5 C3 H3 106.8(3) . . . no
C5 C3 H3 106.8(3) . . . no
C5 C3 H4 89.5(12) . . . no
C5 C3 H4 67.9(3) . . . no
C5 C3 H4 67.9(3) . . . no
C5 C3 H5 161.3(6) . . . no
C5 C3 H6 164.7(4) . . . no
C5 C3 H6 164.7(4) . . . no
C5 C3 C5 113.74(7) 2_747 2_747 2_747 ?
C5 C3 C6 74.46(5) 2_747 2_747 2_747 ?
C5 C3 C7 100.83(5) 2_747 2_747 2_747 ?
C5 C3 H1 122.70(6) 2_747 2_747 2_747 no
C5 C3 H2 99.2(4) 2_747 2_747 2_747 no
C5 C3 H2 119.5(4) 2_747 2_747 2_747 no
C5 C3 H2 100.8(3) 2_747 2_747 2_747 no
C5 C3 H2 13.7(3) 2_747 2_747 2_747 no
C5 C3 H3 96.1(3) 2_747 2_747 2_747 no
C5 C3 H3 12.1(4) 2_747 2_747 2_747 no
C5 C3 H3 123.9(4) 2_747 2_747 2_747 no
C5 C3 H4 62.1(4) 2_747 2_747 2_747 no
C5 C3 H4 40.4(3) 2_747 2_747 2_747 no
C5 C3 H4 136.8(3) 2_747 2_747 2_747 no
C5 C3 H5 65.5(2) 2_747 2_747 2_747 no
C5 C3 H6 65.6(4) 2_747 2_747 2_747 no
C5 C3 H6 89.1(4) 2_747 2_747 2_747 no
C5 C3 C6 74.42(5) 2_757 2_757 2_757 ?
C5 C3 C7 100.79(5) 2_757 2_757 2_757 ?
C5 C3 H1 122.70(6) 2_757 2_757 2_757 no
C5 C3 H2 119.6(4) 2_757 2_757 2_757 no
C5 C3 H2 99.2(4) 2_757 2_757 2_757 no
C5 C3 H2 13.7(3) 2_757 2_757 2_757 no
C5 C3 H2 100.8(3) 2_757 2_757 2_757 no
C5 C3 H3 96.2(3) 2_757 2_757 2_757 no
C5 C3 H3 123.9(4) 2_757 2_757 2_757 no
C5 C3 H3 12.1(4) 2_757 2_757 2_757 no
C5 C3 H4 62.2(4) 2_757 2_757 2_757 no
C5 C3 H4 136.8(3) 2_757 2_757 2_757 no
C5 C3 H4 40.4(3) 2_757 2_757 2_757 no
C5 C3 H5 65.4(2) 2_757 2_757 2_757 no
C5 C3 H6 89.0(4) 2_757 2_757 2_757 no
C5 C3 H6 65.5(4) 2_757 2_757 2_757 no
C6 C3 C7 49.46(6) . . . ?
C6 C3 H1 128.1(4) . . . no
C6 C3 H2 166.0(4) . . . no
C6 C3 H2 166.0(4) . . . no
C6 C3 H2 65.0(3) . . . no
C6 C3 H2 65.0(3) . . . no
C6 C3 H3 161.9(6) . . . no
C6 C3 H3 73.6(3) . . . no
C6 C3 H3 73.6(3) . . . no
C6 C3 H4 91.8(12) . . . no
C6 C3 H4 112.5(3) . . . no
C6 C3 H4 112.5(3) . . . no
C6 C3 H5 20.1(6) . . . no
C6 C3 H6 14.8(4) . . . no
C6 C3 H6 14.8(4) . . . no
C7 C3 H1 78.6(4) . . . no
C7 C3 H2 121.7(3) . . . no
C7 C3 H2 121.7(3) . . . no
C7 C3 H2 99.8(3) . . . no
C7 C3 H2 99.8(3) . . . no
C7 C3 H3 148.6(6) . . . no
C7 C3 H3 91.8(4) . . . no
C7 C3 H3 91.8(4) . . . no
C7 C3 H4 141.3(12) . . . no
C7 C3 H4 116.0(3) . . . no
C7 C3 H4 116.0(3) . . . no
C7 C3 H5 69.5(6) . . . no
C7 C3 H6 45.7(3) . . . no
C7 C3 H6 45.7(3) . . . no
H1 C3 H2 44.9(5) . . . no
H1 C3 H2 44.9(5) . . . no
H1 C3 H2 136.2(3) . . . no
H1 C3 H2 136.2(3) . . . no
H1 C3 H3 69.9(6) . . . no
H1 C3 H3 113.3(4) . . . no
H1 C3 H3 113.3(4) . . . no
H1 C3 H4 140.1(12) . . . no
H1 C3 H4 87.7(4) . . . no
H1 C3 H4 87.7(4) . . . no
H1 C3 H5 148.2(7) . . . no
H1 C3 H6 121.6(5) . . . no
H1 C3 H6 121.6(5) . . . no
H2 C3 H2 23.0(8) . . . no
H2 C3 H2 129.0(5) . . . no
H2 C3 H2 110.7(4) . . . no
H2 C3 H3 28.4(6) . . . no
H2 C3 H3 97.5(5) . . . no
H2 C3 H3 119.7(5) . . . no
H2 C3 H4 96.2(12) . . . no
H2 C3 H4 59.1(5) . . . no
H2 C3 H4 80.9(5) . . . no
H2 C3 H5 163.5(6) . . . no
H2 C3 H6 151.4(5) . . . no
H2 C3 H6 166.5(5) . . . no
H2 C3 H2 110.7(4) 4 4 4 no
H2 C3 H2 129.0(5) 4 4 4 no
H2 C3 H3 28.4(6) 4 4 4 no
H2 C3 H3 119.7(5) 4 4 4 no
H2 C3 H3 97.5(5) 4 4 4 no
H2 C3 H4 96.2(12) 4 4 4 no
H2 C3 H4 80.8(5) 4 4 4 no
H2 C3 H4 59.1(5) 4 4 4 no
H2 C3 H5 163.5(6) 4 4 4 no
H2 C3 H6 166.5(5) 4 4 4 no
H2 C3 H6 151.4(5) 4 4 4 no
H2 C3 H2 87.6(6) 2_757 2_757 2_757 no
H2 C3 H3 102.8(5) 2_757 2_757 2_757 no
H2 C3 H3 110.5(5) 2_757 2_757 2_757 no
H2 C3 H3 23.2(4) 2_757 2_757 2_757 no
H2 C3 H4 55.2(7) 2_757 2_757 2_757 no
H2 C3 H4 129.1(4) 2_757 2_757 2_757 no
H2 C3 H4 53.1(4) 2_757 2_757 2_757 no
H2 C3 H5 53.3(4) 2_757 2_757 2_757 no
H2 C3 H6 79.0(4) 2_757 2_757 2_757 no
H2 C3 H6 58.7(4) 2_757 2_757 2_757 no
H2 C3 H3 102.7(5) 3_757 3_757 3_757 no
H2 C3 H3 23.2(4) 3_757 3_757 3_757 no
H2 C3 H3 110.5(5) 3_757 3_757 3_757 no
H2 C3 H4 55.1(7) 3_757 3_757 3_757 no
H2 C3 H4 53.1(4) 3_757 3_757 3_757 no
H2 C3 H4 129.1(4) 3_757 3_757 3_757 no
H2 C3 H5 53.3(4) 3_757 3_757 3_757 no
H2 C3 H6 58.8(4) 3_757 3_757 3_757 no
H2 C3 H6 79.0(4) 3_757 3_757 3_757 no
H3 C3 H3 100.4(4) . . . no
H3 C3 H3 100.4(4) . . . no
H3 C3 H4 70.1(13) . . . no
H3 C3 H4 63.8(3) . . . no
H3 C3 H4 63.9(3) . . . no
H3 C3 H5 141.9(8) . . . no
H3 C3 H6 161.5(5) . . . no
H3 C3 H6 161.5(5) . . . no
H3 C3 H3 133.0(7) 2_747 2_747 2_747 no
H3 C3 H4 74.2(5) 2_747 2_747 2_747 no
H3 C3 H4 38.9(4) 2_747 2_747 2_747 no
H3 C3 H4 148.6(5) 2_747 2_747 2_747 no
H3 C3 H5 68.8(3) 2_747 2_747 2_747 no
H3 C3 H6 62.4(5) 2_747 2_747 2_747 no
H3 C3 H6 88.4(5) 2_747 2_747 2_747 no
H3 C3 H4 74.2(5) 2_757 2_757 2_757 no
H3 C3 H4 148.6(5) 2_757 2_757 2_757 no
H3 C3 H4 38.9(4) 2_757 2_757 2_757 no
H3 C3 H5 68.8(3) 2_757 2_757 2_757 no
H3 C3 H6 88.3(5) 2_757 2_757 2_757 no
H3 C3 H6 62.3(5) 2_757 2_757 2_757 no
H4 C3 H4 74.8(6) . . . no
H4 C3 H4 74.8(6) . . . no
H4 C3 H5 71.8(13) . . . no
H4 C3 H6 97.1(12) . . . no
H4 C3 H6 97.1(12) . . . no
H4 C3 H4 125.7(5) 2_747 2_747 2_747 no
H4 C3 H5 105.9(3) 2_747 2_747 2_747 no
H4 C3 H6 100.5(4) 2_747 2_747 2_747 no
H4 C3 H6 127.2(5) 2_747 2_747 2_747 no
H4 C3 H5 105.8(3) 2_757 2_757 2_757 no
H4 C3 H6 127.1(5) 2_757 2_757 2_757 no
H4 C3 H6 100.4(4) 2_757 2_757 2_757 no
H5 C3 H6 28.8(6) . . . no
H5 C3 H6 28.8(6) . . . no
H6 C3 H6 27.5(7) . . . no
CL2 C4 CL2 140.47(5) . . . ?
CL2 C4 O1 70.77(3) . . . ?
CL2 C4 O1 107.81(3) . . . ?
CL2 C4 N1 72.46(3) . . . ?
CL2 C4 N2 73.41(4) . . . ?
CL2 C4 C1 70.27(3) . . . ?
CL2 C4 C2 79.31(4) . . . ?
CL2 C4 C3 88.87(5) . . . ?
CL2 C4 C5 82.23(4) . . . ?
CL2 C4 C6 107.11(4) . . . ?
CL2 C4 C7 81.08(4) . . . ?
CL2 C4 C8 62.81(4) . . . ?
CL2 C4 C8 102.86(5) . . . ?
CL2 C4 H1 72.50(7) . . . no
CL2 C4 H3 86.30(12) . . . no
CL2 C4 H3 44.3(3) . . . no
CL2 C4 H3 163.3(3) . . . no
CL2 C4 H4 96.4(2) . . . no
CL2 C4 H5 109.67(4) . . . no
CL2 C4 H6 82.9(6) . . . no
CL2 C4 H6 124.7(6) . . . no
CL2 C4 H7 46.2(4) . . . no
CL2 C4 H7 116.7(4) . . . no
CL2 C4 O1 70.76(3) 1_565 1_565 1_565 ?
CL2 C4 O1 107.84(3) 1_565 1_565 1_565 ?
CL2 C4 N1 72.48(3) 1_565 1_565 1_565 ?
CL2 C4 N2 73.38(4) 1_565 1_565 1_565 ?
CL2 C4 C1 70.27(3) 1_565 1_565 1_565 ?
CL2 C4 C2 79.34(4) 1_565 1_565 1_565 ?
CL2 C4 C3 88.91(5) 1_565 1_565 1_565 ?
CL2 C4 C5 82.27(4) 1_565 1_565 1_565 ?
CL2 C4 C6 107.09(4) 1_565 1_565 1_565 ?
CL2 C4 C7 81.03(4) 1_565 1_565 1_565 ?
CL2 C4 C8 102.82(5) 1_565 1_565 1_565 ?
CL2 C4 C8 62.77(4) 1_565 1_565 1_565 ?
CL2 C4 H1 72.52(7) 1_565 1_565 1_565 no
CL2 C4 H3 86.35(12) 1_565 1_565 1_565 no
CL2 C4 H3 163.3(3) 1_565 1_565 1_565 no
CL2 C4 H3 44.3(3) 1_565 1_565 1_565 no
CL2 C4 H4 96.4(2) 1_565 1_565 1_565 no
CL2 C4 H5 109.67(4) 1_565 1_565 1_565 no
CL2 C4 H6 124.7(6) 1_565 1_565 1_565 no
CL2 C4 H6 82.8(6) 1_565 1_565 1_565 no
CL2 C4 H7 116.7(4) 1_565 1_565 1_565 no
CL2 C4 H7 46.1(4) 1_565 1_565 1_565 no
O1 C4 O1 167.89(7) . . . ?
O1 C4 N1 40.07(4) . . . ?
O1 C4 N2 19.28(8) . . . ?
O1 C4 C1 9.68(5) . . . ?
O1 C4 C2 69.84(6) . . . ?
O1 C4 C3 99.76(11) . . . ?
O1 C4 C5 79.54(6) . . . ?
O1 C4 C6 137.37(12) . . . ?
O1 C4 C7 49.58(6) . . . ?
O1 C4 C8 57.73(5) . . . ?
O1 C4 C8 57.74(5) . . . ?
O1 C4 H1 40.3(4) . . . no
O1 C4 H3 92.1(4) . . . no
O1 C4 H3 114.4(3) . . . no
O1 C4 H3 114.4(3) . . . no
O1 C4 H4 122.3(5) . . . no
O1 C4 H5 161.4(7) . . . no
O1 C4 H6 119.6(5) . . . no
O1 C4 H6 119.5(5) . . . no
O1 C4 H7 59.3(3) . . . no
O1 C4 H7 59.3(3) . . . no
O1 C4 N1 127.82(6) 1_655 1_655 1_655 ?
O1 C4 N2 172.83(12) 1_655 1_655 1_655 ?
O1 C4 C1 158.21(8) 1_655 1_655 1_655 ?
O1 C4 C2 98.05(7) 1_655 1_655 1_655 ?
O1 C4 C3 68.12(10) 1_655 1_655 1_655 ?
O1 C4 C5 88.35(5) 1_655 1_655 1_655 ?
O1 C4 C6 54.74(10) 1_655 1_655 1_655 ?
O1 C4 C7 142.53(8) 1_655 1_655 1_655 ?
O1 C4 C8 133.03(6) 1_655 1_655 1_655 ?
O1 C4 C8 133.03(6) 1_655 1_655 1_655 ?
O1 C4 H1 127.6(4) 1_655 1_655 1_655 no
O1 C4 H3 75.8(4) 1_655 1_655 1_655 no
O1 C4 H3 63.6(3) 1_655 1_655 1_655 no
O1 C4 H3 63.6(3) 1_655 1_655 1_655 no
O1 C4 H4 45.6(5) 1_655 1_655 1_655 no
O1 C4 H5 30.7(7) 1_655 1_655 1_655 no
O1 C4 H6 71.5(5) 1_655 1_655 1_655 no
O1 C4 H6 71.5(5) 1_655 1_655 1_655 no
O1 C4 H7 128.8(4) 1_655 1_655 1_655 no
O1 C4 H7 128.8(4) 1_655 1_655 1_655 no
N1 C4 N2 59.35(9) . . . ?
N1 C4 C1 30.39(5) . . . ?
N1 C4 C2 29.77(5) . . . ?
N1 C4 C3 59.69(10) . . . ?
N1 C4 C5 39.47(5) . . . ?
N1 C4 C6 177.44(12) . . . ?
N1 C4 C7 89.65(7) . . . ?
N1 C4 C8 94.80(6) . . . ?
N1 C4 C8 94.80(6) . . . ?
N1 C4 H1 0.3(4) . . . no
N1 C4 H3 52.1(4) . . . no
N1 C4 H3 100.8(3) . . . no
N1 C4 H3 100.9(3) . . . no
N1 C4 H4 82.3(5) . . . no
N1 C4 H5 158.5(7) . . . no
N1 C4 H6 152.2(6) . . . no
N1 C4 H6 152.2(6) . . . no
N1 C4 H7 90.1(3) . . . no
N1 C4 H7 90.1(3) . . . no
N2 C4 C1 28.96(8) . . . ?
N2 C4 C2 89.12(11) . . . ?
N2 C4 C3 119.0(2) . . . ?
N2 C4 C5 98.82(11) . . . ?
N2 C4 C6 118.1(2) . . . ?
N2 C4 C7 30.30(9) . . . ?
N2 C4 C8 40.85(7) . . . ?
N2 C4 C8 40.86(7) . . . ?
N2 C4 H1 59.6(4) . . . no
N2 C4 H3 111.4(4) . . . no
N2 C4 H3 117.1(3) . . . no
N2 C4 H3 117.0(3) . . . no
N2 C4 H4 141.6(6) . . . no
N2 C4 H5 142.1(7) . . . no
N2 C4 H6 101.9(5) . . . no
N2 C4 H6 101.8(5) . . . no
N2 C4 H7 47.0(4) . . . no
N2 C4 H7 46.9(4) . . . no
C1 C4 C2 60.16(7) . . . ?
C1 C4 C3 90.08(12) . . . ?
C1 C4 C5 69.86(7) . . . ?
C1 C4 C6 147.05(13) . . . ?
C1 C4 C7 59.26(7) . . . ?
C1 C4 C8 66.57(6) . . . ?
C1 C4 C8 66.57(6) . . . ?
C1 C4 H1 30.6(4) . . . no
C1 C4 H3 82.4(4) . . . no
C1 C4 H3 111.9(3) . . . no
C1 C4 H3 111.9(3) . . . no
C1 C4 H4 112.6(5) . . . no
C1 C4 H5 171.1(7) . . . no
C1 C4 H6 128.2(5) . . . no
C1 C4 H6 128.2(5) . . . no
C1 C4 H7 66.4(3) . . . no
C1 C4 H7 66.4(3) . . . no
C2 C4 C3 29.92(9) . . . ?
C2 C4 C5 9.70(5) . . . ?
C2 C4 C6 152.79(13) . . . ?
C2 C4 C7 119.42(9) . . . ?
C2 C4 C8 122.26(7) . . . ?
C2 C4 C8 122.27(7) . . . ?
C2 C4 H1 29.5(4) . . . no
C2 C4 H3 22.3(4) . . . no
C2 C4 H3 87.5(3) . . . no
C2 C4 H3 87.5(3) . . . no
C2 C4 H4 52.5(5) . . . no
C2 C4 H5 128.8(7) . . . no
C2 C4 H6 155.4(5) . . . no
C2 C4 H6 155.5(5) . . . no
C2 C4 H7 113.3(3) . . . no
C2 C4 H7 113.4(3) . . . no
C3 C4 C5 20.22(9) . . . ?
C3 C4 C6 122.9(2) . . . ?
C3 C4 C7 149.34(13) . . . ?
C3 C4 C8 147.57(10) . . . ?
C3 C4 C8 147.58(10) . . . ?
C3 C4 H1 59.4(4) . . . no
C3 C4 H3 7.6(4) . . . no
C3 C4 H3 74.6(3) . . . no
C3 C4 H3 74.7(3) . . . no
C3 C4 H4 22.6(5) . . . no
C3 C4 H5 98.8(7) . . . no
C3 C4 H6 133.8(5) . . . no
C3 C4 H6 133.9(5) . . . no
C3 C4 H7 133.4(4) . . . no
C3 C4 H7 133.4(4) . . . no
C5 C4 C6 143.09(12) . . . ?
C5 C4 C7 129.12(8) . . . ?
C5 C4 C8 130.92(6) . . . ?
C5 C4 C8 130.92(6) . . . ?
C5 C4 H1 39.2(4) . . . no
C5 C4 H3 12.6(3) . . . no
C5 C4 H3 83.1(3) . . . no
C5 C4 H3 83.1(3) . . . no
C5 C4 H4 42.8(5) . . . no
C5 C4 H5 119.1(7) . . . no
C5 C4 H6 149.8(5) . . . no
C5 C4 H6 149.8(5) . . . no
C5 C4 H7 120.4(3) . . . no
C5 C4 H7 120.5(3) . . . no
C6 C4 C7 87.80(12) . . . ?
C6 C4 C8 82.82(10) . . . ?
C6 C4 C8 82.81(10) . . . ?
C6 C4 H1 177.7(4) . . . no
C6 C4 H3 130.5(4) . . . no
C6 C4 H3 80.3(3) . . . no
C6 C4 H3 80.2(3) . . . no
C6 C4 H4 100.3(6) . . . no
C6 C4 H5 24.0(7) . . . no
C6 C4 H6 26.3(5) . . . no
C6 C4 H6 26.3(5) . . . no
C6 C4 H7 87.9(3) . . . no
C6 C4 H7 87.8(3) . . . no
C7 C4 C8 21.84(4) . . . ?
C7 C4 C8 21.83(4) . . . ?
C7 C4 H1 89.9(4) . . . no
C7 C4 H3 141.7(4) . . . no
C7 C4 H3 114.7(3) . . . no
C7 C4 H3 114.7(3) . . . no
C7 C4 H4 171.9(5) . . . no
C7 C4 H5 111.8(7) . . . no
C7 C4 H6 73.7(5) . . . no
C7 C4 H6 73.7(5) . . . no
C7 C4 H7 37.4(4) . . . no
C7 C4 H7 37.4(4) . . . no
C8 C4 C8 42.32(7) . . . ?
C8 C4 H1 95.0(3) . . . no
C8 C4 H3 141.6(3) . . . no
C8 C4 H3 92.9(3) . . . no
C8 C4 H3 133.8(3) . . . no
C8 C4 H4 158.68(7) . . . no
C8 C4 H5 105.2(6) . . . no
C8 C4 H6 61.8(5) . . . no
C8 C4 H6 78.1(5) . . . no
C8 C4 H7 16.8(4) . . . no
C8 C4 H7 58.7(4) . . . no
C8 C4 H1 95.0(3) 4 4 4 no
C8 C4 H3 141.6(3) 4 4 4 no
C8 C4 H3 133.8(3) 4 4 4 no
C8 C4 H3 92.9(3) 4 4 4 no
C8 C4 H4 158.69(7) 4 4 4 no
C8 C4 H5 105.2(6) 4 4 4 no
C8 C4 H6 78.1(5) 4 4 4 no
C8 C4 H6 61.8(5) 4 4 4 no
C8 C4 H7 58.7(4) 4 4 4 no
C8 C4 H7 16.8(4) 4 4 4 no
H1 C4 H3 51.8(5) . . . no
H1 C4 H3 100.7(4) . . . no
H1 C4 H3 100.8(4) . . . no
H1 C4 H4 82.0(6) . . . no
H1 C4 H5 158.3(8) . . . no
H1 C4 H6 152.4(6) . . . no
H1 C4 H6 152.4(6) . . . no
H1 C4 H7 90.3(4) . . . no
H1 C4 H7 90.3(4) . . . no
H3 C4 H3 77.7(4) . . . no
H3 C4 H3 77.7(4) . . . no
H3 C4 H4 30.2(7) . . . no
H3 C4 H5 106.5(8) . . . no
H3 C4 H6 140.3(6) . . . no
H3 C4 H6 140.3(6) . . . no
H3 C4 H7 128.9(4) . . . no
H3 C4 H7 128.9(4) . . . no
H3 C4 H3 125.5(7) 2_747 2_747 2_747 no
H3 C4 H4 67.2(4) 2_747 2_747 2_747 no
H3 C4 H5 70.9(4) 2_747 2_747 2_747 no
H3 C4 H6 68.0(6) 2_747 2_747 2_747 no
H3 C4 H6 106.3(7) 2_747 2_747 2_747 no
H3 C4 H7 78.0(6) 2_747 2_747 2_747 no
H3 C4 H7 150.6(5) 2_747 2_747 2_747 no
H3 C4 H4 67.2(4) 2_757 2_757 2_757 no
H3 C4 H5 70.9(4) 2_757 2_757 2_757 no
H3 C4 H6 106.3(7) 2_757 2_757 2_757 no
H3 C4 H6 67.9(6) 2_757 2_757 2_757 no
H3 C4 H7 150.5(5) 2_757 2_757 2_757 no
H3 C4 H7 77.9(6) 2_757 2_757 2_757 no
H4 C4 H5 76.3(9) . . . no
H4 C4 H6 113.7(7) . . . no
H4 C4 H6 113.7(7) . . . no
H4 C4 H7 142.0(4) . . . no
H4 C4 H7 142.0(4) . . . no
H5 C4 H6 44.1(7) . . . no
H5 C4 H6 44.1(7) . . . no
H5 C4 H7 106.8(6) . . . no
H5 C4 H7 106.8(6) . . . no
H6 C4 H6 43.3(11) . . . no
H6 C4 H7 63.1(6) . . . no
H6 C4 H7 89.7(6) . . . no
H6 C4 H7 89.7(6) 4 4 4 no
H6 C4 H7 63.1(6) 4 4 4 no
H7 C4 H7 74.7(8) . . . no
CL1 C5 CL2 96.55(6) 1_656 1_656 1_656 ?
CL1 C5 CL2 73.04(4) 1_656 1_656 1_656 ?
CL1 C5 O1 88.95(4) 1_656 1_656 1_656 ?
CL1 C5 O1 89.00(4) 1_656 1_656 1_656 ?
CL1 C5 N1 150.32(10) 1_656 1_656 1_656 ?
CL1 C5 C1 158.29(8) 1_656 1_656 1_656 ?
CL1 C5 C2 179.8(1) 1_656 1_656 1_656 ?
CL1 C5 C3 153.34(9) 1_656 1_656 1_656 ?
CL1 C5 C3 92.21(4) 1_656 1_656 1_656 ?
CL1 C5 C3 92.25(4) 1_656 1_656 1_656 ?
CL1 C5 C4 164.17(8) 1_656 1_656 1_656 ?
CL1 C5 H1 129.1(6) 1_656 1_656 1_656 no
CL1 C5 H2 67.6(11) 1_656 1_656 1_656 no
CL1 C5 H2 67.6(11) 1_656 1_656 1_656 no
CL1 C5 H3 67.5(14) 1_656 1_656 1_656 no
CL1 C5 H4 133.7(4) 1_656 1_656 1_656 no
CL1 C5 H4 98.9(3) 1_656 1_656 1_656 no
CL1 C5 H4 98.9(3) 1_656 1_656 1_656 no
CL1 C5 H5 63.4(3) 1_656 1_656 1_656 no
CL1 C5 H5 63.4(3) 1_656 1_656 1_656 no
CL1 C5 H6 46.3(3) 1_656 1_656 1_656 no
CL1 C5 H6 46.3(3) 1_656 1_656 1_656 no
CL2 C5 CL2 169.59(6) 2_657 2_657 2_657 ?
CL2 C5 O1 67.76(4) 2_657 2_657 2_657 ?
CL2 C5 O1 67.75(4) 2_657 2_657 2_657 ?
CL2 C5 N1 53.77(6) 2_657 2_657 2_657 ?
CL2 C5 C1 61.74(5) 2_657 2_657 2_657 ?
CL2 C5 C2 83.66(10) 2_657 2_657 2_657 ?
CL2 C5 C3 110.11(7) 2_657 2_657 2_657 ?
CL2 C5 C3 122.50(4) 2_657 2_657 2_657 ?
CL2 C5 C3 122.48(4) 2_657 2_657 2_657 ?
CL2 C5 C4 99.27(5) 2_657 2_657 2_657 ?
CL2 C5 H1 32.5(6) 2_657 2_657 2_657 no
CL2 C5 H2 54.3(12) 2_657 2_657 2_657 no
CL2 C5 H2 54.3(12) 2_657 2_657 2_657 no
CL2 C5 H3 164.1(15) 2_657 2_657 2_657 no
CL2 C5 H4 129.8(4) 2_657 2_657 2_657 no
CL2 C5 H4 110.8(3) 2_657 2_657 2_657 no
CL2 C5 H4 110.8(3) 2_657 2_657 2_657 no
CL2 C5 H5 97.7(4) 2_657 2_657 2_657 no
CL2 C5 H5 97.7(4) 2_657 2_657 2_657 no
CL2 C5 H6 111.6(3) 2_657 2_657 2_657 no
CL2 C5 H6 111.6(3) 2_657 2_657 2_657 no
CL2 C5 O1 111.16(4) 2_757 2_757 2_757 ?
CL2 C5 O1 111.18(4) 2_757 2_757 2_757 ?
CL2 C5 N1 136.64(9) 2_757 2_757 2_757 ?
CL2 C5 C1 128.67(7) 2_757 2_757 2_757 ?
CL2 C5 C2 106.75(12) 2_757 2_757 2_757 ?
CL2 C5 C3 80.30(7) 2_757 2_757 2_757 ?
CL2 C5 C3 59.32(4) 2_757 2_757 2_757 ?
CL2 C5 C3 59.34(4) 2_757 2_757 2_757 ?
CL2 C5 C4 91.14(6) 2_757 2_757 2_757 ?
CL2 C5 H1 157.9(6) 2_757 2_757 2_757 no
CL2 C5 H2 119.5(12) 2_757 2_757 2_757 no
CL2 C5 H2 119.5(12) 2_757 2_757 2_757 no
CL2 C5 H3 5.5(14) 2_757 2_757 2_757 no
CL2 C5 H4 60.7(4) 2_757 2_757 2_757 no
CL2 C5 H4 71.7(3) 2_757 2_757 2_757 no
CL2 C5 H4 71.7(3) 2_757 2_757 2_757 no
CL2 C5 H5 77.8(4) 2_757 2_757 2_757 no
CL2 C5 H5 77.9(4) 2_757 2_757 2_757 no
CL2 C5 H6 61.3(3) 2_757 2_757 2_757 no
CL2 C5 H6 61.3(3) 2_757 2_757 2_757 no
O1 C5 O1 134.90(8) 2_647 2_647 2_647 ?
O1 C5 N1 79.99(5) 2_647 2_647 2_647 ?
O1 C5 C1 82.84(4) 2_647 2_647 2_647 ?
O1 C5 C2 91.13(6) 2_647 2_647 2_647 ?
O1 C5 C3 100.85(5) 2_647 2_647 2_647 ?
O1 C5 C3 55.68(3) 2_647 2_647 2_647 ?
O1 C5 C3 169.40(7) 2_647 2_647 2_647 ?
O1 C5 C4 97.01(4) 2_647 2_647 2_647 ?
O1 C5 H1 73.4(2) 2_647 2_647 2_647 no
O1 C5 H2 29.2(12) 2_647 2_647 2_647 no
O1 C5 H2 112.1(13) 2_647 2_647 2_647 no
O1 C5 H3 110.3(3) 2_647 2_647 2_647 no
O1 C5 H4 106.83(12) 2_647 2_647 2_647 no
O1 C5 H4 45.8(3) 2_647 2_647 2_647 no
O1 C5 H4 172.1(3) 2_647 2_647 2_647 no
O1 C5 H5 37.0(4) 2_647 2_647 2_647 no
O1 C5 H5 147.8(4) 2_647 2_647 2_647 no
O1 C5 H6 135.3(3) 2_647 2_647 2_647 no
O1 C5 H6 59.2(3) 2_647 2_647 2_647 no
O1 C5 N1 79.95(5) 2_657 2_657 2_657 ?
O1 C5 C1 82.79(4) 2_657 2_657 2_657 ?
O1 C5 C2 91.08(6) 2_657 2_657 2_657 ?
O1 C5 C3 100.81(5) 2_657 2_657 2_657 ?
O1 C5 C3 169.40(7) 2_657 2_657 2_657 ?
O1 C5 C3 55.68(3) 2_657 2_657 2_657 ?
O1 C5 C4 96.97(4) 2_657 2_657 2_657 ?
O1 C5 H1 73.4(2) 2_657 2_657 2_657 no
O1 C5 H2 112.1(13) 2_657 2_657 2_657 no
O1 C5 H2 29.2(12) 2_657 2_657 2_657 no
O1 C5 H3 110.3(3) 2_657 2_657 2_657 no
O1 C5 H4 106.81(12) 2_657 2_657 2_657 no
O1 C5 H4 172.1(3) 2_657 2_657 2_657 no
O1 C5 H4 45.8(3) 2_657 2_657 2_657 no
O1 C5 H5 147.8(4) 2_657 2_657 2_657 no
O1 C5 H5 37.0(4) 2_657 2_657 2_657 no
O1 C5 H6 59.2(3) 2_657 2_657 2_657 no
O1 C5 H6 135.3(3) 2_657 2_657 2_657 no
N1 C5 C1 7.97(5) . . . ?
N1 C5 C2 29.89(9) . . . ?
N1 C5 C3 56.34(7) . . . ?
N1 C5 C3 103.67(5) . . . ?
N1 C5 C3 103.63(5) . . . ?
N1 C5 C4 45.50(6) . . . ?
N1 C5 H1 21.3(6) . . . no
N1 C5 H2 91.1(12) . . . no
N1 C5 H2 91.1(12) . . . no
N1 C5 H3 142.1(15) . . . no
N1 C5 H4 76.0(4) . . . no
N1 C5 H4 92.9(3) . . . no
N1 C5 H4 92.9(3) . . . no
N1 C5 H5 115.5(4) . . . no
N1 C5 H5 115.5(4) . . . no
N1 C5 H6 138.1(3) . . . no
N1 C5 H6 138.1(3) . . . no
C1 C5 C2 21.92(9) . . . ?
C1 C5 C3 48.37(6) . . . ?
C1 C5 C3 99.54(5) . . . ?
C1 C5 C3 99.50(5) . . . ?
C1 C5 C4 37.54(4) . . . ?
C1 C5 H1 29.2(6) . . . no
C1 C5 H2 97.0(11) . . . no
C1 C5 H2 96.9(11) . . . no
C1 C5 H3 134.2(15) . . . no
C1 C5 H4 68.0(4) . . . no
C1 C5 H4 89.7(3) . . . no
C1 C5 H4 89.7(3) . . . no
C1 C5 H5 116.6(4) . . . no
C1 C5 H5 116.5(4) . . . no
C1 C5 H6 138.5(3) . . . no
C1 C5 H6 138.5(3) . . . no
C2 C5 C3 26.45(9) . . . ?
C2 C5 C3 87.67(7) . . . ?
C2 C5 C3 87.63(7) . . . ?
C2 C5 C4 15.62(9) . . . ?
C2 C5 H1 51.2(6) . . . no
C2 C5 H2 112.6(11) . . . no
C2 C5 H2 112.5(11) . . . no
C2 C5 H3 112.3(15) . . . no
C2 C5 H4 46.1(4) . . . no
C2 C5 H4 81.0(3) . . . no
C2 C5 H4 81.0(3) . . . no
C2 C5 H5 116.6(3) . . . no
C2 C5 H5 116.6(3) . . . no
C2 C5 H6 133.6(3) . . . no
C2 C5 H6 133.6(3) . . . no
C3 C5 C3 73.79(5) . . . ?
C3 C5 C3 73.75(5) . . . ?
C3 C5 C4 10.84(5) . . . ?
C3 C5 H1 77.6(6) . . . no
C3 C5 H2 128.6(12) . . . no
C3 C5 H2 128.6(12) . . . no
C3 C5 H3 85.8(15) . . . no
C3 C5 H4 19.6(4) . . . no
C3 C5 H4 72.1(3) . . . no
C3 C5 H4 72.1(3) . . . no
C3 C5 H5 111.3(3) . . . no
C3 C5 H5 111.3(3) . . . no
C3 C5 H6 119.1(3) . . . no
C3 C5 H6 119.1(3) . . . no
C3 C5 C3 113.74(7) 2_747 2_747 2_747 ?
C3 C5 C4 79.29(5) 2_747 2_747 2_747 ?
C3 C5 H1 113.5(3) 2_747 2_747 2_747 no
C3 C5 H2 78.0(13) 2_747 2_747 2_747 no
C3 C5 H2 157.6(12) 2_747 2_747 2_747 no
C3 C5 H3 60.7(4) 2_747 2_747 2_747 no
C3 C5 H4 65.1(2) 2_747 2_747 2_747 no
C3 C5 H4 12.6(3) 2_747 2_747 2_747 no
C3 C5 H4 123.7(3) 2_747 2_747 2_747 no
C3 C5 H5 39.3(4) 2_747 2_747 2_747 no
C3 C5 H5 135.8(4) 2_747 2_747 2_747 no
C3 C5 H6 115.0(3) 2_747 2_747 2_747 no
C3 C5 H6 46.6(3) 2_747 2_747 2_747 no
C3 C5 C4 79.25(5) 2_757 2_757 2_757 ?
C3 C5 H1 113.5(3) 2_757 2_757 2_757 no
C3 C5 H2 157.6(12) 2_757 2_757 2_757 no
C3 C5 H2 78.0(13) 2_757 2_757 2_757 no
C3 C5 H3 60.7(4) 2_757 2_757 2_757 no
C3 C5 H4 65.1(2) 2_757 2_757 2_757 no
C3 C5 H4 123.7(3) 2_757 2_757 2_757 no
C3 C5 H4 12.6(3) 2_757 2_757 2_757 no
C3 C5 H5 135.9(4) 2_757 2_757 2_757 no
C3 C5 H5 39.4(4) 2_757 2_757 2_757 no
C3 C5 H6 46.7(3) 2_757 2_757 2_757 no
C3 C5 H6 115.0(3) 2_757 2_757 2_757 no
C4 C5 H1 66.8(6) . . . no
C4 C5 H2 122.6(12) . . . no
C4 C5 H2 122.6(12) . . . no
C4 C5 H3 96.6(15) . . . no
C4 C5 H4 30.5(4) . . . no
C4 C5 H4 75.4(3) . . . no
C4 C5 H4 75.4(3) . . . no
C4 C5 H5 114.1(3) . . . no
C4 C5 H5 114.1(3) . . . no
C4 C5 H6 125.8(3) . . . no
C4 C5 H6 125.8(3) . . . no
H1 C5 H2 75.6(13) . . . no
H1 C5 H2 75.5(13) . . . no
H1 C5 H3 163.4(16) . . . no
H1 C5 H4 97.2(7) . . . no
H1 C5 H4 101.2(4) . . . no
H1 C5 H4 101.1(4) . . . no
H1 C5 H5 110.3(4) . . . no
H1 C5 H5 110.3(4) . . . no
H1 C5 H6 131.4(4) . . . no
H1 C5 H6 131.4(4) . . . no
H2 C5 H2 85.1(25) . . . no
H2 C5 H3 115.9(16) . . . no
H2 C5 H4 136.0(12) . . . no
H2 C5 H4 71.2(13) . . . no
H2 C5 H4 156.0(13) . . . no
H2 C5 H5 43.9(13) . . . no
H2 C5 H5 118.9(12) . . . no
H2 C5 H6 111.6(12) . . . no
H2 C5 H6 58.2(12) . . . no
H2 C5 H3 115.9(16) 4 4 4 no
H2 C5 H4 136.0(12) 4 4 4 no
H2 C5 H4 156.0(13) 4 4 4 no
H2 C5 H4 71.2(13) 4 4 4 no
H2 C5 H5 118.9(12) 4 4 4 no
H2 C5 H5 43.9(13) 4 4 4 no
H2 C5 H6 58.2(12) 4 4 4 no
H2 C5 H6 111.6(12) 4 4 4 no
H3 C5 H4 66.2(15) . . . no
H3 C5 H4 73.3(6) . . . no
H3 C5 H4 73.3(6) . . . no
H3 C5 H5 75.6(7) . . . no
H3 C5 H5 75.6(7) . . . no
H3 C5 H6 57.8(9) . . . no
H3 C5 H6 57.8(9) . . . no
H4 C5 H4 67.8(3) . . . no
H4 C5 H4 67.7(3) . . . no
H4 C5 H5 104.4(4) . . . no
H4 C5 H5 104.4(4) . . . no
H4 C5 H6 105.4(4) . . . no
H4 C5 H6 105.5(4) . . . no
H4 C5 H4 132.1(5) 2_747 2_747 2_747 no
H4 C5 H5 39.2(4) 2_747 2_747 2_747 no
H4 C5 H5 148.4(5) 2_747 2_747 2_747 no
H4 C5 H6 127.1(4) 2_747 2_747 2_747 no
H4 C5 H6 52.6(4) 2_747 2_747 2_747 no
H4 C5 H5 148.4(5) 2_757 2_757 2_757 no
H4 C5 H5 39.2(4) 2_757 2_757 2_757 no
H4 C5 H6 52.6(4) 2_757 2_757 2_757 no
H4 C5 H6 127.1(4) 2_757 2_757 2_757 no
H5 C5 H5 125.8(7) 2_747 2_747 2_747 no
H5 C5 H6 104.8(5) 2_747 2_747 2_747 no
H5 C5 H6 22.6(4) 2_747 2_747 2_747 no
H5 C5 H6 22.6(4) 2_757 2_757 2_757 no
H5 C5 H6 104.8(5) 2_757 2_757 2_757 no
H6 C5 H6 82.9(6) 2_757 2_757 2_757 no
CL1 C6 CL1 122.36(6) 2_646 2_646 2_646 ?
CL1 C6 O1 91.32(4) 2_646 2_646 2_646 ?
CL1 C6 N2 109.78(4) 2_646 2_646 2_646 ?
CL1 C6 C1 112.81(4) 2_646 2_646 2_646 ?
CL1 C6 C2 118.81(3) 2_646 2_646 2_646 ?
CL1 C6 C3 118.18(4) 2_646 2_646 2_646 ?
CL1 C6 C4 117.61(4) 2_646 2_646 2_646 ?
CL1 C6 C7 96.44(5) 2_646 2_646 2_646 ?
CL1 C6 C8 73.97(5) 2_646 2_646 2_646 ?
CL1 C6 C8 109.26(6) 2_646 2_646 2_646 ?
CL1 C6 H2 134.6(3) 2_646 2_646 2_646 no
CL1 C6 H2 53.3(3) 2_646 2_646 2_646 no
CL1 C6 H3 52.3(3) 2_646 2_646 2_646 no
CL1 C6 H3 158.4(4) 2_646 2_646 2_646 no
CL1 C6 H4 114.39(12) 2_646 2_646 2_646 no
CL1 C6 H5 86.2(7) 2_646 2_646 2_646 no
CL1 C6 H6 24.1(11) 2_646 2_646 2_646 no
CL1 C6 H6 117.3(11) 2_646 2_646 2_646 no
CL1 C6 H7 65.6(4) 2_646 2_646 2_646 no
CL1 C6 H7 124.8(4) 2_646 2_646 2_646 no
CL1 C6 H8 83.9(4) 2_646 2_646 2_646 no
CL1 C6 H8 43.6(4) 2_646 2_646 2_646 no
CL1 C6 O1 91.35(4) 2_656 2_656 2_656 ?
CL1 C6 N2 109.77(4) 2_656 2_656 2_656 ?
CL1 C6 C1 112.80(4) 2_656 2_656 2_656 ?
CL1 C6 C2 118.83(3) 2_656 2_656 2_656 ?
CL1 C6 C3 118.21(4) 2_656 2_656 2_656 ?
CL1 C6 C4 117.62(4) 2_656 2_656 2_656 ?
CL1 C6 C7 96.41(5) 2_656 2_656 2_656 ?
CL1 C6 C8 109.23(6) 2_656 2_656 2_656 ?
CL1 C6 C8 73.94(5) 2_656 2_656 2_656 ?
CL1 C6 H2 53.3(3) 2_656 2_656 2_656 no
CL1 C6 H2 134.6(3) 2_656 2_656 2_656 no
CL1 C6 H3 158.4(4) 2_656 2_656 2_656 no
CL1 C6 H3 52.3(3) 2_656 2_656 2_656 no
CL1 C6 H4 114.43(12) 2_656 2_656 2_656 no
CL1 C6 H5 86.2(7) 2_656 2_656 2_656 no
CL1 C6 H6 117.2(11) 2_656 2_656 2_656 no
CL1 C6 H6 24.1(11) 2_656 2_656 2_656 no
CL1 C6 H7 124.8(4) 2_656 2_656 2_656 no
CL1 C6 H7 65.6(4) 2_656 2_656 2_656 no
CL1 C6 H8 43.6(4) 2_656 2_656 2_656 no
CL1 C6 H8 83.8(4) 2_656 2_656 2_656 no
O1 C6 N2 132.68(9) 1_655 1_655 1_655 ?
O1 C6 C1 123.72(7) 1_655 1_655 1_655 ?
O1 C6 C2 86.37(6) 1_655 1_655 1_655 ?
O1 C6 C3 75.77(7) 1_655 1_655 1_655 ?
O1 C6 C4 103.20(12) 1_655 1_655 1_655 ?
O1 C6 C7 163.81(9) 1_655 1_655 1_655 ?
O1 C6 C8 158.89(4) 1_655 1_655 1_655 ?
O1 C6 C8 158.90(4) 1_655 1_655 1_655 ?
O1 C6 H2 48.2(3) 1_655 1_655 1_655 no
O1 C6 H2 48.2(3) 1_655 1_655 1_655 no
O1 C6 H3 69.0(4) 1_655 1_655 1_655 no
O1 C6 H3 69.0(4) 1_655 1_655 1_655 no
O1 C6 H4 56.2(4) 1_655 1_655 1_655 no
O1 C6 H5 10.6(15) 1_655 1_655 1_655 no
O1 C6 H6 115.4(11) 1_655 1_655 1_655 no
O1 C6 H6 115.4(11) 1_655 1_655 1_655 no
O1 C6 H7 143.3(4) 1_655 1_655 1_655 no
O1 C6 H7 143.3(4) 1_655 1_655 1_655 no
O1 C6 H8 113.9(3) 1_655 1_655 1_655 no
O1 C6 H8 113.9(3) 1_655 1_655 1_655 no
N2 C6 C1 8.95(4) . . . ?
N2 C6 C2 46.30(5) . . . ?
N2 C6 C3 56.91(7) . . . ?
N2 C6 C4 29.47(8) . . . ?
N2 C6 C7 31.14(5) . . . ?
N2 C6 C8 45.08(5) . . . ?
N2 C6 C8 45.09(5) . . . ?
N2 C6 H2 113.3(3) . . . no
N2 C6 H2 113.3(3) . . . no
N2 C6 H3 90.7(4) . . . no
N2 C6 H3 90.7(4) . . . no
N2 C6 H4 76.4(4) . . . no
N2 C6 H5 143.3(15) . . . no
N2 C6 H6 92.4(11) . . . no
N2 C6 H6 92.4(11) . . . no
N2 C6 H7 46.2(3) . . . no
N2 C6 H7 46.2(3) . . . no
N2 C6 H8 110.2(3) . . . no
N2 C6 H8 110.2(3) . . . no
C1 C6 C2 37.35(4) . . . ?
C1 C6 C3 47.96(6) . . . ?
C1 C6 C4 20.52(8) . . . ?
C1 C6 C7 40.09(5) . . . ?
C1 C6 C8 53.03(5) . . . ?
C1 C6 C8 53.04(5) . . . ?
C1 C6 H2 107.9(3) . . . no
C1 C6 H2 107.9(3) . . . no
C1 C6 H3 86.5(4) . . . no
C1 C6 H3 86.5(4) . . . no
C1 C6 H4 67.5(4) . . . no
C1 C6 H5 134.4(15) . . . no
C1 C6 H6 97.9(11) . . . no
C1 C6 H6 97.9(11) . . . no
C1 C6 H7 52.1(3) . . . no
C1 C6 H7 52.2(3) . . . no
C1 C6 H8 118.4(3) . . . no
C1 C6 H8 118.5(3) . . . no
C2 C6 C3 10.60(5) . . . ?
C2 C6 C4 16.83(8) . . . ?
C2 C6 C7 77.44(7) . . . ?
C2 C6 C8 87.64(6) . . . ?
C2 C6 C8 87.66(6) . . . ?
C2 C6 H2 83.3(3) . . . no
C2 C6 H2 83.2(3) . . . no
C2 C6 H3 70.4(3) . . . no
C2 C6 H3 70.4(3) . . . no
C2 C6 H4 30.1(4) . . . no
C2 C6 H5 97.0(15) . . . no
C2 C6 H6 118.5(11) . . . no
C2 C6 H6 118.6(11) . . . no
C2 C6 H7 81.3(3) . . . no
C2 C6 H7 81.3(3) . . . no
C2 C6 H8 150.2(3) . . . no
C2 C6 H8 150.2(3) . . . no
C3 C6 C4 27.43(8) . . . ?
C3 C6 C7 88.04(8) . . . ?
C3 C6 C8 97.59(8) . . . ?
C3 C6 C8 97.60(8) . . . ?
C3 C6 H2 76.3(3) . . . no
C3 C6 H2 76.3(3) . . . no
C3 C6 H3 66.9(3) . . . no
C3 C6 H3 67.0(3) . . . no
C3 C6 H4 19.5(4) . . . no
C3 C6 H5 86.4(15) . . . no
C3 C6 H6 122.9(11) . . . no
C3 C6 H6 122.9(11) . . . no
C3 C6 H7 90.1(3) . . . no
C3 C6 H7 90.1(3) . . . no
C3 C6 H8 156.5(4) . . . no
C3 C6 H8 156.5(4) . . . no
C4 C6 C7 60.61(10) . . . ?
C4 C6 C8 71.90(10) . . . ?
C4 C6 C8 71.91(10) . . . ?
C4 C6 H2 94.5(3) . . . no
C4 C6 H2 94.5(3) . . . no
C4 C6 H3 77.1(3) . . . no
C4 C6 H3 77.1(3) . . . no
C4 C6 H4 47.0(4) . . . no
C4 C6 H5 113.8(15) . . . no
C4 C6 H6 110.0(11) . . . no
C4 C6 H6 110.0(11) . . . no
C4 C6 H7 67.6(3) . . . no
C4 C6 H7 67.7(3) . . . no
C4 C6 H8 136.8(3) . . . no
C4 C6 H8 136.8(3) . . . no
C7 C6 C8 22.50(4) . . . ?
C7 C6 C8 22.50(4) . . . ?
C7 C6 H2 128.2(3) . . . no
C7 C6 H2 128.2(3) . . . no
C7 C6 H3 104.9(4) . . . no
C7 C6 H3 104.9(4) . . . no
C7 C6 H4 107.6(4) . . . no
C7 C6 H5 174.4(15) . . . no
C7 C6 H6 73.4(11) . . . no
C7 C6 H6 73.4(11) . . . no
C7 C6 H7 34.2(4) . . . no
C7 C6 H7 34.2(4) . . . no
C7 C6 H8 81.1(3) . . . no
C7 C6 H8 81.1(3) . . . no
C8 C6 C8 40.47(7) . . . ?
C8 C6 H2 150.5(3) . . . no
C8 C6 H2 111.0(3) . . . no
C8 C6 H3 89.9(4) . . . no
C8 C6 H3 127.4(4) . . . no
C8 C6 H4 115.8(4) . . . no
C8 C6 H5 159.3(3) . . . no
C8 C6 H6 51.3(11) . . . no
C8 C6 H6 85.1(11) . . . no
C8 C6 H7 15.7(3) . . . no
C8 C6 H7 54.9(4) . . . no
C8 C6 H8 80.1(3) . . . no
C8 C6 H8 65.4(3) . . . no
C8 C6 H2 110.9(3) 4 4 4 no
C8 C6 H2 150.5(3) 4 4 4 no
C8 C6 H3 127.4(4) 4 4 4 no
C8 C6 H3 89.9(4) 4 4 4 no
C8 C6 H4 115.8(4) 4 4 4 no
C8 C6 H5 159.3(3) 4 4 4 no
C8 C6 H6 85.1(11) 4 4 4 no
C8 C6 H6 51.3(11) 4 4 4 no
C8 C6 H7 55.0(4) 4 4 4 no
C8 C6 H7 15.6(3) 4 4 4 no
C8 C6 H8 65.4(3) 4 4 4 no
C8 C6 H8 80.1(3) 4 4 4 no
H2 C6 H2 95.8(7) 2_757 2_757 2_757 no
H2 C6 H3 113.0(5) 2_757 2_757 2_757 no
H2 C6 H3 23.8(4) 2_757 2_757 2_757 no
H2 C6 H4 64.4(4) 2_757 2_757 2_757 no
H2 C6 H5 50.1(5) 2_757 2_757 2_757 no
H2 C6 H6 154.2(11) 2_757 2_757 2_757 no
H2 C6 H6 74.9(11) 2_757 2_757 2_757 no
H2 C6 H7 159.4(5) 2_757 2_757 2_757 no
H2 C6 H7 95.9(5) 2_757 2_757 2_757 no
H2 C6 H8 94.2(5) 2_757 2_757 2_757 no
H2 C6 H8 126.5(5) 2_757 2_757 2_757 no
H2 C6 H3 23.8(4) 3_757 3_757 3_757 no
H2 C6 H3 113.0(5) 3_757 3_757 3_757 no
H2 C6 H4 64.3(4) 3_757 3_757 3_757 no
H2 C6 H5 50.1(5) 3_757 3_757 3_757 no
H2 C6 H6 74.9(11) 3_757 3_757 3_757 no
H2 C6 H6 154.2(11) 3_757 3_757 3_757 no
H2 C6 H7 95.9(5) 3_757 3_757 3_757 no
H2 C6 H7 159.4(5) 3_757 3_757 3_757 no
H2 C6 H8 126.5(5) 3_757 3_757 3_757 no
H2 C6 H8 94.2(5) 3_757 3_757 3_757 no
H3 C6 H3 123.2(6) 2_747 2_747 2_747 no
H3 C6 H4 62.6(3) 2_747 2_747 2_747 no
H3 C6 H5 72.9(7) 2_747 2_747 2_747 no
H3 C6 H6 66.9(11) 2_747 2_747 2_747 no
H3 C6 H6 169.5(12) 2_747 2_747 2_747 no
H3 C6 H7 74.3(5) 2_747 2_747 2_747 no
H3 C6 H7 135.9(5) 2_747 2_747 2_747 no
H3 C6 H8 136.0(5) 2_747 2_747 2_747 no
H3 C6 H8 95.7(5) 2_747 2_747 2_747 no
H3 C6 H4 62.7(3) 2_757 2_757 2_757 no
H3 C6 H5 72.9(7) 2_757 2_757 2_757 no
H3 C6 H6 169.5(12) 2_757 2_757 2_757 no
H3 C6 H6 66.9(11) 2_757 2_757 2_757 no
H3 C6 H7 135.9(5) 2_757 2_757 2_757 no
H3 C6 H7 74.3(5) 2_757 2_757 2_757 no
H3 C6 H8 95.7(5) 2_757 2_757 2_757 no
H3 C6 H8 135.9(5) 2_757 2_757 2_757 no
H4 C6 H5 66.9(16) . . . no
H4 C6 H6 127.9(11) . . . no
H4 C6 H6 127.9(11) . . . no
H4 C6 H7 106.1(5) . . . no
H4 C6 H7 106.1(5) . . . no
H4 C6 H8 157.9(4) . . . no
H4 C6 H8 157.9(4) . . . no
H5 C6 H6 109.8(14) . . . no
H5 C6 H6 109.8(14) . . . no
H5 C6 H7 145.7(4) . . . no
H5 C6 H7 145.7(4) . . . no
H5 C6 H8 104.1(15) . . . no
H5 C6 H8 104.1(15) . . . no
H6 C6 H6 102.9(22) . . . no
H6 C6 H7 46.2(11) . . . no
H6 C6 H7 100.7(12) . . . no
H6 C6 H8 73.8(12) . . . no
H6 C6 H8 33.9(11) . . . no
H6 C6 H7 100.7(12) 4 4 4 no
H6 C6 H7 46.2(11) 4 4 4 no
H6 C6 H8 33.9(11) 4 4 4 no
H6 C6 H8 73.7(12) 4 4 4 no
H7 C6 H7 68.4(8) . . . no
H7 C6 H8 92.5(5) . . . no
H7 C6 H8 69.4(4) . . . no
H7 C6 H8 69.3(4) 4 4 4 no
H7 C6 H8 92.5(5) 4 4 4 no
H8 C6 H8 41.2(8) 2_656 2_656 2_656 no
CL2 C7 CL2 113.49(4) . . . ?
CL2 C7 O1 72.64(3) . . . ?
CL2 C7 N1 58.71(3) . . . ?
CL2 C7 N2 56.74(3) . . . ?
CL2 C7 C1 61.70(3) . . . ?
CL2 C7 C3 58.59(3) . . . ?
CL2 C7 C4 61.36(3) . . . ?
CL2 C7 C6 74.43(4) . . . ?
CL2 C7 C8 62.46(8) . . . ?
CL2 C7 C8 175.71(11) . . . ?
CL2 C7 C9 93.26(5) . . . ?
CL2 C7 C9 153.22(6) . . . ?
CL2 C7 C10 123.25(3) . . . ?
CL2 C7 H5 73.8(2) . . . no
CL2 C7 H5 92.7(2) . . . no
CL2 C7 H6 67.1(4) . . . no
CL2 C7 H6 94.0(4) . . . no
CL2 C7 H7 37.7(5) . . . no
CL2 C7 H7 151.1(5) . . . no
CL2 C7 H8 84.5(4) . . . no
CL2 C7 H8 162.0(4) . . . no
CL2 C7 O1 72.65(3) 1_565 1_565 1_565 ?
CL2 C7 N1 58.74(3) 1_565 1_565 1_565 ?
CL2 C7 N2 56.77(3) 1_565 1_565 1_565 ?
CL2 C7 C1 61.73(3) 1_565 1_565 1_565 ?
CL2 C7 C3 58.63(3) 1_565 1_565 1_565 ?
CL2 C7 C4 61.39(3) 1_565 1_565 1_565 ?
CL2 C7 C6 74.45(4) 1_565 1_565 1_565 ?
CL2 C7 C8 175.71(11) 1_565 1_565 1_565 ?
CL2 C7 C8 62.46(8) 1_565 1_565 1_565 ?
CL2 C7 C9 153.19(6) 1_565 1_565 1_565 ?
CL2 C7 C9 93.24(5) 1_565 1_565 1_565 ?
CL2 C7 C10 123.22(3) 1_565 1_565 1_565 ?
CL2 C7 H5 73.8(2) 1_565 1_565 1_565 no
CL2 C7 H5 92.7(2) 1_565 1_565 1_565 no
CL2 C7 H6 94.0(4) 1_565 1_565 1_565 no
CL2 C7 H6 67.1(4) 1_565 1_565 1_565 no
CL2 C7 H7 151.1(5) 1_565 1_565 1_565 no
CL2 C7 H7 37.7(5) 1_565 1_565 1_565 no
CL2 C7 H8 162.0(4) 1_565 1_565 1_565 no
CL2 C7 H8 84.5(4) 1_565 1_565 1_565 no
O1 C7 N1 38.27(4) . . . ?
O1 C7 N2 58.18(9) . . . ?
O1 C7 C1 26.82(5) . . . ?
O1 C7 C3 75.26(6) . . . ?
O1 C7 C4 86.16(7) . . . ?
O1 C7 C6 117.76(8) . . . ?
O1 C7 C8 104.18(11) . . . ?
O1 C7 C8 104.19(11) . . . ?
O1 C7 C9 116.55(8) . . . ?
O1 C7 C9 116.56(8) . . . ?
O1 C7 C10 121.06(9) . . . ?
O1 C7 H5 116.4(4) . . . no
O1 C7 H5 37.8(4) . . . no
O1 C7 H6 127.6(4) . . . no
O1 C7 H6 127.6(4) . . . no
O1 C7 H7 90.9(5) . . . no
O1 C7 H7 91.0(5) . . . no
O1 C7 H8 113.8(3) . . . no
O1 C7 H8 113.8(3) . . . no
N1 C7 N2 19.90(7) . . . ?
N1 C7 C1 11.45(5) . . . ?
N1 C7 C3 36.99(4) . . . ?
N1 C7 C4 47.89(6) . . . ?
N1 C7 C6 79.48(6) . . . ?
N1 C7 C8 116.98(10) . . . ?
N1 C7 C8 117.01(10) . . . ?
N1 C7 C9 144.14(7) . . . ?
N1 C7 C9 144.15(7) . . . ?
N1 C7 C10 159.33(9) . . . ?
N1 C7 H5 78.1(4) . . . no
N1 C7 H5 76.1(4) . . . no
N1 C7 H6 91.1(4) . . . no
N1 C7 H6 91.1(4) . . . no
N1 C7 H7 93.6(5) . . . no
N1 C7 H7 93.6(5) . . . no
N1 C7 H8 136.9(4) . . . no
N1 C7 H8 136.9(4) . . . no
N2 C7 C1 31.35(8) . . . ?
N2 C7 C3 17.09(7) . . . ?
N2 C7 C4 27.98(8) . . . ?
N2 C7 C6 59.58(9) . . . ?
N2 C7 C8 119.19(9) . . . ?
N2 C7 C8 119.23(9) . . . ?
N2 C7 C9 150.00(5) . . . ?
N2 C7 C9 150.01(5) . . . ?
N2 C7 C10 179.2(1) . . . ?
N2 C7 H5 58.2(4) . . . no
N2 C7 H5 96.0(4) . . . no
N2 C7 H6 72.0(4) . . . no
N2 C7 H6 72.0(4) . . . no
N2 C7 H7 94.4(5) . . . no
N2 C7 H7 94.4(5) . . . no
N2 C7 H8 141.2(4) . . . no
N2 C7 H8 141.2(4) . . . no
C1 C7 C3 48.44(6) . . . ?
C1 C7 C4 59.34(7) . . . ?
C1 C7 C6 90.94(8) . . . ?
C1 C7 C8 114.14(11) . . . ?
C1 C7 C8 114.17(11) . . . ?
C1 C7 C9 137.19(8) . . . ?
C1 C7 C9 137.20(8) . . . ?
C1 C7 C10 147.88(10) . . . ?
C1 C7 H5 89.6(4) . . . no
C1 C7 H5 64.6(4) . . . no
C1 C7 H6 102.1(4) . . . no
C1 C7 H6 102.1(4) . . . no
C1 C7 H7 92.9(5) . . . no
C1 C7 H7 92.9(5) . . . no
C1 C7 H8 131.4(4) . . . no
C1 C7 H8 131.4(4) . . . no
C3 C7 C4 10.90(5) . . . ?
C3 C7 C6 42.49(6) . . . ?
C3 C7 C8 118.06(9) . . . ?
C3 C7 C8 118.10(9) . . . ?
C3 C7 C9 146.22(6) . . . ?
C3 C7 C9 146.23(6) . . . ?
C3 C7 C10 163.68(10) . . . ?
C3 C7 H5 41.2(4) . . . no
C3 C7 H5 113.1(4) . . . no
C3 C7 H6 55.7(4) . . . no
C3 C7 H6 55.7(4) . . . no
C3 C7 H7 94.7(5) . . . no
C3 C7 H7 94.7(5) . . . no
C3 C7 H8 138.4(4) . . . no
C3 C7 H8 138.4(4) . . . no
C4 C7 C6 31.60(6) . . . ?
C4 C7 C8 115.94(10) . . . ?
C4 C7 C8 115.98(10) . . . ?
C4 C7 C9 140.36(8) . . . ?
C4 C7 C9 140.37(8) . . . ?
C4 C7 C10 152.78(11) . . . ?
C4 C7 H5 30.3(4) . . . no
C4 C7 H5 124.0(4) . . . no
C4 C7 H6 45.5(4) . . . no
C4 C7 H6 45.5(4) . . . no
C4 C7 H7 94.6(5) . . . no
C4 C7 H7 94.7(5) . . . no
C4 C7 H8 133.9(4) . . . no
C4 C7 H8 133.9(4) . . . no
C6 C7 C8 105.04(11) . . . ?
C6 C7 C8 105.06(11) . . . ?
C6 C7 C9 116.63(9) . . . ?
C6 C7 C9 116.64(9) . . . ?
C6 C7 C10 121.18(10) . . . ?
C6 C7 H5 1.3(4) . . . no
C6 C7 H5 155.6(4) . . . no
C6 C7 H6 19.6(4) . . . no
C6 C7 H6 19.6(4) . . . no
C6 C7 H7 93.6(5) . . . no
C6 C7 H7 93.6(5) . . . no
C6 C7 H8 113.8(4) . . . no
C6 C7 H8 113.8(4) . . . no
C8 C7 C8 121.6(2) . . . ?
C8 C7 C9 30.81(9) . . . ?
C8 C7 C9 90.78(12) . . . ?
C8 C7 C10 60.80(9) . . . ?
C8 C7 H5 105.6(2) . . . no
C8 C7 H5 86.3(2) . . . no
C8 C7 H6 85.7(4) . . . no
C8 C7 H6 113.8(4) . . . no
C8 C7 H7 24.8(5) . . . no
C8 C7 H7 146.3(5) . . . no
C8 C7 H8 22.0(4) . . . no
C8 C7 H8 99.6(4) . . . no
C8 C7 C9 90.75(12) 4 4 4 ?
C8 C7 C9 30.78(9) 4 4 4 ?
C8 C7 C10 60.76(9) 4 4 4 ?
C8 C7 H5 105.6(2) 4 4 4 no
C8 C7 H5 86.2(2) 4 4 4 no
C8 C7 H6 113.8(4) 4 4 4 no
C8 C7 H6 85.7(4) 4 4 4 no
C8 C7 H7 146.3(5) 4 4 4 no
C8 C7 H7 24.8(5) 4 4 4 no
C8 C7 H8 99.5(4) 4 4 4 no
C8 C7 H8 22.0(4) 4 4 4 no
C9 C7 C9 59.97(10) . . . ?
C9 C7 C10 29.99(5) . . . ?
C9 C7 H5 117.7(3) . . . no
C9 C7 H5 84.2(3) . . . no
C9 C7 H6 98.1(4) . . . no
C9 C7 H6 114.5(4) . . . no
C9 C7 H7 55.6(5) . . . no
C9 C7 H7 115.5(5) . . . no
C9 C7 H8 8.8(4) . . . no
C9 C7 H8 68.8(4) . . . no
C9 C7 C10 29.98(5) 4 4 4 ?
C9 C7 H5 117.7(3) 4 4 4 no
C9 C7 H5 84.2(3) 4 4 4 no
C9 C7 H6 114.6(4) 4 4 4 no
C9 C7 H6 98.1(4) 4 4 4 no
C9 C7 H7 115.6(5) 4 4 4 no
C9 C7 H7 55.6(5) 4 4 4 no
C9 C7 H8 68.8(4) 4 4 4 no
C9 C7 H8 8.8(4) 4 4 4 no
C10 C7 H5 122.5(4) . . . no
C10 C7 H5 83.2(4) . . . no
C10 C7 H6 108.8(4) . . . no
C10 C7 H6 108.8(4) . . . no
C10 C7 H7 85.6(5) . . . no
C10 C7 H7 85.5(5) . . . no
C10 C7 H8 38.8(4) . . . no
C10 C7 H8 38.8(4) . . . no
H5 C7 H5 154.2(7) . . . no
H5 C7 H6 20.4(5) . . . no
H5 C7 H6 20.4(5) . . . no
H5 C7 H7 93.7(5) . . . no
H5 C7 H7 93.7(5) . . . no
H5 C7 H8 114.7(4) . . . no
H5 C7 H8 114.7(4) . . . no
H5 C7 H6 159.7(4) 1_455 1_455 1_455 no
H5 C7 H6 159.7(4) 1_455 1_455 1_455 no
H5 C7 H7 87.9(5) 1_455 1_455 1_455 no
H5 C7 H7 87.9(5) 1_455 1_455 1_455 no
H5 C7 H8 84.8(4) 1_455 1_455 1_455 no
H5 C7 H8 84.8(4) 1_455 1_455 1_455 no
H6 C7 H6 31.8(8) . . . no
H6 C7 H7 77.1(6) . . . no
H6 C7 H7 108.8(7) . . . no
H6 C7 H8 94.5(5) . . . no
H6 C7 H8 115.0(5) . . . no
H6 C7 H7 108.8(7) 4 4 4 no
H6 C7 H7 77.1(6) 4 4 4 no
H6 C7 H8 114.9(5) 4 4 4 no
H6 C7 H8 94.5(5) 4 4 4 no
H7 C7 H7 170.6(10) . . . no
H7 C7 H8 46.8(6) . . . no
H7 C7 H8 124.3(7) . . . no
H7 C7 H8 124.3(7) 4 4 4 no
H7 C7 H8 46.8(6) 4 4 4 no
H8 C7 H8 77.5(8) . . . no
CL1 C8 CL2 160.43(5) . . . ?
CL1 C8 O1 119.27(6) . . . ?
CL1 C8 N2 133.36(7) . . . ?
CL1 C8 C1 133.93(6) . . . ?
CL1 C8 C4 135.82(6) . . . ?
CL1 C8 C6 118.92(6) . . . ?
CL1 C8 C7 101.80(10) . . . ?
CL1 C8 C8 72.57(3) . . . ?
CL1 C8 C9 17.26(9) . . . ?
CL1 C8 C9 42.24(4) . . . ?
CL1 C8 C10 12.64(3) . . . ?
CL1 C8 H2 122.8(3) . . . no
CL1 C8 H5 88.1(3) . . . no
CL1 C8 H6 116.7(3) . . . no
CL1 C8 H6 104.6(3) . . . no
CL1 C8 H7 139.4(12) . . . no
CL1 C8 H7 81.7(3) . . . no
CL1 C8 H7 115.8(3) . . . no
CL1 C8 H8 41.6(7) . . . no
CL1 C8 H8 42.6(3) . . . no
CL1 C8 H8 79.3(3) . . . no
CL1 C8 H8 74.3(3) . . . no
CL2 C8 O1 73.02(4) . . . ?
CL2 C8 N2 66.20(4) . . . ?
CL2 C8 C1 62.84(3) . . . ?
CL2 C8 C4 62.02(3) . . . ?
CL2 C8 C6 74.10(4) . . . ?
CL2 C8 C7 97.76(9) . . . ?
CL2 C8 C8 126.98(3) . . . ?
CL2 C8 C9 143.18(12) . . . ?
CL2 C8 C9 157.30(7) . . . ?
CL2 C8 C10 173.04(7) . . . ?
CL2 C8 H2 52.8(3) . . . no
CL2 C8 H5 96.9(3) . . . no
CL2 C8 H6 71.8(4) . . . no
CL2 C8 H6 89.6(3) . . . no
CL2 C8 H7 21.0(12) . . . no
CL2 C8 H7 117.9(3) . . . no
CL2 C8 H7 44.7(3) . . . no
CL2 C8 H8 118.9(7) . . . no
CL2 C8 H8 156.9(3) . . . no
CL2 C8 H8 81.1(3) . . . no
CL2 C8 H8 103.2(3) . . . no
O1 C8 N2 43.81(5) . . . ?
O1 C8 C1 21.40(4) . . . ?
O1 C8 C4 64.56(5) . . . ?
O1 C8 C6 88.89(5) . . . ?
O1 C8 C7 52.19(10) . . . ?
O1 C8 C8 68.86(4) . . . ?
O1 C8 C9 128.8(1) . . . ?
O1 C8 C9 90.33(7) . . . ?
O1 C8 C10 111.17(8) . . . ?
O1 C8 H2 46.6(3) . . . no
O1 C8 H5 36.4(4) . . . no
O1 C8 H6 101.7(4) . . . no
O1 C8 H6 91.0(3) . . . no
O1 C8 H7 86.8(12) . . . no
O1 C8 H7 62.4(3) . . . no
O1 C8 H7 105.0(3) . . . no
O1 C8 H8 136.1(5) . . . no
O1 C8 H8 90.0(3) . . . no
O1 C8 H8 127.9(3) . . . no
O1 C8 H8 148.9(3) . . . no
N2 C8 C1 23.67(4) . . . ?
N2 C8 C4 21.40(4) . . . ?
N2 C8 C6 45.08(5) . . . ?
N2 C8 C7 31.56(7) . . . ?
N2 C8 C8 60.78(5) . . . ?
N2 C8 C9 150.62(13) . . . ?
N2 C8 C9 91.12(7) . . . ?
N2 C8 C10 120.72(8) . . . ?
N2 C8 H2 79.1(3) . . . no
N2 C8 H5 78.5(3) . . . no
N2 C8 H6 58.2(4) . . . no
N2 C8 H6 49.3(3) . . . no
N2 C8 H7 87.2(12) . . . no
N2 C8 H7 51.7(3) . . . no
N2 C8 H7 110.9(3) . . . no
N2 C8 H8 174.9(7) . . . no
N2 C8 H8 90.7(3) . . . no
N2 C8 H8 147.3(3) . . . no
N2 C8 H8 105.8(3) . . . no
C1 C8 C4 43.46(5) . . . ?
C1 C8 C6 68.32(6) . . . ?
C1 C8 C7 43.12(9) . . . ?
C1 C8 C8 68.32(4) . . . ?
C1 C8 C9 147.5(1) . . . ?
C1 C8 C9 96.18(7) . . . ?
C1 C8 C10 123.01(8) . . . ?
C1 C8 H2 57.4(3) . . . no
C1 C8 H5 57.7(4) . . . no
C1 C8 H6 80.5(4) . . . no
C1 C8 H6 72.8(3) . . . no
C1 C8 H7 81.3(12) . . . no
C1 C8 H7 59.8(3) . . . no
C1 C8 H7 103.8(3) . . . no
C1 C8 H8 157.1(5) . . . no
C1 C8 H8 95.8(3) . . . no
C1 C8 H8 136.3(3) . . . no
C1 C8 H8 129.3(3) . . . no
C4 C8 C6 25.28(5) . . . ?
C4 C8 C7 42.22(8) . . . ?
C4 C8 C8 68.86(4) . . . ?
C4 C8 C9 149.61(13) . . . ?
C4 C8 C9 97.17(7) . . . ?
C4 C8 C10 124.59(8) . . . ?
C4 C8 H2 92.4(3) . . . no
C4 C8 H5 99.9(3) . . . no
C4 C8 H6 37.1(4) . . . no
C4 C8 H6 34.4(3) . . . no
C4 C8 H7 82.1(12) . . . no
C4 C8 H7 60.8(3) . . . no
C4 C8 H7 103.6(3) . . . no
C4 C8 H8 159.4(5) . . . no
C4 C8 H8 96.8(3) . . . no
C4 C8 H8 136.5(3) . . . no
C4 C8 H8 86.1(3) . . . no
C6 C8 C7 52.46(10) . . . ?
C6 C8 C8 69.78(4) . . . ?
C6 C8 C9 127.7(1) . . . ?
C6 C8 C9 90.64(7) . . . ?
C6 C8 C10 111.04(8) . . . ?
C6 C8 H2 115.8(3) . . . no
C6 C8 H5 122.2(3) . . . no
C6 C8 H6 14.6(4) . . . no
C6 C8 H6 15.7(3) . . . no
C6 C8 H7 89.8(11) . . . no
C6 C8 H7 64.6(3) . . . no
C6 C8 H7 105.1(3) . . . no
C6 C8 H8 134.5(5) . . . no
C6 C8 H8 90.4(3) . . . no
C6 C8 H8 126.4(3) . . . no
C6 C8 H8 61.0(3) . . . no
C7 C8 C8 29.23(9) . . . ?
C7 C8 C9 119.1(2) . . . ?
C7 C8 C9 59.56(10) . . . ?
C7 C8 C10 89.16(11) . . . ?
C7 C8 H2 98.2(4) . . . no
C7 C8 H5 73.6(3) . . . no
C7 C8 H6 66.8(4) . . . no
C7 C8 H6 45.3(3) . . . no
C7 C8 H7 118.7(12) . . . no
C7 C8 H7 20.2(3) . . . no
C7 C8 H7 142.4(3) . . . no
C7 C8 H8 143.4(7) . . . no
C7 C8 H8 59.2(3) . . . no
C7 C8 H8 178.7(3) . . . no
C7 C8 H8 99.3(4) . . . no
C8 C8 C9 89.83(10) 4 4 4 ?
C8 C8 C9 30.33(5) 4 4 4 ?
C8 C8 C10 59.94(5) 4 4 4 ?
C8 C8 H2 113.6(3) 4 4 4 no
C8 C8 H5 72.42(12) 4 4 4 no
C8 C8 H6 81.3(4) 4 4 4 no
C8 C8 H6 56.4(3) 4 4 4 no
C8 C8 H7 147.9(12) 4 4 4 no
C8 C8 H7 9.1(3) 4 4 4 no
C8 C8 H7 171.6(3) 4 4 4 no
C8 C8 H8 114.2(7) 4 4 4 no
C8 C8 H8 29.9(3) 4 4 4 no
C8 C8 H8 151.9(3) 4 4 4 no
C8 C8 H8 91.9(4) 4 4 4 no
C9 C8 C9 59.50(12) . . . ?
C9 C8 C10 29.90(9) . . . ?
C9 C8 H2 116.5(3) . . . no
C9 C8 H5 93.6(4) . . . no
C9 C8 H6 121.0(4) . . . no
C9 C8 H6 115.7(3) . . . no
C9 C8 H7 122.2(12) . . . no
C9 C8 H7 98.9(3) . . . no
C9 C8 H7 98.5(3) . . . no
C9 C8 H8 24.3(7) . . . no
C9 C8 H8 59.9(3) . . . no
C9 C8 H8 62.0(4) . . . no
C9 C8 H8 72.7(3) . . . no
C9 C8 C10 29.61(5) 4 4 4 ?
C9 C8 H2 124.8(3) 4 4 4 no
C9 C8 H5 76.8(2) 4 4 4 no
C9 C8 H6 97.4(4) 4 4 4 no
C9 C8 H6 75.0(3) 4 4 4 no
C9 C8 H7 177.1(12) 4 4 4 no
C9 C8 H7 39.4(3) 4 4 4 no
C9 C8 H7 158.0(3) 4 4 4 no
C9 C8 H8 83.8(7) 4 4 4 no
C9 C8 H8 0.4(3) 4 4 4 no
C9 C8 H8 121.6(3) 4 4 4 no
C9 C8 H8 83.0(4) 4 4 4 no
C10 C8 H2 125.7(3) . . . no
C10 C8 H5 84.3(3) . . . no
C10 C8 H6 111.9(4) . . . no
C10 C8 H6 95.8(3) . . . no
C10 C8 H7 152.0(12) . . . no
C10 C8 H7 69.0(3) . . . no
C10 C8 H7 128.4(3) . . . no
C10 C8 H8 54.2(7) . . . no
C10 C8 H8 30.0(3) . . . no
C10 C8 H8 91.9(3) . . . no
C10 C8 H8 76.2(3) . . . no
H2 C8 H5 48.0(4) 3_657 3_657 3_657 no
H2 C8 H6 120.4(5) 3_657 3_657 3_657 no
H2 C8 H6 126.7(4) 3_657 3_657 3_657 no
H2 C8 H7 52.6(12) 3_657 3_657 3_657 no
H2 C8 H7 108.4(5) 3_657 3_657 3_657 no
H2 C8 H7 62.0(5) 3_657 3_657 3_657 no
H2 C8 H8 104.0(7) 3_657 3_657 3_657 no
H2 C8 H8 124.7(4) 3_657 3_657 3_657 no
H2 C8 H8 81.7(4) 3_657 3_657 3_657 no
H2 C8 H8 152.1(5) 3_657 3_657 3_657 no
H5 C8 H6 136.3(5) 1_455 1_455 1_455 no
H5 C8 H6 118.7(4) 1_455 1_455 1_455 no
H5 C8 H7 100.6(12) 1_455 1_455 1_455 no
H5 C8 H7 71.4(3) 1_455 1_455 1_455 no
H5 C8 H7 106.2(3) 1_455 1_455 1_455 no
H5 C8 H8 100.4(6) 1_455 1_455 1_455 no
H5 C8 H8 76.7(4) 1_455 1_455 1_455 no
H5 C8 H8 107.2(3) 1_455 1_455 1_455 no
H5 C8 H8 159.5(4) 1_455 1_455 1_455 no
H6 C8 H6 24.9(7) . . . no
H6 C8 H7 83.6(11) . . . no
H6 C8 H7 77.2(5) . . . no
H6 C8 H7 94.9(5) . . . no
H6 C8 H8 122.2(6) . . . no
H6 C8 H8 97.3(5) . . . no
H6 C8 H8 112.2(5) . . . no
H6 C8 H8 49.7(4) . . . no
H6 C8 H7 105.5(12) 4 4 4 no
H6 C8 H7 52.7(4) 4 4 4 no
H6 C8 H7 119.5(5) 4 4 4 no
H6 C8 H8 128.6(6) 4 4 4 no
H6 C8 H8 74.8(4) 4 4 4 no
H6 C8 H8 133.9(4) 4 4 4 no
H6 C8 H8 57.9(5) 4 4 4 no
H7 C8 H7 138.8(15) . . . no
H7 C8 H7 23.7(10) . . . no
H7 C8 H8 97.9(14) . . . no
H7 C8 H8 176.9(12) . . . no
H7 C8 H8 60.2(12) . . . no
H7 C8 H8 99.7(12) . . . no
H7 C8 H7 162.5(6) 4 4 4 no
H7 C8 H8 123.2(8) 4 4 4 no
H7 C8 H8 39.0(4) 4 4 4 no
H7 C8 H8 160.9(4) 4 4 4 no
H7 C8 H8 95.2(5) 4 4 4 no
H7 C8 H8 74.2(8) 4_545 4_545 4_545 no
H7 C8 H8 158.4(4) 4_545 4_545 4_545 no
H7 C8 H8 36.5(4) 4_545 4_545 4_545 no
H7 C8 H8 91.2(5) 4_545 4_545 4_545 no
H8 C8 H8 84.2(10) . . . no
H8 C8 H8 37.7(9) . . . no
H8 C8 H8 73.5(7) . . . no
H8 C8 H8 121.9(5) 4 4 4 no
H8 C8 H8 83.1(4) 4 4 4 no
H8 C8 H8 80.3(4) 4_545 4_545 4_545 no
CL1 C9 CL1 101.21(6) . . . ?
CL1 C9 N2 135.11(7) . . . ?
CL1 C9 C7 123.76(8) . . . ?
CL1 C9 C8 153.89(13) . . . ?
CL1 C9 C8 94.07(7) . . . ?
CL1 C9 C9 63.73(4) . . . ?
CL1 C9 C9 93.64(7) . . . ?
CL1 C9 C10 34.41(8) . . . ?
CL1 C9 H6 129.1(3) . . . no
CL1 C9 H6 53.3(3) . . . no
CL1 C9 H7 176.8(7) . . . no
CL1 C9 H7 94.5(3) . . . no
CL1 C9 H7 144.9(3) . . . no
CL1 C9 H8 87.4(12) . . . no
CL1 C9 H8 55.6(3) . . . no
CL1 C9 H8 108.7(3) . . . no
CL1 C9 H8 60.7(3) . . . no
CL1 C9 H8 94.4(3) . . . no
CL1 C9 N2 103.36(5) 2_546 2_546 2_546 ?
CL1 C9 C7 109.33(8) 2_546 2_546 2_546 ?
CL1 C9 C8 93.00(12) 2_546 2_546 2_546 ?
CL1 C9 C8 120.56(8) 2_546 2_546 2_546 ?
CL1 C9 C9 123.89(3) 2_546 2_546 2_546 ?
CL1 C9 C9 131.09(8) 2_546 2_546 2_546 ?
CL1 C9 C10 117.1(1) 2_546 2_546 2_546 ?
CL1 C9 H6 129.7(3) 2_546 2_546 2_546 no
CL1 C9 H6 91.0(3) 2_546 2_546 2_546 no
CL1 C9 H7 79.2(6) 2_546 2_546 2_546 no
CL1 C9 H7 119.9(3) 2_546 2_546 2_546 no
CL1 C9 H7 61.9(3) 2_546 2_546 2_546 no
CL1 C9 H8 58.9(12) 2_546 2_546 2_546 no
CL1 C9 H8 122.9(4) 2_546 2_546 2_546 no
CL1 C9 H8 55.9(3) 2_546 2_546 2_546 no
CL1 C9 H8 42.6(3) 2_546 2_546 2_546 no
CL1 C9 H8 144.1(4) 2_546 2_546 2_546 no
N2 C9 C7 11.35(3) . . . ?
N2 C9 C8 18.79(8) . . . ?
N2 C9 C8 41.04(4) . . . ?
N2 C9 C9 71.38(4) . . . ?
N2 C9 C9 97.66(7) . . . ?
N2 C9 C10 100.70(11) . . . ?
N2 C9 H6 41.0(3) . . . no
N2 C9 H6 159.4(3) . . . no
N2 C9 H7 42.0(7) . . . no
N2 C9 H7 40.6(3) . . . no
N2 C9 H7 80.0(3) . . . no
N2 C9 H8 137.5(12) . . . no
N2 C9 H8 79.5(3) . . . no
N2 C9 H8 116.2(3) . . . no
N2 C9 H8 122.7(3) . . . no
N2 C9 H8 87.1(3) . . . no
C7 C9 C8 30.14(8) . . . ?
C7 C9 C8 29.69(4) . . . ?
C7 C9 C9 60.03(5) . . . ?
C7 C9 C9 99.75(9) . . . ?
C7 C9 C10 89.35(12) . . . ?
C7 C9 H6 44.2(3) . . . no
C7 C9 H6 159.1(3) . . . no
C7 C9 H7 53.3(7) . . . no
C7 C9 H7 29.3(3) . . . no
C7 C9 H7 91.3(3) . . . no
C7 C9 H8 148.8(12) . . . no
C7 C9 H8 68.2(3) . . . no
C7 C9 H8 127.5(3) . . . no
C7 C9 H8 120.3(3) . . . no
C7 C9 H8 87.5(3) . . . no
C8 C9 C8 59.82(11) . . . ?
C8 C9 C9 90.17(10) . . . ?
C8 C9 C9 93.31(13) . . . ?
C8 C9 C10 119.5(2) . . . ?
C8 C9 H6 40.9(3) . . . no
C8 C9 H6 149.1(3) . . . no
C8 C9 H7 23.2(7) . . . no
C8 C9 H7 59.4(3) . . . no
C8 C9 H7 61.2(3) . . . no
C8 C9 H8 118.7(12) . . . no
C8 C9 H8 98.3(3) . . . no
C8 C9 H8 97.4(4) . . . no
C8 C9 H8 123.9(3) . . . no
C8 C9 H8 86.4(3) . . . no
C8 C9 C9 30.34(5) 4 4 4 ?
C8 C9 C9 104.25(9) 4 4 4 ?
C8 C9 C10 59.66(10) 4 4 4 ?
C8 C9 H6 61.2(3) 4 4 4 no
C8 C9 H6 140.0(3) 4 4 4 no
C8 C9 H7 83.0(7) 4 4 4 no
C8 C9 H7 0.7(3) 4 4 4 no
C8 C9 H7 121.0(3) 4 4 4 no
C8 C9 H8 178.5(12) 4 4 4 no
C8 C9 H8 38.5(3) 4 4 4 no
C8 C9 H8 157.2(3) 4 4 4 no
C8 C9 H8 108.1(4) 4 4 4 no
C8 C9 H8 89.9(4) 4 4 4 no
C9 C9 C9 104.54(6) 4 4 4 ?
C9 C9 C10 29.32(10) 4 4 4 ?
C9 C9 H6 83.4(3) 4 4 4 no
C9 C9 H6 112.7(3) 4 4 4 no
C9 C9 H7 113.3(7) 4 4 4 no
C9 C9 H7 30.8(3) 4 4 4 no
C9 C9 H7 151.4(3) 4 4 4 no
C9 C9 H8 151.2(12) 4 4 4 no
C9 C9 H8 8.2(3) 4 4 4 no
C9 C9 H8 172.5(3) 4 4 4 no
C9 C9 H8 91.9(4) 4 4 4 no
C9 C9 H8 92.0(4) 4 4 4 no
C9 C9 C10 101.2(2) 3_656 3_656 3_656 ?
C9 C9 H6 56.7(3) 3_656 3_656 3_656 no
C9 C9 H6 61.8(3) 3_656 3_656 3_656 no
C9 C9 H7 88.4(5) 3_656 3_656 3_656 no
C9 C9 H7 104.8(3) 3_656 3_656 3_656 no
C9 C9 H7 79.5(3) 3_656 3_656 3_656 no
C9 C9 H8 75.7(12) 3_656 3_656 3_656 no
C9 C9 H8 103.9(4) 3_656 3_656 3_656 no
C9 C9 H8 75.2(3) 3_656 3_656 3_656 no
C9 C9 H8 139.5(3) 3_656 3_656 3_656 no
C9 C9 H8 14.4(4) 3_656 3_656 3_656 no
C10 C9 H6 105.8(3) . . . no
C10 C9 H6 85.2(3) . . . no
C10 C9 H7 142.6(7) . . . no
C10 C9 H7 60.1(3) . . . no
C10 C9 H7 178.9(3) . . . no
C10 C9 H8 121.8(12) . . . no
C10 C9 H8 21.2(3) . . . no
C10 C9 H8 143.1(3) . . . no
C10 C9 H8 75.7(4) . . . no
C10 C9 H8 93.8(4) . . . no
H6 C9 H6 118.4(3) . . . no
H6 C9 H7 50.5(6) . . . no
H6 C9 H7 61.4(4) . . . no
H6 C9 H7 75.2(4) . . . no
H6 C9 H8 117.8(12) . . . no
H6 C9 H8 89.6(5) . . . no
H6 C9 H8 102.3(4) . . . no
H6 C9 H8 163.7(4) . . . no
H6 C9 H8 46.6(4) . . . no
H6 C9 H7 130.0(7) 3_656 3_656 3_656 no
H6 C9 H7 140.7(4) 3_656 3_656 3_656 no
H6 C9 H7 94.4(4) 3_656 3_656 3_656 no
H6 C9 H8 41.3(12) 3_656 3_656 3_656 no
H6 C9 H8 105.1(5) 3_656 3_656 3_656 no
H6 C9 H8 60.3(4) 3_656 3_656 3_656 no
H6 C9 H8 77.8(4) 3_656 3_656 3_656 no
H6 C9 H8 72.8(5) 3_656 3_656 3_656 no
H7 C9 H7 82.5(9) . . . no
H7 C9 H7 38.0(8) . . . no
H7 C9 H8 95.5(14) . . . no
H7 C9 H8 121.5(7) . . . no
H7 C9 H8 74.2(7) . . . no
H7 C9 H8 118.9(6) . . . no
H7 C9 H8 87.0(6) . . . no
H7 C9 H7 120.6(5) 4 4 4 no
H7 C9 H8 177.9(12) 4 4 4 no
H7 C9 H8 38.9(4) 4 4 4 no
H7 C9 H8 156.8(4) 4 4 4 no
H7 C9 H8 107.8(5) 4 4 4 no
H7 C9 H8 90.5(5) 4 4 4 no
H7 C9 H8 57.5(12) 4_545 4_545 4_545 no
H7 C9 H8 159.5(4) 4_545 4_545 4_545 no
H7 C9 H8 36.2(4) 4_545 4_545 4_545 no
H7 C9 H8 103.3(5) 4_545 4_545 4_545 no
H7 C9 H8 87.1(5) 4_545 4_545 4_545 no
H8 C9 H8 143.0(15) . . . no
H8 C9 H8 21.3(10) . . . no
H8 C9 H8 72.6(14) . . . no
H8 C9 H8 90.1(13) . . . no
H8 C9 H8 164.3(6) 4 4 4 no
H8 C9 H8 87.3(5) 4 4 4 no
H8 C9 H8 92.5(5) 4 4 4 no
H8 C9 H8 83.9(5) 4_545 4_545 4_545 no
H8 C9 H8 88.5(5) 4_545 4_545 4_545 no
H8 C9 H8 149.5(5) 3_556 3_556 3_556 no
CL1 C10 C7 179.8(1) . . . ?
CL1 C10 C8 149.96(5) . . . ?
CL1 C10 C8 149.95(5) . . . ?
CL1 C10 C9 119.34(10) . . . ?
CL1 C10 C9 119.31(10) . . . ?
CL1 C10 H6 49.5(3) . . . no
CL1 C10 H6 49.5(3) . . . no
CL1 C10 H7 142.0(4) . . . no
CL1 C10 H7 142.0(4) . . . no
CL1 C10 H8 95.9(5) . . . no
CL1 C10 H8 95.8(5) . . . no
CL1 C10 H8 66.5(3) . . . no
CL1 C10 H8 66.5(3) . . . no
C7 C10 C8 30.04(5) . . . ?
C7 C10 C8 30.05(5) . . . ?
C7 C10 C9 60.66(10) . . . ?
C7 C10 C9 60.69(10) . . . ?
C7 C10 H6 130.4(3) . . . no
C7 C10 H6 130.4(3) . . . no
C7 C10 H7 38.0(4) . . . no
C7 C10 H7 38.0(4) . . . no
C7 C10 H8 84.1(5) . . . no
C7 C10 H8 84.2(5) . . . no
C7 C10 H8 113.7(3) . . . no
C7 C10 H8 113.7(3) . . . no
C8 C10 C8 60.09(9) . . . ?
C8 C10 C9 30.62(9) . . . ?
C8 C10 C9 90.73(12) . . . ?
C8 C10 H6 154.9(3) . . . no
C8 C10 H6 102.7(3) . . . no
C8 C10 H7 8.0(4) . . . no
C8 C10 H7 68.0(4) . . . no
C8 C10 H8 54.1(5) . . . no
C8 C10 H8 114.2(5) . . . no
C8 C10 H8 121.3(3) . . . no
C8 C10 H8 99.7(3) . . . no
C8 C10 C9 90.71(12) 4 4 4 ?
C8 C10 C9 30.64(9) 4 4 4 ?
C8 C10 H6 102.7(3) 4 4 4 no
C8 C10 H6 154.9(3) 4 4 4 no
C8 C10 H7 68.0(4) 4 4 4 no
C8 C10 H7 8.0(4) 4 4 4 no
C8 C10 H8 114.2(5) 4 4 4 no
C8 C10 H8 54.1(5) 4 4 4 no
C8 C10 H8 99.7(3) 4 4 4 no
C8 C10 H8 121.3(3) 4 4 4 no
C9 C10 C9 121.4(2) . . . ?
C9 C10 H6 156.2(3) . . . no
C9 C10 H6 73.8(3) . . . no
C9 C10 H7 22.7(4) . . . no
C9 C10 H7 98.7(4) . . . no
C9 C10 H8 23.5(5) . . . no
C9 C10 H8 144.8(6) . . . no
C9 C10 H8 120.1(4) . . . no
C9 C10 H8 83.8(4) . . . no
C9 C10 H6 73.7(3) 4 4 4 no
C9 C10 H6 156.2(3) 4 4 4 no
C9 C10 H7 98.7(4) 4 4 4 no
C9 C10 H7 22.7(4) 4 4 4 no
C9 C10 H8 144.8(6) 4 4 4 no
C9 C10 H8 23.5(5) 4 4 4 no
C9 C10 H8 83.8(4) 4 4 4 no
C9 C10 H8 120.1(4) 4 4 4 no
H6 C10 H6 86.5(6) 2_656 2_656 2_656 no
H6 C10 H7 159.7(4) 2_656 2_656 2_656 no
H6 C10 H7 95.4(5) 2_656 2_656 2_656 no
H6 C10 H8 138.4(6) 2_656 2_656 2_656 no
H6 C10 H8 52.0(6) 2_656 2_656 2_656 no
H6 C10 H8 77.3(4) 2_656 2_656 2_656 no
H6 C10 H8 105.0(4) 2_656 2_656 2_656 no
H6 C10 H7 95.4(5) 3_656 3_656 3_656 no
H6 C10 H7 159.7(4) 3_656 3_656 3_656 no
H6 C10 H8 52.0(6) 3_656 3_656 3_656 no
H6 C10 H8 138.3(6) 3_656 3_656 3_656 no
H6 C10 H8 105.1(4) 3_656 3_656 3_656 no
H6 C10 H8 77.4(4) 3_656 3_656 3_656 no
H7 C10 H7 76.0(8) . . . no
H7 C10 H8 46.1(7) . . . no
H7 C10 H8 122.2(7) . . . no
H7 C10 H8 121.2(4) . . . no
H7 C10 H8 95.0(5) . . . no
H7 C10 H8 122.1(7) 4 4 4 no
H7 C10 H8 46.2(7) 4 4 4 no
H7 C10 H8 95.0(5) 4 4 4 no
H7 C10 H8 121.2(4) 4 4 4 no
H8 C10 H8 168.3(11) . . . no
H8 C10 H8 112.9(6) . . . no
H8 C10 H8 72.2(7) . . . no
H8 C10 H8 72.2(7) 4 4 4 no
H8 C10 H8 112.9(6) 4 4 4 no
H8 C10 H8 40.9(8) 2_556 2_556 2_556 no
CL2 H1 O1 110.0(10) 2_657 2_657 2_657 no
CL2 H1 O1 83.5(5) 2_657 2_657 2_657 no
CL2 H1 O1 83.5(5) 2_657 2_657 2_657 no
CL2 H1 N1 177.0(20) 2_657 2_657 2_657 no
CL2 H1 N1 81.8(5) 2_657 2_657 2_657 no
CL2 H1 N1 81.8(5) 2_657 2_657 2_657 no
CL2 H1 N2 156.0(10) 2_657 2_657 2_657 no
CL2 H1 C1 139.1(12) 2_657 2_657 2_657 no
CL2 H1 C1 72.5(4) 2_657 2_657 2_657 no
CL2 H1 C1 72.5(4) 2_657 2_657 2_657 no
CL2 H1 C2 144.9(12) 2_657 2_657 2_657 no
CL2 H1 C2 72.8(5) 2_657 2_657 2_657 no
CL2 H1 C2 72.8(5) 2_657 2_657 2_657 no
CL2 H1 C3 160.0(10) 2_657 2_657 2_657 no
CL2 H1 C4 177.8(10) 2_657 2_657 2_657 no
CL2 H1 C5 108.2(9) 2_657 2_657 2_657 no
CL2 H1 H1 97.0(9) 2_657 2_657 2_657 no
CL2 H1 H1 97.0(9) 2_657 2_657 2_657 no
CL2 H1 H2 91.9(10) 2_657 2_657 2_657 no
CL2 H1 H2 91.9(10) 2_657 2_657 2_657 no
CL2 H1 H3 112.4(9) 2_657 2_657 2_657 no
CL2 H1 H4 151.4(9) 2_657 2_657 2_657 no
CL2 H1 H4 61.0(7) 2_657 2_657 2_657 no
CL2 H1 H7 38.8(5) 2_657 2_657 2_657 no
CL2 H1 H7 38.8(5) 2_657 2_657 2_657 no
O1 H1 O1 117.1(3) . . . no
O1 H1 O1 117.1(3) . . . no
O1 H1 N1 67.1(13) . . . no
O1 H1 N1 83.4(4) . . . no
O1 H1 N1 83.3(4) . . . no
O1 H1 N2 46.0(4) . . . no
O1 H1 C1 29.2(3) . . . no
O1 H1 C1 105.8(4) . . . no
O1 H1 C1 105.8(4) . . . no
O1 H1 C2 105.1(11) . . . no
O1 H1 C2 71.5(4) . . . no
O1 H1 C2 71.5(4) . . . no
O1 H1 C3 90.0(8) . . . no
O1 H1 C4 67.8(6) . . . no
O1 H1 C5 141.9(12) . . . no
O1 H1 H1 77.4(7) . . . no
O1 H1 H1 77.3(7) . . . no
O1 H1 H2 153.5(11) . . . no
O1 H1 H2 153.5(11) . . . no
O1 H1 H3 137.6(11) . . . no
O1 H1 H4 98.6(9) . . . no
O1 H1 H4 49.0(5) . . . no
O1 H1 H7 139.9(9) . . . no
O1 H1 H7 139.9(9) . . . no
O1 H1 O1 125.5(6) 2_647 2_647 2_647 no
O1 H1 N1 97.8(8) 2_647 2_647 2_647 no
O1 H1 N1 36.44(7) 2_647 2_647 2_647 no
O1 H1 N1 158.1(7) 2_647 2_647 2_647 no
O1 H1 N2 106.5(5) 2_647 2_647 2_647 no
O1 H1 C1 112.1(5) 2_647 2_647 2_647 no
O1 H1 C1 18.83(6) 2_647 2_647 2_647 no
O1 H1 C1 135.9(7) 2_647 2_647 2_647 no
O1 H1 C2 80.6(4) 2_647 2_647 2_647 no
O1 H1 C2 54.05(9) 2_647 2_647 2_647 no
O1 H1 C2 156.3(8) 2_647 2_647 2_647 no
O1 H1 C3 87.4(4) 2_647 2_647 2_647 no
O1 H1 C4 97.5(5) 2_647 2_647 2_647 no
O1 H1 C5 67.2(3) 2_647 2_647 2_647 no
O1 H1 H1 39.8(4) 2_647 2_647 2_647 no
O1 H1 H1 164.5(10) 2_647 2_647 2_647 no
O1 H1 H2 48.8(6) 2_647 2_647 2_647 no
O1 H1 H2 79.0(7) 2_647 2_647 2_647 no
O1 H1 H3 68.5(4) 2_647 2_647 2_647 no
O1 H1 H4 83.5(4) 2_647 2_647 2_647 no
O1 H1 H4 109.5(4) 2_647 2_647 2_647 no
O1 H1 H7 88.4(6) 2_647 2_647 2_647 no
O1 H1 H7 51.7(4) 2_647 2_647 2_647 no
O1 H1 N1 97.8(8) 2_657 2_657 2_657 no
O1 H1 N1 158.1(7) 2_657 2_657 2_657 no
O1 H1 N1 36.45(7) 2_657 2_657 2_657 no
O1 H1 N2 106.5(5) 2_657 2_657 2_657 no
O1 H1 C1 112.1(5) 2_657 2_657 2_657 no
O1 H1 C1 135.9(7) 2_657 2_657 2_657 no
O1 H1 C1 18.84(6) 2_657 2_657 2_657 no
O1 H1 C2 80.7(4) 2_657 2_657 2_657 no
O1 H1 C2 156.3(8) 2_657 2_657 2_657 no
O1 H1 C2 54.06(9) 2_657 2_657 2_657 no
O1 H1 C3 87.4(4) 2_657 2_657 2_657 no
O1 H1 C4 97.5(5) 2_657 2_657 2_657 no
O1 H1 C5 67.3(3) 2_657 2_657 2_657 no
O1 H1 H1 164.5(10) 2_657 2_657 2_657 no
O1 H1 H1 39.8(4) 2_657 2_657 2_657 no
O1 H1 H2 79.0(7) 2_657 2_657 2_657 no
O1 H1 H2 48.9(6) 2_657 2_657 2_657 no
O1 H1 H3 68.5(4) 2_657 2_657 2_657 no
O1 H1 H4 83.5(4) 2_657 2_657 2_657 no
O1 H1 H4 109.5(4) 2_657 2_657 2_657 no
O1 H1 H7 51.7(4) 2_657 2_657 2_657 no
O1 H1 H7 88.5(6) 2_657 2_657 2_657 no
N1 H1 N1 97.7(5) . . . no
N1 H1 N1 97.7(5) . . . no
N1 H1 N2 21.1(10) . . . no
N1 H1 C1 37.9(10) . . . no
N1 H1 C1 108.0(5) . . . no
N1 H1 C1 108.0(5) . . . no
N1 H1 C2 38.0(11) . . . no
N1 H1 C2 105.8(8) . . . no
N1 H1 C2 105.8(8) . . . no
N1 H1 C3 22.9(11) . . . no
N1 H1 C4 0.8(11) . . . no
N1 H1 C5 74.8(15) . . . no
N1 H1 H1 82.5(9) . . . no
N1 H1 H1 82.4(9) . . . no
N1 H1 H2 91.0(16) . . . no
N1 H1 H2 91.0(16) . . . no
N1 H1 H3 70.5(14) . . . no
N1 H1 H4 31.5(12) . . . no
N1 H1 H4 116.1(16) . . . no
N1 H1 H7 143.7(15) . . . no
N1 H1 H7 143.7(15) . . . no
N1 H1 N1 153.9(8) 2_647 2_647 2_647 no
N1 H1 N2 93.4(4) 2_647 2_647 2_647 no
N1 H1 C1 89.6(4) 2_647 2_647 2_647 no
N1 H1 C1 22.52(7) 2_647 2_647 2_647 no
N1 H1 C1 154.3(9) 2_647 2_647 2_647 no
N1 H1 C2 102.5(5) 2_647 2_647 2_647 no
N1 H1 C2 19.38(10) 2_647 2_647 2_647 no
N1 H1 C2 134.7(7) 2_647 2_647 2_647 no
N1 H1 C3 101.2(5) 2_647 2_647 2_647 no
N1 H1 C4 97.8(5) 2_647 2_647 2_647 no
N1 H1 C5 102.1(4) 2_647 2_647 2_647 no
N1 H1 H1 15.2(4) 2_647 2_647 2_647 no
N1 H1 H1 159.0(11) 2_647 2_647 2_647 no
N1 H1 H2 85.2(6) 2_647 2_647 2_647 no
N1 H1 H2 115.4(7) 2_647 2_647 2_647 no
N1 H1 H3 102.5(4) 2_647 2_647 2_647 no
N1 H1 H4 102.1(5) 2_647 2_647 2_647 no
N1 H1 H4 77.2(4) 2_647 2_647 2_647 no
N1 H1 H7 107.8(7) 2_647 2_647 2_647 no
N1 H1 H7 69.9(5) 2_647 2_647 2_647 no
N1 H1 N2 93.4(4) 2_657 2_657 2_657 no
N1 H1 C1 89.6(4) 2_657 2_657 2_657 no
N1 H1 C1 154.3(9) 2_657 2_657 2_657 no
N1 H1 C1 22.52(7) 2_657 2_657 2_657 no
N1 H1 C2 102.6(5) 2_657 2_657 2_657 no
N1 H1 C2 134.7(7) 2_657 2_657 2_657 no
N1 H1 C2 19.37(10) 2_657 2_657 2_657 no
N1 H1 C3 101.2(5) 2_657 2_657 2_657 no
N1 H1 C4 97.8(5) 2_657 2_657 2_657 no
N1 H1 C5 102.2(4) 2_657 2_657 2_657 no
N1 H1 H1 159.0(11) 2_657 2_657 2_657 no
N1 H1 H1 15.2(4) 2_657 2_657 2_657 no
N1 H1 H2 115.5(7) 2_657 2_657 2_657 no
N1 H1 H2 85.3(6) 2_657 2_657 2_657 no
N1 H1 H3 102.5(4) 2_657 2_657 2_657 no
N1 H1 H4 102.1(5) 2_657 2_657 2_657 no
N1 H1 H4 77.1(4) 2_657 2_657 2_657 no
N1 H1 H7 69.9(5) 2_657 2_657 2_657 no
N1 H1 H7 107.9(7) 2_657 2_657 2_657 no
N2 H1 C1 16.8(4) . . . no
N2 H1 C1 110.4(4) . . . no
N2 H1 C1 110.4(4) . . . no
N2 H1 C2 59.1(7) . . . no
N2 H1 C2 95.1(4) . . . no
N2 H1 C2 95.1(4) . . . no
N2 H1 C3 44.0(4) . . . no
N2 H1 C4 21.8(2) . . . no
N2 H1 C5 95.9(8) . . . no
N2 H1 H1 79.2(9) . . . no
N2 H1 H1 79.2(8) . . . no
N2 H1 H2 111.3(10) . . . no
N2 H1 H2 111.3(10) . . . no
N2 H1 H3 91.6(8) . . . no
N2 H1 H4 52.6(5) . . . no
N2 H1 H4 95.0(6) . . . no
N2 H1 H7 158.1(5) . . . no
N2 H1 H7 158.1(5) . . . no
C1 H1 C1 110.2(4) . . . no
C1 H1 C1 110.2(4) . . . no
C1 H1 C2 75.9(10) . . . no
C1 H1 C2 86.1(5) . . . no
C1 H1 C2 86.1(5) . . . no
C1 H1 C3 60.8(7) . . . no
C1 H1 C4 38.7(5) . . . no
C1 H1 C5 112.7(12) . . . no
C1 H1 H1 77.6(8) . . . no
C1 H1 H1 77.5(8) . . . no
C1 H1 H2 127.3(13) . . . no
C1 H1 H2 127.3(13) . . . no
C1 H1 H3 108.4(11) . . . no
C1 H1 H4 69.4(8) . . . no
C1 H1 H4 78.2(7) . . . no
C1 H1 H7 159.5(5) . . . no
C1 H1 H7 159.5(5) . . . no
C1 H1 C1 139.0(8) 2_647 2_647 2_647 no
C1 H1 C2 98.2(4) 2_647 2_647 2_647 no
C1 H1 C2 36.85(11) 2_647 2_647 2_647 no
C1 H1 C2 141.5(8) 2_647 2_647 2_647 no
C1 H1 C3 102.8(4) 2_647 2_647 2_647 no
C1 H1 C4 107.9(4) 2_647 2_647 2_647 no
C1 H1 C5 85.5(4) 2_647 2_647 2_647 no
C1 H1 H1 32.6(4) 2_647 2_647 2_647 no
C1 H1 H1 169.5(13) 2_647 2_647 2_647 no
C1 H1 H2 65.8(6) 2_647 2_647 2_647 no
C1 H1 H2 94.7(7) 2_647 2_647 2_647 no
C1 H1 H3 87.0(4) 2_647 2_647 2_647 no
C1 H1 H4 100.3(4) 2_647 2_647 2_647 no
C1 H1 H4 90.7(5) 2_647 2_647 2_647 no
C1 H1 H7 89.0(6) 2_647 2_647 2_647 no
C1 H1 H7 50.0(4) 2_647 2_647 2_647 no
C1 H1 C2 98.2(4) 2_657 2_657 2_657 no
C1 H1 C2 141.5(8) 2_657 2_657 2_657 no
C1 H1 C2 36.84(11) 2_657 2_657 2_657 no
C1 H1 C3 102.8(4) 2_657 2_657 2_657 no
C1 H1 C4 107.9(4) 2_657 2_657 2_657 no
C1 H1 C5 85.6(4) 2_657 2_657 2_657 no
C1 H1 H1 169.5(13) 2_657 2_657 2_657 no
C1 H1 H1 32.6(4) 2_657 2_657 2_657 no
C1 H1 H2 94.7(7) 2_657 2_657 2_657 no
C1 H1 H2 65.8(6) 2_657 2_657 2_657 no
C1 H1 H3 87.1(4) 2_657 2_657 2_657 no
C1 H1 H4 100.3(4) 2_657 2_657 2_657 no
C1 H1 H4 90.6(5) 2_657 2_657 2_657 no
C1 H1 H7 50.1(4) 2_657 2_657 2_657 no
C1 H1 H7 89.0(6) 2_657 2_657 2_657 no
C2 H1 C2 119.9(4) . . . no
C2 H1 C2 119.9(4) . . . no
C2 H1 C3 15.1(3) . . . no
C2 H1 C4 37.2(5) . . . no
C2 H1 C5 36.8(4) . . . no
C2 H1 H1 90.5(9) . . . no
C2 H1 H1 90.5(9) . . . no
C2 H1 H2 54.5(7) . . . no
C2 H1 H2 54.5(7) . . . no
C2 H1 H3 32.5(5) . . . no
C2 H1 H4 6.5(4) . . . no
C2 H1 H4 154.1(11) . . . no
C2 H1 H7 109.5(8) . . . no
C2 H1 H7 109.5(8) . . . no
C2 H1 C2 115.4(6) 2_647 2_647 2_647 no
C2 H1 C3 115.5(4) 2_647 2_647 2_647 no
C2 H1 C4 106.2(4) 2_647 2_647 2_647 no
C2 H1 C5 121.0(3) 2_647 2_647 2_647 no
C2 H1 H1 29.4(5) 2_647 2_647 2_647 no
C2 H1 H1 140.8(10) 2_647 2_647 2_647 no
C2 H1 H2 102.5(6) 2_647 2_647 2_647 no
C2 H1 H2 131.4(7) 2_647 2_647 2_647 no
C2 H1 H3 121.6(3) 2_647 2_647 2_647 no
C2 H1 H4 118.2(4) 2_647 2_647 2_647 no
C2 H1 H4 57.8(3) 2_647 2_647 2_647 no
C2 H1 H7 106.7(7) 2_647 2_647 2_647 no
C2 H1 H7 73.9(5) 2_647 2_647 2_647 no
C2 H1 C3 115.5(4) 2_657 2_657 2_657 no
C2 H1 C4 106.2(4) 2_657 2_657 2_657 no
C2 H1 C5 121.0(3) 2_657 2_657 2_657 no
C2 H1 H1 140.8(10) 2_657 2_657 2_657 no
C2 H1 H1 29.4(5) 2_657 2_657 2_657 no
C2 H1 H2 131.4(7) 2_657 2_657 2_657 no
C2 H1 H2 102.5(6) 2_657 2_657 2_657 no
C2 H1 H3 121.7(3) 2_657 2_657 2_657 no
C2 H1 H4 118.2(4) 2_657 2_657 2_657 no
C2 H1 H4 57.8(3) 2_657 2_657 2_657 no
C2 H1 H7 74.0(5) 2_657 2_657 2_657 no
C2 H1 H7 106.7(7) 2_657 2_657 2_657 no
C3 H1 C4 22.2(2) . . . no
C3 H1 C5 51.9(5) . . . no
C3 H1 H1 87.1(9) . . . no
C3 H1 H1 87.1(9) . . . no
C3 H1 H2 68.9(8) . . . no
C3 H1 H2 68.9(8) . . . no
C3 H1 H3 47.6(5) . . . no
C3 H1 H4 8.6(3) . . . no
C3 H1 H4 139.0(8) . . . no
C3 H1 H7 123.5(7) . . . no
C3 H1 H7 123.5(7) . . . no
C4 H1 C5 74.0(7) . . . no
C4 H1 H1 82.6(9) . . . no
C4 H1 H1 82.6(9) . . . no
C4 H1 H2 90.2(9) . . . no
C4 H1 H2 90.2(9) . . . no
C4 H1 H3 69.7(6) . . . no
C4 H1 H4 30.7(4) . . . no
C4 H1 H4 116.8(7) . . . no
C4 H1 H7 143.1(6) . . . no
C4 H1 H7 143.0(6) . . . no
C5 H1 H1 98.1(8) . . . no
C5 H1 H1 98.1(8) . . . no
C5 H1 H2 22.1(5) . . . no
C5 H1 H2 22.1(5) . . . no
C5 H1 H3 4.3(4) . . . no
C5 H1 H4 43.3(5) . . . no
C5 H1 H4 169.1(11) . . . no
C5 H1 H7 74.9(6) . . . no
C5 H1 H7 74.9(6) . . . no
H1 H1 H1 154.1(15) 2_647 2_647 2_647 no
H1 H1 H2 85.5(8) 2_647 2_647 2_647 no
H1 H1 H2 115.7(10) 2_647 2_647 2_647 no
H1 H1 H3 97.3(8) 2_647 2_647 2_647 no
H1 H1 H4 89.0(9) 2_647 2_647 2_647 no
H1 H1 H4 83.9(8) 2_647 2_647 2_647 no
H1 H1 H7 121.3(10) 2_647 2_647 2_647 no
H1 H1 H7 82.5(8) 2_647 2_647 2_647 no
H1 H1 H2 115.8(10) 2_657 2_657 2_657 no
H1 H1 H2 85.5(8) 2_657 2_657 2_657 no
H1 H1 H3 97.4(8) 2_657 2_657 2_657 no
H1 H1 H4 89.0(9) 2_657 2_657 2_657 no
H1 H1 H4 83.9(8) 2_657 2_657 2_657 no
H1 H1 H7 82.5(8) 2_657 2_657 2_657 no
H1 H1 H7 121.3(10) 2_657 2_657 2_657 no
H2 H1 H2 30.5(11) . . . no
H2 H1 H3 25.4(6) . . . no
H2 H1 H4 60.7(8) . . . no
H2 H1 H4 149.2(11) . . . no
H2 H1 H7 66.5(7) . . . no
H2 H1 H7 55.0(7) . . . no
H2 H1 H3 25.4(6) 4 4 4 no
H2 H1 H4 60.7(8) 4 4 4 no
H2 H1 H4 149.2(11) 4 4 4 no
H2 H1 H7 55.0(7) 4 4 4 no
H2 H1 H7 66.5(7) 4 4 4 no
H3 H1 H4 39.0(5) . . . no
H3 H1 H4 173.4(10) . . . no
H3 H1 H7 78.9(6) . . . no
H3 H1 H7 78.9(6) . . . no
H4 H1 H4 147.6(9) . . . no
H4 H1 H7 115.6(6) . . . no
H4 H1 H7 115.5(6) . . . no
H4 H1 H7 94.9(7) 1_455 1_455 1_455 no
H4 H1 H7 94.9(7) 1_455 1_455 1_455 no
H7 H1 H7 39.0(7) 2_657 2_657 2_657 no
CL1 H2 CL2 111.4(5) 1_656 1_656 1_656 no
CL1 H2 O1 109.4(6) 1_656 1_656 1_656 no
CL1 H2 N1 154.6(9) 1_656 1_656 1_656 no
CL1 H2 C1 159.6(7) 1_656 1_656 1_656 no
CL1 H2 C1 118.7(6) 1_656 1_656 1_656 no
CL1 H2 C2 139.5(9) 1_656 1_656 1_656 no
CL1 H2 C3 130.9(7) 1_656 1_656 1_656 no
CL1 H2 C3 97.6(5) 1_656 1_656 1_656 no
CL1 H2 C5 97.3(13) 1_656 1_656 1_656 no
CL1 H2 C6 66.0(4) 1_656 1_656 1_656 no
CL1 H2 C8 71.5(4) 1_656 1_656 1_656 no
CL1 H2 H1 144.4(9) 1_656 1_656 1_656 no
CL1 H2 H2 79.0(4) 1_656 1_656 1_656 no
CL1 H2 H3 77.0(10) 1_656 1_656 1_656 no
CL1 H2 H4 117.1(6) 1_656 1_656 1_656 no
CL1 H2 H4 107.8(6) 1_656 1_656 1_656 no
CL1 H2 H5 72.9(6) 1_656 1_656 1_656 no
CL1 H2 H6 51.2(4) 1_656 1_656 1_656 no
CL1 H2 H7 68.8(4) 1_656 1_656 1_656 no
CL1 H2 H7 74.9(5) 1_656 1_656 1_656 no
CL2 H2 O1 84.1(5) 2_657 2_657 2_657 no
CL2 H2 N1 60.5(4) 2_657 2_657 2_657 no
CL2 H2 C1 63.1(3) 2_657 2_657 2_657 no
CL2 H2 C1 64.5(4) 2_657 2_657 2_657 no
CL2 H2 C2 90.1(6) 2_657 2_657 2_657 no
CL2 H2 C3 106.1(5) 2_657 2_657 2_657 no
CL2 H2 C3 141.1(6) 2_657 2_657 2_657 no
CL2 H2 C5 112.1(15) 2_657 2_657 2_657 no
CL2 H2 C6 134.7(7) 2_657 2_657 2_657 no
CL2 H2 C8 60.5(3) 2_657 2_657 2_657 no
CL2 H2 H1 40.1(7) 2_657 2_657 2_657 no
CL2 H2 H2 78.7(4) 2_657 2_657 2_657 no
CL2 H2 H3 141.3(13) 2_657 2_657 2_657 no
CL2 H2 H4 120.8(6) 2_657 2_657 2_657 no
CL2 H2 H4 128.9(7) 2_657 2_657 2_657 no
CL2 H2 H5 123.0(8) 2_657 2_657 2_657 no
CL2 H2 H6 137.7(7) 2_657 2_657 2_657 no
CL2 H2 H7 44.4(4) 2_657 2_657 2_657 no
CL2 H2 H7 48.7(4) 2_657 2_657 2_657 no
O1 H2 N1 94.1(6) 2_647 2_647 2_647 no
O1 H2 C1 89.9(5) 2_647 2_647 2_647 no
O1 H2 C1 20.0(2) 2_647 2_647 2_647 no
O1 H2 C2 106.6(8) 2_647 2_647 2_647 no
O1 H2 C3 104.8(6) 2_647 2_647 2_647 no
O1 H2 C3 61.6(4) 2_647 2_647 2_647 no
O1 H2 C5 141.4(15) 2_647 2_647 2_647 no
O1 H2 C6 58.1(4) 2_647 2_647 2_647 no
O1 H2 C8 57.9(4) 2_647 2_647 2_647 no
O1 H2 H1 90.9(7) 2_647 2_647 2_647 no
O1 H2 H2 162.7(4) 2_647 2_647 2_647 no
O1 H2 H3 130.4(12) 2_647 2_647 2_647 no
O1 H2 H4 108.5(6) 2_647 2_647 2_647 no
O1 H2 H4 52.2(5) 2_647 2_647 2_647 no
O1 H2 H5 45.9(5) 2_647 2_647 2_647 no
O1 H2 H6 71.1(6) 2_647 2_647 2_647 no
O1 H2 H7 109.6(7) 2_647 2_647 2_647 no
O1 H2 H7 66.9(6) 2_647 2_647 2_647 no
N1 H2 C1 5.3(2) . . . no
N1 H2 C1 81.0(5) . . . no
N1 H2 C2 30.7(3) . . . no
N1 H2 C3 46.0(3) . . . no
N1 H2 C3 102.0(5) . . . no
N1 H2 C5 67.7(11) . . . no
N1 H2 C6 138.0(7) . . . no
N1 H2 C8 116.2(6) . . . no
N1 H2 H1 20.3(7) . . . no
N1 H2 H2 75.8(5) . . . no
N1 H2 H3 95.2(13) . . . no
N1 H2 H4 61.0(5) . . . no
N1 H2 H4 94.0(6) . . . no
N1 H2 H5 132.3(9) . . . no
N1 H2 H6 151.5(8) . . . no
N1 H2 H7 94.9(6) . . . no
N1 H2 H7 107.3(7) . . . no
C1 H2 C1 77.8(4) . . . no
C1 H2 C2 30.0(3) . . . no
C1 H2 C3 44.3(2) . . . no
C1 H2 C3 97.2(4) . . . no
C1 H2 C5 69.3(11) . . . no
C1 H2 C6 132.7(6) . . . no
C1 H2 C8 116.4(5) . . . no
C1 H2 H1 23.4(7) . . . no
C1 H2 H2 80.7(3) . . . no
C1 H2 H3 95.5(12) . . . no
C1 H2 H4 59.4(4) . . . no
C1 H2 H4 88.9(5) . . . no
C1 H2 H5 127.1(7) . . . no
C1 H2 H6 146.4(7) . . . no
C1 H2 H7 99.4(5) . . . no
C1 H2 H7 108.6(6) . . . no
C1 H2 C2 101.4(7) 2_647 2_647 2_647 no
C1 H2 C3 105.4(5) 2_647 2_647 2_647 no
C1 H2 C3 79.2(5) 2_647 2_647 2_647 no
C1 H2 C5 143.0(14) 2_647 2_647 2_647 no
C1 H2 C6 77.5(5) 2_647 2_647 2_647 no
C1 H2 C8 53.1(3) 2_647 2_647 2_647 no
C1 H2 H1 73.4(6) 2_647 2_647 2_647 no
C1 H2 H2 142.7(4) 2_647 2_647 2_647 no
C1 H2 H3 146.3(12) 2_647 2_647 2_647 no
C1 H2 H4 114.0(6) 2_647 2_647 2_647 no
C1 H2 H4 68.4(5) 2_647 2_647 2_647 no
C1 H2 H5 64.9(6) 2_647 2_647 2_647 no
C1 H2 H6 89.5(6) 2_647 2_647 2_647 no
C1 H2 H7 95.7(6) 2_647 2_647 2_647 no
C1 H2 H7 57.7(5) 2_647 2_647 2_647 no
C2 H2 C3 16.3(2) . . . no
C2 H2 C3 83.6(6) . . . no
C2 H2 C5 42.2(8) . . . no
C2 H2 C6 122.0(8) . . . no
C2 H2 C8 146.4(8) . . . no
C2 H2 H1 50.4(8) . . . no
C2 H2 H2 71.8(6) . . . no
C2 H2 H3 65.7(12) . . . no
C2 H2 H4 30.8(4) . . . no
C2 H2 H4 80.5(6) . . . no
C2 H2 H5 124.3(10) . . . no
C2 H2 H6 129.2(9) . . . no
C2 H2 H7 115.2(8) . . . no
C2 H2 H7 137.9(8) . . . no
C3 H2 C3 69.3(4) . . . no
C3 H2 C5 38.1(9) . . . no
C3 H2 C6 106.9(5) . . . no
C3 H2 C8 157.3(6) . . . no
C3 H2 H1 66.2(8) . . . no
C3 H2 H2 78.5(4) . . . no
C3 H2 H3 54.0(10) . . . no
C3 H2 H4 15.2(3) . . . no
C3 H2 H4 68.3(4) . . . no
C3 H2 H5 111.1(8) . . . no
C3 H2 H6 113.0(7) . . . no
C3 H2 H7 129.3(7) . . . no
C3 H2 H7 152.8(7) . . . no
C3 H2 C5 88.3(12) 2_747 2_747 2_747 no
C3 H2 C6 38.7(2) 2_747 2_747 2_747 no
C3 H2 C8 108.5(6) 2_747 2_747 2_747 no
C3 H2 H1 117.9(8) 2_747 2_747 2_747 no
C3 H2 H2 133.8(3) 2_747 2_747 2_747 no
C3 H2 H3 68.8(8) 2_747 2_747 2_747 no
C3 H2 H4 61.2(4) 2_747 2_747 2_747 no
C3 H2 H4 12.3(3) 2_747 2_747 2_747 no
C3 H2 H5 41.9(5) 2_747 2_747 2_747 no
C3 H2 H6 49.6(4) 2_747 2_747 2_747 no
C3 H2 H7 161.2(6) 2_747 2_747 2_747 no
C3 H2 H7 121.6(8) 2_747 2_747 2_747 no
C5 H2 C6 113.1(14) . . . no
C5 H2 C8 160.6(16) . . . no
C5 H2 H1 82.3(14) . . . no
C5 H2 H2 47.5(13) . . . no
C5 H2 H3 30.6(10) . . . no
C5 H2 H4 33.0(9) . . . no
C5 H2 H4 93.8(13) . . . no
C5 H2 H5 124.0(15) . . . no
C5 H2 H6 108.6(13) . . . no
C5 H2 H7 105.8(15) . . . no
C5 H2 H7 149.6(17) . . . no
C6 H2 C8 77.5(4) 2_747 2_747 2_747 no
C6 H2 H1 146.5(8) 2_747 2_747 2_747 no
C6 H2 H2 137.9(3) 2_747 2_747 2_747 no
C6 H2 H3 83.8(9) 2_747 2_747 2_747 no
C6 H2 H4 96.0(5) 2_747 2_747 2_747 no
C6 H2 H4 44.5(4) 2_747 2_747 2_747 no
C6 H2 H5 12.7(4) 2_747 2_747 2_747 no
C6 H2 H6 15.1(3) 2_747 2_747 2_747 no
C6 H2 H7 122.6(6) 2_747 2_747 2_747 no
C6 H2 H7 90.9(7) 2_747 2_747 2_747 no
C8 H2 H1 97.6(9) 3_657 3_657 3_657 no
C8 H2 H2 113.6(3) 3_657 3_657 3_657 no
C8 H2 H3 147.8(12) 3_657 3_657 3_657 no
C8 H2 H4 166.4(7) 3_657 3_657 3_657 no
C8 H2 H4 104.6(6) 3_657 3_657 3_657 no
C8 H2 H5 68.9(6) 3_657 3_657 3_657 no
C8 H2 H6 77.2(5) 3_657 3_657 3_657 no
C8 H2 H7 55.7(5) 3_657 3_657 3_657 no
C8 H2 H7 13.5(4) 3_657 3_657 3_657 no
H1 H2 H2 74.7(6) . . . no
H1 H2 H3 112.2(15) . . . no
H1 H2 H4 81.1(9) . . . no
H1 H2 H4 107.7(8) . . . no
H1 H2 H5 135.9(9) . . . no
H1 H2 H6 161.3(9) . . . no
H1 H2 H7 77.1(8) . . . no
H1 H2 H7 87.6(9) . . . no
H2 H2 H3 65.5(9) 4 4 4 no
H2 H2 H4 79.2(4) 4 4 4 no
H2 H2 H4 141.2(4) 4 4 4 no
H2 H2 H5 149.3(5) 4 4 4 no
H2 H2 H6 123.9(5) 4 4 4 no
H2 H2 H7 58.4(5) 4 4 4 no
H2 H2 H7 102.2(6) 4 4 4 no
H3 H2 H4 40.4(10) . . . no
H3 H2 H4 78.6(9) . . . no
H3 H2 H5 95.8(11) . . . no
H3 H2 H6 78.0(10) . . . no
H3 H2 H7 118.0(12) . . . no
H3 H2 H7 151.1(13) . . . no
H4 H2 H4 63.4(4) . . . no
H4 H2 H5 102.6(8) . . . no
H4 H2 H6 99.8(7) . . . no
H4 H2 H7 136.0(7) . . . no
H4 H2 H7 167.8(7) . . . no
H4 H2 H5 43.8(6) 2_747 2_747 2_747 no
H4 H2 H6 57.6(6) 2_747 2_747 2_747 no
H4 H2 H7 160.3(8) 2_747 2_747 2_747 no
H4 H2 H7 116.5(9) 2_747 2_747 2_747 no
H5 H2 H6 25.5(5) 2_747 2_747 2_747 no
H5 H2 H7 119.6(8) 2_747 2_747 2_747 no
H5 H2 H7 82.4(8) 2_747 2_747 2_747 no
H6 H2 H7 112.8(6) 3_757 3_757 3_757 no
H6 H2 H7 89.5(7) 3_757 3_757 3_757 no
H7 H2 H7 43.9(8) 2_657 2_657 2_657 no
CL1 H3 CL2 88.7(6) 1_656 1_656 1_656 no
CL1 H3 O1 86.2(4) 1_656 1_656 1_656 no
CL1 H3 O1 86.2(4) 1_656 1_656 1_656 no
CL1 H3 N1 126.6(8) 1_656 1_656 1_656 no
CL1 H3 C2 142.4(11) 1_656 1_656 1_656 no
CL1 H3 C3 173.3(10) 1_656 1_656 1_656 no
CL1 H3 C3 102.7(4) 1_656 1_656 1_656 no
CL1 H3 C3 102.8(4) 1_656 1_656 1_656 no
CL1 H3 C4 169.3(8) 1_656 1_656 1_656 no
CL1 H3 C4 82.3(4) 1_656 1_656 1_656 no
CL1 H3 C4 82.3(4) 1_656 1_656 1_656 no
CL1 H3 C5 98.5(16) 1_656 1_656 1_656 no
CL1 H3 C6 64.1(3) 1_656 1_656 1_656 no
CL1 H3 C6 64.1(3) 1_656 1_656 1_656 no
CL1 H3 H1 110.8(8) 1_656 1_656 1_656 no
CL1 H3 H2 76.4(11) 1_656 1_656 1_656 no
CL1 H3 H2 76.4(11) 1_656 1_656 1_656 no
CL1 H3 H4 166.5(11) 1_656 1_656 1_656 no
CL1 H3 H4 106.7(5) 1_656 1_656 1_656 no
CL1 H3 H4 106.8(5) 1_656 1_656 1_656 no
CL1 H3 H5 66.9(4) 1_656 1_656 1_656 no
CL1 H3 H5 66.9(4) 1_656 1_656 1_656 no
CL1 H3 H6 51.0(4) 1_656 1_656 1_656 no
CL1 H3 H6 51.0(4) 1_656 1_656 1_656 no
CL2 H3 O1 123.1(3) 2_757 2_757 2_757 no
CL2 H3 O1 123.1(3) 2_757 2_757 2_757 no
CL2 H3 N1 144.7(8) 2_757 2_757 2_757 no
CL2 H3 C2 128.9(10) 2_757 2_757 2_757 no
CL2 H3 C3 98.0(7) 2_757 2_757 2_757 no
CL2 H3 C3 70.9(4) 2_757 2_757 2_757 no
CL2 H3 C3 70.9(4) 2_757 2_757 2_757 no
CL2 H3 C4 102.0(6) 2_757 2_757 2_757 no
CL2 H3 C4 63.9(4) 2_757 2_757 2_757 no
CL2 H3 C4 63.9(4) 2_757 2_757 2_757 no
CL2 H3 C5 172.8(19) 2_757 2_757 2_757 no
CL2 H3 C6 78.6(4) 2_757 2_757 2_757 no
CL2 H3 C6 78.6(4) 2_757 2_757 2_757 no
CL2 H3 H1 160.5(9) 2_757 2_757 2_757 no
CL2 H3 H2 150.9(11) 2_757 2_757 2_757 no
CL2 H3 H2 150.9(11) 2_757 2_757 2_757 no
CL2 H3 H4 77.8(8) 2_757 2_757 2_757 no
CL2 H3 H4 84.9(5) 2_757 2_757 2_757 no
CL2 H3 H4 85.0(5) 2_757 2_757 2_757 no
CL2 H3 H5 91.9(6) 2_757 2_757 2_757 no
CL2 H3 H5 92.0(6) 2_757 2_757 2_757 no
CL2 H3 H6 74.5(5) 2_757 2_757 2_757 no
CL2 H3 H6 74.5(5) 2_757 2_757 2_757 no
O1 H3 O1 113.0(6) 2_647 2_647 2_647 no
O1 H3 N1 66.4(4) 2_647 2_647 2_647 no
O1 H3 C2 73.7(5) 2_647 2_647 2_647 no
O1 H3 C3 90.2(5) 2_647 2_647 2_647 no
O1 H3 C3 55.36(8) 2_647 2_647 2_647 no
O1 H3 C3 164.0(7) 2_647 2_647 2_647 no
O1 H3 C4 87.9(4) 2_647 2_647 2_647 no
O1 H3 C4 59.26(6) 2_647 2_647 2_647 no
O1 H3 C4 166.5(6) 2_647 2_647 2_647 no
O1 H3 C5 57.9(4) 2_647 2_647 2_647 no
O1 H3 C6 48.71(10) 2_647 2_647 2_647 no
O1 H3 C6 143.8(6) 2_647 2_647 2_647 no
O1 H3 H1 60.8(4) 2_647 2_647 2_647 no
O1 H3 H2 32.6(8) 2_647 2_647 2_647 no
O1 H3 H2 81.3(11) 2_647 2_647 2_647 no
O1 H3 H4 101.1(5) 2_647 2_647 2_647 no
O1 H3 H4 43.6(3) 2_647 2_647 2_647 no
O1 H3 H4 150.0(8) 2_647 2_647 2_647 no
O1 H3 H5 35.3(4) 2_647 2_647 2_647 no
O1 H3 H5 135.8(7) 2_647 2_647 2_647 no
O1 H3 H6 135.2(6) 2_647 2_647 2_647 no
O1 H3 H6 58.9(3) 2_647 2_647 2_647 no
O1 H3 N1 66.4(4) 2_657 2_657 2_657 no
O1 H3 C2 73.6(5) 2_657 2_657 2_657 no
O1 H3 C3 90.1(5) 2_657 2_657 2_657 no
O1 H3 C3 164.0(7) 2_657 2_657 2_657 no
O1 H3 C3 55.36(8) 2_657 2_657 2_657 no
O1 H3 C4 87.9(4) 2_657 2_657 2_657 no
O1 H3 C4 166.5(6) 2_657 2_657 2_657 no
O1 H3 C4 59.26(6) 2_657 2_657 2_657 no
O1 H3 C5 57.9(4) 2_657 2_657 2_657 no
O1 H3 C6 143.9(6) 2_657 2_657 2_657 no
O1 H3 C6 48.71(10) 2_657 2_657 2_657 no
O1 H3 H1 60.8(4) 2_657 2_657 2_657 no
O1 H3 H2 81.3(11) 2_657 2_657 2_657 no
O1 H3 H2 32.6(8) 2_657 2_657 2_657 no
O1 H3 H4 101.1(5) 2_657 2_657 2_657 no
O1 H3 H4 150.0(8) 2_657 2_657 2_657 no
O1 H3 H4 43.6(3) 2_657 2_657 2_657 no
O1 H3 H5 135.8(7) 2_657 2_657 2_657 no
O1 H3 H5 35.3(4) 2_657 2_657 2_657 no
O1 H3 H6 58.9(3) 2_657 2_657 2_657 no
O1 H3 H6 135.2(6) 2_657 2_657 2_657 no
N1 H3 C2 15.8(3) . . . no
N1 H3 C3 46.7(4) . . . no
N1 H3 C3 97.8(4) . . . no
N1 H3 C3 97.7(4) . . . no
N1 H3 C4 42.7(3) . . . no
N1 H3 C4 115.6(3) . . . no
N1 H3 C4 115.5(3) . . . no
N1 H3 C5 28.1(11) . . . no
N1 H3 C6 114.3(4) . . . no
N1 H3 C6 114.3(4) . . . no
N1 H3 H1 15.8(5) . . . no
N1 H3 H2 55.6(10) . . . no
N1 H3 H2 55.6(10) . . . no
N1 H3 H4 66.9(7) . . . no
N1 H3 H4 84.5(5) . . . no
N1 H3 H4 84.5(5) . . . no
N1 H3 H5 101.5(6) . . . no
N1 H3 H5 101.5(6) . . . no
N1 H3 H6 125.3(5) . . . no
N1 H3 H6 125.4(5) . . . no
C2 H3 C3 31.0(3) . . . no
C2 H3 C3 91.6(4) . . . no
C2 H3 C3 91.6(4) . . . no
C2 H3 C4 27.0(4) . . . no
C2 H3 C4 112.0(4) . . . no
C2 H3 C4 111.9(4) . . . no
C2 H3 C5 43.8(11) . . . no
C2 H3 C6 117.5(4) . . . no
C2 H3 C6 117.4(4) . . . no
C2 H3 H1 31.5(6) . . . no
C2 H3 H2 69.5(12) . . . no
C2 H3 H2 69.5(12) . . . no
C2 H3 H4 51.1(7) . . . no
C2 H3 H4 80.2(5) . . . no
C2 H3 H4 80.2(5) . . . no
C2 H3 H5 106.6(6) . . . no
C2 H3 H5 106.5(6) . . . no
C2 H3 H6 130.8(5) . . . no
C2 H3 H6 130.8(5) . . . no
C3 H3 C3 79.6(4) . . . no
C3 H3 C3 79.6(4) . . . no
C3 H3 C4 4.0(2) . . . no
C3 H3 C4 100.6(4) . . . no
C3 H3 C4 100.6(4) . . . no
C3 H3 C5 74.8(14) . . . no
C3 H3 C6 117.1(3) . . . no
C3 H3 C6 117.1(3) . . . no
C3 H3 H1 62.5(7) . . . no
C3 H3 H2 97.6(12) . . . no
C3 H3 H2 97.6(12) . . . no
C3 H3 H4 20.1(5) . . . no
C3 H3 H4 74.0(5) . . . no
C3 H3 H4 74.0(5) . . . no
C3 H3 H5 112.7(5) . . . no
C3 H3 H5 112.6(5) . . . no
C3 H3 H6 130.9(4) . . . no
C3 H3 H6 130.9(4) . . . no
C3 H3 C3 133.0(7) 2_747 2_747 2_747 no
C3 H3 C4 81.1(4) 2_747 2_747 2_747 no
C3 H3 C4 21.40(7) 2_747 2_747 2_747 no
C3 H3 C4 134.4(7) 2_747 2_747 2_747 no
C3 H3 C5 107.2(6) 2_747 2_747 2_747 no
C3 H3 C6 39.41(9) 2_747 2_747 2_747 no
C3 H3 C6 147.2(7) 2_747 2_747 2_747 no
C3 H3 H1 103.4(4) 2_747 2_747 2_747 no
C3 H3 H2 87.9(8) 2_747 2_747 2_747 no
C3 H3 H2 136.4(12) 2_747 2_747 2_747 no
C3 H3 H4 73.0(4) 2_747 2_747 2_747 no
C3 H3 H4 14.3(3) 2_747 2_747 2_747 no
C3 H3 H4 141.2(7) 2_747 2_747 2_747 no
C3 H3 H5 42.1(4) 2_747 2_747 2_747 no
C3 H3 H5 160.6(9) 2_747 2_747 2_747 no
C3 H3 H6 136.7(7) 2_747 2_747 2_747 no
C3 H3 H6 51.7(3) 2_747 2_747 2_747 no
C3 H3 C4 81.0(4) 2_757 2_757 2_757 no
C3 H3 C4 134.4(7) 2_757 2_757 2_757 no
C3 H3 C4 21.40(7) 2_757 2_757 2_757 no
C3 H3 C5 107.2(6) 2_757 2_757 2_757 no
C3 H3 C6 147.2(7) 2_757 2_757 2_757 no
C3 H3 C6 39.42(9) 2_757 2_757 2_757 no
C3 H3 H1 103.4(4) 2_757 2_757 2_757 no
C3 H3 H2 136.4(12) 2_757 2_757 2_757 no
C3 H3 H2 87.9(8) 2_757 2_757 2_757 no
C3 H3 H4 73.0(4) 2_757 2_757 2_757 no
C3 H3 H4 141.2(7) 2_757 2_757 2_757 no
C3 H3 H4 14.3(3) 2_757 2_757 2_757 no
C3 H3 H5 160.6(9) 2_757 2_757 2_757 no
C3 H3 H5 42.1(4) 2_757 2_757 2_757 no
C3 H3 H6 51.8(3) 2_757 2_757 2_757 no
C3 H3 H6 136.8(7) 2_757 2_757 2_757 no
C4 H3 C4 102.3(4) . . . no
C4 H3 C4 102.3(4) . . . no
C4 H3 C5 70.8(14) . . . no
C4 H3 C6 117.7(3) . . . no
C4 H3 C6 117.6(3) . . . no
C4 H3 H1 58.5(6) . . . no
C4 H3 H2 93.9(12) . . . no
C4 H3 H2 93.9(12) . . . no
C4 H3 H4 24.2(5) . . . no
C4 H3 H4 74.6(5) . . . no
C4 H3 H4 74.6(5) . . . no
C4 H3 H5 112.2(5) . . . no
C4 H3 H5 112.2(5) . . . no
C4 H3 H6 131.7(4) . . . no
C4 H3 H6 131.7(4) . . . no
C4 H3 C4 125.5(7) 2_747 2_747 2_747 no
C4 H3 C5 116.9(4) 2_747 2_747 2_747 no
C4 H3 C6 22.62(8) 2_747 2_747 2_747 no
C4 H3 C6 129.9(7) 2_747 2_747 2_747 no
C4 H3 H1 117.2(3) 2_747 2_747 2_747 no
C4 H3 H2 89.1(9) 2_747 2_747 2_747 no
C4 H3 H2 136.2(12) 2_747 2_747 2_747 no
C4 H3 H4 91.7(5) 2_747 2_747 2_747 no
C4 H3 H4 31.8(3) 2_747 2_747 2_747 no
C4 H3 H4 147.6(8) 2_747 2_747 2_747 no
C4 H3 H5 31.7(4) 2_747 2_747 2_747 no
C4 H3 H5 141.5(8) 2_747 2_747 2_747 no
C4 H3 H6 117.2(7) 2_747 2_747 2_747 no
C4 H3 H6 31.9(3) 2_747 2_747 2_747 no
C4 H3 C5 116.9(4) 2_757 2_757 2_757 no
C4 H3 C6 129.9(7) 2_757 2_757 2_757 no
C4 H3 C6 22.63(8) 2_757 2_757 2_757 no
C4 H3 H1 117.1(3) 2_757 2_757 2_757 no
C4 H3 H2 136.2(12) 2_757 2_757 2_757 no
C4 H3 H2 89.1(9) 2_757 2_757 2_757 no
C4 H3 H4 91.6(5) 2_757 2_757 2_757 no
C4 H3 H4 147.6(8) 2_757 2_757 2_757 no
C4 H3 H4 31.8(3) 2_757 2_757 2_757 no
C4 H3 H5 141.5(8) 2_757 2_757 2_757 no
C4 H3 H5 31.7(4) 2_757 2_757 2_757 no
C4 H3 H6 31.9(3) 2_757 2_757 2_757 no
C4 H3 H6 117.3(7) 2_757 2_757 2_757 no
C5 H3 C6 104.5(7) . . . no
C5 H3 C6 104.5(7) . . . no
C5 H3 H1 12.3(12) . . . no
C5 H3 H2 33.5(11) . . . no
C5 H3 H2 33.4(11) . . . no
C5 H3 H4 94.9(17) . . . no
C5 H3 H4 92.9(7) . . . no
C5 H3 H4 92.9(7) . . . no
C5 H3 H5 90.9(8) . . . no
C5 H3 H5 90.9(8) . . . no
C5 H3 H6 110.1(11) . . . no
C5 H3 H6 110.1(11) . . . no
C6 H3 C6 123.2(6) 2_747 2_747 2_747 no
C6 H3 H1 109.4(4) 2_747 2_747 2_747 no
C6 H3 H2 72.4(9) 2_747 2_747 2_747 no
C6 H3 H2 115.3(12) 2_747 2_747 2_747 no
C6 H3 H4 112.4(4) 2_747 2_747 2_747 no
C6 H3 H4 43.1(3) 2_747 2_747 2_747 no
C6 H3 H4 161.1(8) 2_747 2_747 2_747 no
C6 H3 H5 13.7(4) 2_747 2_747 2_747 no
C6 H3 H5 130.1(7) 2_747 2_747 2_747 no
C6 H3 H6 108.9(6) 2_747 2_747 2_747 no
C6 H3 H6 14.3(3) 2_747 2_747 2_747 no
C6 H3 H1 109.3(4) 2_757 2_757 2_757 no
C6 H3 H2 115.3(12) 2_757 2_757 2_757 no
C6 H3 H2 72.4(9) 2_757 2_757 2_757 no
C6 H3 H4 112.4(4) 2_757 2_757 2_757 no
C6 H3 H4 161.1(8) 2_757 2_757 2_757 no
C6 H3 H4 43.1(3) 2_757 2_757 2_757 no
C6 H3 H5 130.1(7) 2_757 2_757 2_757 no
C6 H3 H5 13.7(4) 2_757 2_757 2_757 no
C6 H3 H6 14.3(3) 2_757 2_757 2_757 no
C6 H3 H6 108.9(6) 2_757 2_757 2_757 no
H1 H3 H2 42.5(11) . . . no
H1 H3 H2 42.5(11) . . . no
H1 H3 H4 82.6(9) . . . no
H1 H3 H4 89.2(6) . . . no
H1 H3 H4 89.2(6) . . . no
H1 H3 H5 95.7(6) . . . no
H1 H3 H5 95.7(6) . . . no
H1 H3 H6 117.4(6) . . . no
H1 H3 H6 117.5(6) . . . no
H2 H3 H2 49.0(19) . . . no
H2 H3 H4 115.7(14) . . . no
H2 H3 H4 75.9(9) . . . no
H2 H3 H4 123.1(13) . . . no
H2 H3 H5 59.3(10) . . . no
H2 H3 H5 104.5(12) . . . no
H2 H3 H6 112.3(12) . . . no
H2 H3 H6 76.7(10) . . . no
H2 H3 H4 115.7(14) 4 4 4 no
H2 H3 H4 123.1(13) 4 4 4 no
H2 H3 H4 75.9(9) 4 4 4 no
H2 H3 H5 104.5(12) 4 4 4 no
H2 H3 H5 59.3(10) 4 4 4 no
H2 H3 H6 76.7(10) 4 4 4 no
H2 H3 H6 112.3(12) 4 4 4 no
H4 H3 H4 72.4(4) . . . no
H4 H3 H4 72.4(4) . . . no
H4 H3 H5 113.1(4) . . . no
H4 H3 H5 113.0(4) . . . no
H4 H3 H6 123.5(6) . . . no
H4 H3 H6 123.6(6) . . . no
H4 H3 H4 144.7(8) 2_747 2_747 2_747 no
H4 H3 H5 40.7(4) 2_747 2_747 2_747 no
H4 H3 H5 173.0(9) 2_747 2_747 2_747 no
H4 H3 H6 149.0(8) 2_747 2_747 2_747 no
H4 H3 H6 57.1(4) 2_747 2_747 2_747 no
H4 H3 H5 173.0(9) 2_757 2_757 2_757 no
H4 H3 H5 40.7(4) 2_757 2_757 2_757 no
H4 H3 H6 57.1(4) 2_757 2_757 2_757 no
H4 H3 H6 149.0(8) 2_757 2_757 2_757 no
H5 H3 H5 133.5(9) 2_747 2_747 2_747 no
H5 H3 H6 116.0(7) 2_747 2_747 2_747 no
H5 H3 H6 24.3(4) 2_747 2_747 2_747 no
H5 H3 H6 24.3(4) 2_757 2_757 2_757 no
H5 H3 H6 116.0(7) 2_757 2_757 2_757 no
H6 H3 H6 94.6(8) 2_757 2_757 2_757 no
CL2 H4 O1 75.2(5) 2_757 2_757 2_757 no
CL2 H4 N1 122.2(6) 2_757 2_757 2_757 no
CL2 H4 N2 165.4(7) 2_757 2_757 2_757 no
CL2 H4 C1 143.5(6) 2_757 2_757 2_757 no
CL2 H4 C1 64.1(4) 2_757 2_757 2_757 no
CL2 H4 C2 107.1(7) 2_757 2_757 2_757 no
CL2 H4 C2 67.0(3) 2_757 2_757 2_757 no
CL2 H4 C2 67.1(3) 2_757 2_757 2_757 no
CL2 H4 C3 144.9(14) 2_757 2_757 2_757 no
CL2 H4 C3 64.6(3) 2_757 2_757 2_757 no
CL2 H4 C3 64.6(3) 2_757 2_757 2_757 no
CL2 H4 C4 179.3(9) 2_757 2_757 2_757 no
CL2 H4 C5 74.0(4) 2_757 2_757 2_757 no
CL2 H4 C5 87.9(4) 2_757 2_757 2_757 no
CL2 H4 C5 87.9(4) 2_757 2_757 2_757 no
CL2 H4 C6 146.5(7) 2_757 2_757 2_757 no
CL2 H4 H1 113.5(6) 2_757 2_757 2_757 no
CL2 H4 H1 34.1(4) 2_757 2_757 2_757 no
CL2 H4 H2 76.8(5) 2_757 2_757 2_757 no
CL2 H4 H2 76.8(5) 2_757 2_757 2_757 no
CL2 H4 H2 88.5(5) 2_757 2_757 2_757 no
CL2 H4 H2 88.4(5) 2_757 2_757 2_757 no
CL2 H4 H3 55.1(7) 2_757 2_757 2_757 no
CL2 H4 H3 98.8(5) 2_757 2_757 2_757 no
CL2 H4 H3 98.8(5) 2_757 2_757 2_757 no
CL2 H4 H4 76.0(6) 2_757 2_757 2_757 no
CL2 H4 H4 76.1(6) 2_757 2_757 2_757 no
CL2 H4 H5 127.1(9) 2_757 2_757 2_757 no
CL2 H4 H6 146.1(7) 2_757 2_757 2_757 no
CL2 H4 H6 146.1(7) 2_757 2_757 2_757 no
O1 H4 N1 162.6(7) 1_655 1_655 1_655 no
O1 H4 N2 119.4(6) 1_655 1_655 1_655 no
O1 H4 C1 141.3(6) 1_655 1_655 1_655 no
O1 H4 C1 11.1(1) 1_655 1_655 1_655 no
O1 H4 C2 177.7(9) 1_655 1_655 1_655 no
O1 H4 C2 72.4(3) 1_655 1_655 1_655 no
O1 H4 C2 72.4(3) 1_655 1_655 1_655 no
O1 H4 C3 140.0(15) 1_655 1_655 1_655 no
O1 H4 C3 92.3(4) 1_655 1_655 1_655 no
O1 H4 C3 92.3(4) 1_655 1_655 1_655 no
O1 H4 C4 104.1(7) 1_655 1_655 1_655 no
O1 H4 C5 149.2(8) 1_655 1_655 1_655 no
O1 H4 C5 66.4(3) 1_655 1_655 1_655 no
O1 H4 C5 66.4(3) 1_655 1_655 1_655 no
O1 H4 C6 71.3(4) 1_655 1_655 1_655 no
O1 H4 H1 171.3(7) 1_655 1_655 1_655 no
O1 H4 H1 41.1(5) 1_655 1_655 1_655 no
O1 H4 H2 150.0(7) 1_655 1_655 1_655 no
O1 H4 H2 150.0(7) 1_655 1_655 1_655 no
O1 H4 H2 52.2(4) 1_655 1_655 1_655 no
O1 H4 H2 52.2(4) 1_655 1_655 1_655 no
O1 H4 H3 130.3(10) 1_655 1_655 1_655 no
O1 H4 H3 77.6(5) 1_655 1_655 1_655 no
O1 H4 H3 77.6(5) 1_655 1_655 1_655 no
O1 H4 H4 103.4(6) 1_655 1_655 1_655 no
O1 H4 H4 103.4(6) 1_655 1_655 1_655 no
O1 H4 H5 51.9(7) 1_655 1_655 1_655 no
O1 H4 H6 73.5(5) 1_655 1_655 1_655 no
O1 H4 H6 73.5(5) 1_655 1_655 1_655 no
N1 H4 N2 43.2(3) . . . no
N1 H4 C1 21.4(1) . . . no
N1 H4 C1 173.8(6) . . . no
N1 H4 C2 15.1(3) . . . no
N1 H4 C2 112.6(3) . . . no
N1 H4 C2 112.6(3) . . . no
N1 H4 C3 22.7(9) . . . no
N1 H4 C3 95.6(3) . . . no
N1 H4 C3 95.6(3) . . . no
N1 H4 C4 58.6(5) . . . no
N1 H4 C5 48.1(3) . . . no
N1 H4 C5 111.2(3) . . . no
N1 H4 C5 111.2(3) . . . no
N1 H4 C6 91.3(6) . . . no
N1 H4 H1 8.7(3) . . . no
N1 H4 H1 156.3(7) . . . no
N1 H4 H2 46.5(4) . . . no
N1 H4 H2 46.5(4) . . . no
N1 H4 H2 123.0(5) . . . no
N1 H4 H2 123.0(5) . . . no
N1 H4 H3 67.1(8) . . . no
N1 H4 H3 98.1(5) . . . no
N1 H4 H3 98.1(5) . . . no
N1 H4 H4 82.6(6) . . . no
N1 H4 H4 82.6(6) . . . no
N1 H4 H5 110.8(9) . . . no
N1 H4 H6 89.6(6) . . . no
N1 H4 H6 89.6(6) . . . no
N2 H4 C1 21.8(1) . . . no
N2 H4 C1 130.6(5) . . . no
N2 H4 C2 58.3(5) . . . no
N2 H4 C2 115.5(3) . . . no
N2 H4 C2 115.5(3) . . . no
N2 H4 C3 20.5(9) . . . no
N2 H4 C3 112.1(3) . . . no
N2 H4 C3 112.1(3) . . . no
N2 H4 C4 15.4(3) . . . no
N2 H4 C5 91.3(6) . . . no
N2 H4 C5 98.0(3) . . . no
N2 H4 C5 97.9(3) . . . no
N2 H4 C6 48.1(3) . . . no
N2 H4 H1 51.9(4) . . . no
N2 H4 H1 160.5(7) . . . no
N2 H4 H2 88.8(6) . . . no
N2 H4 H2 88.8(6) . . . no
N2 H4 H2 100.6(5) . . . no
N2 H4 H2 100.7(5) . . . no
N2 H4 H3 110.3(9) . . . no
N2 H4 H3 85.3(5) . . . no
N2 H4 H3 85.3(5) . . . no
N2 H4 H4 99.0(7) . . . no
N2 H4 H4 99.0(7) . . . no
N2 H4 H5 67.6(8) . . . no
N2 H4 H6 47.7(4) . . . no
N2 H4 H6 47.7(4) . . . no
C1 H4 C1 152.4(5) . . . no
C1 H4 C2 36.4(4) . . . no
C1 H4 C2 116.0(3) . . . no
C1 H4 C2 116.0(3) . . . no
C1 H4 C3 1.3(9) . . . no
C1 H4 C3 104.7(3) . . . no
C1 H4 C3 104.6(3) . . . no
C1 H4 C4 37.2(4) . . . no
C1 H4 C5 69.5(4) . . . no
C1 H4 C5 105.7(3) . . . no
C1 H4 C5 105.7(3) . . . no
C1 H4 C6 70.0(4) . . . no
C1 H4 H1 30.0(4) . . . no
C1 H4 H1 177.6(7) . . . no
C1 H4 H2 67.4(5) . . . no
C1 H4 H2 67.3(5) . . . no
C1 H4 H2 113.2(5) . . . no
C1 H4 H2 113.2(5) . . . no
C1 H4 H3 88.4(8) . . . no
C1 H4 H3 91.9(6) . . . no
C1 H4 H3 91.9(6) . . . no
C1 H4 H4 90.8(7) . . . no
C1 H4 H4 90.7(7) . . . no
C1 H4 H5 89.4(8) . . . no
C1 H4 H6 68.8(5) . . . no
C1 H4 H6 68.8(5) . . . no
C1 H4 C2 171.2(8) 1_655 1_655 1_655 no
C1 H4 C2 69.0(3) 1_655 1_655 1_655 no
C1 H4 C2 69.0(3) 1_655 1_655 1_655 no
C1 H4 C3 151.1(14) 1_655 1_655 1_655 no
C1 H4 C3 87.2(3) 1_655 1_655 1_655 no
C1 H4 C3 87.2(3) 1_655 1_655 1_655 no
C1 H4 C4 115.2(7) 1_655 1_655 1_655 no
C1 H4 C5 138.1(7) 1_655 1_655 1_655 no
C1 H4 C5 67.7(3) 1_655 1_655 1_655 no
C1 H4 C5 67.7(3) 1_655 1_655 1_655 no
C1 H4 C6 82.4(5) 1_655 1_655 1_655 no
C1 H4 H1 177.6(7) 1_655 1_655 1_655 no
C1 H4 H1 30.0(4) 1_655 1_655 1_655 no
C1 H4 H2 139.5(6) 1_655 1_655 1_655 no
C1 H4 H2 139.5(6) 1_655 1_655 1_655 no
C1 H4 H2 54.9(4) 1_655 1_655 1_655 no
C1 H4 H2 54.9(4) 1_655 1_655 1_655 no
C1 H4 H3 119.2(9) 1_655 1_655 1_655 no
C1 H4 H3 80.3(5) 1_655 1_655 1_655 no
C1 H4 H3 80.3(5) 1_655 1_655 1_655 no
C1 H4 H4 99.7(6) 1_655 1_655 1_655 no
C1 H4 H4 99.7(6) 1_655 1_655 1_655 no
C1 H4 H5 63.0(7) 1_655 1_655 1_655 no
C1 H4 H6 84.3(5) 1_655 1_655 1_655 no
C1 H4 H6 84.3(5) 1_655 1_655 1_655 no
C2 H4 C2 108.3(3) . . . no
C2 H4 C2 108.3(3) . . . no
C2 H4 C3 37.8(8) . . . no
C2 H4 C3 88.7(4) . . . no
C2 H4 C3 88.7(4) . . . no
C2 H4 C4 73.7(7) . . . no
C2 H4 C5 33.1(3) . . . no
C2 H4 C5 113.4(3) . . . no
C2 H4 C5 113.4(3) . . . no
C2 H4 C6 106.4(8) . . . no
C2 H4 H1 6.4(4) . . . no
C2 H4 H1 141.2(9) . . . no
C2 H4 H2 32.2(4) . . . no
C2 H4 H2 32.1(4) . . . no
C2 H4 H2 127.4(5) . . . no
C2 H4 H2 127.4(5) . . . no
C2 H4 H3 52.0(8) . . . no
C2 H4 H3 101.9(5) . . . no
C2 H4 H3 101.9(5) . . . no
C2 H4 H4 77.3(6) . . . no
C2 H4 H4 77.3(6) . . . no
C2 H4 H5 125.9(11) . . . no
C2 H4 H6 104.3(8) . . . no
C2 H4 H6 104.3(8) . . . no
C2 H4 C2 127.5(6) 2_747 2_747 2_747 no
C2 H4 C3 116.1(3) 2_747 2_747 2_747 no
C2 H4 C3 21.13(6) 2_747 2_747 2_747 no
C2 H4 C3 131.5(6) 2_747 2_747 2_747 no
C2 H4 C4 112.8(3) 2_747 2_747 2_747 no
C2 H4 C5 95.4(3) 2_747 2_747 2_747 no
C2 H4 C5 23.28(6) 2_747 2_747 2_747 no
C2 H4 C5 136.1(6) 2_747 2_747 2_747 no
C2 H4 C6 102.1(3) 2_747 2_747 2_747 no
C2 H4 H1 110.3(3) 2_747 2_747 2_747 no
C2 H4 H1 63.9(3) 2_747 2_747 2_747 no
C2 H4 H2 86.8(5) 2_747 2_747 2_747 no
C2 H4 H2 106.2(5) 2_747 2_747 2_747 no
C2 H4 H2 123.8(6) 2_747 2_747 2_747 no
C2 H4 H2 32.8(3) 2_747 2_747 2_747 no
C2 H4 H3 87.0(4) 2_747 2_747 2_747 no
C2 H4 H3 31.8(4) 2_747 2_747 2_747 no
C2 H4 H3 149.2(7) 2_747 2_747 2_747 no
C2 H4 H4 31.0(3) 2_747 2_747 2_747 no
C2 H4 H4 142.8(9) 2_747 2_747 2_747 no
C2 H4 H5 93.9(4) 2_747 2_747 2_747 no
C2 H4 H6 91.1(4) 2_747 2_747 2_747 no
C2 H4 H6 114.5(5) 2_747 2_747 2_747 no
C2 H4 C3 116.1(3) 2_757 2_757 2_757 no
C2 H4 C3 131.5(6) 2_757 2_757 2_757 no
C2 H4 C3 21.13(6) 2_757 2_757 2_757 no
C2 H4 C4 112.8(3) 2_757 2_757 2_757 no
C2 H4 C5 95.4(3) 2_757 2_757 2_757 no
C2 H4 C5 136.1(6) 2_757 2_757 2_757 no
C2 H4 C5 23.28(6) 2_757 2_757 2_757 no
C2 H4 C6 102.1(3) 2_757 2_757 2_757 no
C2 H4 H1 110.3(3) 2_757 2_757 2_757 no
C2 H4 H1 63.9(3) 2_757 2_757 2_757 no
C2 H4 H2 106.2(5) 2_757 2_757 2_757 no
C2 H4 H2 86.8(5) 2_757 2_757 2_757 no
C2 H4 H2 32.8(3) 2_757 2_757 2_757 no
C2 H4 H2 123.8(6) 2_757 2_757 2_757 no
C2 H4 H3 87.1(4) 2_757 2_757 2_757 no
C2 H4 H3 149.2(7) 2_757 2_757 2_757 no
C2 H4 H3 31.8(4) 2_757 2_757 2_757 no
C2 H4 H4 142.8(9) 2_757 2_757 2_757 no
C2 H4 H4 31.0(3) 2_757 2_757 2_757 no
C2 H4 H5 93.9(4) 2_757 2_757 2_757 no
C2 H4 H6 114.5(5) 2_757 2_757 2_757 no
C2 H4 H6 91.0(4) 2_757 2_757 2_757 no
C3 H4 C3 105.2(6) . . . no
C3 H4 C3 105.2(6) . . . no
C3 H4 C4 35.9(8) . . . no
C3 H4 C5 70.8(11) . . . no
C3 H4 C5 105.3(5) . . . no
C3 H4 C5 105.2(5) . . . no
C3 H4 C6 68.6(11) . . . no
C3 H4 H1 31.4(10) . . . no
C3 H4 H1 179.0(15) . . . no
C3 H4 H2 68.7(11) . . . no
C3 H4 H2 68.7(11) . . . no
C3 H4 H2 112.5(8) . . . no
C3 H4 H2 112.5(8) . . . no
C3 H4 H3 89.7(14) . . . no
C3 H4 H3 91.5(7) . . . no
C3 H4 H3 91.5(7) . . . no
C3 H4 H4 91.3(8) . . . no
C3 H4 H4 91.3(8) . . . no
C3 H4 H5 88.1(14) . . . no
C3 H4 H6 67.5(11) . . . no
C3 H4 H6 67.5(11) . . . no
C3 H4 C3 125.7(5) 2_747 2_747 2_747 no
C3 H4 C4 115.6(3) 2_747 2_747 2_747 no
C3 H4 C5 74.5(3) 2_747 2_747 2_747 no
C3 H4 C5 39.98(8) 2_747 2_747 2_747 no
C3 H4 C5 149.3(6) 2_747 2_747 2_747 no
C3 H4 C6 116.4(3) 2_747 2_747 2_747 no
C3 H4 H1 91.7(4) 2_747 2_747 2_747 no
C3 H4 H1 74.4(4) 2_747 2_747 2_747 no
C3 H4 H2 65.7(4) 2_747 2_747 2_747 no
C3 H4 H2 85.4(5) 2_747 2_747 2_747 no
C3 H4 H2 141.1(7) 2_747 2_747 2_747 no
C3 H4 H2 52.6(4) 2_747 2_747 2_747 no
C3 H4 H3 68.1(3) 2_747 2_747 2_747 no
C3 H4 H3 42.1(4) 2_747 2_747 2_747 no
C3 H4 H3 162.6(8) 2_747 2_747 2_747 no
C3 H4 H4 13.9(3) 2_747 2_747 2_747 no
C3 H4 H4 132.0(8) 2_747 2_747 2_747 no
C3 H4 H5 112.5(3) 2_747 2_747 2_747 no
C3 H4 H6 103.9(4) 2_747 2_747 2_747 no
C3 H4 H6 129.2(5) 2_747 2_747 2_747 no
C3 H4 C4 115.5(3) 2_757 2_757 2_757 no
C3 H4 C5 74.5(3) 2_757 2_757 2_757 no
C3 H4 C5 149.3(6) 2_757 2_757 2_757 no
C3 H4 C5 39.98(8) 2_757 2_757 2_757 no
C3 H4 C6 116.3(3) 2_757 2_757 2_757 no
C3 H4 H1 91.7(4) 2_757 2_757 2_757 no
C3 H4 H1 74.4(4) 2_757 2_757 2_757 no
C3 H4 H2 85.4(5) 2_757 2_757 2_757 no
C3 H4 H2 65.7(4) 2_757 2_757 2_757 no
C3 H4 H2 52.6(4) 2_757 2_757 2_757 no
C3 H4 H2 141.1(7) 2_757 2_757 2_757 no
C3 H4 H3 68.1(3) 2_757 2_757 2_757 no
C3 H4 H3 162.5(8) 2_757 2_757 2_757 no
C3 H4 H3 42.1(4) 2_757 2_757 2_757 no
C3 H4 H4 132.0(8) 2_757 2_757 2_757 no
C3 H4 H4 13.9(3) 2_757 2_757 2_757 no
C3 H4 H5 112.5(3) 2_757 2_757 2_757 no
C3 H4 H6 129.2(5) 2_757 2_757 2_757 no
C3 H4 H6 103.8(4) 2_757 2_757 2_757 no
C4 H4 C5 106.7(8) . . . no
C4 H4 C5 91.8(4) . . . no
C4 H4 C5 91.8(4) . . . no
C4 H4 C6 32.7(3) . . . no
C4 H4 H1 67.3(6) . . . no
C4 H4 H1 145.2(9) . . . no
C4 H4 H2 103.9(8) . . . no
C4 H4 H2 103.9(8) . . . no
C4 H4 H2 91.1(5) . . . no
C4 H4 H2 91.1(5) . . . no
C4 H4 H3 125.6(11) . . . no
C4 H4 H3 81.0(5) . . . no
C4 H4 H3 81.0(5) . . . no
C4 H4 H4 104.2(7) . . . no
C4 H4 H4 104.2(7) . . . no
C4 H4 H5 52.2(8) . . . no
C4 H4 H6 33.3(4) . . . no
C4 H4 H6 33.3(4) . . . no
C5 H4 C5 112.2(3) . . . no
C5 H4 C5 112.3(3) . . . no
C5 H4 C6 139.5(8) . . . no
C5 H4 H1 39.5(5) . . . no
C5 H4 H1 108.1(7) . . . no
C5 H4 H2 11.0(4) . . . no
C5 H4 H2 11.0(4) . . . no
C5 H4 H2 126.5(4) . . . no
C5 H4 H2 126.5(4) . . . no
C5 H4 H3 18.9(6) . . . no
C5 H4 H3 107.1(4) . . . no
C5 H4 H3 107.1(4) . . . no
C5 H4 H4 69.0(5) . . . no
C5 H4 H4 69.0(5) . . . no
C5 H4 H5 158.9(11) . . . no
C5 H4 H6 136.2(8) . . . no
C5 H4 H6 136.2(8) . . . no
C5 H4 C5 132.1(5) 2_747 2_747 2_747 no
C5 H4 C6 78.9(3) 2_747 2_747 2_747 no
C5 H4 H1 112.7(3) 2_747 2_747 2_747 no
C5 H4 H1 75.1(3) 2_747 2_747 2_747 no
C5 H4 H2 102.0(4) 2_747 2_747 2_747 no
C5 H4 H2 123.2(5) 2_747 2_747 2_747 no
C5 H4 H2 117.2(6) 2_747 2_747 2_747 no
C5 H4 H2 15.0(3) 2_747 2_747 2_747 no
C5 H4 H3 108.1(3) 2_747 2_747 2_747 no
C5 H4 H3 13.8(4) 2_747 2_747 2_747 no
C5 H4 H3 140.4(6) 2_747 2_747 2_747 no
C5 H4 H4 43.3(3) 2_747 2_747 2_747 no
C5 H4 H4 163.0(9) 2_747 2_747 2_747 no
C5 H4 H5 72.5(3) 2_747 2_747 2_747 no
C5 H4 H6 67.8(4) 2_747 2_747 2_747 no
C5 H4 H6 91.5(5) 2_747 2_747 2_747 no
C5 H4 C6 78.9(3) 2_757 2_757 2_757 no
C5 H4 H1 112.7(3) 2_757 2_757 2_757 no
C5 H4 H1 75.1(3) 2_757 2_757 2_757 no
C5 H4 H2 123.3(5) 2_757 2_757 2_757 no
C5 H4 H2 102.0(4) 2_757 2_757 2_757 no
C5 H4 H2 14.9(3) 2_757 2_757 2_757 no
C5 H4 H2 117.2(6) 2_757 2_757 2_757 no
C5 H4 H3 108.1(3) 2_757 2_757 2_757 no
C5 H4 H3 140.4(6) 2_757 2_757 2_757 no
C5 H4 H3 13.8(4) 2_757 2_757 2_757 no
C5 H4 H4 163.0(9) 2_757 2_757 2_757 no
C5 H4 H4 43.3(3) 2_757 2_757 2_757 no
C5 H4 H5 72.5(3) 2_757 2_757 2_757 no
C5 H4 H6 91.4(5) 2_757 2_757 2_757 no
C5 H4 H6 67.7(4) 2_757 2_757 2_757 no
C6 H4 H1 100.0(7) . . . no
C6 H4 H1 112.4(7) . . . no
C6 H4 H2 135.8(7) . . . no
C6 H4 H2 135.8(7) . . . no
C6 H4 H2 71.1(4) . . . no
C6 H4 H2 71.2(4) . . . no
C6 H4 H3 158.4(11) . . . no
C6 H4 H3 74.2(5) . . . no
C6 H4 H3 74.2(5) . . . no
C6 H4 H4 111.7(5) . . . no
C6 H4 H4 111.6(5) . . . no
C6 H4 H5 19.5(6) . . . no
C6 H4 H6 12.9(4) . . . no
C6 H4 H6 12.9(4) . . . no
H1 H4 H1 147.6(9) . . . no
H1 H4 H2 38.2(5) . . . no
H1 H4 H2 38.2(5) . . . no
H1 H4 H2 125.8(5) . . . no
H1 H4 H2 125.8(5) . . . no
H1 H4 H3 58.4(8) . . . no
H1 H4 H3 100.3(5) . . . no
H1 H4 H3 100.3(5) . . . no
H1 H4 H4 79.5(6) . . . no
H1 H4 H4 79.5(6) . . . no
H1 H4 H5 119.4(10) . . . no
H1 H4 H6 98.0(6) . . . no
H1 H4 H6 98.0(6) . . . no
H1 H4 H2 110.3(7) 1_655 1_655 1_655 no
H1 H4 H2 110.3(7) 1_655 1_655 1_655 no
H1 H4 H2 68.1(5) 1_655 1_655 1_655 no
H1 H4 H2 68.0(5) 1_655 1_655 1_655 no
H1 H4 H3 89.2(9) 1_655 1_655 1_655 no
H1 H4 H3 88.8(6) 1_655 1_655 1_655 no
H1 H4 H3 88.8(6) 1_655 1_655 1_655 no
H1 H4 H4 88.3(7) 1_655 1_655 1_655 no
H1 H4 H4 88.3(7) 1_655 1_655 1_655 no
H1 H4 H5 93.0(9) 1_655 1_655 1_655 no
H1 H4 H6 113.5(7) 1_655 1_655 1_655 no
H1 H4 H6 113.5(7) 1_655 1_655 1_655 no
H2 H4 H2 21.5(8) . . . no
H2 H4 H2 137.6(7) . . . no
H2 H4 H2 116.6(4) . . . no
H2 H4 H3 23.9(6) . . . no
H2 H4 H3 96.2(5) . . . no
H2 H4 H3 117.6(6) . . . no
H2 H4 H4 58.8(6) . . . no
H2 H4 H4 80.0(7) . . . no
H2 H4 H5 154.1(9) . . . no
H2 H4 H6 129.6(7) . . . no
H2 H4 H6 136.1(8) . . . no
H2 H4 H2 116.6(4) 4 4 4 no
H2 H4 H2 137.5(7) 4 4 4 no
H2 H4 H3 23.9(6) 4 4 4 no
H2 H4 H3 117.6(6) 4 4 4 no
H2 H4 H3 96.2(5) 4 4 4 no
H2 H4 H4 80.0(7) 4 4 4 no
H2 H4 H4 58.9(6) 4 4 4 no
H2 H4 H5 154.1(9) 4 4 4 no
H2 H4 H6 136.1(8) 4 4 4 no
H2 H4 H6 129.6(7) 4 4 4 no
H2 H4 H2 102.3(8) 2_757 2_757 2_757 no
H2 H4 H3 119.9(6) 2_757 2_757 2_757 no
H2 H4 H3 125.6(7) 2_757 2_757 2_757 no
H2 H4 H3 25.5(5) 2_757 2_757 2_757 no
H2 H4 H4 154.4(10) 2_757 2_757 2_757 no
H2 H4 H4 57.7(5) 2_757 2_757 2_757 no
H2 H4 H5 61.1(5) 2_757 2_757 2_757 no
H2 H4 H6 82.7(6) 2_757 2_757 2_757 no
H2 H4 H6 61.9(5) 2_757 2_757 2_757 no
H2 H4 H3 119.9(6) 3_757 3_757 3_757 no
H2 H4 H3 25.5(5) 3_757 3_757 3_757 no
H2 H4 H3 125.6(7) 3_757 3_757 3_757 no
H2 H4 H4 57.7(5) 3_757 3_757 3_757 no
H2 H4 H4 154.4(10) 3_757 3_757 3_757 no
H2 H4 H5 61.1(5) 3_757 3_757 3_757 no
H2 H4 H6 61.9(5) 3_757 3_757 3_757 no
H2 H4 H6 82.7(6) 3_757 3_757 3_757 no
H3 H4 H3 107.6(4) . . . no
H3 H4 H3 107.6(4) . . . no
H3 H4 H4 67.2(5) . . . no
H3 H4 H4 67.2(5) . . . no
H3 H4 H5 177.8(12) . . . no
H3 H4 H6 153.5(9) . . . no
H3 H4 H6 153.5(9) . . . no
H3 H4 H3 144.7(8) 2_747 2_747 2_747 no
H3 H4 H4 40.4(4) 2_747 2_747 2_747 no
H3 H4 H4 174.1(9) 2_747 2_747 2_747 no
H3 H4 H5 72.5(4) 2_747 2_747 2_747 no
H3 H4 H6 61.9(5) 2_747 2_747 2_747 no
H3 H4 H6 87.1(6) 2_747 2_747 2_747 no
H3 H4 H4 174.1(9) 2_757 2_757 2_757 no
H3 H4 H4 40.4(4) 2_757 2_757 2_757 no
H3 H4 H5 72.5(4) 2_757 2_757 2_757 no
H3 H4 H6 87.1(6) 2_757 2_757 2_757 no
H3 H4 H6 61.8(5) 2_757 2_757 2_757 no
H4 H4 H4 134.3(10) 2_747 2_747 2_747 no
H4 H4 H5 112.8(5) 2_747 2_747 2_747 no
H4 H4 H6 98.8(6) 2_747 2_747 2_747 no
H4 H4 H6 124.1(7) 2_747 2_747 2_747 no
H4 H4 H5 112.8(5) 2_757 2_757 2_757 no
H4 H4 H6 124.0(7) 2_757 2_757 2_757 no
H4 H4 H6 98.7(6) 2_757 2_757 2_757 no
H5 H4 H6 24.6(6) . . . no
H5 H4 H6 24.6(6) . . . no
H6 H4 H6 25.5(7) . . . no
CL1 H5 CL1 119.9(6) 2_646 2_646 2_646 no
CL1 H5 O1 106.4(5) 2_646 2_646 2_646 no
CL1 H5 N2 93.7(5) 2_646 2_646 2_646 no
CL1 H5 C1 103.6(5) 2_646 2_646 2_646 no
CL1 H5 C2 112.7(4) 2_646 2_646 2_646 no
CL1 H5 C3 113.9(4) 2_646 2_646 2_646 no
CL1 H5 C4 101.1(6) 2_646 2_646 2_646 no
CL1 H5 C5 56.24(5) 2_646 2_646 2_646 no
CL1 H5 C5 170.1(8) 2_646 2_646 2_646 no
CL1 H5 C6 80.3(8) 2_646 2_646 2_646 no
CL1 H5 C7 82.4(4) 2_646 2_646 2_646 no
CL1 H5 C7 84.8(4) 2_646 2_646 2_646 no
CL1 H5 C8 64.6(3) 2_646 2_646 2_646 no
CL1 H5 C8 95.4(5) 2_646 2_646 2_646 no
CL1 H5 H2 158.2(9) 2_646 2_646 2_646 no
CL1 H5 H2 56.0(4) 2_646 2_646 2_646 no
CL1 H5 H3 53.1(3) 2_646 2_646 2_646 no
CL1 H5 H3 171.7(8) 2_646 2_646 2_646 no
CL1 H5 H4 118.8(3) 2_646 2_646 2_646 no
CL1 H5 H6 44.3(8) 2_646 2_646 2_646 no
CL1 H5 H6 97.7(11) 2_646 2_646 2_646 no
CL1 H5 O1 106.4(5) 2_656 2_656 2_656 no
CL1 H5 N2 93.7(5) 2_656 2_656 2_656 no
CL1 H5 C1 103.6(5) 2_656 2_656 2_656 no
CL1 H5 C2 112.7(4) 2_656 2_656 2_656 no
CL1 H5 C3 113.9(4) 2_656 2_656 2_656 no
CL1 H5 C4 101.1(6) 2_656 2_656 2_656 no
CL1 H5 C5 170.1(8) 2_656 2_656 2_656 no
CL1 H5 C5 56.24(5) 2_656 2_656 2_656 no
CL1 H5 C6 80.3(8) 2_656 2_656 2_656 no
CL1 H5 C7 82.4(4) 2_656 2_656 2_656 no
CL1 H5 C7 84.8(4) 2_656 2_656 2_656 no
CL1 H5 C8 95.4(5) 2_656 2_656 2_656 no
CL1 H5 C8 64.6(3) 2_656 2_656 2_656 no
CL1 H5 H2 56.0(4) 2_656 2_656 2_656 no
CL1 H5 H2 158.3(9) 2_656 2_656 2_656 no
CL1 H5 H3 171.7(8) 2_656 2_656 2_656 no
CL1 H5 H3 53.1(3) 2_656 2_656 2_656 no
CL1 H5 H4 118.8(3) 2_656 2_656 2_656 no
CL1 H5 H6 97.7(11) 2_656 2_656 2_656 no
CL1 H5 H6 44.3(8) 2_656 2_656 2_656 no
O1 H5 N2 138.3(9) 1_655 1_655 1_655 no
O1 H5 C1 6.3(2) 1_655 1_655 1_655 no
O1 H5 C2 95.3(7) 1_655 1_655 1_655 no
O1 H5 C3 91.8(8) 1_655 1_655 1_655 no
O1 H5 C4 123.2(11) 1_655 1_655 1_655 no
O1 H5 C5 68.3(4) 1_655 1_655 1_655 no
O1 H5 C5 68.3(4) 1_655 1_655 1_655 no
O1 H5 C6 165.3(21) 1_655 1_655 1_655 no
O1 H5 C7 161.1(9) 1_655 1_655 1_655 no
O1 H5 C7 44.7(5) 1_655 1_655 1_655 no
O1 H5 C8 56.7(5) 1_655 1_655 1_655 no
O1 H5 C8 56.7(5) 1_655 1_655 1_655 no
O1 H5 H2 60.0(5) 1_655 1_655 1_655 no
O1 H5 H2 60.0(5) 1_655 1_655 1_655 no
O1 H5 H3 80.9(6) 1_655 1_655 1_655 no
O1 H5 H3 81.0(6) 1_655 1_655 1_655 no
O1 H5 H4 71.6(8) 1_655 1_655 1_655 no
O1 H5 H6 149.7(10) 1_655 1_655 1_655 no
O1 H5 H6 149.8(10) 1_655 1_655 1_655 no
N2 H5 C1 144.6(8) . . . no
N2 H5 C2 43.0(3) . . . no
N2 H5 C3 46.5(4) . . . no
N2 H5 C4 15.1(3) . . . no
N2 H5 C5 95.6(4) . . . no
N2 H5 C5 95.6(4) . . . no
N2 H5 C6 27.0(12) . . . no
N2 H5 C7 22.8(2) . . . no
N2 H5 C7 177.1(8) . . . no
N2 H5 C8 158.2(5) . . . no
N2 H5 C8 158.2(5) . . . no
N2 H5 H2 107.6(6) . . . no
N2 H5 H2 107.6(6) . . . no
N2 H5 H3 82.9(6) . . . no
N2 H5 H3 82.9(6) . . . no
N2 H5 H4 66.6(7) . . . no
N2 H5 H6 55.3(12) . . . no
N2 H5 H6 55.3(12) . . . no
C1 H5 C2 101.6(6) 1_655 1_655 1_655 no
C1 H5 C3 98.1(7) 1_655 1_655 1_655 no
C1 H5 C4 129.5(10) 1_655 1_655 1_655 no
C1 H5 C5 70.3(4) 1_655 1_655 1_655 no
C1 H5 C5 70.3(4) 1_655 1_655 1_655 no
C1 H5 C6 171.6(19) 1_655 1_655 1_655 no
C1 H5 C7 167.4(7) 1_655 1_655 1_655 no
C1 H5 C7 38.3(3) 1_655 1_655 1_655 no
C1 H5 C8 50.8(4) 1_655 1_655 1_655 no
C1 H5 C8 50.8(4) 1_655 1_655 1_655 no
C1 H5 H2 61.0(5) 1_655 1_655 1_655 no
C1 H5 H2 61.0(5) 1_655 1_655 1_655 no
C1 H5 H3 83.3(6) 1_655 1_655 1_655 no
C1 H5 H3 83.3(6) 1_655 1_655 1_655 no
C1 H5 H4 78.0(8) 1_655 1_655 1_655 no
C1 H5 H6 147.8(11) 1_655 1_655 1_655 no
C1 H5 H6 147.8(11) 1_655 1_655 1_655 no
C2 H5 C3 3.5(2) . . . no
C2 H5 C4 27.9(4) . . . no
C2 H5 C5 76.6(4) . . . no
C2 H5 C5 76.6(4) . . . no
C2 H5 C6 70.0(15) . . . no
C2 H5 C7 65.8(4) . . . no
C2 H5 C7 140.0(7) . . . no
C2 H5 C8 145.7(6) . . . no
C2 H5 C8 145.7(6) . . . no
C2 H5 H2 86.6(6) . . . no
C2 H5 H2 86.6(6) . . . no
C2 H5 H3 69.7(5) . . . no
C2 H5 H3 69.8(5) . . . no
C2 H5 H4 23.7(6) . . . no
C2 H5 H6 91.9(13) . . . no
C2 H5 H6 91.9(13) . . . no
C3 H5 C4 31.4(4) . . . no
C3 H5 C5 75.2(4) . . . no
C3 H5 C5 75.2(4) . . . no
C3 H5 C6 73.5(15) . . . no
C3 H5 C7 69.3(6) . . . no
C3 H5 C7 136.5(9) . . . no
C3 H5 C8 142.7(8) . . . no
C3 H5 C8 142.7(8) . . . no
C3 H5 H2 84.9(6) . . . no
C3 H5 H2 84.9(6) . . . no
C3 H5 H3 69.1(5) . . . no
C3 H5 H3 69.1(5) . . . no
C3 H5 H4 20.2(5) . . . no
C3 H5 H6 94.9(14) . . . no
C3 H5 H6 94.9(14) . . . no
C4 H5 C5 88.8(5) . . . no
C4 H5 C5 88.8(5) . . . no
C4 H5 C6 42.1(12) . . . no
C4 H5 C7 37.9(5) . . . no
C4 H5 C7 167.9(11) . . . no
C4 H5 C8 162.3(2) . . . no
C4 H5 C8 162.3(2) . . . no
C4 H5 H2 100.7(7) . . . no
C4 H5 H2 100.7(7) . . . no
C4 H5 H3 77.5(5) . . . no
C4 H5 H3 77.5(5) . . . no
C4 H5 H4 51.5(7) . . . no
C4 H5 H6 67.8(13) . . . no
C4 H5 H6 67.8(13) . . . no
C5 H5 C5 125.8(7) 2_747 2_747 2_747 no
C5 H5 C6 106.8(7) 2_747 2_747 2_747 no
C5 H5 C7 105.2(4) 2_747 2_747 2_747 no
C5 H5 C7 85.7(5) 2_747 2_747 2_747 no
C5 H5 C8 74.7(3) 2_747 2_747 2_747 no
C5 H5 C8 105.9(6) 2_747 2_747 2_747 no
C5 H5 H2 123.6(8) 2_747 2_747 2_747 no
C5 H5 H2 12.0(4) 2_747 2_747 2_747 no
C5 H5 H3 13.5(4) 2_747 2_747 2_747 no
C5 H5 H3 131.5(7) 2_747 2_747 2_747 no
C5 H5 H4 68.3(4) 2_747 2_747 2_747 no
C5 H5 H6 85.0(8) 2_747 2_747 2_747 no
C5 H5 H6 141.8(13) 2_747 2_747 2_747 no
C5 H5 C6 106.8(7) 2_757 2_757 2_757 no
C5 H5 C7 105.2(4) 2_757 2_757 2_757 no
C5 H5 C7 85.7(5) 2_757 2_757 2_757 no
C5 H5 C8 105.9(6) 2_757 2_757 2_757 no
C5 H5 C8 74.7(3) 2_757 2_757 2_757 no
C5 H5 H2 12.1(4) 2_757 2_757 2_757 no
C5 H5 H2 123.6(8) 2_757 2_757 2_757 no
C5 H5 H3 131.5(7) 2_757 2_757 2_757 no
C5 H5 H3 13.5(4) 2_757 2_757 2_757 no
C5 H5 H4 68.3(4) 2_757 2_757 2_757 no
C5 H5 H6 141.8(13) 2_757 2_757 2_757 no
C5 H5 H6 84.9(8) 2_757 2_757 2_757 no
C6 H5 C7 4.2(12) . . . no
C6 H5 C7 150.0(18) . . . no
C6 H5 C8 136.8(16) . . . no
C6 H5 C8 136.8(16) . . . no
C6 H5 H2 117.1(7) . . . no
C6 H5 H2 117.2(7) . . . no
C6 H5 H3 93.5(8) . . . no
C6 H5 H3 93.4(8) . . . no
C6 H5 H4 93.7(17) . . . no
C6 H5 H6 36.2(11) . . . no
C6 H5 H6 36.2(11) . . . no
C7 H5 C7 154.2(7) . . . no
C7 H5 C8 140.6(6) . . . no
C7 H5 C8 140.6(6) . . . no
C7 H5 H2 116.0(6) . . . no
C7 H5 H2 116.0(6) . . . no
C7 H5 H3 91.8(6) . . . no
C7 H5 H3 91.8(6) . . . no
C7 H5 H4 89.5(9) . . . no
C7 H5 H6 38.7(10) . . . no
C7 H5 H6 38.7(10) . . . no
C7 H5 C8 20.19(13) 1_655 1_655 1_655 no
C7 H5 C8 20.20(13) 1_655 1_655 1_655 no
C7 H5 H2 73.7(6) 1_655 1_655 1_655 no
C7 H5 H2 73.7(6) 1_655 1_655 1_655 no
C7 H5 H3 98.2(6) 1_655 1_655 1_655 no
C7 H5 H3 98.2(6) 1_655 1_655 1_655 no
C7 H5 H4 116.3(10) 1_655 1_655 1_655 no
C7 H5 H6 122.3(13) 1_655 1_655 1_655 no
C7 H5 H6 122.3(13) 1_655 1_655 1_655 no
C8 H5 C8 35.2(2) 1_655 1_655 1_655 no
C8 H5 H2 93.8(7) 1_655 1_655 1_655 no
C8 H5 H2 63.1(5) 1_655 1_655 1_655 no
C8 H5 H3 85.3(5) 1_655 1_655 1_655 no
C8 H5 H3 118.2(7) 1_655 1_655 1_655 no
C8 H5 H4 124.5(9) 1_655 1_655 1_655 no
C8 H5 H6 103.8(12) 1_655 1_655 1_655 no
C8 H5 H6 122.4(14) 1_655 1_655 1_655 no
C8 H5 H2 63.1(5) 4_655 4_655 4_655 no
C8 H5 H2 93.9(7) 4_655 4_655 4_655 no
C8 H5 H3 118.2(7) 4_655 4_655 4_655 no
C8 H5 H3 85.3(5) 4_655 4_655 4_655 no
C8 H5 H4 124.5(9) 4_655 4_655 4_655 no
C8 H5 H6 122.3(14) 4_655 4_655 4_655 no
C8 H5 H6 103.8(12) 4_655 4_655 4_655 no
H2 H5 H2 118.6(10) 2_757 2_757 2_757 no
H2 H5 H3 132.3(9) 2_757 2_757 2_757 no
H2 H5 H3 25.0(5) 2_757 2_757 2_757 no
H2 H5 H4 75.1(6) 2_757 2_757 2_757 no
H2 H5 H6 149.9(12) 2_757 2_757 2_757 no
H2 H5 H6 91.2(8) 2_757 2_757 2_757 no
H2 H5 H3 25.0(5) 3_757 3_757 3_757 no
H2 H5 H3 132.3(9) 3_757 3_757 3_757 no
H2 H5 H4 75.1(6) 3_757 3_757 3_757 no
H2 H5 H6 91.2(8) 3_757 3_757 3_757 no
H2 H5 H6 150.0(12) 3_757 3_757 3_757 no
H3 H5 H3 133.5(9) 2_747 2_747 2_747 no
H3 H5 H4 66.8(4) 2_747 2_747 2_747 no
H3 H5 H6 74.1(9) 2_747 2_747 2_747 no
H3 H5 H6 128.9(14) 2_747 2_747 2_747 no
H3 H5 H4 66.9(4) 2_757 2_757 2_757 no
H3 H5 H6 128.9(14) 2_757 2_757 2_757 no
H3 H5 H6 74.1(9) 2_757 2_757 2_757 no
H4 H5 H6 112.3(15) . . . no
H4 H5 H6 112.3(15) . . . no
H6 H5 H6 58.8(18) . . . no
CL1 H6 CL2 76.7(4) 2_646 2_646 2_646 no
CL1 H6 O1 97.1(5) 2_646 2_646 2_646 no
CL1 H6 N2 133.8(7) 2_646 2_646 2_646 no
CL1 H6 C1 129.0(6) 2_646 2_646 2_646 no
CL1 H6 C3 127.2(6) 2_646 2_646 2_646 no
CL1 H6 C4 139.3(8) 2_646 2_646 2_646 no
CL1 H6 C5 60.9(3) 2_646 2_646 2_646 no
CL1 H6 C6 148.4(14) 2_646 2_646 2_646 no
CL1 H6 C7 122.9(7) 2_646 2_646 2_646 no
CL1 H6 C8 95.4(6) 2_646 2_646 2_646 no
CL1 H6 C8 132.5(6) 2_646 2_646 2_646 no
CL1 H6 C9 89.1(5) 2_646 2_646 2_646 no
CL1 H6 C9 46.5(3) 2_646 2_646 2_646 no
CL1 H6 C10 26.5(2) 2_646 2_646 2_646 no
CL1 H6 H2 61.4(5) 2_646 2_646 2_646 no
CL1 H6 H3 61.3(5) 2_646 2_646 2_646 no
CL1 H6 H4 120.5(6) 2_646 2_646 2_646 no
CL1 H6 H5 114.8(12) 2_646 2_646 2_646 no
CL1 H6 H6 150.9(4) 2_646 2_646 2_646 no
CL1 H6 H7 84.4(6) 2_646 2_646 2_646 no
CL1 H6 H7 146.3(7) 2_646 2_646 2_646 no
CL1 H6 H8 100.1(6) 2_646 2_646 2_646 no
CL1 H6 H8 56.1(6) 2_646 2_646 2_646 no
CL2 H6 O1 103.9(4) . . . no
CL2 H6 N2 60.0(4) . . . no
CL2 H6 C1 53.9(2) . . . no
CL2 H6 C3 64.5(3) . . . no
CL2 H6 C4 65.9(5) . . . no
CL2 H6 C5 55.6(3) . . . no
CL2 H6 C6 106.7(12) . . . no
CL2 H6 C7 72.5(4) . . . no
CL2 H6 C8 61.7(3) . . . no
CL2 H6 C8 93.4(4) . . . no
CL2 H6 C9 76.3(3) . . . no
CL2 H6 C9 105.0(5) . . . no
CL2 H6 C10 88.7(4) . . . no
CL2 H6 H2 68.8(5) . . . no
CL2 H6 H3 43.6(4) . . . no
CL2 H6 H4 72.0(4) . . . no
CL2 H6 H5 111.8(12) . . . no
CL2 H6 H6 132.3(3) . . . no
CL2 H6 H7 44.2(4) . . . no
CL2 H6 H7 98.3(5) . . . no
CL2 H6 H8 150.2(6) . . . no
CL2 H6 H8 116.7(7) . . . no
O1 H6 N2 107.7(5) 1_655 1_655 1_655 no
O1 H6 C1 105.6(4) 1_655 1_655 1_655 no
O1 H6 C3 61.9(3) 1_655 1_655 1_655 no
O1 H6 C4 77.7(5) 1_655 1_655 1_655 no
O1 H6 C5 56.3(3) 1_655 1_655 1_655 no
O1 H6 C6 51.3(10) 1_655 1_655 1_655 no
O1 H6 C7 136.2(6) 1_655 1_655 1_655 no
O1 H6 C8 158.0(6) 1_655 1_655 1_655 no
O1 H6 C8 130.2(6) 1_655 1_655 1_655 no
O1 H6 C9 173.7(6) 1_655 1_655 1_655 no
O1 H6 C9 124.0(5) 1_655 1_655 1_655 no
O1 H6 C10 117.4(5) 1_655 1_655 1_655 no
O1 H6 H2 45.8(4) 1_655 1_655 1_655 no
O1 H6 H3 66.8(4) 1_655 1_655 1_655 no
O1 H6 H4 46.6(4) 1_655 1_655 1_655 no
O1 H6 H5 18.5(7) 1_655 1_655 1_655 no
O1 H6 H6 78.5(3) 1_655 1_655 1_655 no
O1 H6 H7 147.0(6) 1_655 1_655 1_655 no
O1 H6 H7 116.3(6) 1_655 1_655 1_655 no
O1 H6 H8 105.9(6) 1_655 1_655 1_655 no
O1 H6 H8 120.2(6) 1_655 1_655 1_655 no
N2 H6 C1 6.8(1) . . . no
N2 H6 C3 47.3(3) . . . no
N2 H6 C4 30.1(3) . . . no
N2 H6 C5 101.9(5) . . . no
N2 H6 C6 66.7(10) . . . no
N2 H6 C7 31.6(2) . . . no
N2 H6 C8 51.3(3) . . . no
N2 H6 C8 44.2(3) . . . no
N2 H6 C9 66.7(4) . . . no
N2 H6 C9 128.3(6) . . . no
N2 H6 C10 130.2(6) . . . no
N2 H6 H2 111.5(6) . . . no
N2 H6 H3 93.3(6) . . . no
N2 H6 H4 62.6(5) . . . no
N2 H6 H5 96.7(14) . . . no
N2 H6 H6 73.7(4) . . . no
N2 H6 H7 53.9(5) . . . no
N2 H6 H7 41.6(4) . . . no
N2 H6 H8 109.3(7) . . . no
N2 H6 H8 129.9(7) . . . no
C1 H6 C3 44.0(2) . . . no
C1 H6 C4 28.4(3) . . . no
C1 H6 C5 95.3(4) . . . no
C1 H6 C6 68.5(10) . . . no
C1 H6 C7 36.3(2) . . . no
C1 H6 C8 52.8(3) . . . no
C1 H6 C8 50.5(2) . . . no
C1 H6 C9 69.3(3) . . . no
C1 H6 C9 130.2(5) . . . no
C1 H6 C10 129.0(5) . . . no
C1 H6 H2 105.3(5) . . . no
C1 H6 H3 86.6(5) . . . no
C1 H6 H4 59.4(4) . . . no
C1 H6 H5 96.4(13) . . . no
C1 H6 H6 79.3(3) . . . no
C1 H6 H7 52.6(4) . . . no
C1 H6 H7 48.4(3) . . . no
C1 H6 H8 116.0(6) . . . no
C1 H6 H8 133.5(6) . . . no
C3 H6 C4 18.5(2) . . . no
C3 H6 C5 67.8(3) . . . no
C3 H6 C6 42.3(9) . . . no
C3 H6 C7 78.6(5) . . . no
C3 H6 C8 96.2(5) . . . no
C3 H6 C8 85.9(4) . . . no
C3 H6 C9 113.2(5) . . . no
C3 H6 C9 169.5(7) . . . no
C3 H6 C10 150.5(6) . . . no
C3 H6 H2 71.6(5) . . . no
C3 H6 H3 65.9(4) . . . no
C3 H6 H4 15.4(3) . . . no
C3 H6 H5 56.3(12) . . . no
C3 H6 H6 76.3(4) . . . no
C3 H6 H7 91.0(5) . . . no
C3 H6 H7 76.5(4) . . . no
C3 H6 H8 131.2(8) . . . no
C3 H6 H8 176.4(8) . . . no
C4 H6 C5 84.2(5) . . . no
C4 H6 C6 43.7(8) . . . no
C4 H6 C7 60.7(5) . . . no
C4 H6 C8 81.0(6) . . . no
C4 H6 C8 67.5(5) . . . no
C4 H6 C9 96.8(6) . . . no
C4 H6 C9 158.4(8) . . . no
C4 H6 C10 153.7(8) . . . no
C4 H6 H2 89.5(6) . . . no
C4 H6 H3 80.1(6) . . . no
C4 H6 H4 33.0(4) . . . no
C4 H6 H5 68.2(13) . . . no
C4 H6 H6 68.4(6) . . . no
C4 H6 H7 80.0(6) . . . no
C4 H6 H7 58.8(5) . . . no
C4 H6 H8 120.3(9) . . . no
C4 H6 H8 158.1(9) . . . no
C5 H6 C6 94.4(11) 2_747 2_747 2_747 no
C5 H6 C7 126.2(6) 2_747 2_747 2_747 no
C5 H6 C8 116.1(6) 2_747 2_747 2_747 no
C5 H6 C8 145.4(5) 2_747 2_747 2_747 no
C5 H6 C9 126.8(5) 2_747 2_747 2_747 no
C5 H6 C9 107.3(5) 2_747 2_747 2_747 no
C5 H6 C10 87.2(4) 2_747 2_747 2_747 no
C5 H6 H2 13.2(3) 2_747 2_747 2_747 no
C5 H6 H3 12.1(4) 2_747 2_747 2_747 no
C5 H6 H4 59.6(3) 2_747 2_747 2_747 no
C5 H6 H5 72.4(8) 2_747 2_747 2_747 no
C5 H6 H6 131.5(3) 2_747 2_747 2_747 no
C5 H6 H7 97.6(6) 2_747 2_747 2_747 no
C5 H6 H7 142.2(5) 2_747 2_747 2_747 no
C5 H6 H8 148.0(6) 2_747 2_747 2_747 no
C5 H6 H8 115.8(7) 2_747 2_747 2_747 no
C6 H6 C7 87.0(12) . . . no
C6 H6 C8 114.1(13) . . . no
C6 H6 C8 79.1(11) . . . no
C6 H6 C9 122.5(13) . . . no
C6 H6 C9 148.0(14) . . . no
C6 H6 C10 162.3(14) . . . no
C6 H6 H2 89.9(11) . . . no
C6 H6 H3 98.8(12) . . . no
C6 H6 H4 39.2(9) . . . no
C6 H6 H5 34.0(10) . . . no
C6 H6 H6 38.6(11) . . . no
C6 H6 H7 120.6(13) . . . no
C6 H6 H7 65.3(11) . . . no
C6 H6 H8 91.5(13) . . . no
C6 H6 H8 136.0(14) . . . no
C7 H6 C8 27.5(2) . . . no
C7 H6 C8 20.9(2) . . . no
C7 H6 C9 37.6(2) . . . no
C7 H6 C9 98.2(5) . . . no
C7 H6 C10 106.3(5) . . . no
C7 H6 H2 138.4(7) . . . no
C7 H6 H3 115.0(7) . . . no
C7 H6 H4 93.7(6) . . . no
C7 H6 H5 120.9(14) . . . no
C7 H6 H6 74.1(4) . . . no
C7 H6 H7 41.0(5) . . . no
C7 H6 H7 29.6(4) . . . no
C7 H6 H8 85.4(5) . . . no
C7 H6 H8 98.4(6) . . . no
C8 H6 C8 42.4(3) . . . no
C8 H6 C9 18.05(13) . . . no
C8 H6 C9 77.5(4) . . . no
C8 H6 C10 80.5(4) . . . no
C8 H6 H2 129.1(7) . . . no
C8 H6 H3 104.2(6) . . . no
C8 H6 H4 111.4(6) . . . no
C8 H6 H5 147.4(15) . . . no
C8 H6 H6 98.7(4) . . . no
C8 H6 H7 18.7(5) . . . no
C8 H6 H7 54.8(5) . . . no
C8 H6 H8 89.6(5) . . . no
C8 H6 H8 81.8(6) . . . no
C8 H6 C9 43.7(2) 4 4 4 no
C8 H6 C9 94.6(4) 4 4 4 no
C8 H6 C10 109.2(5) 4 4 4 no
C8 H6 H2 155.6(7) 4 4 4 no
C8 H6 H3 135.0(6) 4 4 4 no
C8 H6 H4 99.0(5) 4 4 4 no
C8 H6 H5 112.0(12) 4 4 4 no
C8 H6 H6 56.4(3) 4 4 4 no
C8 H6 H7 59.3(6) 4 4 4 no
C8 H6 H7 13.9(3) 4 4 4 no
C8 H6 H8 66.6(5) 4 4 4 no
C8 H6 H8 90.6(6) 4 4 4 no
C9 H6 C9 61.6(3) . . . no
C9 H6 C10 68.9(3) . . . no
C9 H6 H2 138.2(7) . . . no
C9 H6 H3 115.7(6) . . . no
C9 H6 H4 128.6(6) . . . no
C9 H6 H5 155.7(12) . . . no
C9 H6 H6 96.6(3) . . . no
C9 H6 H7 32.3(4) . . . no
C9 H6 H7 57.6(4) . . . no
C9 H6 H8 74.0(4) . . . no
C9 H6 H8 64.5(5) . . . no
C9 H6 C10 20.99(11) 3_656 3_656 3_656 no
C9 H6 H2 105.8(6) 3_656 3_656 3_656 no
C9 H6 H3 107.2(6) 3_656 3_656 3_656 no
C9 H6 H4 166.2(7) 3_656 3_656 3_656 no
C9 H6 H5 132.3(14) 3_656 3_656 3_656 no
C9 H6 H6 112.7(3) 3_656 3_656 3_656 no
C9 H6 H7 80.4(5) 3_656 3_656 3_656 no
C9 H6 H7 105.7(5) 3_656 3_656 3_656 no
C9 H6 H8 57.8(5) 3_656 3_656 3_656 no
C9 H6 H8 12.1(5) 3_656 3_656 3_656 no
C10 H6 H2 87.6(5) 2_646 2_646 2_646 no
C10 H6 H3 86.3(5) 2_646 2_646 2_646 no
C10 H6 H4 146.8(6) 2_646 2_646 2_646 no
C10 H6 H5 132.1(13) 2_646 2_646 2_646 no
C10 H6 H6 133.2(3) 2_646 2_646 2_646 no
C10 H6 H7 76.5(5) 2_646 2_646 2_646 no
C10 H6 H7 122.1(5) 2_646 2_646 2_646 no
C10 H6 H8 78.2(5) 2_646 2_646 2_646 no
C10 H6 H8 32.3(5) 2_646 2_646 2_646 no
H2 H6 H3 25.3(5) 3_757 3_757 3_757 no
H2 H6 H4 60.5(5) 3_757 3_757 3_757 no
H2 H6 H5 63.3(9) 3_757 3_757 3_757 no
H2 H6 H6 123.9(5) 3_757 3_757 3_757 no
H2 H6 H7 110.5(8) 3_757 3_757 3_757 no
H2 H6 H7 148.1(6) 3_757 3_757 3_757 no
H2 H6 H8 136.1(7) 3_757 3_757 3_757 no
H2 H6 H8 112.0(8) 3_757 3_757 3_757 no
H3 H6 H4 61.0(4) 2_747 2_747 2_747 no
H3 H6 H5 81.6(9) 2_747 2_747 2_747 no
H3 H6 H6 137.3(4) 2_747 2_747 2_747 no
H3 H6 H7 85.7(7) 2_747 2_747 2_747 no
H3 H6 H7 134.8(6) 2_747 2_747 2_747 no
H3 H6 H8 157.4(7) 2_747 2_747 2_747 no
H3 H6 H8 117.5(7) 2_747 2_747 2_747 no
H4 H6 H5 43.1(11) . . . no
H4 H6 H6 77.3(4) . . . no
H4 H6 H7 104.6(6) . . . no
H4 H6 H7 88.1(5) . . . no
H4 H6 H8 130.6(8) . . . no
H4 H6 H8 166.8(8) . . . no
H5 H6 H6 60.6(9) . . . no
H5 H6 H7 147.3(14) . . . no
H5 H6 H7 98.2(12) . . . no
H5 H6 H8 96.6(12) . . . no
H5 H6 H8 124.6(14) . . . no
H6 H6 H7 115.0(6) 4 4 4 no
H6 H6 H7 44.6(4) 4 4 4 no
H6 H6 H8 55.0(5) 4 4 4 no
H6 H6 H8 101.0(6) 4 4 4 no
H7 H6 H7 70.3(9) . . . no
H7 H6 H8 106.3(7) . . . no
H7 H6 H8 88.0(6) . . . no
H7 H6 H8 67.8(6) 4 4 4 no
H7 H6 H8 99.9(6) 4 4 4 no
H8 H6 H8 46.0(9) 2_656 2_656 2_656 no
CL1 H7 CL2 77.0(5) 2_646 2_646 2_646 no
CL1 H7 O1 141.8(6) 2_646 2_646 2_646 no
CL1 H7 N2 101.4(5) 2_646 2_646 2_646 no
CL1 H7 C1 120.9(5) 2_646 2_646 2_646 no
CL1 H7 C4 79.1(4) 2_646 2_646 2_646 no
CL1 H7 C6 60.1(3) 2_646 2_646 2_646 no
CL1 H7 C7 107.5(7) 2_646 2_646 2_646 no
CL1 H7 C8 106.3(12) 2_646 2_646 2_646 no
CL1 H7 C8 109.2(5) 2_646 2_646 2_646 no
CL1 H7 C8 70.8(4) 2_646 2_646 2_646 no
CL1 H7 C9 100.3(6) 2_646 2_646 2_646 no
CL1 H7 C9 108.2(5) 2_646 2_646 2_646 no
CL1 H7 C9 74.5(4) 2_646 2_646 2_646 no
CL1 H7 C10 104.5(5) 2_646 2_646 2_646 no
CL1 H7 H1 106.3(6) 2_646 2_646 2_646 no
CL1 H7 H2 123.3(7) 2_646 2_646 2_646 no
CL1 H7 H2 139.5(8) 2_646 2_646 2_646 no
CL1 H7 H6 47.6(4) 2_646 2_646 2_646 no
CL1 H7 H6 66.7(4) 2_646 2_646 2_646 no
CL1 H7 H7 70.6(4) 2_646 2_646 2_646 no
CL1 H7 H8 93.0(7) 2_646 2_646 2_646 no
CL1 H7 H8 77.8(5) 2_646 2_646 2_646 no
CL2 H7 O1 83.8(5) . . . no
CL2 H7 N2 80.8(5) . . . no
CL2 H7 C1 73.3(4) . . . no
CL2 H7 C4 71.7(4) . . . no
CL2 H7 C6 83.6(4) . . . no
CL2 H7 C7 115.2(8) . . . no
CL2 H7 C8 151.6(16) . . . no
CL2 H7 C8 128.7(7) . . . no
CL2 H7 C8 68.7(5) . . . no
CL2 H7 C9 173.6(12) . . . no
CL2 H7 C9 150.4(8) . . . no
CL2 H7 C9 89.0(6) . . . no
CL2 H7 C10 171.6(9) . . . no
CL2 H7 H1 29.3(4) . . . no
CL2 H7 H2 58.1(5) . . . no
CL2 H7 H2 65.5(5) . . . no
CL2 H7 H6 85.2(6) . . . no
CL2 H7 H6 97.2(5) . . . no
CL2 H7 H7 60.4(5) . . . no
CL2 H7 H8 150.0(12) . . . no
CL2 H7 H8 102.1(9) . . . no
O1 H7 N2 42.4(3) . . . no
O1 H7 C1 21.0(1) . . . no
O1 H7 C4 63.5(4) . . . no
O1 H7 C6 85.4(5) . . . no
O1 H7 C7 52.6(5) . . . no
O1 H7 C8 76.7(13) . . . no
O1 H7 C8 59.7(4) . . . no
O1 H7 C8 131.4(6) . . . no
O1 H7 C9 101.6(8) . . . no
O1 H7 C9 74.5(5) . . . no
O1 H7 C9 138.4(6) . . . no
O1 H7 C10 90.3(6) . . . no
O1 H7 H1 60.5(3) . . . no
O1 H7 H2 69.2(5) . . . no
O1 H7 H2 50.2(5) . . . no
O1 H7 H6 98.7(7) . . . no
O1 H7 H6 83.6(6) . . . no
O1 H7 H7 126.4(4) . . . no
O1 H7 H8 118.4(9) . . . no
O1 H7 H8 139.1(7) . . . no
N2 H7 C1 24.7(2) . . . no
N2 H7 C4 22.7(2) . . . no
N2 H7 C6 43.0(3) . . . no
N2 H7 C7 34.4(4) . . . no
N2 H7 C8 70.9(13) . . . no
N2 H7 C8 47.9(4) . . . no
N2 H7 C8 149.4(7) . . . no
N2 H7 C9 105.5(10) . . . no
N2 H7 C9 69.6(6) . . . no
N2 H7 C9 169.7(8) . . . no
N2 H7 C10 90.8(7) . . . no
N2 H7 H1 76.0(4) . . . no
N2 H7 H2 103.2(6) . . . no
N2 H7 H2 87.6(7) . . . no
N2 H7 H6 56.3(5) . . . no
N2 H7 H6 43.1(4) . . . no
N2 H7 H7 141.1(5) . . . no
N2 H7 H8 129.2(12) . . . no
N2 H7 H8 176.7(9) . . . no
C1 H7 C4 43.4(3) . . . no
C1 H7 C6 66.7(4) . . . no
C1 H7 C7 48.4(4) . . . no
C1 H7 C8 81.4(13) . . . no
C1 H7 C8 59.8(4) . . . no
C1 H7 C8 136.1(6) . . . no
C1 H7 C9 113.0(9) . . . no
C1 H7 C9 79.6(5) . . . no
C1 H7 C9 151.6(6) . . . no
C1 H7 C10 99.2(7) . . . no
C1 H7 H1 58.1(3) . . . no
C1 H7 H2 79.4(5) . . . no
C1 H7 H2 63.0(5) . . . no
C1 H7 H6 79.8(6) . . . no
C1 H7 H6 67.8(5) . . . no
C1 H7 H7 128.5(4) . . . no
C1 H7 H8 134.1(10) . . . no
C1 H7 H8 157.7(7) . . . no
C4 H7 C6 24.5(2) . . . no
C4 H7 C7 48.0(4) . . . no
C4 H7 C8 81.1(13) . . . no
C4 H7 C8 60.5(4) . . . no
C4 H7 C8 134.3(6) . . . no
C4 H7 C9 113.7(9) . . . no
C4 H7 C9 80.6(5) . . . no
C4 H7 C9 150.2(6) . . . no
C4 H7 C10 100.4(7) . . . no
C4 H7 H1 78.5(4) . . . no
C4 H7 H2 112.8(5) . . . no
C4 H7 H2 102.0(6) . . . no
C4 H7 H6 36.9(4) . . . no
C4 H7 H6 31.4(3) . . . no
C4 H7 H7 127.4(4) . . . no
C4 H7 H8 134.8(10) . . . no
C4 H7 H8 156.9(7) . . . no
C6 H7 C7 52.2(5) . . . no
C6 H7 C8 74.5(12) . . . no
C6 H7 C8 60.5(4) . . . no
C6 H7 C8 127.8(6) . . . no
C6 H7 C9 100.1(8) . . . no
C6 H7 C9 74.9(5) . . . no
C6 H7 C9 134.5(6) . . . no
C6 H7 C10 90.0(6) . . . no
C6 H7 H1 98.9(5) . . . no
C6 H7 H2 135.0(6) . . . no
C6 H7 H2 126.4(7) . . . no
C6 H7 H6 13.2(4) . . . no
C6 H7 H6 14.0(3) . . . no
C6 H7 H7 124.2(4) . . . no
C6 H7 H8 116.1(9) . . . no
C6 H7 H8 135.2(6) . . . no
C7 H7 C8 36.4(9) . . . no
C7 H7 C8 13.5(2) . . . no
C7 H7 C8 175.5(8) . . . no
C7 H7 C9 71.1(8) . . . no
C7 H7 C9 35.2(4) . . . no
C7 H7 C9 155.7(8) . . . no
C7 H7 C10 56.4(5) . . . no
C7 H7 H1 106.5(7) . . . no
C7 H7 H2 121.4(8) . . . no
C7 H7 H2 102.1(9) . . . no
C7 H7 H6 62.0(6) . . . no
C7 H7 H6 41.6(5) . . . no
C7 H7 H7 175.3(5) . . . no
C7 H7 H8 94.7(10) . . . no
C7 H7 H8 142.6(9) . . . no
C8 H7 C8 23.0(9) . . . no
C8 H7 C8 139.5(14) . . . no
C8 H7 C9 34.6(7) . . . no
C8 H7 C9 2.1(9) . . . no
C8 H7 C9 119.3(13) . . . no
C8 H7 C10 20.0(8) . . . no
C8 H7 H1 137.2(15) . . . no
C8 H7 H2 129.9(13) . . . no
C8 H7 H2 113.9(14) . . . no
C8 H7 H6 77.7(12) . . . no
C8 H7 H6 60.6(12) . . . no
C8 H7 H7 147.9(12) . . . no
C8 H7 H8 58.3(11) . . . no
C8 H7 H8 106.2(13) . . . no
C8 H7 C8 162.5(6) 4 4 4 no
C8 H7 C9 57.6(6) 4 4 4 no
C8 H7 C9 21.7(2) 4 4 4 no
C8 H7 C9 142.3(5) 4 4 4 no
C8 H7 C10 42.9(3) 4 4 4 no
C8 H7 H1 117.6(6) 4 4 4 no
C8 H7 H2 125.2(7) 4 4 4 no
C8 H7 H2 106.0(8) 4 4 4 no
C8 H7 H6 68.1(6) 4 4 4 no
C8 H7 H6 48.0(5) 4 4 4 no
C8 H7 H7 170.9(3) 4 4 4 no
C8 H7 H8 81.3(9) 4 4 4 no
C8 H7 H8 129.2(7) 4 4 4 no
C8 H7 C9 105.0(8) 4_545 4_545 4_545 no
C8 H7 C9 140.9(5) 4_545 4_545 4_545 no
C8 H7 C9 20.3(1) 4_545 4_545 4_545 no
C8 H7 C10 119.6(6) 4_545 4_545 4_545 no
C8 H7 H1 78.1(5) 4_545 4_545 4_545 no
C8 H7 H2 62.3(5) 4_545 4_545 4_545 no
C8 H7 H2 81.5(7) 4_545 4_545 4_545 no
C8 H7 H6 117.2(7) 4_545 4_545 4_545 no
C8 H7 H6 137.3(6) 4_545 4_545 4_545 no
C8 H7 H7 8.4(3) 4_545 4_545 4_545 no
C8 H7 H8 81.3(9) 4_545 4_545 4_545 no
C8 H7 H8 33.4(4) 4_545 4_545 4_545 no
C9 H7 C9 35.9(5) . . . no
C9 H7 C9 84.7(6) . . . no
C9 H7 C10 14.7(3) . . . no
C9 H7 H1 152.6(8) . . . no
C9 H7 H2 120.5(7) . . . no
C9 H7 H2 115.3(7) . . . no
C9 H7 H6 97.2(8) . . . no
C9 H7 H6 86.9(7) . . . no
C9 H7 H7 113.3(7) . . . no
C9 H7 H8 23.7(7) . . . no
C9 H7 H8 71.6(7) . . . no
C9 H7 C9 120.6(5) 4 4 4 no
C9 H7 C10 21.2(2) 4 4 4 no
C9 H7 H1 135.1(6) 4 4 4 no
C9 H7 H2 128.1(6) 4 4 4 no
C9 H7 H2 112.0(7) 4 4 4 no
C9 H7 H6 78.5(6) 4 4 4 no
C9 H7 H6 61.0(5) 4 4 4 no
C9 H7 H7 149.2(3) 4 4 4 no
C9 H7 H8 59.6(8) 4 4 4 no
C9 H7 H8 107.5(6) 4 4 4 no
C9 H7 C10 99.4(4) 4_545 4_545 4_545 no
C9 H7 H1 95.8(5) 4_545 4_545 4_545 no
C9 H7 H2 72.3(5) 4_545 4_545 4_545 no
C9 H7 H2 89.6(7) 4_545 4_545 4_545 no
C9 H7 H6 121.6(7) 4_545 4_545 4_545 no
C9 H7 H6 138.0(5) 4_545 4_545 4_545 no
C9 H7 H7 28.6(3) 4_545 4_545 4_545 no
C9 H7 H8 61.0(8) 4_545 4_545 4_545 no
C9 H7 H8 13.1(4) 4_545 4_545 4_545 no
C10 H7 H1 148.3(7) . . . no
C10 H7 H2 125.1(6) . . . no
C10 H7 H2 114.9(7) . . . no
C10 H7 H6 89.8(6) . . . no
C10 H7 H6 76.1(5) . . . no
C10 H7 H7 128.0(4) . . . no
C10 H7 H8 38.3(7) . . . no
C10 H7 H8 86.3(5) . . . no
H1 H7 H2 36.4(5) 2_647 2_647 2_647 no
H1 H7 H2 37.4(5) 2_647 2_647 2_647 no
H1 H7 H6 105.6(6) 2_647 2_647 2_647 no
H1 H7 H6 109.7(5) 2_647 2_647 2_647 no
H1 H7 H7 70.5(4) 2_647 2_647 2_647 no
H1 H7 H8 145.0(10) 2_647 2_647 2_647 no
H1 H7 H8 107.3(7) 2_647 2_647 2_647 no
H2 H7 H2 19.4(7) 2_647 2_647 2_647 no
H2 H7 H6 141.7(7) 2_647 2_647 2_647 no
H2 H7 H6 144.0(6) 2_647 2_647 2_647 no
H2 H7 H7 58.4(5) 2_647 2_647 2_647 no
H2 H7 H8 108.6(8) 2_647 2_647 2_647 no
H2 H7 H8 79.8(6) 2_647 2_647 2_647 no
H2 H7 H6 137.4(7) 3_657 3_657 3_657 no
H2 H7 H6 130.7(8) 3_657 3_657 3_657 no
H2 H7 H7 77.8(6) 3_657 3_657 3_657 no
H2 H7 H8 111.7(8) 3_657 3_657 3_657 no
H2 H7 H8 95.1(7) 3_657 3_657 3_657 no
H6 H7 H6 20.4(6) . . . no
H6 H7 H7 115.0(6) . . . no
H6 H7 H8 109.0(9) . . . no
H6 H7 H8 122.0(7) . . . no
H6 H7 H7 135.4(4) 4 4 4 no
H6 H7 H8 104.7(9) 4 4 4 no
H6 H7 H8 134.2(6) 4 4 4 no
H7 H7 H8 89.7(8) 4_545 4_545 4_545 no
H7 H7 H8 41.7(5) 4_545 4_545 4_545 no
H8 H7 H8 47.9(10) . . . no
CL1 H8 CL1 108.7(6) . . . no
CL1 H8 C6 69.5(4) . . . no
CL1 H8 C7 95.2(7) . . . no
CL1 H8 C8 109.7(11) . . . no
CL1 H8 C8 73.9(6) . . . no
CL1 H8 C8 164.2(8) . . . no
CL1 H8 C8 79.7(4) . . . no
CL1 H8 C9 72.8(13) . . . no
CL1 H8 C9 52.1(5) . . . no
CL1 H8 C9 143.6(7) . . . no
CL1 H8 C9 68.5(4) . . . no
CL1 H8 C9 94.2(5) . . . no
CL1 H8 C10 38.1(4) . . . no
CL1 H8 C10 88.5(5) . . . no
CL1 H8 H6 84.1(5) . . . no
CL1 H8 H6 61.4(5) . . . no
CL1 H8 H7 133.6(12) . . . no
CL1 H8 H7 177.6(9) . . . no
CL1 H8 H8 136.1(5) . . . no
CL1 H8 H8 62.6(6) . . . no
CL1 H8 H8 89.8(8) . . . no
CL1 H8 C6 104.0(6) 2_546 2_546 2_546 no
CL1 H8 C7 100.7(5) 2_546 2_546 2_546 no
CL1 H8 C8 95.2(6) 2_546 2_546 2_546 no
CL1 H8 C8 107.1(5) 2_546 2_546 2_546 no
CL1 H8 C8 68.3(4) 2_546 2_546 2_546 no
CL1 H8 C8 152.8(8) 2_546 2_546 2_546 no
CL1 H8 C9 107.4(13) 2_546 2_546 2_546 no
CL1 H8 C9 111.5(6) 2_546 2_546 2_546 no
CL1 H8 C9 67.3(4) 2_546 2_546 2_546 no
CL1 H8 C9 42.5(2) 2_546 2_546 2_546 no
CL1 H8 C9 154.4(8) 2_546 2_546 2_546 no
CL1 H8 C10 112.6(8) 2_546 2_546 2_546 no
CL1 H8 C10 27.4(2) 2_546 2_546 2_546 no
CL1 H8 H6 98.8(7) 2_546 2_546 2_546 no
CL1 H8 H6 111.8(7) 2_546 2_546 2_546 no
CL1 H8 H7 85.1(7) 2_546 2_546 2_546 no
CL1 H8 H7 70.0(5) 2_546 2_546 2_546 no
CL1 H8 H8 67.7(4) 2_546 2_546 2_546 no
CL1 H8 H8 46.0(5) 2_546 2_546 2_546 no
CL1 H8 H8 161.4(10) 2_546 2_546 2_546 no
C6 H8 C7 154.0(7) 2_646 2_646 2_646 no
C6 H8 C8 160.0(8) 2_646 2_646 2_646 no
C6 H8 C8 137.8(6) 2_646 2_646 2_646 no
C6 H8 C8 95.8(6) 2_646 2_646 2_646 no
C6 H8 C8 53.6(3) 2_646 2_646 2_646 no
C6 H8 C9 136.8(15) 2_646 2_646 2_646 no
C6 H8 C9 118.1(6) 2_646 2_646 2_646 no
C6 H8 C9 76.5(5) 2_646 2_646 2_646 no
C6 H8 C9 77.5(4) 2_646 2_646 2_646 no
C6 H8 C9 72.8(3) 2_646 2_646 2_646 no
C6 H8 C10 105.2(7) 2_646 2_646 2_646 no
C6 H8 C10 79.7(4) 2_646 2_646 2_646 no
C6 H8 H6 14.7(3) 2_646 2_646 2_646 no
C6 H8 H6 10.2(4) 2_646 2_646 2_646 no
C6 H8 H7 151.6(10) 2_646 2_646 2_646 no
C6 H8 H7 108.8(8) 2_646 2_646 2_646 no
C6 H8 H8 69.4(4) 2_646 2_646 2_646 no
C6 H8 H8 87.7(7) 2_646 2_646 2_646 no
C6 H8 H8 84.0(6) 2_646 2_646 2_646 no
C7 H8 C8 14.6(3) . . . no
C7 H8 C8 21.3(2) . . . no
C7 H8 C8 100.7(5) . . . no
C7 H8 C8 104.3(6) . . . no
C7 H8 C9 22.4(9) . . . no
C7 H8 C9 43.1(3) . . . no
C7 H8 C9 121.2(6) . . . no
C7 H8 C9 117.4(6) . . . no
C7 H8 C9 88.1(5) . . . no
C7 H8 C10 57.1(6) . . . no
C7 H8 C10 122.1(5) . . . no
C7 H8 H6 159.6(7) . . . no
C7 H8 H6 144.3(8) . . . no
C7 H8 H7 38.4(7) . . . no
C7 H8 H7 87.1(5) . . . no
C7 H8 H8 128.8(4) . . . no
C7 H8 H8 104.1(9) . . . no
C7 H8 H8 74.9(7) . . . no
C8 H8 C8 35.9(5) . . . no
C8 H8 C8 86.1(6) . . . no
C8 H8 C8 106.5(7) . . . no
C8 H8 C9 37.0(8) . . . no
C8 H8 C9 57.7(6) . . . no
C8 H8 C9 106.6(8) . . . no
C8 H8 C9 121.5(7) . . . no
C8 H8 C9 87.5(6) . . . no
C8 H8 C10 71.7(8) . . . no
C8 H8 C10 120.3(7) . . . no
C8 H8 H6 156.0(9) . . . no
C8 H8 H6 153.0(10) . . . no
C8 H8 H7 23.8(6) . . . no
C8 H8 H7 72.5(7) . . . no
C8 H8 H8 114.2(7) . . . no
C8 H8 H8 110.0(10) . . . no
C8 H8 H8 76.1(8) . . . no
C8 H8 C8 121.9(5) 4 4 4 no
C8 H8 C8 100.1(5) 4 4 4 no
C8 H8 C9 1.1(9) 4 4 4 no
C8 H8 C9 21.8(2) 4 4 4 no
C8 H8 C9 142.5(6) 4 4 4 no
C8 H8 C9 107.9(6) 4 4 4 no
C8 H8 C9 89.9(5) 4 4 4 no
C8 H8 C10 35.8(4) 4 4 4 no
C8 H8 C10 120.0(6) 4 4 4 no
C8 H8 H6 150.2(7) 4 4 4 no
C8 H8 H6 127.6(8) 4 4 4 no
C8 H8 H7 59.7(8) 4 4 4 no
C8 H8 H7 108.3(6) 4 4 4 no
C8 H8 H8 150.0(3) 4 4 4 no
C8 H8 H8 93.7(9) 4 4 4 no
C8 H8 H8 75.6(7) 4 4 4 no
C8 H8 C8 96.4(5) 4_545 4_545 4_545 no
C8 H8 C9 123.0(13) 4_545 4_545 4_545 no
C8 H8 C9 143.7(6) 4_545 4_545 4_545 no
C8 H8 C9 20.6(2) 4_545 4_545 4_545 no
C8 H8 C9 103.5(6) 4_545 4_545 4_545 no
C8 H8 C9 86.5(5) 4_545 4_545 4_545 no
C8 H8 C10 157.7(8) 4_545 4_545 4_545 no
C8 H8 C10 83.0(5) 4_545 4_545 4_545 no
C8 H8 H6 81.1(6) 4_545 4_545 4_545 no
C8 H8 H6 104.6(7) 4_545 4_545 4_545 no
C8 H8 H7 62.2(8) 4_545 4_545 4_545 no
C8 H8 H7 13.6(4) 4_545 4_545 4_545 no
C8 H8 H8 28.1(3) 4_545 4_545 4_545 no
C8 H8 H8 112.6(9) 4_545 4_545 4_545 no
C8 H8 H8 94.4(8) 4_545 4_545 4_545 no
C8 H8 C9 99.8(13) 3_656 3_656 3_656 no
C8 H8 C9 94.2(5) 3_656 3_656 3_656 no
C8 H8 C9 90.4(5) 3_656 3_656 3_656 no
C8 H8 C9 128.7(5) 3_656 3_656 3_656 no
C8 H8 C9 20.91(10) 3_656 3_656 3_656 no
C8 H8 C10 90.2(7) 3_656 3_656 3_656 no
C8 H8 C10 133.0(6) 3_656 3_656 3_656 no
C8 H8 H6 55.4(4) 3_656 3_656 3_656 no
C8 H8 H6 48.4(4) 3_656 3_656 3_656 no
C8 H8 H7 108.2(8) 3_656 3_656 3_656 no
C8 H8 H7 100.6(6) 3_656 3_656 3_656 no
C8 H8 H8 88.1(4) 3_656 3_656 3_656 no
C8 H8 H8 134.3(8) 3_656 3_656 3_656 no
C8 H8 H8 30.4(3) 3_656 3_656 3_656 no
C9 H8 C9 20.7(9) . . . no
C9 H8 C9 143.6(14) . . . no
C9 H8 C9 107.4(14) . . . no
C9 H8 C9 89.9(13) . . . no
C9 H8 C10 34.7(9) . . . no
C9 H8 C10 119.9(14) . . . no
C9 H8 H6 149.4(15) . . . no
C9 H8 H6 126.6(15) . . . no
C9 H8 H7 60.8(12) . . . no
C9 H8 H7 109.4(13) . . . no
C9 H8 H8 151.2(12) . . . no
C9 H8 H8 93.2(16) . . . no
C9 H8 H8 75.6(13) . . . no
C9 H8 C9 164.3(6) 4 4 4 no
C9 H8 C9 96.5(6) 4 4 4 no
C9 H8 C9 91.4(6) 4 4 4 no
C9 H8 C10 14.0(3) 4 4 4 no
C9 H8 C10 113.7(6) 4 4 4 no
C9 H8 H6 132.3(7) 4 4 4 no
C9 H8 H6 108.4(7) 4 4 4 no
C9 H8 H7 81.5(9) 4 4 4 no
C9 H8 H7 130.1(7) 4 4 4 no
C9 H8 H8 171.8(3) 4 4 4 no
C9 H8 H8 82.9(9) 4 4 4 no
C9 H8 H8 78.0(8) 4 4 4 no
C9 H8 C9 92.3(5) 4_545 4_545 4_545 no
C9 H8 C9 87.5(5) 4_545 4_545 4_545 no
C9 H8 C10 178.3(8) 4_545 4_545 4_545 no
C9 H8 C10 72.9(5) 4_545 4_545 4_545 no
C9 H8 H6 61.9(6) 4_545 4_545 4_545 no
C9 H8 H6 85.9(7) 4_545 4_545 4_545 no
C9 H8 H7 82.8(9) 4_545 4_545 4_545 no
C9 H8 H7 34.2(4) 4_545 4_545 4_545 no
C9 H8 H8 7.5(3) 4_545 4_545 4_545 no
C9 H8 H8 104.5(9) 4_545 4_545 4_545 no
C9 H8 H8 99.1(9) 4_545 4_545 4_545 no
C9 H8 C9 149.5(5) 3_556 3_556 3_556 no
C9 H8 C10 88.5(7) 3_556 3_556 3_556 no
C9 H8 C10 20.50(11) 3_556 3_556 3_556 no
C9 H8 H6 81.4(5) 3_556 3_556 3_556 no
C9 H8 H6 80.7(5) 3_556 3_556 3_556 no
C9 H8 H7 123.0(8) 3_556 3_556 3_556 no
C9 H8 H7 109.7(7) 3_556 3_556 3_556 no
C9 H8 H8 88.1(4) 3_556 3_556 3_556 no
C9 H8 H8 14.2(4) 3_556 3_556 3_556 no
C9 H8 H8 155.3(8) 3_556 3_556 3_556 no
C9 H8 C10 92.5(7) 3_656 3_656 3_656 no
C9 H8 C10 149.3(7) 3_656 3_656 3_656 no
C9 H8 H6 71.6(5) 3_656 3_656 3_656 no
C9 H8 H6 68.9(5) 3_656 3_656 3_656 no
C9 H8 H7 87.3(7) 3_656 3_656 3_656 no
C9 H8 H7 86.7(5) 3_656 3_656 3_656 no
C9 H8 H8 88.0(4) 3_656 3_656 3_656 no
C9 H8 H8 154.3(8) 3_656 3_656 3_656 no
C9 H8 H8 14.3(4) 3_656 3_656 3_656 no
C10 H8 C10 107.8(7) . . . no
C10 H8 H6 119.7(8) . . . no
C10 H8 H6 95.7(7) . . . no
C10 H8 H7 95.5(11) . . . no
C10 H8 H7 144.1(9) . . . no
C10 H8 H8 174.1(5) . . . no
C10 H8 H8 76.2(9) . . . no
C10 H8 H8 80.7(9) . . . no
C10 H8 H6 78.3(5) 2_546 2_546 2_546 no
C10 H8 H6 86.0(6) 2_546 2_546 2_546 no
C10 H8 H7 112.6(8) 2_546 2_546 2_546 no
C10 H8 H7 89.6(6) 2_546 2_546 2_546 no
C10 H8 H8 69.6(4) 2_546 2_546 2_546 no
C10 H8 H8 31.6(5) 2_546 2_546 2_546 no
C10 H8 H8 163.0(10) 2_546 2_546 2_546 no
H6 H8 H6 24.0(7) 2_646 2_646 2_646 no
H6 H8 H7 138.9(11) 2_646 2_646 2_646 no
H6 H8 H7 94.1(8) 2_646 2_646 2_646 no
H6 H8 H8 55.0(5) 2_646 2_646 2_646 no
H6 H8 H8 93.8(8) 2_646 2_646 2_646 no
H6 H8 H8 84.7(7) 2_646 2_646 2_646 no
H6 H8 H7 154.0(10) 3_656 3_656 3_656 no
H6 H8 H7 117.1(9) 3_656 3_656 3_656 no
H6 H8 H8 79.0(6) 3_656 3_656 3_656 no
H6 H8 H8 89.1(7) 3_656 3_656 3_656 no
H6 H8 H8 78.4(7) 3_656 3_656 3_656 no
H7 H8 H7 48.6(10) . . . no
H7 H8 H8 90.3(8) . . . no
H7 H8 H8 116.4(10) . . . no
H7 H8 H8 80.4(8) . . . no
H7 H8 H8 41.7(5) 4_545 4_545 4_545 no
H7 H8 H8 116.0(9) 4_545 4_545 4_545 no
H7 H8 H8 91.5(8) 4_545 4_545 4_545 no
H8 H8 H8 101.0(8) 4_545 4_545 4_545 no
H8 H8 H8 100.6(8) 4_545 4_545 4_545 no
H8 H8 H8 152.4(13) 3_556 3_556 3_556 no

loop_
_geom_bond_atom_site_label_1
_geom_bond_atom_site_label_2
_geom_bond_distance
_geom_bond_site_symmetry_1
_geom_bond_site_symmetry_2
_geom_bond_publ_flag
CL1 C5 3.582(2) . . ?
CL1 C6 3.805(1) . . ?
CL1 C6 3.806(1) . . ?
CL1 C8 3.976(2) . . ?
CL1 C8 3.974(2) . . ?
CL1 C9 2.680(2) . . ?
CL1 C9 2.680(2) . . ?
CL1 C9 3.853(2) . . ?
CL1 C9 3.853(2) . . ?
CL1 C10 1.738(2) . . ?
CL1 H2 3.34(2) . . no
CL1 H2 3.34(2) . . no
CL1 H3 3.35(2) . . no
CL1 H5 3.851(12) . . no
CL1 H5 3.853(12) . . no
CL1 H6 2.97(2) . . no
CL1 H6 2.96(2) . . no
CL1 H7 4.00(2) . . no
CL1 H7 4.00(2) . . no
CL1 H8 2.80(2) . . no
CL1 H8 2.80(2) . . no
CL1 H8 3.46(2) . . no
CL1 H8 3.46(2) . . no
CL2 O1 3.743(2) . . ?
CL2 N1 3.7533(11) . . ?
CL2 N1 3.7542(11) . . ?
CL2 N1 3.010(2) . . ?
CL2 N2 3.4130(9) . . ?
CL2 N2 3.4124(9) . . ?
CL2 C1 3.5494(10) . . ?
CL2 C1 3.5492(10) . . ?
CL2 C1 3.816(2) . . ?
CL2 C2 3.8830(12) . . ?
CL2 C2 3.8844(12) . . ?
CL2 C2 3.853(2) . . ?
CL2 C3 3.7752(12) . . ?
CL2 C3 3.7763(12) . . ?
CL2 C4 3.5429(10) . . ?
CL2 C4 3.5429(10) . . ?
CL2 C5 3.722(2) . . ?
CL2 C5 3.621(2) . . ?
CL2 C7 3.9878(13) . . ?
CL2 C7 3.9862(13) . . ?
CL2 C8 3.569(2) . . ?
CL2 C8 3.567(2) . . ?
CL2 H1 2.11(3) . . no
CL2 H2 3.26(2) . . no
CL2 H2 3.26(2) . . no
CL2 H3 2.75(3) . . no
CL2 H4 3.28(2) . . no
CL2 H6 3.85(2) . . no
CL2 H6 3.85(2) . . no
CL2 H7 2.69(2) . . no
CL2 H7 2.69(2) . . no
O1 C1 1.211(2) . . ?
N1 C1 1.370(2) . . ?
N1 C2 1.343(2) . . ?
N1 H1 0.91(3) . . no
N2 C1 1.389(2) . . ?
N2 C4 1.357(2) . . ?
N2 C7 1.459(2) . . ?
C1 H1 1.97(2) . . no
C2 C3 1.369(3) . . ?
C2 C5 1.488(2) . . ?
C2 H1 1.93(3) . . no
C2 H3 1.99(2) . . no
C2 H4 1.97(2) . . no
C3 C4 1.376(2) . . ?
C3 H4 0.90(2) . . no
C4 C6 1.480(3) . . ?
C5 H2 0.94(2) . . no
C5 H2 0.94(2) . . no
C5 H3 0.87(2) . . no
C6 H5 0.90(3) . . no
C6 H6 0.95(2) . . no
C6 H6 0.95(2) . . no
C7 C8 1.362(2) . . ?
C7 C8 1.362(2) . . ?
C8 C9 1.390(2) . . ?
C8 H7 0.96(2) . . no
C9 C10 1.360(2) . . ?
C9 H8 0.95(2) . . no

loop_
_geom_contact_atom_site_label_1
_geom_contact_atom_site_label_2
_geom_contact_distance
_geom_contact_site_symmetry_1
_geom_contact_site_symmetry_2
_geom_contact_publ_flag
O1 H5 2.34(3) . 1_455 no
O1 H4 2.82(2) . 1_455 no
O1 H2 2.82(2) . 3_657 no
O1 H2 2.82(2) . 2_657 no
O1 C6 3.217(3) . 1_455 no
O1 C3 3.560(2) . 1_455 no
H7 H7 2.66(5) . 4_545 no
H8 H8 2.63(5) . 4_545 no

loop_
_geom_torsion_atom_site_label_1
_geom_torsion_atom_site_label_2
_geom_torsion_atom_site_label_3
_geom_torsion_atom_site_label_4
_geom_torsion_site_symmetry_1
_geom_torsion_site_symmetry_2
_geom_torsion_site_symmetry_3
_geom_torsion_site_symmetry_4
_geom_torsion
_geom_torsion_publ_flag
? ? ? ? ? ? ? ? ? ?
